data_4074179
loop_
_publ_author_name
'Matsumoto, Tsuyoshi'
'Nakaya, Yukiko'
'Tatsumi, Kazuyuki'

_publ_section_title
;
 Synthesis of Oxo- and Sulfido-Bridged Germanium&#x2212;Ruthenium
 Complexes and Reactions on the Chalcogenido Bridges
;
_journal_issue 20
_journal_name_full Organometallics
_journal_page_first 4835
_journal_paper_doi 10.1021/om060449m
_journal_volume 25
_journal_year 2006
_chemical_formula_moiety 'C87.50 H70 B F24 Ge O P S Ru '
_chemical_formula_sum 'C87.5 H70 B F24 Ge O P Ru S'
_chemical_formula_weight 1840.98
_space_group_IT_number 2
_symmetry_cell_setting triclinic
_symmetry_Int_Tables_number 2
_symmetry_space_group_name_Hall '-P 1'
_symmetry_space_group_name_H-M 'P -1'
_cell_angle_alpha 84.988(4)
_cell_angle_beta 84.367(4)
_cell_angle_gamma 75.790(3)
_cell_formula_units_Z 2
_cell_length_a 12.5318(15)
_cell_length_b 17.246(2)
_cell_length_c 19.560(3)
_cell_measurement_reflns_used 12767
_cell_measurement_temperature 123.1
_cell_measurement_theta_max 27.5
_cell_measurement_theta_min 3.1
_cell_volume 4069.5(9)
_computing_cell_refinement CrystalClear
_computing_data_collection CrystalClear
_computing_data_reduction CrystalStructure
_computing_publication_material 'CrystalStructure 3.7.0'
_computing_structure_refinement CRYSTALS
_computing_structure_solution SIR97
_diffrn_detector_area_resol_mean 7.31
_diffrn_measured_fraction_theta_full 0.956
_diffrn_measured_fraction_theta_max 0.956
_diffrn_measurement_device_type 'Rigaku Saturn'
_diffrn_measurement_method \w
_diffrn_radiation_type 'Mo K\a'
_diffrn_radiation_wavelength 0.71070
_diffrn_reflns_av_R_equivalents 0.024
_diffrn_reflns_limit_h_max 16
_diffrn_reflns_limit_h_min -16
_diffrn_reflns_limit_k_max 22
_diffrn_reflns_limit_k_min -18
_diffrn_reflns_limit_l_max 24
_diffrn_reflns_limit_l_min -25
_diffrn_reflns_number 33230
_diffrn_reflns_theta_full 27.48
_diffrn_reflns_theta_max 27.48
_exptl_absorpt_coefficient_mu 0.702
_exptl_absorpt_correction_T_max 0.932
_exptl_absorpt_correction_T_min 0.844
_exptl_absorpt_correction_type multi-scan
_exptl_absorpt_process_details 'Jacobson, R. (1998) Private communication'
_exptl_crystal_colour orange
_exptl_crystal_density_diffrn 1.502
_exptl_crystal_density_method 'not measured'
_exptl_crystal_description block
_exptl_crystal_F_000 1862.00
_exptl_crystal_size_max 0.20
_exptl_crystal_size_mid 0.20
_exptl_crystal_size_min 0.10
_refine_diff_density_max 0.99
_refine_diff_density_min -0.82
_refine_ls_extinction_method none
_refine_ls_goodness_of_fit_ref 1.054
_refine_ls_hydrogen_treatment refall
_refine_ls_number_parameters 1165
_refine_ls_number_reflns 17615
_refine_ls_R_factor_gt 0.0413
_refine_ls_shift/su_max 0.0000
_refine_ls_structure_factor_coef F
_refine_ls_weighting_details 'w = 1/[0.0004Fo^2^ + 3.0000\s(Fo^2^) + 0.5000]'
_refine_ls_weighting_scheme calc
_refine_ls_wR_factor_ref 0.0540
_reflns_number_gt 15453
_reflns_number_total 17870
_reflns_threshold_expression F^2^>2.0\s(F^2^)
_cod_data_source_file om060449msi20060523_080229.cif
_cod_data_source_block '_complex_13'
_cod_original_formula_sum 'C87.50 H70 B F24 Ge O P S Ru '
_cod_database_code 4074179

loop_
_symmetry_equiv_pos_site_id
_symmetry_equiv_pos_as_xyz
1 +X,+Y,+Z
2 -X,-Y,-Z

loop_
_atom_site_label
_atom_site_type_symbol
_atom_site_fract_x
_atom_site_fract_y
_atom_site_fract_z
_atom_site_U_iso_or_equiv
_atom_site_adp_type
_atom_site_occupancy
_atom_site_symmetry_multiplicity
_atom_site_calc_flag
_atom_site_refinement_flags
Ru(1) Ru 0.542370(10) 0.300870(10) 0.681140(10) 0.01803(4) Uani 1.00 1 d .
Ge(1) Ge 0.48737(2) 0.153520(10) 0.748130(10) 0.01702(5) Uani 1.00 1 d .
S(1) S 0.58123(5) 0.16384(3) 0.64871(3) 0.02049(13) Uani 1.00 1 d .
P(1) P 0.73246(5) 0.28568(3) 0.68895(3) 0.01980(13) Uani 1.00 1 d .
F(1) F 1.0213(2) 0.11993(17) 1.02801(12) 0.0900(9) Uani 1.00 1 d .
F(2) F 0.8457(2) 0.15204(11) 1.03955(9) 0.0561(6) Uani 1.00 1 d .
F(3) F 0.93263(13) 0.03133(9) 1.06602(9) 0.0396(4) Uani 1.00 1 d .
F(4) F 0.84420(16) 0.07249(11) 1.36650(9) 0.0472(5) Uani 1.00 1 d .
F(5) F 0.93629(16) -0.02725(9) 1.31157(10) 0.0467(5) Uani 1.00 1 d .
F(6) F 1.01971(17) 0.04187(12) 1.36328(11) 0.0598(6) Uani 1.00 1 d .
F(7) F 1.20544(14) 0.22991(12) 1.45514(11) 0.0544(5) Uani 1.00 1 d .
F(8) F 1.26178(14) 0.33600(11) 1.42486(10) 0.0465(5) Uani 1.00 1 d .
F(9) F 1.27652(14) 0.24692(12) 1.35255(10) 0.0553(5) Uani 1.00 1 d .
F(10) F 0.86590(16) 0.47046(10) 1.51289(8) 0.0451(4) Uani 1.00 1 d .
F(11) F 0.87019(17) 0.55640(9) 1.42777(9) 0.0495(5) Uani 1.00 1 d .
F(12) F 0.74527(14) 0.49033(12) 1.43923(10) 0.0508(5) Uani 1.00 1 d .
F(13) F 1.2601(2) 0.25818(12) 1.02834(18) 0.1001(9) Uani 1.00 1 d .
F(14) F 1.3463(2) 0.2961(2) 1.09987(16) 0.1248(11) Uani 1.00 1 d .
F(15) F 1.32065(18) 0.36117(12) 1.00402(12) 0.0709(6) Uani 1.00 1 d .
F(16) F 1.05048(17) 0.62525(10) 1.12576(10) 0.0490(5) Uani 1.00 1 d .
F(17) F 0.89662(13) 0.61576(10) 1.09220(11) 0.0486(5) Uani 1.00 1 d .
F(18) F 1.03820(16) 0.60795(9) 1.02021(9) 0.0433(4) Uani 1.00 1 d .
F(19) F 0.6709(8) 0.4275(6) 1.0215(5) 0.059(3) Uiso 0.25 1 d P
F(20) F 0.5187(9) 0.3950(6) 1.0589(5) 0.051(2) Uiso 0.25 1 d P
F(21) F 0.5401(13) 0.5113(7) 1.0750(6) 0.080(3) Uiso 0.25 1 d P
F(22) F 0.42911(16) 0.37311(14) 1.31677(12) 0.0702(7) Uani 1.00 1 d .
F(23) F 0.56155(18) 0.35184(14) 1.38076(10) 0.0664(7) Uani 1.00 1 d .
F(24) F 0.5377(2) 0.25701(12) 1.32704(12) 0.0755(7) Uani 1.00 1 d .
F(25) F 0.4825(6) 0.4755(7) 1.0855(4) 0.0285(19) Uiso 0.25 1 d P
F(26) F 0.6503(8) 0.4790(6) 1.0388(5) 0.0216(19) Uiso 0.25 1 d P
F(27) F 0.5919(10) 0.3622(6) 1.0395(5) 0.040(2) Uiso 0.25 1 d P
F(28) F 0.4881(7) 0.4488(7) 1.0723(5) 0.049(2) Uiso 0.25 1 d P
F(29) F 0.6253(9) 0.4966(5) 1.0509(5) 0.045(2) Uiso 0.25 1 d P
F(30) F 0.6248(8) 0.3750(5) 1.0281(4) 0.051(2) Uiso 0.25 1 d P
F(31) F 0.5014(8) 0.4949(5) 1.0828(4) 0.0301(19) Uiso 0.25 1 d P
F(32) F 0.6631(6) 0.4581(6) 1.0287(4) 0.0205(18) Uiso 0.25 1 d P
F(33) F 0.5617(9) 0.3788(5) 1.0440(4) 0.0253(18) Uiso 0.25 1 d P
O(1) O 0.53341(13) 0.23899(9) 0.78016(8) 0.0196(3) Uani 1.00 1 d .
C(1) C 0.32730(18) 0.20305(12) 0.74663(12) 0.0192(5) Uani 1.00 1 d .
C(2) C 0.28749(19) 0.28376(12) 0.72319(12) 0.0208(5) Uani 1.00 1 d .
C(3) C 0.17471(19) 0.31882(13) 0.72716(12) 0.0250(5) Uani 1.00 1 d .
C(4) C 0.0993(2) 0.27451(14) 0.75268(13) 0.0270(6) Uani 1.00 1 d .
C(5) C 0.13689(19) 0.19433(14) 0.77305(12) 0.0244(5) Uani 1.00 1 d .
C(6) C 0.24968(19) 0.15770(12) 0.77004(12) 0.0201(5) Uani 1.00 1 d .
C(7) C 0.36184(18) 0.33333(12) 0.68759(12) 0.0221(5) Uani 1.00 1 d .
C(8) C 0.39899(19) 0.38980(12) 0.72430(13) 0.0243(5) Uani 1.00 1 d .
C(9) C 0.4731(2) 0.43272(13) 0.68944(13) 0.0275(6) Uani 1.00 1 d .
C(10) C 0.5163(2) 0.41835(14) 0.62083(14) 0.0295(6) Uani 1.00 1 d .
C(11) C 0.4775(2) 0.36385(14) 0.58569(13) 0.0284(6) Uani 1.00 1 d .
C(12) C 0.3962(2) 0.32425(13) 0.61713(12) 0.0250(5) Uani 1.00 1 d .
C(13) C 0.3631(2) 0.40005(14) 0.79890(13) 0.0306(6) Uani 1.00 1 d .
C(14) C 0.5964(2) 0.46271(17) 0.58412(17) 0.0394(7) Uani 1.00 1 d .
C(15) C 0.3538(2) 0.27041(16) 0.57627(13) 0.0315(6) Uani 1.00 1 d .
C(16) C 0.28479(18) 0.06994(12) 0.78880(12) 0.0207(5) Uani 1.00 1 d .
C(17) C 0.3218(2) 0.01678(13) 0.73610(12) 0.0239(5) Uani 1.00 1 d .
C(18) C 0.3540(2) -0.06452(14) 0.75454(13) 0.0292(6) Uani 1.00 1 d .
C(19) C 0.3533(2) -0.09440(14) 0.82285(14) 0.0317(6) Uani 1.00 1 d .
C(20) C 0.3143(2) -0.04087(14) 0.87362(12) 0.0279(6) Uani 1.00 1 d .
C(21) C 0.27696(19) 0.04089(13) 0.85765(12) 0.0235(5) Uani 1.00 1 d .
C(22) C 0.3228(2) 0.04665(16) 0.66132(12) 0.0303(6) Uani 1.00 1 d .
C(23) C 0.3910(3) -0.18332(17) 0.84133(19) 0.0507(9) Uani 1.00 1 d .
C(24) C 0.2270(2) 0.09612(16) 0.91423(13) 0.0318(6) Uani 1.00 1 d .
C(25) C 0.54478(19) 0.06253(13) 0.81237(12) 0.0219(5) Uani 1.00 1 d .
C(26) C 0.5995(2) -0.01291(13) 0.78832(12) 0.0255(6) Uani 1.00 1 d .
C(27) C 0.6475(2) -0.07354(16) 0.83582(16) 0.0368(7) Uani 1.00 1 d .
C(28) C 0.6447(2) -0.06079(17) 0.90468(16) 0.0395(7) Uani 1.00 1 d .
C(29) C 0.5911(2) 0.01275(17) 0.92744(13) 0.0339(7) Uani 1.00 1 d .
C(30) C 0.5395(2) 0.07545(14) 0.88321(12) 0.0248(5) Uani 1.00 1 d .
C(31) C 0.6114(2) -0.03351(14) 0.71380(13) 0.0299(6) Uani 1.00 1 d .
C(32) C 0.7305(2) -0.05097(19) 0.68330(18) 0.0447(8) Uani 1.00 1 d .
C(33) C 0.4804(2) 0.15307(16) 0.91489(12) 0.0288(6) Uani 1.00 1 d .
C(34) C 0.5580(2) 0.19652(18) 0.94274(14) 0.0379(7) Uani 1.00 1 d .
C(35) C 0.78775(18) 0.21640(13) 0.76088(12) 0.0215(5) Uani 1.00 1 d .
C(36) C 0.7916(2) 0.13494(14) 0.75923(13) 0.0278(6) Uani 1.00 1 d .
C(37) C 0.8263(2) 0.08183(16) 0.81449(14) 0.0341(7) Uani 1.00 1 d .
C(38) C 0.8596(2) 0.10835(17) 0.87172(13) 0.0343(7) Uani 1.00 1 d .
C(39) C 0.8598(2) 0.18839(17) 0.87310(13) 0.0334(7) Uani 1.00 1 d .
C(40) C 0.8232(2) 0.24230(16) 0.81844(12) 0.0270(6) Uani 1.00 1 d .
C(41) C 0.7669(2) 0.37786(13) 0.70872(12) 0.0231(5) Uani 1.00 1 d .
C(42) C 0.8528(2) 0.40634(14) 0.67376(13) 0.0292(6) Uani 1.00 1 d .
C(43) C 0.8767(2) 0.47554(16) 0.69434(16) 0.0366(7) Uani 1.00 1 d .
C(44) C 0.8173(2) 0.51486(16) 0.74899(17) 0.0371(7) Uani 1.00 1 d .
C(45) C 0.7318(2) 0.48638(14) 0.78466(14) 0.0329(7) Uani 1.00 1 d .
C(46) C 0.7064(2) 0.41841(14) 0.76381(13) 0.0274(6) Uani 1.00 1 d .
C(47) C 0.8232(2) 0.24818(13) 0.61444(12) 0.0248(5) Uani 1.00 1 d .
C(48) C 0.9355(2) 0.21380(17) 0.61996(13) 0.0336(7) Uani 1.00 1 d .
C(49) C 1.0026(2) 0.18522(19) 0.56305(16) 0.0422(8) Uani 1.00 1 d .
C(50) C 0.9595(2) 0.19055(19) 0.49964(16) 0.0424(8) Uani 1.00 1 d .
C(51) C 0.8486(2) 0.2233(2) 0.49396(14) 0.0408(8) Uani 1.00 1 d .
C(52) C 0.7803(2) 0.25221(16) 0.55096(13) 0.0310(6) Uani 1.00 1 d .
C(53) C 0.94749(18) 0.23659(12) 1.21383(12) 0.0200(5) Uani 1.00 1 d .
C(54) C 0.94593(19) 0.20865(13) 1.14905(12) 0.0223(5) Uani 1.00 1 d .
C(55) C 0.9407(2) 0.13015(14) 1.14094(12) 0.0261(6) Uani 1.00 1 d .
C(56) C 0.9370(2) 0.07629(13) 1.19739(12) 0.0258(6) Uani 1.00 1 d .
C(57) C 0.94114(19) 0.10195(13) 1.26189(12) 0.0235(5) Uani 1.00 1 d .
C(58) C 0.94665(19) 0.18056(13) 1.26973(12) 0.0217(5) Uani 1.00 1 d .
C(59) C 0.9366(2) 0.10787(18) 1.06918(16) 0.0402(8) Uani 1.00 1 d .
C(60) C 0.9359(2) 0.04729(16) 1.32514(14) 0.0322(7) Uani 1.00 1 d .
C(61) C 0.95999(19) 0.35169(12) 1.29659(12) 0.0210(5) Uani 1.00 1 d .
C(62) C 1.0637(2) 0.31226(13) 1.31940(12) 0.0236(5) Uani 1.00 1 d .
C(63) C 1.0971(2) 0.32678(13) 1.38144(12) 0.0254(6) Uani 1.00 1 d .
C(64) C 1.0275(2) 0.37996(14) 1.42497(12) 0.0266(6) Uani 1.00 1 d .
C(65) C 0.9260(2) 0.42068(13) 1.40308(12) 0.0241(5) Uani 1.00 1 d .
C(66) C 0.8930(2) 0.40761(12) 1.33972(12) 0.0220(5) Uani 1.00 1 d .
C(67) C 1.2093(2) 0.28490(17) 1.40300(13) 0.0327(7) Uani 1.00 1 d .
C(68) C 0.8518(2) 0.48333(16) 1.44577(12) 0.0322(6) Uani 1.00 1 d .
C(69) C 1.00121(19) 0.37619(13) 1.16342(12) 0.0204(5) Uani 1.00 1 d .
C(70) C 1.1011(2) 0.33448(14) 1.13216(12) 0.0250(5) Uani 1.00 1 d .
C(71) C 1.1678(2) 0.37222(14) 1.08644(13) 0.0279(6) Uani 1.00 1 d .
C(72) C 1.1370(2) 0.45367(14) 1.06980(12) 0.0272(6) Uani 1.00 1 d .
C(73) C 1.0379(2) 0.49714(13) 1.10026(12) 0.0234(5) Uani 1.00 1 d .
C(74) C 0.97199(19) 0.45897(13) 1.14611(12) 0.0213(5) Uani 1.00 1 d .
C(75) C 1.2738(2) 0.32300(18) 1.05547(19) 0.0470(8) Uani 1.00 1 d .
C(76) C 1.0053(2) 0.58564(14) 1.08444(13) 0.0284(6) Uani 1.00 1 d .
C(77) C 0.79356(19) 0.36187(12) 1.21402(12) 0.0210(5) Uani 1.00 1 d .
C(78) C 0.74878(19) 0.39073(12) 1.15097(12) 0.0222(5) Uani 1.00 1 d .
C(79) C 0.6361(2) 0.40188(13) 1.14368(13) 0.0258(6) Uani 1.00 1 d .
C(80) C 0.5649(2) 0.38464(13) 1.19814(14) 0.0291(6) Uani 1.00 1 d .
C(81) C 0.6075(2) 0.35655(13) 1.26087(13) 0.0273(6) Uani 1.00 1 d .
C(82) C 0.7195(2) 0.34480(13) 1.26794(12) 0.0238(5) Uani 1.00 1 d .
C(83) C 0.5921(2) 0.43146(17) 1.07534(16) 0.0371(7) Uani 1.00 1 d .
C(84) C 0.5340(2) 0.33416(18) 1.32017(17) 0.0387(7) Uani 1.00 1 d .
C(85) C 0.4543(12) 0.0805(9) 1.4635(6) 0.033(2) Uiso 0.25 1 d P
C(86) C 0.3892(13) 0.0323(10) 1.4776(7) 0.073(3) Uiso 0.40 1 d P
C(87) C 0.5298(10) 0.0641(7) 1.4874(5) 0.030(2) Uiso 0.25 1 d P
C(88) C 0.6066(17) 0.1127(12) 1.4707(10) 0.059(4) Uiso 0.25 1 d P
C(89) C 0.3716(12) -0.0117(8) 1.4854(6) 0.032(2) Uiso 0.25 1 d P
C(90) C 0.4991(12) 0.1071(8) 1.4614(6) 0.063(2) Uiso 0.35 1 d P
C(91) C 0.4721(12) 0.0376(7) 1.4854(7) 0.099(3) Uiso 0.50 1 d P
C(92) C 0.5652(12) 0.0868(8) 1.4796(6) 0.033(2) Uiso 0.25 1 d P
C(93) C 0.3352(15) -0.0354(10) 1.4953(8) 0.059(3) Uiso 0.25 1 d P
C(94) C 0.4261(12) 0.0557(8) 1.4691(5) 0.024(2) Uiso 0.25 1 d P
C(95) C 0.4184(16) 0.0031(11) 1.4801(8) 0.050(3) Uiso 0.25 1 d P
C(96) C 0.569(2) 0.1341(14) 1.4630(12) 0.080(6) Uiso 0.25 1 d P
B(1) B 0.9270(2) 0.33328(14) 1.22176(12) 0.0196(5) Uani 1.00 1 d .
H(1) H 0.1490 0.3748 0.7120 0.029 Uiso 1.00 1 c R
H(2) H 0.0208 0.2995 0.7562 0.032 Uiso 1.00 1 c R
H(3) H 0.0843 0.1628 0.7897 0.030 Uiso 1.00 1 c R
H(4) H 0.4947 0.4731 0.7129 0.033 Uiso 1.00 1 c R
H(5) H 0.5078 0.3526 0.5390 0.033 Uiso 1.00 1 c R
H(6) H 0.2953 0.4416 0.8030 0.038 Uiso 1.00 1 c R
H(7) H 0.4200 0.4152 0.8212 0.037 Uiso 1.00 1 c R
H(8) H 0.3504 0.3500 0.8207 0.037 Uiso 1.00 1 c R
H(9) H 0.5563 0.5113 0.5604 0.048 Uiso 1.00 1 c R
H(10) H 0.6446 0.4289 0.5510 0.047 Uiso 1.00 1 c R
H(11) H 0.6403 0.4765 0.6173 0.047 Uiso 1.00 1 c R
H(12) H 0.4022 0.2171 0.5789 0.039 Uiso 1.00 1 c R
H(13) H 0.3519 0.2913 0.5286 0.039 Uiso 1.00 1 c R
H(14) H 0.2799 0.2679 0.5948 0.039 Uiso 1.00 1 c R
H(15) H 0.3771 -0.1019 0.7186 0.036 Uiso 1.00 1 c R
H(16) H 0.3129 -0.0610 0.9215 0.034 Uiso 1.00 1 c R
H(17) H 0.2528 0.0468 0.6440 0.039 Uiso 1.00 1 c R
H(18) H 0.3823 0.0116 0.6351 0.039 Uiso 1.00 1 c R
H(19) H 0.3339 0.1006 0.6567 0.039 Uiso 1.00 1 c R
H(20) H 0.3288 -0.2080 0.8440 0.060 Uiso 1.00 1 c R
H(21) H 0.4224 -0.1914 0.8855 0.059 Uiso 1.00 1 c R
H(22) H 0.4466 -0.2076 0.8064 0.060 Uiso 1.00 1 c R
H(23) H 0.2843 0.1162 0.9315 0.040 Uiso 1.00 1 c R
H(24) H 0.1932 0.0670 0.9514 0.040 Uiso 1.00 1 c R
H(25) H 0.1714 0.1407 0.8961 0.040 Uiso 1.00 1 c R
H(26) H 0.6837 -0.1260 0.8199 0.043 Uiso 1.00 1 c R
H(27) H 0.6801 -0.1033 0.9367 0.046 Uiso 1.00 1 c R
H(28) H 0.5893 0.0217 0.9759 0.040 Uiso 1.00 1 c R
H(29) H 0.5820 -0.0801 0.7108 0.035 Uiso 1.00 1 c R
H(30) H 0.5692 0.0117 0.6871 0.035 Uiso 1.00 1 c R
H(31) H 0.7484 -0.0019 0.6632 0.054 Uiso 1.00 1 c R
H(32) H 0.7403 -0.0889 0.6481 0.054 Uiso 1.00 1 c R
H(33) H 0.7788 -0.0738 0.7195 0.054 Uiso 1.00 1 c R
H(34) H 0.4394 0.1883 0.8800 0.033 Uiso 1.00 1 c R
H(35) H 0.4295 0.1410 0.9526 0.033 Uiso 1.00 1 c R
H(36) H 0.5688 0.1784 0.9905 0.046 Uiso 1.00 1 c R
H(37) H 0.5263 0.2539 0.9395 0.046 Uiso 1.00 1 c R
H(38) H 0.6285 0.1848 0.9157 0.046 Uiso 1.00 1 c R
H(39) H 0.7694 0.1156 0.7190 0.034 Uiso 1.00 1 c R
H(40) H 0.8273 0.0256 0.8129 0.041 Uiso 1.00 1 c R
H(41) H 0.8829 0.0710 0.9105 0.040 Uiso 1.00 1 c R
H(42) H 0.8857 0.2071 0.9123 0.039 Uiso 1.00 1 c R
H(43) H 0.8222 0.2985 0.8200 0.033 Uiso 1.00 1 c R
H(44) H 0.8960 0.3784 0.6355 0.035 Uiso 1.00 1 c R
H(45) H 0.9358 0.4963 0.6695 0.046 Uiso 1.00 1 c R
H(46) H 0.8349 0.5627 0.7628 0.047 Uiso 1.00 1 c R
H(47) H 0.6906 0.5134 0.8239 0.040 Uiso 1.00 1 c R
H(48) H 0.6454 0.3992 0.7878 0.034 Uiso 1.00 1 c R
H(49) H 0.9661 0.2098 0.6642 0.040 Uiso 1.00 1 c R
H(50) H 1.0804 0.1616 0.5674 0.049 Uiso 1.00 1 c R
H(51) H 1.0072 0.1712 0.4595 0.051 Uiso 1.00 1 c R
H(52) H 0.8181 0.2264 0.4498 0.050 Uiso 1.00 1 c R
H(53) H 0.7023 0.2753 0.5466 0.037 Uiso 1.00 1 c R
H(54) H 0.9486 0.2450 1.1085 0.027 Uiso 1.00 1 c R
H(55) H 0.9315 0.0221 1.1920 0.031 Uiso 1.00 1 c R
H(56) H 0.9505 0.1967 1.3155 0.026 Uiso 1.00 1 c R
H(57) H 1.1133 0.2736 1.2907 0.029 Uiso 1.00 1 c R
H(58) H 1.0495 0.3883 1.4694 0.034 Uiso 1.00 1 c R
H(59) H 0.8219 0.4379 1.3253 0.027 Uiso 1.00 1 c R
H(60) H 1.1250 0.2771 1.1427 0.030 Uiso 1.00 1 c R
H(61) H 1.1831 0.4799 1.0376 0.033 Uiso 1.00 1 c R
H(62) H 0.9035 0.4907 1.1669 0.026 Uiso 1.00 1 c R
H(63) H 0.7968 0.4032 1.1118 0.027 Uiso 1.00 1 c R
H(64) H 0.4868 0.3924 1.1927 0.035 Uiso 1.00 1 c R
H(65) H 0.7474 0.3239 1.3121 0.029 Uiso 1.00 1 c R
H(66) H 0.592(2) 0.2218(17) 0.7994(15) 0.032(8) Uiso 1.00 1 c .

loop_
_atom_site_aniso_label
_atom_site_aniso_U_11
_atom_site_aniso_U_22
_atom_site_aniso_U_33
_atom_site_aniso_U_12
_atom_site_aniso_U_13
_atom_site_aniso_U_23
Ru(1) 0.01727(9) 0.01772(9) 0.01944(10) -0.00484(6) -0.00406(6) 0.00169(6)
Ge(1) 0.01533(11) 0.01736(11) 0.01797(12) -0.00317(9) -0.00201(9) -0.00029(9)
S(1) 0.0213(2) 0.0217(2) 0.0179(2) -0.0043(2) -0.0010(2) -0.0012(2)
P(1) 0.0183(2) 0.0227(2) 0.0193(2) -0.0071(2) -0.0029(2) 0.0015(2)
F(1) 0.115(2) 0.133(2) 0.0543(13) -0.0960(18) 0.0559(13) -0.0604(14)
F(2) 0.0983(16) 0.0449(10) 0.0289(9) -0.0185(10) -0.0198(10) -0.0022(7)
F(3) 0.0482(10) 0.0338(8) 0.0401(9) -0.0123(7) 0.0010(7) -0.0188(7)
F(4) 0.0531(11) 0.0455(9) 0.0396(9) -0.0148(8) 0.0147(8) 0.0035(7)
F(5) 0.0664(12) 0.0251(8) 0.0481(10) -0.0152(8) 0.0015(9) 0.0046(7)
F(6) 0.0581(12) 0.0708(13) 0.0597(12) -0.0358(10) -0.0334(10) 0.0365(10)
F(7) 0.0391(10) 0.0588(11) 0.0641(12) -0.0149(8) -0.0227(9) 0.0331(9)
F(8) 0.0407(9) 0.0588(11) 0.0485(10) -0.0234(8) -0.0211(8) 0.0024(8)
F(9) 0.0290(9) 0.0803(13) 0.0532(11) 0.0032(8) -0.0135(8) -0.0207(10)
F(10) 0.0649(12) 0.0486(10) 0.0177(7) -0.0043(8) -0.0035(7) -0.0058(7)
F(11) 0.0797(13) 0.0249(8) 0.0395(10) -0.0063(8) 0.0064(9) -0.0073(7)
F(12) 0.0374(9) 0.0701(12) 0.0406(10) 0.0001(8) 0.0015(8) -0.0232(9)
F(13) 0.0747(16) 0.0394(11) 0.173(2) -0.0112(11) 0.0733(18) -0.0366(14)
F(14) 0.0386(13) 0.191(3) 0.096(2) 0.0479(17) 0.0036(13) 0.030(2)
F(15) 0.0523(12) 0.0462(11) 0.0960(17) -0.0009(9) 0.0435(11) 0.0078(10)
F(16) 0.0746(13) 0.0275(8) 0.0523(11) -0.0167(8) -0.0248(10) -0.0081(7)
F(17) 0.0346(9) 0.0299(8) 0.0739(13) 0.0002(7) -0.0010(8) 0.0104(8)
F(18) 0.0634(11) 0.0308(8) 0.0331(8) -0.0109(7) 0.0006(8) 0.0060(6)
F(22) 0.0282(9) 0.0931(16) 0.0776(15) -0.0067(10) 0.0126(9) 0.0170(12)
F(23) 0.0593(13) 0.1060(18) 0.0391(11) -0.0346(12) 0.0157(9) -0.0122(11)
F(24) 0.1002(18) 0.0408(10) 0.0817(16) -0.0300(11) 0.0413(13) 0.0003(10)
O(1) 0.0181(7) 0.0226(7) 0.0190(8) -0.0059(6) -0.0033(6) -0.0005(6)
C(1) 0.0156(10) 0.0221(10) 0.0204(11) -0.0035(8) -0.0037(8) -0.0036(8)
C(2) 0.0186(10) 0.0208(10) 0.0232(11) -0.0035(8) -0.0048(9) -0.0029(8)
C(3) 0.0201(11) 0.0224(11) 0.0317(13) -0.0018(9) -0.0053(10) -0.0029(9)
C(4) 0.0163(10) 0.0309(12) 0.0326(13) -0.0017(9) -0.0035(9) -0.0054(10)
C(5) 0.0168(10) 0.0310(12) 0.0272(12) -0.0079(9) -0.0021(9) -0.0048(9)
C(6) 0.0200(10) 0.0230(10) 0.0187(10) -0.0060(8) -0.0032(8) -0.0049(8)
C(7) 0.0153(10) 0.0192(10) 0.0297(12) 0.0002(8) -0.0069(9) 0.0027(9)
C(8) 0.0209(11) 0.0167(10) 0.0340(13) 0.0003(8) -0.0084(10) -0.0011(9)
C(9) 0.0255(12) 0.0180(10) 0.0393(14) -0.0054(9) -0.0074(11) 0.0017(9)
C(10) 0.0246(12) 0.0238(11) 0.0386(14) -0.0045(9) -0.0096(11) 0.0113(10)
C(11) 0.0282(12) 0.0287(12) 0.0255(12) -0.0028(10) -0.0084(10) 0.0091(10)
C(12) 0.0225(11) 0.0238(11) 0.0261(12) -0.0003(9) -0.0077(9) 0.0050(9)
C(13) 0.0295(13) 0.0242(12) 0.0390(15) -0.0050(10) -0.0020(11) -0.0111(10)
C(14) 0.0362(15) 0.0303(13) 0.0521(18) -0.0136(11) -0.0056(13) 0.0136(12)
C(15) 0.0304(13) 0.0362(14) 0.0286(13) -0.0060(11) -0.0126(11) 0.0000(11)
C(16) 0.0182(10) 0.0207(10) 0.0247(11) -0.0073(8) -0.0011(9) -0.0030(9)
C(17) 0.0213(11) 0.0274(11) 0.0249(12) -0.0082(9) -0.0017(9) -0.0046(9)
C(18) 0.0305(13) 0.0242(11) 0.0348(14) -0.0084(10) 0.0005(11) -0.0094(10)
C(19) 0.0324(13) 0.0221(11) 0.0406(15) -0.0067(10) -0.0047(11) 0.0006(10)
C(20) 0.0309(13) 0.0284(12) 0.0259(12) -0.0107(10) -0.0051(10) 0.0034(10)
C(21) 0.0204(11) 0.0279(11) 0.0245(11) -0.0099(9) -0.0012(9) -0.0027(9)
C(22) 0.0372(14) 0.0322(13) 0.0244(12) -0.0124(11) -0.0003(11) -0.0084(10)
C(23) 0.068(2) 0.0244(14) 0.056(2) -0.0050(14) -0.0060(17) 0.0011(13)
C(24) 0.0368(14) 0.0353(13) 0.0246(12) -0.0123(11) 0.0030(11) -0.0043(10)
C(25) 0.0185(10) 0.0223(10) 0.0241(11) -0.0048(8) -0.0024(9) 0.0043(9)
C(26) 0.0233(11) 0.0217(11) 0.0310(13) -0.0054(9) -0.0041(10) 0.0031(9)
C(27) 0.0428(16) 0.0216(12) 0.0419(16) -0.0004(11) -0.0066(13) 0.0040(11)
C(28) 0.0467(17) 0.0302(13) 0.0381(16) -0.0049(12) -0.0114(13) 0.0131(11)
C(29) 0.0353(14) 0.0396(14) 0.0260(13) -0.0108(11) -0.0044(11) 0.0093(11)
C(30) 0.0211(11) 0.0295(12) 0.0229(11) -0.0073(9) -0.0010(9) 0.0049(9)
C(31) 0.0319(13) 0.0224(11) 0.0338(14) -0.0028(10) -0.0027(11) -0.0026(10)
C(32) 0.0397(16) 0.0422(16) 0.0516(19) -0.0066(13) 0.0000(14) -0.0136(14)
C(33) 0.0269(12) 0.0361(13) 0.0203(11) -0.0047(10) 0.0032(10) 0.0011(10)
C(34) 0.0434(16) 0.0424(15) 0.0276(14) -0.0077(13) -0.0045(12) -0.0061(11)
C(35) 0.0138(10) 0.0286(11) 0.0218(11) -0.0062(8) -0.0018(8) 0.0036(9)
C(36) 0.0249(12) 0.0282(12) 0.0313(13) -0.0067(10) -0.0092(10) 0.0014(10)
C(37) 0.0285(13) 0.0277(12) 0.0449(16) -0.0062(10) -0.0083(12) 0.0099(11)
C(38) 0.0293(13) 0.0401(14) 0.0296(14) -0.0037(11) -0.0076(11) 0.0113(11)
C(39) 0.0335(14) 0.0426(15) 0.0227(12) -0.0058(11) -0.0076(11) 0.0024(11)
C(40) 0.0249(12) 0.0324(12) 0.0241(12) -0.0075(10) -0.0040(10) 0.0010(10)
C(41) 0.0229(11) 0.0230(11) 0.0249(11) -0.0085(9) -0.0083(9) 0.0052(9)
C(42) 0.0291(13) 0.0294(12) 0.0299(13) -0.0099(10) -0.0066(10) 0.0080(10)
C(43) 0.0341(14) 0.0336(14) 0.0475(17) -0.0202(11) -0.0147(13) 0.0147(12)
C(44) 0.0380(15) 0.0256(12) 0.0529(18) -0.0126(11) -0.0235(14) 0.0052(12)
C(45) 0.0331(14) 0.0282(12) 0.0397(15) -0.0054(10) -0.0167(12) -0.0038(11)
C(46) 0.0249(12) 0.0282(12) 0.0316(13) -0.0089(10) -0.0095(10) -0.0010(10)
C(47) 0.0232(11) 0.0273(11) 0.0247(12) -0.0087(9) 0.0010(9) -0.0010(9)
C(48) 0.0267(13) 0.0449(15) 0.0277(13) -0.0066(11) -0.0010(10) -0.0020(11)
C(49) 0.0289(14) 0.0528(18) 0.0395(16) -0.0017(12) 0.0030(12) -0.0026(13)
C(50) 0.0423(16) 0.0524(18) 0.0313(15) -0.0125(14) 0.0118(13) -0.0097(13)
C(51) 0.0420(16) 0.0617(19) 0.0218(13) -0.0178(14) -0.0015(12) -0.0054(12)
C(52) 0.0278(13) 0.0397(14) 0.0257(13) -0.0087(11) -0.0028(10) 0.0000(10)
C(53) 0.0175(10) 0.0207(10) 0.0224(11) -0.0049(8) -0.0028(8) -0.0029(8)
C(54) 0.0226(11) 0.0238(11) 0.0204(11) -0.0056(9) -0.0003(9) -0.0018(9)
C(55) 0.0245(11) 0.0295(12) 0.0260(12) -0.0090(9) 0.0026(10) -0.0086(10)
C(56) 0.0250(11) 0.0212(11) 0.0315(13) -0.0069(9) 0.0041(10) -0.0057(9)
C(57) 0.0199(11) 0.0237(11) 0.0265(12) -0.0056(9) -0.0013(9) 0.0003(9)
C(58) 0.0201(11) 0.0248(11) 0.0209(11) -0.0058(9) -0.0029(9) -0.0020(9)
C(59) 0.0513(18) 0.0415(15) 0.0340(15) -0.0240(14) 0.0130(13) -0.0174(12)
C(60) 0.0339(14) 0.0305(13) 0.0344(14) -0.0132(11) -0.0032(11) 0.0024(11)
C(61) 0.0232(11) 0.0201(10) 0.0211(11) -0.0080(8) -0.0026(9) 0.0005(8)
C(62) 0.0253(11) 0.0238(11) 0.0236(11) -0.0079(9) -0.0053(9) -0.0018(9)
C(63) 0.0281(12) 0.0258(11) 0.0255(12) -0.0112(10) -0.0090(10) 0.0019(9)
C(64) 0.0385(14) 0.0277(12) 0.0184(11) -0.0157(10) -0.0081(10) 0.0009(9)
C(65) 0.0330(13) 0.0228(11) 0.0182(11) -0.0112(10) 0.0004(9) -0.0008(8)
C(66) 0.0262(11) 0.0211(10) 0.0203(11) -0.0085(9) -0.0044(9) 0.0013(8)
C(67) 0.0316(14) 0.0406(14) 0.0299(13) -0.0132(11) -0.0113(11) -0.0002(11)
C(68) 0.0420(15) 0.0339(13) 0.0196(12) -0.0069(11) -0.0013(11) -0.0034(10)
C(69) 0.0194(10) 0.0239(10) 0.0197(11) -0.0058(8) -0.0061(8) -0.0039(8)
C(70) 0.0211(11) 0.0244(11) 0.0295(12) -0.0045(9) -0.0056(9) -0.0003(9)
C(71) 0.0203(11) 0.0286(12) 0.0336(13) -0.0040(9) -0.0007(10) -0.0025(10)
C(72) 0.0248(12) 0.0282(12) 0.0298(13) -0.0097(10) -0.0004(10) -0.0008(10)
C(73) 0.0247(11) 0.0239(11) 0.0238(11) -0.0082(9) -0.0071(9) -0.0022(9)
C(74) 0.0205(10) 0.0248(11) 0.0197(11) -0.0048(9) -0.0046(9) -0.0051(8)
C(75) 0.0279(14) 0.0376(16) 0.066(2) 0.0006(12) 0.0136(14) 0.0075(14)
C(76) 0.0321(13) 0.0256(11) 0.0281(13) -0.0075(10) -0.0047(10) -0.0013(10)
C(77) 0.0235(11) 0.0169(10) 0.0242(11) -0.0056(8) -0.0052(9) -0.0037(8)
C(78) 0.0225(11) 0.0210(10) 0.0253(12) -0.0075(9) -0.0059(9) -0.0018(9)
C(79) 0.0255(12) 0.0194(10) 0.0340(13) -0.0051(9) -0.0111(10) -0.0010(9)
C(80) 0.0216(11) 0.0229(11) 0.0443(15) -0.0061(9) -0.0087(11) -0.0007(10)
C(81) 0.0245(12) 0.0229(11) 0.0348(14) -0.0070(9) 0.0015(10) -0.0044(10)
C(82) 0.0256(11) 0.0224(11) 0.0240(11) -0.0063(9) -0.0041(9) -0.0019(9)
C(83) 0.0323(14) 0.0385(15) 0.0427(16) -0.0098(12) -0.0166(12) 0.0045(12)
C(84) 0.0309(14) 0.0396(15) 0.0449(17) -0.0110(12) 0.0039(12) 0.0011(12)
B(1) 0.0204(12) 0.0217(11) 0.0170(11) -0.0043(9) -0.0042(9) -0.0034(9)

loop_
_atom_type_symbol
_atom_type_description
_atom_type_scat_dispersion_real
_atom_type_scat_dispersion_imag
_atom_type_scat_source
C C 0.003 0.002
;
International Tables for Crystallography
(1992, Vol. C, Tables 4.2.6.8 and 6.1.1.4)
;
H H 0.000 0.000
;
International Tables for Crystallography
(1992, Vol. C, Table 6.1.1.4)
;
O O 0.011 0.006
;
International Tables for Crystallography
(1992, Vol. C, Tables 4.2.6.8 and 6.1.1.4)
;
S S 0.125 0.123
;
International Tables for Crystallography
(1992, Vol. C, Tables 4.2.6.8 and 6.1.1.4)
;
P P 0.102 0.094
;
International Tables for Crystallography
(1992, Vol. C, Tables 4.2.6.8 and 6.1.1.4)
;
Ge Ge 0.155 1.800
;
International Tables for Crystallography
(1992, Vol. C, Tables 4.2.6.8 and 6.1.1.4)
;
Ru Ru -1.259 0.836
;
International Tables for Crystallography
(1992, Vol. C, Tables 4.2.6.8 and 6.1.1.4)
;
F F 0.017 0.010
;
International Tables for Crystallography
(1992, Vol. C, Tables 4.2.6.8 and 6.1.1.4)
;
B B 0.001 0.001
;
International Tables for Crystallography
(1992, Vol. C, Tables 4.2.6.8 and 6.1.1.4)
;

loop_
_geom_angle_atom_site_label_1
_geom_angle_atom_site_label_2
_geom_angle_atom_site_label_3
_geom_angle
_geom_angle_site_symmetry_1
_geom_angle_site_symmetry_3
Ge(1) Ru(1) S(1) 46.708(14) . .
Ge(1) Ru(1) P(1) 106.593(14) . .
Ge(1) Ru(1) O(1) 39.40(4) . .
Ge(1) Ru(1) C(7) 77.91(5) . .
Ge(1) Ru(1) C(8) 98.74(6) . .
Ge(1) Ru(1) C(9) 135.29(6) . .
Ge(1) Ru(1) C(10) 157.60(7) . .
Ge(1) Ru(1) C(11) 125.34(7) . .
Ge(1) Ru(1) C(12) 91.33(6) . .
S(1) Ru(1) P(1) 88.88(2) . .
S(1) Ru(1) O(1) 79.57(4) . .
S(1) Ru(1) C(7) 101.28(6) . .
S(1) Ru(1) C(8) 137.15(6) . .
S(1) Ru(1) C(9) 164.35(7) . .
S(1) Ru(1) C(10) 133.05(7) . .
S(1) Ru(1) C(11) 99.63(7) . .
S(1) Ru(1) C(12) 86.32(6) . .
P(1) Ru(1) O(1) 89.04(4) . .
P(1) Ru(1) C(7) 168.89(6) . .
P(1) Ru(1) C(8) 130.51(7) . .
P(1) Ru(1) C(9) 103.18(7) . .
P(1) Ru(1) C(10) 95.61(7) . .
P(1) Ru(1) C(11) 115.30(7) . .
P(1) Ru(1) C(12) 150.07(6) . .
O(1) Ru(1) C(7) 88.41(7) . .
O(1) Ru(1) C(8) 84.42(7) . .
O(1) Ru(1) C(9) 110.15(7) . .
O(1) Ru(1) C(10) 146.97(8) . .
O(1) Ru(1) C(11) 155.65(8) . .
O(1) Ru(1) C(12) 118.94(8) . .
C(7) Ru(1) C(8) 38.43(9) . .
C(7) Ru(1) C(9) 67.68(9) . .
C(7) Ru(1) C(10) 80.79(8) . .
C(7) Ru(1) C(11) 67.75(9) . .
C(7) Ru(1) C(12) 37.06(9) . .
C(8) Ru(1) C(9) 37.09(9) . .
C(8) Ru(1) C(10) 67.77(9) . .
C(8) Ru(1) C(11) 79.83(9) . .
C(8) Ru(1) C(12) 67.34(9) . .
C(9) Ru(1) C(10) 37.00(9) . .
C(9) Ru(1) C(11) 66.33(9) . .
C(9) Ru(1) C(12) 78.25(9) . .
C(10) Ru(1) C(11) 37.25(10) . .
C(10) Ru(1) C(12) 67.24(9) . .
C(11) Ru(1) C(12) 37.28(9) . .
Ru(1) Ge(1) S(1) 53.622(14) . .
Ru(1) Ge(1) O(1) 46.00(4) . .
Ru(1) Ge(1) C(1) 91.26(6) . .
Ru(1) Ge(1) C(25) 141.01(7) . .
S(1) Ge(1) O(1) 91.46(5) . .
S(1) Ge(1) C(1) 113.93(6) . .
S(1) Ge(1) C(25) 117.87(6) . .
O(1) Ge(1) C(1) 99.31(8) . .
O(1) Ge(1) C(25) 103.82(9) . .
C(1) Ge(1) C(25) 121.88(9) . .
Ru(1) S(1) Ge(1) 79.671(18) . .
Ru(1) P(1) C(35) 113.55(7) . .
Ru(1) P(1) C(41) 113.06(7) . .
Ru(1) P(1) C(47) 116.44(9) . .
C(35) P(1) C(41) 101.53(11) . .
C(35) P(1) C(47) 103.88(10) . .
C(41) P(1) C(47) 106.92(11) . .
F(26) F(19) F(27) 121.3(11) . .
F(26) F(19) F(29) 10.3(8) . .
F(26) F(19) F(30) 130.2(12) . .
F(26) F(19) F(32) 7.8(11) . .
F(26) F(19) C(83) 68.3(8) . .
F(27) F(19) F(29) 111.0(8) . .
F(27) F(19) F(30) 8.9(5) . .
F(27) F(19) F(32) 128.7(15) . .
F(27) F(19) C(83) 55.5(5) . .
F(29) F(19) F(30) 119.9(10) . .
F(29) F(19) F(32) 17.8(11) . .
F(29) F(19) C(83) 58.7(6) . .
F(30) F(19) F(32) 137.5(17) . .
F(30) F(19) C(83) 64.2(7) . .
F(32) F(19) C(83) 76.1(13) . .
F(25) F(20) F(27) 133.9(13) . .
F(25) F(20) F(28) 7.1(7) . .
F(25) F(20) F(30) 116.2(10) . .
F(25) F(20) F(33) 130.4(19) . .
F(25) F(20) C(83) 60.0(6) . .
F(27) F(20) F(28) 137.8(16) . .
F(27) F(20) F(30) 18.9(8) . .
F(27) F(20) F(33) 7.9(10) . .
F(27) F(20) C(83) 75.3(10) . .
F(28) F(20) F(30) 119.4(13) . .
F(28) F(20) F(33) 133(2) . .
F(28) F(20) C(83) 65.8(9) . .
F(30) F(20) F(33) 14.3(13) . .
F(30) F(20) C(83) 60.8(7) . .
F(33) F(20) C(83) 74.3(16) . .
F(25) F(21) F(26) 120.8(12) . .
F(25) F(21) F(28) 19.5(7) . .
F(25) F(21) F(29) 130.4(13) . .
F(25) F(21) F(31) 8.6(10) . .
F(25) F(21) C(83) 69.2(8) . .
F(26) F(21) F(28) 102.0(9) . .
F(26) F(21) F(29) 9.8(7) . .
F(26) F(21) F(31) 129.4(17) . .
F(26) F(21) C(83) 55.9(6) . .
F(28) F(21) F(29) 111.7(11) . .
F(28) F(21) F(31) 27.7(11) . .
F(28) F(21) C(83) 54.6(6) . .
F(29) F(21) F(31) 139.0(19) . .
F(29) F(21) C(83) 63.8(8) . .
F(31) F(21) C(83) 77.4(13) . .
F(20) F(25) F(21) 114.6(10) . .
F(20) F(25) F(28) 12.9(12) . .
F(20) F(25) F(31) 126.4(17) . .
F(20) F(25) C(83) 54.2(5) . .
F(21) F(25) F(28) 119.3(17) . .
F(21) F(25) F(31) 11.9(14) . .
F(21) F(25) C(83) 66.1(8) . .
F(28) F(25) F(31) 130(2) . .
F(28) F(25) C(83) 64.8(12) . .
F(31) F(25) C(83) 77.5(15) . .
F(19) F(26) F(21) 122.7(13) . .
F(19) F(26) F(29) 147(2) . .
F(19) F(26) F(32) 10.2(16) . .
F(19) F(26) C(83) 70.9(9) . .
F(21) F(26) F(29) 25(2) . .
F(21) F(26) F(32) 132(2) . .
F(21) F(26) C(83) 57.6(6) . .
F(29) F(26) F(32) 157(3) . .
F(29) F(26) C(83) 78.3(19) . .
F(32) F(26) C(83) 81(2) . .
F(19) F(27) F(20) 104.8(11) . .
F(19) F(27) F(30) 20.1(13) . .
F(19) F(27) F(33) 98(2) . .
F(19) F(27) C(83) 51.5(5) . .
F(20) F(27) F(30) 123.5(19) . .
F(20) F(27) F(33) 11.4(15) . .
F(20) F(27) C(83) 61.9(9) . .
F(30) F(27) F(33) 115(2) . .
F(30) F(27) C(83) 71.1(16) . .
F(33) F(27) C(83) 61(2) . .
F(20) F(28) F(21) 129.6(12) . .
F(20) F(28) F(25) 160.0(19) . .
F(20) F(28) F(31) 147.0(14) . .
F(20) F(28) F(33) 17.7(8) . .
F(20) F(28) C(83) 70.5(9) . .
F(21) F(28) F(25) 41.2(14) . .
F(21) F(28) F(31) 18.8(8) . .
F(21) F(28) F(33) 112.4(9) . .
F(21) F(28) C(83) 61.7(7) . .
F(25) F(28) F(31) 22.7(13) . .
F(25) F(28) F(33) 149.1(17) . .
F(25) F(28) C(83) 92.9(15) . .
F(31) F(28) F(33) 130.5(12) . .
F(31) F(28) C(83) 76.8(10) . .
F(33) F(28) C(83) 56.2(6) . .
F(19) F(29) F(21) 123.2(13) . .
F(19) F(29) F(26) 22.3(19) . .
F(19) F(29) F(31) 108.8(9) . .
F(19) F(29) F(32) 11.3(9) . .
F(19) F(29) C(83) 61.6(6) . .
F(21) F(29) F(26) 145(2) . .
F(21) F(29) F(31) 14.5(8) . .
F(21) F(29) F(32) 133.9(16) . .
F(21) F(29) C(83) 67.9(8) . .
F(26) F(29) F(31) 131(2) . .
F(26) F(29) F(32) 11.3(18) . .
F(26) F(29) C(83) 83(2) . .
F(31) F(29) F(32) 119.7(13) . .
F(31) F(29) C(83) 54.5(5) . .
F(32) F(29) C(83) 72.6(9) . .
F(19) F(30) F(20) 114.9(9) . .
F(19) F(30) F(27) 151.0(18) . .
F(19) F(30) F(32) 13.0(5) . .
F(19) F(30) F(33) 125.3(13) . .
F(19) F(30) C(83) 64.5(7) . .
F(20) F(30) F(27) 37.6(13) . .
F(20) F(30) F(32) 101.9(8) . .
F(20) F(30) F(33) 10.6(9) . .
F(20) F(30) C(83) 57.2(6) . .
F(27) F(30) F(32) 138.2(17) . .
F(27) F(30) F(33) 28.2(13) . .
F(27) F(30) C(83) 87.1(15) . .
F(32) F(30) F(33) 112.3(11) . .
F(32) F(30) C(83) 52.6(4) . .
F(33) F(30) C(83) 67.2(9) . .
F(21) F(31) F(25) 159(2) . .
F(21) F(31) F(28) 133.5(17) . .
F(21) F(31) F(29) 26.5(12) . .
F(21) F(31) C(83) 76.5(13) . .
F(25) F(31) F(28) 27.0(14) . .
F(25) F(31) F(29) 133.0(17) . .
F(25) F(31) C(83) 83.8(15) . .
F(28) F(31) F(29) 107.5(9) . .
F(28) F(31) C(83) 63.9(7) . .
F(29) F(31) C(83) 51.8(4) . .
F(19) F(32) F(26) 162(2) . .
F(19) F(32) F(29) 151(2) . .
F(19) F(32) F(30) 29.5(13) . .
F(19) F(32) C(83) 80.9(15) . .
F(26) F(32) F(29) 12.0(18) . .
F(26) F(32) F(30) 133(2) . .
F(26) F(32) C(83) 81.2(18) . .
F(29) F(32) F(30) 121.6(11) . .
F(29) F(32) C(83) 70.6(9) . .
F(30) F(32) C(83) 53.7(5) . .
F(20) F(33) F(27) 161(2) . .
F(20) F(33) F(28) 29.0(13) . .
F(20) F(33) F(30) 155(2) . .
F(20) F(33) C(83) 78.9(15) . .
F(27) F(33) F(28) 157(2) . .
F(27) F(33) F(30) 37(2) . .
F(27) F(33) C(83) 102(2) . .
F(28) F(33) F(30) 126.6(14) . .
F(28) F(33) C(83) 55.0(5) . .
F(30) F(33) C(83) 77.4(12) . .
Ru(1) O(1) Ge(1) 94.60(7) . .
Ge(1) C(1) C(2) 121.69(17) . .
Ge(1) C(1) C(6) 120.07(14) . .
C(2) C(1) C(6) 118.24(19) . .
C(1) C(2) C(3) 120.6(2) . .
C(1) C(2) C(7) 122.38(19) . .
C(3) C(2) C(7) 116.80(18) . .
C(2) C(3) C(4) 120.6(2) . .
C(3) C(4) C(5) 119.4(2) . .
C(4) C(5) C(6) 121.2(2) . .
C(1) C(6) C(5) 119.8(2) . .
C(1) C(6) C(16) 121.49(19) . .
C(5) C(6) C(16) 118.6(2) . .
Ru(1) C(7) C(2) 125.94(14) . .
Ru(1) C(7) C(8) 71.52(12) . .
Ru(1) C(7) C(12) 74.11(13) . .
C(2) C(7) C(8) 121.0(2) . .
C(2) C(7) C(12) 119.2(2) . .
C(8) C(7) C(12) 119.8(2) . .
Ru(1) C(8) C(7) 70.04(11) . .
Ru(1) C(8) C(9) 72.74(12) . .
Ru(1) C(8) C(13) 126.79(16) . .
C(7) C(8) C(9) 119.0(2) . .
C(7) C(8) C(13) 120.3(2) . .
C(9) C(8) C(13) 120.6(2) . .
Ru(1) C(9) C(8) 70.17(12) . .
Ru(1) C(9) C(10) 70.80(13) . .
C(8) C(9) C(10) 121.5(2) . .
Ru(1) C(10) C(9) 72.20(14) . .
Ru(1) C(10) C(11) 70.50(14) . .
Ru(1) C(10) C(14) 131.50(17) . .
C(9) C(10) C(11) 118.4(2) . .
C(9) C(10) C(14) 121.6(2) . .
C(11) C(10) C(14) 119.9(2) . .
Ru(1) C(11) C(10) 72.25(15) . .
Ru(1) C(11) C(12) 73.51(14) . .
C(10) C(11) C(12) 121.8(2) . .
Ru(1) C(12) C(7) 68.83(13) . .
Ru(1) C(12) C(11) 69.21(14) . .
Ru(1) C(12) C(15) 131.76(15) . .
C(7) C(12) C(11) 118.9(2) . .
C(7) C(12) C(15) 121.4(2) . .
C(11) C(12) C(15) 119.6(2) . .
C(6) C(16) C(17) 119.1(2) . .
C(6) C(16) C(21) 120.3(2) . .
C(17) C(16) C(21) 120.6(2) . .
C(16) C(17) C(18) 118.3(2) . .
C(16) C(17) C(22) 121.2(2) . .
C(18) C(17) C(22) 120.5(2) . .
C(17) C(18) C(19) 122.2(2) . .
C(18) C(19) C(20) 118.3(2) . .
C(18) C(19) C(23) 120.9(2) . .
C(20) C(19) C(23) 120.8(2) . .
C(19) C(20) C(21) 121.7(2) . .
C(16) C(21) C(20) 118.8(2) . .
C(16) C(21) C(24) 121.4(2) . .
C(20) C(21) C(24) 119.8(2) . .
Ge(1) C(25) C(26) 121.00(17) . .
Ge(1) C(25) C(30) 118.73(16) . .
C(26) C(25) C(30) 120.0(2) . .
C(25) C(26) C(27) 118.5(2) . .
C(25) C(26) C(31) 124.7(2) . .
C(27) C(26) C(31) 116.8(2) . .
C(26) C(27) C(28) 121.7(2) . .
C(27) C(28) C(29) 119.2(2) . .
C(28) C(29) C(30) 122.2(2) . .
C(25) C(30) C(29) 118.4(2) . .
C(25) C(30) C(33) 124.5(2) . .
C(29) C(30) C(33) 117.2(2) . .
C(26) C(31) C(32) 112.8(2) . .
C(30) C(33) C(34) 113.6(2) . .
P(1) C(35) C(36) 119.11(19) . .
P(1) C(35) C(40) 122.52(18) . .
C(36) C(35) C(40) 118.3(2) . .
C(35) C(36) C(37) 120.6(2) . .
C(36) C(37) C(38) 120.5(2) . .
C(37) C(38) C(39) 119.5(2) . .
C(38) C(39) C(40) 120.3(2) . .
C(35) C(40) C(39) 120.6(2) . .
P(1) C(41) C(42) 123.17(18) . .
P(1) C(41) C(46) 117.36(19) . .
C(42) C(41) C(46) 119.4(2) . .
C(41) C(42) C(43) 119.4(2) . .
C(42) C(43) C(44) 120.9(2) . .
C(43) C(44) C(45) 120.1(2) . .
C(44) C(45) C(46) 119.4(2) . .
C(41) C(46) C(45) 120.8(2) . .
P(1) C(47) C(48) 121.2(2) . .
P(1) C(47) C(52) 119.80(18) . .
C(48) C(47) C(52) 119.0(2) . .
C(47) C(48) C(49) 120.3(2) . .
C(48) C(49) C(50) 120.4(2) . .
C(49) C(50) C(51) 119.7(2) . .
C(50) C(51) C(52) 120.4(2) . .
C(47) C(52) C(51) 120.2(2) . .
C(54) C(53) C(58) 115.9(2) . .
C(54) C(53) B(1) 119.54(19) . .
C(58) C(53) B(1) 123.5(2) . .
C(53) C(54) C(55) 122.0(2) . .
C(54) C(55) C(56) 120.9(2) . .
C(54) C(55) C(59) 117.1(2) . .
C(56) C(55) C(59) 122.0(2) . .
C(55) C(56) C(57) 118.1(2) . .
C(56) C(57) C(58) 120.7(2) . .
C(56) C(57) C(60) 121.0(2) . .
C(58) C(57) C(60) 118.3(2) . .
C(53) C(58) C(57) 122.2(2) . .
F(1) C(59) F(2) 105.5(2) . .
F(1) C(59) F(3) 107.7(2) . .
F(1) C(59) C(55) 112.4(2) . .
F(2) C(59) F(3) 105.4(2) . .
F(2) C(59) C(55) 112.1(2) . .
F(3) C(59) C(55) 113.2(2) . .
F(4) C(60) F(5) 105.8(2) . .
F(4) C(60) F(6) 105.8(2) . .
F(4) C(60) C(57) 112.30(19) . .
F(5) C(60) F(6) 106.9(2) . .
F(5) C(60) C(57) 113.3(2) . .
F(6) C(60) C(57) 112.3(2) . .
C(62) C(61) C(66) 116.1(2) . .
C(62) C(61) B(1) 119.61(19) . .
C(66) C(61) B(1) 124.22(19) . .
C(61) C(62) C(63) 122.2(2) . .
C(62) C(63) C(64) 120.9(2) . .
C(62) C(63) C(67) 120.4(2) . .
C(64) C(63) C(67) 118.7(2) . .
C(63) C(64) C(65) 118.0(2) . .
C(64) C(65) C(66) 121.3(2) . .
C(64) C(65) C(68) 119.9(2) . .
C(66) C(65) C(68) 118.7(2) . .
C(61) C(66) C(65) 121.5(2) . .
F(7) C(67) F(8) 105.8(2) . .
F(7) C(67) F(9) 106.3(2) . .
F(7) C(67) C(63) 112.5(2) . .
F(8) C(67) F(9) 106.1(2) . .
F(8) C(67) C(63) 111.9(2) . .
F(9) C(67) C(63) 113.6(2) . .
F(10) C(68) F(11) 105.6(2) . .
F(10) C(68) F(12) 106.8(2) . .
F(10) C(68) C(65) 113.4(2) . .
F(11) C(68) F(12) 105.9(2) . .
F(11) C(68) C(65) 111.4(2) . .
F(12) C(68) C(65) 113.2(2) . .
C(70) C(69) C(74) 115.7(2) . .
C(70) C(69) B(1) 122.5(2) . .
C(74) C(69) B(1) 121.59(18) . .
C(69) C(70) C(71) 122.3(2) . .
C(70) C(71) C(72) 120.9(2) . .
C(70) C(71) C(75) 118.8(2) . .
C(72) C(71) C(75) 120.3(2) . .
C(71) C(72) C(73) 118.2(2) . .
C(72) C(73) C(74) 120.5(2) . .
C(72) C(73) C(76) 118.8(2) . .
C(74) C(73) C(76) 120.7(2) . .
C(69) C(74) C(73) 122.31(19) . .
F(13) C(75) F(14) 105.2(2) . .
F(13) C(75) F(15) 104.4(3) . .
F(13) C(75) C(71) 112.3(2) . .
F(14) C(75) F(15) 107.5(2) . .
F(14) C(75) C(71) 113.0(3) . .
F(15) C(75) C(71) 113.8(2) . .
F(16) C(76) F(17) 106.3(2) . .
F(16) C(76) F(18) 105.5(2) . .
F(16) C(76) C(73) 111.7(2) . .
F(17) C(76) F(18) 106.5(2) . .
F(17) C(76) C(73) 113.2(2) . .
F(18) C(76) C(73) 113.1(2) . .
C(78) C(77) C(82) 116.2(2) . .
C(78) C(77) B(1) 122.79(19) . .
C(82) C(77) B(1) 120.01(19) . .
C(77) C(78) C(79) 121.2(2) . .
C(78) C(79) C(80) 121.2(2) . .
C(78) C(79) C(83) 119.5(2) . .
C(80) C(79) C(83) 119.3(2) . .
C(79) C(80) C(81) 118.4(2) . .
C(80) C(81) C(82) 120.4(2) . .
C(80) C(81) C(84) 120.0(2) . .
C(82) C(81) C(84) 119.5(2) . .
C(77) C(82) C(81) 122.6(2) . .
F(19) C(83) F(20) 107.6(7) . .
F(19) C(83) F(21) 103.7(7) . .
F(19) C(83) F(25) 133.6(5) . .
F(19) C(83) F(26) 40.8(6) . .
F(19) C(83) F(27) 73.0(7) . .
F(19) C(83) F(28) 127.2(6) . .
F(19) C(83) F(29) 59.7(6) . .
F(19) C(83) F(30) 51.3(7) . .
F(19) C(83) F(31) 123.4(6) . .
F(19) C(83) F(32) 23.0(6) . .
F(19) C(83) F(33) 84.0(7) . .
F(19) C(83) C(79) 114.6(4) . .
F(20) C(83) F(21) 105.9(8) . .
F(20) C(83) F(25) 65.8(6) . .
F(20) C(83) F(26) 132.8(6) . .
F(20) C(83) F(27) 42.8(6) . .
F(20) C(83) F(28) 43.7(7) . .
F(20) C(83) F(29) 135.0(6) . .
F(20) C(83) F(30) 62.0(6) . .
F(20) C(83) F(31) 82.9(6) . .
F(20) C(83) F(32) 123.2(6) . .
F(20) C(83) F(33) 26.8(6) . .
F(20) C(83) C(79) 113.5(4) . .
F(21) C(83) F(25) 44.7(8) . .
F(21) C(83) F(26) 66.6(7) . .
F(21) C(83) F(27) 138.9(8) . .
F(21) C(83) F(28) 63.7(9) . .
F(21) C(83) F(29) 48.2(7) . .
F(21) C(83) F(30) 136.7(7) . .
F(21) C(83) F(31) 26.1(8) . .
F(21) C(83) F(32) 82.7(7) . .
F(21) C(83) F(33) 125.1(8) . .
F(21) C(83) C(79) 110.8(6) . .
F(25) C(83) F(26) 108.1(6) . .
F(25) C(83) F(27) 107.7(7) . .
F(25) C(83) F(28) 22.4(7) . .
F(25) C(83) F(29) 91.7(6) . .
F(25) C(83) F(30) 122.5(6) . .
F(25) C(83) F(31) 18.7(6) . .
F(25) C(83) F(32) 120.5(5) . .
F(25) C(83) F(33) 91.1(6) . .
F(25) C(83) C(79) 109.4(4) . .
F(26) C(83) F(27) 111.9(6) . .
F(26) C(83) F(28) 118.2(6) . .
F(26) C(83) F(29) 19.1(5) . .
F(26) C(83) F(30) 91.0(6) . .
F(26) C(83) F(31) 91.1(6) . .
F(26) C(83) F(32) 17.8(6) . .
F(26) C(83) F(33) 118.6(6) . .
F(26) C(83) C(79) 112.4(5) . .
F(27) C(83) F(28) 85.4(7) . .
F(27) C(83) F(29) 128.1(6) . .
F(27) C(83) F(30) 21.8(6) . .
F(27) C(83) F(31) 123.0(7) . .
F(27) C(83) F(32) 94.9(6) . .
F(27) C(83) F(33) 16.6(6) . .
F(27) C(83) C(79) 107.3(4) . .
F(28) C(83) F(29) 106.1(7) . .
F(28) C(83) F(30) 101.0(7) . .
F(28) C(83) F(31) 39.3(7) . .
F(28) C(83) F(32) 124.4(6) . .
F(28) C(83) F(33) 68.7(7) . .
F(28) C(83) C(79) 117.8(4) . .
F(29) C(83) F(30) 108.6(6) . .
F(29) C(83) F(31) 73.7(6) . .
F(29) C(83) F(32) 36.8(6) . .
F(29) C(83) F(33) 130.7(6) . .
F(29) C(83) C(79) 110.6(5) . .
F(30) C(83) F(31) 132.9(6) . .
F(30) C(83) F(32) 73.6(6) . .
F(30) C(83) F(33) 35.4(6) . .
F(30) C(83) C(79) 112.0(4) . .
F(31) C(83) F(32) 105.6(5) . .
F(31) C(83) F(33) 106.6(6) . .
F(31) C(83) C(79) 110.5(4) . .
F(32) C(83) F(33) 103.7(6) . .
F(32) C(83) C(79) 115.0(4) . .
F(33) C(83) C(79) 114.7(4) . .
F(22) C(84) F(23) 104.8(2) . .
F(22) C(84) F(24) 107.7(2) . .
F(22) C(84) C(81) 113.0(2) . .
F(23) C(84) F(24) 105.2(2) . .
F(23) C(84) C(81) 112.2(2) . .
F(24) C(84) C(81) 113.3(2) . .
C(86) C(85) C(87) 115.7(15) . .
C(86) C(85) C(90) 169.5(18) . .
C(86) C(85) C(91) 56.9(17) . .
C(86) C(85) C(92) 138.9(13) . .
C(86) C(85) C(94) 4.4(15) . .
C(86) C(85) C(95) 20.8(10) . .
C(87) C(85) C(90) 54.8(15) . .
C(87) C(85) C(91) 59.2(16) . .
C(87) C(85) C(92) 23.2(9) . .
C(87) C(85) C(94) 114(2) . .
C(87) C(85) C(95) 98.2(14) . .
C(90) C(85) C(91) 114(2) . .
C(90) C(85) C(92) 32.0(12) . .
C(90) C(85) C(94) 169(2) . .
C(90) C(85) C(95) 152.4(18) . .
C(91) C(85) C(92) 82.1(17) . .
C(91) C(85) C(94) 55(2) . .
C(91) C(85) C(95) 39.2(16) . .
C(92) C(85) C(94) 137(2) . .
C(92) C(85) C(95) 120.5(12) . .
C(94) C(85) C(95) 17.1(16) . .
C(85) C(86) C(87) 108.3(12) . 65802
C(85) C(86) C(89) 157(2) . .
C(85) C(86) C(91) 38.7(11) . .
C(85) C(86) C(93) 168.6(15) . .
C(85) C(86) C(94) 3.9(13) . .
C(85) C(86) C(95) 102(3) . .
C(87) C(86) C(89) 50.7(13) 65802 .
C(87) C(86) C(91) 70.3(11) 65802 .
C(87) C(86) C(93) 60.5(9) 65802 .
C(87) C(86) C(94) 105.7(19) 65802 .
C(87) C(86) C(95) 17(2) 65802 .
C(89) C(86) C(91) 121(2) . .
C(89) C(86) C(93) 11.7(12) . .
C(89) C(86) C(94) 154(2) . .
C(89) C(86) C(95) 55(3) . .
C(91) C(86) C(93) 130.6(15) . .
C(91) C(86) C(94) 36.7(15) . .
C(91) C(86) C(95) 68(3) . .
C(93) C(86) C(94) 165(2) . .
C(93) C(86) C(95) 67(3) . .
C(94) C(86) C(95) 99(3) . .
C(85) C(87) C(86) 132.6(15) . 65802
C(85) C(87) C(88) 117.9(14) . .
C(85) C(87) C(89) 158.0(16) . 65802
C(85) C(87) C(90) 47.7(15) . .
C(85) C(87) C(91) 47.3(13) . .
C(85) C(87) C(91) 98.5(14) . 65802
C(85) C(87) C(92) 117.5(19) . .
C(85) C(87) C(93) 165.4(13) . 65802
C(85) C(87) C(94) 23.2(10) . .
C(85) C(87) C(95) 132.6(18) . 65802
C(85) C(87) C(96) 97.2(15) . .
C(86) C(87) C(88) 105.4(12) 65802 .
C(86) C(87) C(89) 26.4(9) 65802 65802
C(86) C(87) C(90) 166.8(14) 65802 .
C(86) C(87) C(91) 86.5(12) 65802 .
C(86) C(87) C(91) 35.0(8) 65802 65802
C(86) C(87) C(92) 105.8(17) 65802 .
C(86) C(87) C(93) 49.5(9) 65802 65802
C(86) C(87) C(94) 110.4(11) 65802 .
C(86) C(87) C(95) 7.0(8) 65802 65802
C(86) C(87) C(96) 127.3(14) 65802 .
C(88) C(87) C(89) 79.6(12) . 65802
C(88) C(87) C(90) 70.6(15) . .
C(88) C(87) C(91) 163.1(16) . .
C(88) C(87) C(91) 139.7(12) . 65802
C(88) C(87) C(92) 0.4(13) . .
C(88) C(87) C(93) 56.1(10) . 65802
C(88) C(87) C(94) 140.8(12) . .
C(88) C(87) C(95) 107.8(15) . 65802
C(88) C(87) C(96) 21.9(12) . .
C(89) C(87) C(90) 149.3(18) 65802 .
C(89) C(87) C(91) 112.9(14) 65802 .
C(89) C(87) C(91) 61.4(9) 65802 65802
C(89) C(87) C(92) 80.0(17) 65802 .
C(89) C(87) C(93) 23.6(9) 65802 65802
C(89) C(87) C(94) 136.7(13) 65802 .
C(89) C(87) C(95) 28.3(11) 65802 65802
C(89) C(87) C(96) 101.3(14) 65802 .
C(90) C(87) C(91) 95.0(17) . .
C(90) C(87) C(91) 145.2(17) . 65802
C(90) C(87) C(92) 70.3(18) . .
C(90) C(87) C(93) 126.0(17) . 65802
C(90) C(87) C(94) 70.9(14) . .
C(90) C(87) C(95) 173.7(16) . 65802
C(90) C(87) C(96) 49.5(16) . .
C(91) C(87) C(91) 51.6(10) . 65802
C(91) C(87) C(92) 163(2) . .
C(91) C(87) C(93) 135.5(14) . 65802
C(91) C(87) C(94) 24.2(10) . .
C(91) C(87) C(95) 85.4(15) . 65802
C(91) C(87) C(96) 144.5(17) . .
C(91) C(87) C(92) 140.1(17) 65802 .
C(91) C(87) C(93) 84.4(9) 65802 65802
C(91) C(87) C(94) 75.6(9) 65802 .
C(91) C(87) C(95) 34.1(11) 65802 65802
C(91) C(87) C(96) 161.2(13) 65802 .
C(92) C(87) C(93) 56.4(15) . 65802
C(92) C(87) C(94) 140.5(18) . .
C(92) C(87) C(95) 108(2) . 65802
C(92) C(87) C(96) 21.5(15) . .
C(93) C(87) C(94) 157.6(12) 65802 .
C(93) C(87) C(95) 51.8(12) 65802 65802
C(93) C(87) C(96) 77.8(13) 65802 .
C(94) C(87) C(95) 109.6(14) . 65802
C(94) C(87) C(96) 120.4(14) . .
C(95) C(87) C(96) 129.5(17) 65802 .
C(87) C(88) C(89) 51.0(9) . 65802
C(87) C(88) C(90) 36.6(9) . .
C(87) C(88) C(92) 0.3(12) . .
C(87) C(88) C(93) 71.5(13) . 65802
C(87) C(88) C(96) 81(3) . .
C(89) C(88) C(90) 87.4(13) 65802 .
C(89) C(88) C(92) 51.4(15) 65802 .
C(89) C(88) C(93) 20.5(9) 65802 65802
C(89) C(88) C(96) 132(4) 65802 .
C(90) C(88) C(92) 36.3(14) . .
C(90) C(88) C(93) 107.7(17) . 65802
C(90) C(88) C(96) 46(3) . .
C(92) C(88) C(93) 71.8(18) . 65802
C(92) C(88) C(96) 81(4) . .
C(93) C(88) C(96) 152(4) 65802 .
C(86) C(89) C(87) 102.9(18) . 65802
C(86) C(89) C(88) 150.3(19) . 65802
C(86) C(89) C(91) 33.8(13) . .
C(86) C(89) C(92) 128.0(19) . 65802
C(86) C(89) C(93) 154(2) . .
C(86) C(89) C(94) 11.9(12) . .
C(86) C(89) C(95) 40(2) . .
C(87) C(89) C(88) 49.4(9) 65802 65802
C(87) C(89) C(91) 69.2(9) 65802 .
C(87) C(89) C(92) 25.8(8) 65802 65802
C(87) C(89) C(93) 98.5(19) 65802 .
C(87) C(89) C(94) 92.6(11) 65802 .
C(87) C(89) C(95) 65.0(18) 65802 .
C(88) C(89) C(91) 117.8(11) 65802 .
C(88) C(89) C(92) 23.5(9) 65802 65802
C(88) C(89) C(93) 49.2(17) 65802 .
C(88) C(89) C(94) 141.5(13) 65802 .
C(88) C(89) C(95) 114(2) 65802 .
C(91) C(89) C(92) 94.6(11) . 65802
C(91) C(89) C(93) 163(2) . .
C(91) C(89) C(94) 23.7(7) . .
C(91) C(89) C(95) 12.2(16) . .
C(92) C(89) C(93) 72.7(18) 65802 .
C(92) C(89) C(94) 118.3(13) 65802 .
C(92) C(89) C(95) 91(2) 65802 .
C(93) C(89) C(94) 166(2) . .
C(93) C(89) C(95) 164(2) . .
C(94) C(89) C(95) 28.8(17) . .
C(85) C(90) C(87) 77.5(18) . .
C(85) C(90) C(88) 149.3(18) . .
C(85) C(90) C(91) 33.3(12) . .
C(85) C(90) C(92) 120(2) . .
C(85) C(90) C(94) 5.0(11) . .
C(85) C(90) C(96) 170(2) . .
C(87) C(90) C(88) 72.8(15) . .
C(87) C(90) C(91) 44.3(13) . .
C(87) C(90) C(92) 43.1(14) . .
C(87) C(90) C(94) 72.6(14) . .
C(87) C(90) C(96) 92.5(19) . .
C(88) C(90) C(91) 116.5(13) . .
C(88) C(90) C(92) 29.7(13) . .
C(88) C(90) C(94) 144.6(13) . .
C(88) C(90) C(96) 20.8(14) . .
C(91) C(90) C(92) 87.0(14) . .
C(91) C(90) C(94) 28.3(8) . .
C(91) C(90) C(96) 136.8(17) . .
C(92) C(90) C(94) 115.3(16) . .
C(92) C(90) C(96) 49.8(17) . .
C(94) C(90) C(96) 165.1(17) . .
C(85) C(91) C(86) 84.4(19) . .
C(85) C(91) C(87) 73.4(18) . .
C(85) C(91) C(87) 157(2) . 65802
C(85) C(91) C(89) 109.0(19) . .
C(85) C(91) C(90) 32.8(15) . .
C(85) C(91) C(91) 166(2) . 65802
C(85) C(91) C(92) 67.5(16) . .
C(85) C(91) C(94) 47(2) . .
C(85) C(91) C(95) 110(2) . .
C(85) C(91) C(95) 131(2) . 65802
C(86) C(91) C(87) 156.6(17) . .
C(86) C(91) C(87) 74.7(12) . 65802
C(86) C(91) C(89) 25.3(10) . .
C(86) C(91) C(90) 117.0(14) . .
C(86) C(91) C(91) 106.5(15) . 65802
C(86) C(91) C(92) 151.7(14) . .
C(86) C(91) C(94) 37.1(18) . .
C(86) C(91) C(95) 29.8(14) . .
C(86) C(91) C(95) 145.0(16) . 65802
C(87) C(91) C(87) 128.4(13) . 65802
C(87) C(91) C(89) 177.3(14) . .
C(87) C(91) C(90) 40.7(10) . .
C(87) C(91) C(91) 96.6(14) . 65802
C(87) C(91) C(92) 7.0(8) . .
C(87) C(91) C(94) 121(2) . .
C(87) C(91) C(95) 172.1(19) . .
C(87) C(91) C(95) 57.3(12) . 65802
C(87) C(91) C(89) 49.5(7) 65802 .
C(87) C(91) C(90) 166.5(12) 65802 .
C(87) C(91) C(91) 31.8(8) 65802 65802
C(87) C(91) C(92) 133.5(10) 65802 .
C(87) C(91) C(94) 110(2) 65802 .
C(87) C(91) C(95) 46.8(12) 65802 .
C(87) C(91) C(95) 71.2(10) 65802 65802
C(89) C(91) C(90) 141.7(12) . .
C(89) C(91) C(91) 81.3(10) . 65802
C(89) C(91) C(92) 175.6(11) . .
C(89) C(91) C(94) 61.5(18) . .
C(89) C(91) C(95) 8.2(11) . .
C(89) C(91) C(95) 120.4(12) . 65802
C(90) C(91) C(91) 136.3(15) . 65802
C(90) C(91) C(92) 34.8(8) . .
C(90) C(91) C(94) 80.2(19) . .
C(90) C(91) C(95) 142.6(17) . .
C(90) C(91) C(95) 97.8(14) . 65802
C(91) C(91) C(92) 101.8(12) 65802 .
C(91) C(91) C(94) 142(2) 65802 .
C(91) C(91) C(95) 78.4(14) 65802 .
C(91) C(91) C(95) 39.5(11) 65802 65802
C(92) C(91) C(94) 115(2) . .
C(92) C(91) C(95) 169.2(16) . .
C(92) C(91) C(95) 63.1(11) . 65802
C(94) C(91) C(95) 64(2) . .
C(94) C(91) C(95) 177(2) . 65802
C(95) C(91) C(95) 117.9(16) . 65802
C(85) C(92) C(87) 39.3(14) . .
C(85) C(92) C(88) 141(2) . .
C(85) C(92) C(89) 112.3(13) . 65802
C(85) C(92) C(90) 27.9(12) . .
C(85) C(92) C(91) 30.4(8) . .
C(85) C(92) C(93) 138.5(14) . 65802
C(85) C(92) C(95) 88.1(12) . 65802
C(85) C(92) C(96) 104(2) . .
C(87) C(92) C(88) 179(2) . .
C(87) C(92) C(89) 74.2(15) . 65802
C(87) C(92) C(90) 66.7(18) . .
C(87) C(92) C(91) 10.2(13) . .
C(87) C(92) C(93) 101.2(17) . 65802
C(87) C(92) C(95) 49.5(15) . 65802
C(87) C(92) C(96) 142(2) . .
C(88) C(92) C(89) 105(2) . 65802
C(88) C(92) C(90) 114(2) . .
C(88) C(92) C(91) 170(2) . .
C(88) C(92) C(93) 78.1(19) . 65802
C(88) C(92) C(95) 130(2) . 65802
C(88) C(92) C(96) 38(2) . .
C(89) C(92) C(90) 140.2(19) 65802 .
C(89) C(92) C(91) 82.1(10) 65802 .
C(89) C(92) C(93) 27.0(10) 65802 65802
C(89) C(92) C(95) 24.7(10) 65802 65802
C(89) C(92) C(96) 143(2) 65802 .
C(90) C(92) C(91) 58.2(13) . .
C(90) C(92) C(93) 165.3(19) . 65802
C(90) C(92) C(95) 115.9(18) . 65802
C(90) C(92) C(96) 77(2) . .
C(91) C(92) C(93) 108.8(12) . 65802
C(91) C(92) C(95) 57.7(10) . 65802
C(91) C(92) C(96) 135(2) . .
C(93) C(92) C(95) 51.7(11) 65802 65802
C(93) C(92) C(96) 116(2) 65802 .
C(95) C(92) C(96) 167(2) 65802 .
C(86) C(93) C(87) 70.0(11) . 65802
C(86) C(93) C(88) 122.2(17) . 65802
C(86) C(93) C(89) 14.3(14) . .
C(86) C(93) C(92) 92.3(14) . 65802
C(86) C(93) C(95) 21.6(9) . .
C(87) C(93) C(88) 52.5(11) 65802 65802
C(87) C(93) C(89) 57.9(17) 65802 .
C(87) C(93) C(92) 22.4(8) 65802 65802
C(87) C(93) C(95) 49.7(10) 65802 .
C(88) C(93) C(89) 110(2) 65802 .
C(88) C(93) C(92) 30.1(11) 65802 65802
C(88) C(93) C(95) 102.1(16) 65802 .
C(89) C(93) C(92) 80(2) . 65802
C(89) C(93) C(95) 8.2(14) . .
C(92) C(93) C(95) 72.0(13) 65802 .
C(85) C(94) C(86) 172(2) . .
C(85) C(94) C(87) 43.0(16) . .
C(85) C(94) C(89) 172(2) . .
C(85) C(94) C(90) 6.5(15) . .
C(85) C(94) C(91) 78(2) . .
C(85) C(94) C(95) 152(2) . .
C(86) C(94) C(87) 140.2(19) . .
C(86) C(94) C(89) 14.5(15) . .
C(86) C(94) C(90) 172(2) . .
C(86) C(94) C(91) 106(2) . .
C(86) C(94) C(95) 35.1(19) . .
C(87) C(94) C(89) 129.7(11) . .
C(87) C(94) C(90) 36.5(8) . .
C(87) C(94) C(91) 35.0(16) . .
C(87) C(94) C(95) 110.7(17) . .
C(89) C(94) C(90) 166.2(12) . .
C(89) C(94) C(91) 94.8(19) . .
C(89) C(94) C(95) 20.8(14) . .
C(90) C(94) C(91) 71.4(19) . .
C(90) C(94) C(95) 146.0(19) . .
C(91) C(94) C(95) 76(2) . .
C(85) C(95) C(86) 57(2) . .
C(85) C(95) C(87) 129.2(18) . 65802
C(85) C(95) C(89) 141(2) . .
C(85) C(95) C(91) 30.4(10) . .
C(85) C(95) C(91) 92.0(14) . 65802
C(85) C(95) C(92) 150.6(16) . 65802
C(85) C(95) C(93) 149.1(16) . .
C(85) C(95) C(94) 11.1(11) . .
C(86) C(95) C(87) 156(2) . 65802
C(86) C(95) C(89) 84(3) . .
C(86) C(95) C(91) 83(3) . .
C(86) C(95) C(91) 140(3) . 65802
C(86) C(95) C(92) 143(3) . 65802
C(86) C(95) C(93) 92(3) . .
C(86) C(95) C(94) 46(2) . .
C(87) C(95) C(89) 87(2) 65802 .
C(87) C(95) C(91) 99.1(17) 65802 .
C(87) C(95) C(91) 37.2(9) 65802 65802
C(87) C(95) C(92) 22.3(8) 65802 65802
C(87) C(95) C(93) 78.5(14) 65802 .
C(87) C(95) C(94) 139(2) 65802 .
C(89) C(95) C(91) 160(2) . .
C(89) C(95) C(91) 123(2) . 65802
C(89) C(95) C(92) 64.4(18) . 65802
C(89) C(95) C(93) 8.2(14) . .
C(89) C(95) C(94) 130(2) . .
C(91) C(95) C(91) 62.1(13) . 65802
C(91) C(95) C(92) 120.2(17) . 65802
C(91) C(95) C(93) 160.3(19) . .
C(91) C(95) C(94) 40.4(14) . .
C(91) C(95) C(92) 59.2(9) 65802 65802
C(91) C(95) C(93) 114.7(14) 65802 .
C(91) C(95) C(94) 102(2) 65802 .
C(92) C(95) C(93) 56.2(11) 65802 .
C(92) C(95) C(94) 159(2) 65802 .
C(93) C(95) C(94) 138(2) . .
C(87) C(96) C(88) 77(3) . .
C(87) C(96) C(90) 37.9(11) . .
C(87) C(96) C(92) 16.3(14) . .
C(88) C(96) C(90) 113(4) . .
C(88) C(96) C(92) 61(3) . .
C(90) C(96) C(92) 54(2) . .
C(53) B(1) C(61) 111.53(17) . .
C(53) B(1) C(69) 112.65(17) . .
C(53) B(1) C(77) 100.17(19) . .
C(61) B(1) C(69) 106.3(2) . .
C(61) B(1) C(77) 112.42(17) . .
C(69) B(1) C(77) 113.95(17) . .
Ru(1) O(1) H(66) 118(2) . .
Ge(1) O(1) H(66) 110(2) . .
C(2) C(3) H(1) 119.4 . .
C(4) C(3) H(1) 119.9 . .
C(3) C(4) H(2) 120.3 . .
C(5) C(4) H(2) 120.4 . .
C(4) C(5) H(3) 119.7 . .
C(6) C(5) H(3) 119.1 . .
Ru(1) C(9) H(4) 133.3 . .
C(8) C(9) H(4) 119.4 . .
C(10) C(9) H(4) 119.2 . .
Ru(1) C(11) H(5) 126.7 . .
C(10) C(11) H(5) 119.1 . .
C(12) C(11) H(5) 119.1 . .
C(8) C(13) H(6) 109.3 . .
C(8) C(13) H(7) 109.6 . .
C(8) C(13) H(8) 109.5 . .
H(6) C(13) H(7) 109.5 . .
H(6) C(13) H(8) 109.5 . .
H(7) C(13) H(8) 109.5 . .
C(10) C(14) H(9) 109.6 . .
C(10) C(14) H(10) 109.4 . .
C(10) C(14) H(11) 109.5 . .
H(9) C(14) H(10) 109.5 . .
H(9) C(14) H(11) 109.5 . .
H(10) C(14) H(11) 109.5 . .
C(12) C(15) H(12) 109.4 . .
C(12) C(15) H(13) 109.4 . .
C(12) C(15) H(14) 109.6 . .
H(12) C(15) H(13) 109.5 . .
H(12) C(15) H(14) 109.5 . .
H(13) C(15) H(14) 109.5 . .
C(17) C(18) H(15) 119.0 . .
C(19) C(18) H(15) 118.9 . .
C(19) C(20) H(16) 119.2 . .
C(21) C(20) H(16) 119.2 . .
C(17) C(22) H(17) 109.4 . .
C(17) C(22) H(18) 109.4 . .
C(17) C(22) H(19) 109.6 . .
H(17) C(22) H(18) 109.5 . .
H(17) C(22) H(19) 109.5 . .
H(18) C(22) H(19) 109.5 . .
C(19) C(23) H(20) 110.0 . .
C(19) C(23) H(21) 109.2 . .
C(19) C(23) H(22) 109.3 . .
H(20) C(23) H(21) 109.5 . .
H(20) C(23) H(22) 109.5 . .
H(21) C(23) H(22) 109.5 . .
C(21) C(24) H(23) 109.5 . .
C(21) C(24) H(24) 109.5 . .
C(21) C(24) H(25) 109.4 . .
H(23) C(24) H(24) 109.5 . .
H(23) C(24) H(25) 109.5 . .
H(24) C(24) H(25) 109.5 . .
C(26) C(27) H(26) 119.0 . .
C(28) C(27) H(26) 119.3 . .
C(27) C(28) H(27) 120.5 . .
C(29) C(28) H(27) 120.3 . .
C(28) C(29) H(28) 119.2 . .
C(30) C(29) H(28) 118.7 . .
C(26) C(31) H(29) 108.8 . .
C(26) C(31) H(30) 108.5 . .
C(32) C(31) H(29) 109.1 . .
C(32) C(31) H(30) 108.1 . .
H(29) C(31) H(30) 109.5 . .
C(31) C(32) H(31) 110.0 . .
C(31) C(32) H(32) 109.3 . .
C(31) C(32) H(33) 109.1 . .
H(31) C(32) H(32) 109.5 . .
H(31) C(32) H(33) 109.5 . .
H(32) C(32) H(33) 109.5 . .
C(30) C(33) H(34) 108.4 . .
C(30) C(33) H(35) 108.4 . .
C(34) C(33) H(34) 108.6 . .
C(34) C(33) H(35) 108.3 . .
H(34) C(33) H(35) 109.5 . .
C(33) C(34) H(36) 109.7 . .
C(33) C(34) H(37) 109.6 . .
C(33) C(34) H(38) 109.2 . .
H(36) C(34) H(37) 109.5 . .
H(36) C(34) H(38) 109.5 . .
H(37) C(34) H(38) 109.5 . .
C(35) C(36) H(39) 119.5 . .
C(37) C(36) H(39) 119.9 . .
C(36) C(37) H(40) 119.6 . .
C(38) C(37) H(40) 119.8 . .
C(37) C(38) H(41) 120.2 . .
C(39) C(38) H(41) 120.3 . .
C(38) C(39) H(42) 119.9 . .
C(40) C(39) H(42) 119.7 . .
C(35) C(40) H(43) 119.3 . .
C(39) C(40) H(43) 120.0 . .
C(41) C(42) H(44) 120.2 . .
C(43) C(42) H(44) 120.4 . .
C(42) C(43) H(45) 119.7 . .
C(44) C(43) H(45) 119.4 . .
C(43) C(44) H(46) 120.1 . .
C(45) C(44) H(46) 119.9 . .
C(44) C(45) H(47) 120.4 . .
C(46) C(45) H(47) 120.3 . .
C(41) C(46) H(48) 119.6 . .
C(45) C(46) H(48) 119.6 . .
C(47) C(48) H(49) 119.7 . .
C(49) C(48) H(49) 120.0 . .
C(48) C(49) H(50) 119.7 . .
C(50) C(49) H(50) 119.9 . .
C(49) C(50) H(51) 120.2 . .
C(51) C(50) H(51) 120.1 . .
C(50) C(51) H(52) 119.9 . .
C(52) C(51) H(52) 119.7 . .
C(47) C(52) H(53) 119.8 . .
C(51) C(52) H(53) 119.9 . .
C(53) C(54) H(54) 118.9 . .
C(55) C(54) H(54) 119.1 . .
C(55) C(56) H(55) 121.0 . .
C(57) C(56) H(55) 120.8 . .
C(53) C(58) H(56) 118.9 . .
C(57) C(58) H(56) 118.9 . .
C(61) C(62) H(57) 118.8 . .
C(63) C(62) H(57) 119.0 . .
C(63) C(64) H(58) 121.0 . .
C(65) C(64) H(58) 121.0 . .
C(61) C(66) H(59) 119.1 . .
C(65) C(66) H(59) 119.4 . .
C(69) C(70) H(60) 118.8 . .
C(71) C(70) H(60) 118.9 . .
C(71) C(72) H(61) 120.9 . .
C(73) C(72) H(61) 120.8 . .
C(69) C(74) H(62) 118.9 . .
C(73) C(74) H(62) 118.8 . .
C(77) C(78) H(63) 119.6 . .
C(79) C(78) H(63) 119.3 . .
C(79) C(80) H(64) 120.7 . .
C(81) C(80) H(64) 120.8 . .
C(77) C(82) H(65) 118.7 . .
C(81) C(82) H(65) 118.7 . .

loop_
_geom_bond_atom_site_label_1
_geom_bond_atom_site_label_2
_geom_bond_distance
_geom_bond_site_symmetry_2
Ru(1) Ge(1) 2.9582(2) .
Ru(1) S(1) 2.4209(5) .
Ru(1) P(1) 2.3505(6) .
Ru(1) O(1) 2.1349(15) .
Ru(1) C(7) 2.187(2) .
Ru(1) C(8) 2.207(2) .
Ru(1) C(9) 2.240(2) .
Ru(1) C(10) 2.222(2) .
Ru(1) C(11) 2.199(2) .
Ru(1) C(12) 2.255(2) .
Ge(1) S(1) 2.1886(6) .
Ge(1) O(1) 1.8836(18) .
Ge(1) C(1) 1.980(2) .
Ge(1) C(25) 1.959(2) .
P(1) C(35) 1.838(2) .
P(1) C(41) 1.828(2) .
P(1) C(47) 1.820(2) .
F(1) C(59) 1.316(4) .
F(2) C(59) 1.356(3) .
F(3) C(59) 1.340(3) .
F(4) C(60) 1.341(3) .
F(5) C(60) 1.334(3) .
F(6) C(60) 1.327(3) .
F(7) C(67) 1.336(3) .
F(8) C(67) 1.340(3) .
F(9) C(67) 1.338(3) .
F(10) C(68) 1.334(3) .
F(11) C(68) 1.347(3) .
F(12) C(68) 1.328(3) .
F(13) C(75) 1.333(4) .
F(14) C(75) 1.294(4) .
F(15) C(75) 1.323(4) .
F(16) C(76) 1.348(3) .
F(17) C(76) 1.331(3) .
F(18) C(76) 1.337(3) .
F(19) F(26) 0.945(15) .
F(19) F(27) 1.669(17) .
F(19) F(29) 1.341(14) .
F(19) F(30) 1.181(16) .
F(19) F(32) 0.540(16) .
F(20) F(25) 1.475(15) .
F(20) F(27) 1.010(14) .
F(20) F(28) 0.962(15) .
F(20) F(30) 1.379(14) .
F(20) F(33) 0.602(13) .
F(21) F(25) 1.055(19) .
F(21) F(26) 1.490(17) .
F(21) F(28) 1.40(2) .
F(21) F(29) 1.103(18) .
F(21) F(31) 0.619(19) .
F(22) C(84) 1.326(3) .
F(23) C(84) 1.346(4) .
F(24) C(84) 1.315(3) .
F(25) F(28) 0.534(16) .
F(25) F(31) 0.452(16) .
F(26) F(29) 0.444(13) .
F(26) F(32) 0.416(14) .
F(27) F(30) 0.534(16) .
F(27) F(33) 0.422(14) .
F(28) F(31) 0.895(16) .
F(28) F(33) 1.443(13) .
F(29) F(31) 1.622(15) .
F(29) F(32) 0.843(13) .
F(30) F(32) 1.621(16) .
F(30) F(33) 0.809(14) .
C(1) C(2) 1.410(2) .
C(1) C(6) 1.411(3) .
C(2) C(3) 1.391(3) .
C(2) C(7) 1.498(3) .
C(3) C(4) 1.387(3) .
C(4) C(5) 1.383(3) .
C(5) C(6) 1.397(3) .
C(6) C(16) 1.492(2) .
C(7) C(8) 1.446(3) .
C(7) C(12) 1.413(3) .
C(8) C(9) 1.415(3) .
C(8) C(13) 1.497(3) .
C(9) C(10) 1.416(3) .
C(10) C(11) 1.412(4) .
C(10) C(14) 1.500(4) .
C(11) C(12) 1.425(3) .
C(12) C(15) 1.496(4) .
C(16) C(17) 1.407(3) .
C(16) C(21) 1.398(3) .
C(17) C(18) 1.386(3) .
C(17) C(22) 1.508(3) .
C(18) C(19) 1.389(3) .
C(19) C(20) 1.386(3) .
C(19) C(23) 1.512(3) .
C(20) C(21) 1.390(3) .
C(21) C(24) 1.510(3) .
C(25) C(26) 1.411(3) .
C(25) C(30) 1.415(3) .
C(26) C(27) 1.396(3) .
C(26) C(31) 1.515(3) .
C(27) C(28) 1.379(4) .
C(28) C(29) 1.371(3) .
C(29) C(30) 1.393(3) .
C(30) C(33) 1.514(3) .
C(31) C(32) 1.520(4) .
C(33) C(34) 1.529(4) .
C(35) C(36) 1.397(3) .
C(35) C(40) 1.396(3) .
C(36) C(37) 1.386(3) .
C(37) C(38) 1.382(4) .
C(38) C(39) 1.383(4) .
C(39) C(40) 1.389(3) .
C(41) C(42) 1.387(3) .
C(41) C(46) 1.392(3) .
C(42) C(43) 1.400(4) .
C(43) C(44) 1.371(4) .
C(44) C(45) 1.388(4) .
C(45) C(46) 1.391(4) .
C(47) C(48) 1.398(3) .
C(47) C(52) 1.390(3) .
C(48) C(49) 1.377(3) .
C(49) C(50) 1.387(4) .
C(50) C(51) 1.377(4) .
C(51) C(52) 1.387(3) .
C(53) C(54) 1.398(3) .
C(53) C(58) 1.396(3) .
C(53) B(1) 1.642(3) .
C(54) C(55) 1.395(3) .
C(55) C(56) 1.384(3) .
C(55) C(59) 1.496(4) .
C(56) C(57) 1.383(3) .
C(57) C(58) 1.397(3) .
C(57) C(60) 1.495(3) .
C(61) C(62) 1.406(3) .
C(61) C(66) 1.397(3) .
C(61) B(1) 1.637(3) .
C(62) C(63) 1.384(3) .
C(63) C(64) 1.387(3) .
C(63) C(67) 1.497(3) .
C(64) C(65) 1.382(3) .
C(65) C(66) 1.398(3) .
C(65) C(68) 1.497(3) .
C(69) C(70) 1.394(3) .
C(69) C(74) 1.404(3) .
C(69) B(1) 1.642(3) .
C(70) C(71) 1.393(3) .
C(71) C(72) 1.381(3) .
C(71) C(75) 1.493(3) .
C(72) C(73) 1.391(3) .
C(73) C(74) 1.392(3) .
C(73) C(76) 1.493(3) .
C(77) C(78) 1.405(3) .
C(77) C(82) 1.396(3) .
C(77) B(1) 1.641(3) .
C(78) C(79) 1.397(3) .
C(79) C(80) 1.382(3) .
C(79) C(83) 1.496(4) .
C(80) C(81) 1.387(3) .
C(81) C(82) 1.386(3) .
C(81) C(84) 1.494(4) .
C(85) C(86) 1.30(2) .
C(85) C(87) 1.06(2) .
C(85) C(90) 0.80(2) .
C(85) C(91) 0.814(18) .
C(85) C(92) 1.49(2) .
C(85) C(94) 0.61(2) .
C(85) C(95) 1.51(2) .
C(86) C(87) 1.836(19) 65802
C(86) C(89) 0.84(2) .
C(86) C(91) 1.09(2) .
C(86) C(93) 1.49(2) .
C(86) C(94) 0.69(2) .
C(86) C(95) 0.55(2) .
C(87) C(88) 1.42(2) .
C(87) C(89) 1.457(17) 65802
C(87) C(90) 0.888(16) .
C(87) C(91) 0.95(2) .
C(87) C(91) 1.792(18) 65802
C(87) C(92) 0.66(2) .
C(87) C(93) 1.70(2) 65802
C(87) C(94) 1.42(2) .
C(87) C(95) 1.32(2) 65802
C(87) C(96) 1.44(3) .
C(88) C(89) 1.84(2) 65802
C(88) C(90) 1.40(2) .
C(88) C(92) 0.76(2) .
C(88) C(93) 1.49(2) 65802
C(88) C(96) 0.54(3) .
C(89) C(91) 1.68(2) .
C(89) C(92) 1.491(17) 65802
C(89) C(93) 0.69(2) .
C(89) C(94) 1.48(2) .
C(89) C(95) 0.69(2) .
C(90) C(91) 1.36(2) .
C(90) C(92) 0.91(2) .
C(90) C(94) 1.41(2) .
C(90) C(96) 1.10(3) .
C(91) C(91) 1.414(17) 65802
C(91) C(92) 1.59(2) .
C(91) C(94) 0.68(2) .
C(91) C(95) 1.02(2) .
C(91) C(95) 1.57(2) 65802
C(92) C(93) 1.44(2) 65802
C(92) C(95) 1.65(2) 65802
C(92) C(96) 0.86(2) .
C(93) C(95) 1.36(3) .
C(94) C(95) 0.94(2) .
C(3) H(1) 0.970 .
C(4) H(2) 0.970 .
C(5) H(3) 0.970 .
C(9) H(4) 0.970 .
C(11) H(5) 0.970 .
C(13) H(6) 0.970 .
C(13) H(7) 0.970 .
C(13) H(8) 0.970 .
C(14) H(9) 0.970 .
C(14) H(10) 0.970 .
C(14) H(11) 0.970 .
C(15) H(12) 0.970 .
C(15) H(13) 0.970 .
C(15) H(14) 0.970 .
C(18) H(15) 0.970 .
C(20) H(16) 0.970 .
C(22) H(17) 0.970 .
C(22) H(18) 0.970 .
C(22) H(19) 0.970 .
C(23) H(20) 0.970 .
C(23) H(21) 0.970 .
C(23) H(22) 0.970 .
C(24) H(23) 0.970 .
C(24) H(24) 0.970 .
C(24) H(25) 0.970 .
C(27) H(26) 0.970 .
C(28) H(27) 0.970 .
C(29) H(28) 0.970 .
C(31) H(29) 0.970 .
C(31) H(30) 0.970 .
C(32) H(31) 0.970 .
C(32) H(32) 0.970 .
C(32) H(33) 0.970 .
C(33) H(34) 0.970 .
C(33) H(35) 0.970 .
C(34) H(36) 0.970 .
C(34) H(37) 0.970 .
C(34) H(38) 0.970 .
C(36) H(39) 0.970 .
C(37) H(40) 0.970 .
C(38) H(41) 0.970 .
C(39) H(42) 0.970 .
C(40) H(43) 0.970 .
C(42) H(44) 0.970 .
C(43) H(45) 0.970 .
C(44) H(46) 0.970 .
C(45) H(47) 0.970 .
C(46) H(48) 0.970 .
C(48) H(49) 0.970 .
C(49) H(50) 0.970 .
C(50) H(51) 0.970 .
C(51) H(52) 0.970 .
C(52) H(53) 0.970 .
C(54) H(54) 0.970 .
C(56) H(55) 0.970 .
C(58) H(56) 0.970 .
C(62) H(57) 0.970 .
C(64) H(58) 0.970 .
C(66) H(59) 0.970 .
C(70) H(60) 0.970 .
C(72) H(61) 0.970 .
C(74) H(62) 0.970 .
C(78) H(63) 0.970 .
C(80) H(64) 0.970 .
C(82) H(65) 0.970 .

loop_
_geom_contact_atom_site_label_1
_geom_contact_atom_site_label_2
_geom_contact_distance
_geom_contact_site_symmetry_2
F(1) F(3) 3.227(3) 75702
F(1) C(24) 3.206(3) 65501
F(2) C(20) 3.351(3) 65702
F(2) C(23) 3.549(4) 65702
F(2) C(38) 3.410(3) .
F(2) C(39) 3.257(3) .
F(3) F(1) 3.227(3) 75702
F(3) F(3) 3.070(2) 75702
F(3) C(20) 3.172(3) 65702
F(3) C(21) 3.345(3) 65702
F(3) C(24) 3.293(3) 65702
F(3) C(38) 3.331(2) 75702
F(4) C(22) 3.381(3) 65702
F(4) C(88) 3.398(19) .
F(4) C(93) 3.461(17) 65802
F(5) C(17) 3.412(3) 65702
F(5) C(22) 3.332(3) 65702
F(5) C(48) 3.443(3) 75702
F(5) C(49) 3.493(3) 75702
F(6) C(32) 3.211(3) 75702
F(7) C(15) 3.368(3) 65601
F(7) C(49) 3.337(3) 55601
F(7) C(50) 3.333(3) 55601
F(7) C(85) 3.532(14) 65501
F(7) C(94) 3.560(13) 65501
F(8) F(10) 3.590(2) 76802
F(8) F(22) 2.971(2) 65501
F(8) C(15) 3.290(3) 65601
F(9) F(22) 3.224(3) 65501
F(9) F(24) 3.307(3) 65501
F(9) C(32) 3.534(4) 75702
F(10) F(8) 3.590(2) 76802
F(10) F(11) 3.522(2) 76802
F(10) C(14) 3.554(3) 55601
F(10) C(42) 3.245(3) 55601
F(10) C(43) 3.574(3) 55601
F(10) C(64) 3.532(3) 76802
F(11) F(10) 3.522(2) 76802
F(11) C(3) 3.568(2) 66702
F(11) C(15) 3.562(2) 66702
F(12) C(10) 3.536(3) 66702
F(12) C(11) 3.311(2) 66702
F(12) C(12) 3.401(2) 66702
F(12) C(14) 3.302(3) 55601
F(13) F(17) 3.473(3) 76702
F(13) C(28) 3.502(3) 75702
F(13) C(33) 3.588(3) 65501
F(14) F(20) 3.073(12) 65501
F(14) F(27) 3.597(13) 65501
F(14) F(28) 3.500(13) 65501
F(14) F(33) 3.399(12) 65501
F(15) F(17) 3.385(3) 76702
F(15) F(20) 3.000(12) 65501
F(15) F(21) 3.322(14) 76702
F(15) F(26) 2.908(11) 76702
F(15) F(27) 3.539(13) 65501
F(15) F(28) 3.306(12) 65501
F(15) F(29) 2.800(10) 76702
F(15) F(32) 3.179(11) 76702
F(15) F(33) 3.284(12) 65501
F(16) C(4) 3.227(3) 66702
F(16) C(40) 3.386(3) 76702
F(16) C(44) 3.519(3) 76702
F(16) C(45) 3.463(3) 76702
F(17) F(13) 3.473(3) 76702
F(17) F(15) 3.385(3) 76702
F(17) C(72) 3.581(3) 76702
F(18) F(19) 3.569(10) 76702
F(18) C(70) 3.545(3) 76702
F(18) C(71) 3.411(3) 76702
F(18) C(72) 3.359(3) 76702
F(18) C(73) 3.433(3) 76702
F(18) C(74) 3.570(3) 76702
F(19) F(18) 3.569(10) 76702
F(19) F(20) 2.161(16) .
F(19) F(21) 2.152(15) .
F(19) F(21) 3.305(18) 66702
F(19) F(25) 2.543(12) .
F(19) F(25) 3.077(13) 66702
F(19) F(28) 2.360(13) .
F(19) F(28) 3.135(13) 66702
F(19) F(31) 2.414(13) .
F(19) F(31) 3.095(13) 66702
F(19) F(33) 1.776(16) .
F(19) C(78) 2.770(10) .
F(19) C(79) 2.409(10) .
F(19) C(83) 1.366(10) .
F(20) F(14) 3.073(12) 45501
F(20) F(15) 3.000(12) 45501
F(20) F(19) 2.161(16) .
F(20) F(21) 2.141(18) .
F(20) F(21) 3.011(15) 66702
F(20) F(25) 3.444(13) 66702
F(20) F(26) 2.434(17) .
F(20) F(26) 3.267(13) 66702
F(20) F(28) 3.546(14) 66702
F(20) F(29) 2.438(17) .
F(20) F(29) 3.126(13) 66702
F(20) F(31) 1.781(15) .
F(20) F(31) 3.215(12) 66702
F(20) F(32) 2.335(15) .
F(20) F(32) 3.424(12) 66702
F(20) C(75) 3.591(12) 45501
F(20) C(78) 3.529(11) .
F(20) C(79) 2.351(11) .
F(20) C(80) 2.821(10) .
F(20) C(83) 1.312(13) .
F(21) F(15) 3.322(14) 76702
F(21) F(19) 2.152(15) .
F(21) F(19) 3.305(18) 66702
F(21) F(20) 2.141(18) .
F(21) F(20) 3.011(15) 66702
F(21) F(21) 3.28(2) 66702
F(21) F(25) 3.162(15) 66702
F(21) F(26) 3.384(19) 66702
F(21) F(27) 2.631(16) .
F(21) F(27) 3.257(16) 66702
F(21) F(28) 2.937(16) 66702
F(21) F(29) 3.402(19) 66702
F(21) F(30) 2.540(15) .
F(21) F(30) 3.212(16) 66702
F(21) F(31) 3.194(16) 66702
F(21) F(32) 1.793(15) .
F(21) F(32) 3.323(17) 66702
F(21) F(33) 2.359(16) .
F(21) F(33) 3.043(15) 66702
F(21) C(13) 3.472(15) 66702
F(21) C(78) 3.306(13) .
F(21) C(79) 2.361(12) .
F(21) C(80) 3.093(12) .
F(21) C(83) 1.371(11) .
F(21) C(83) 3.465(14) 66702
F(22) F(8) 2.971(2) 45501
F(22) F(9) 3.224(3) 45501
F(22) C(14) 3.503(4) 66702
F(22) C(44) 3.513(3) 66702
F(22) C(45) 3.380(3) 66702
F(23) C(14) 3.410(3) 66702
F(24) F(9) 3.307(3) 45501
F(24) C(23) 3.585(4) 65702
F(24) C(96) 3.25(2) .
F(25) F(19) 2.543(12) .
F(25) F(19) 3.077(13) 66702
F(25) F(20) 3.444(13) 66702
F(25) F(21) 3.162(15) 66702
F(25) F(25) 3.390(12) 66702
F(25) F(26) 2.222(13) .
F(25) F(26) 3.019(13) 66702
F(25) F(27) 2.293(14) .
F(25) F(27) 3.557(13) 66702
F(25) F(28) 3.266(13) 66702
F(25) F(29) 1.958(14) .
F(25) F(29) 3.056(13) 66702
F(25) F(30) 2.423(12) .
F(25) F(30) 3.359(13) 66702
F(25) F(31) 3.281(12) 66702
F(25) F(32) 2.384(11) .
F(25) F(32) 2.993(11) 66702
F(25) F(33) 1.921(13) .
F(25) F(33) 3.393(13) 66702
F(25) C(45) 3.490(8) 66702
F(25) C(79) 2.365(8) .
F(25) C(80) 2.725(9) .
F(25) C(83) 1.401(8) .
F(25) C(83) 3.507(9) 66702
F(26) F(15) 2.908(11) 76702
F(26) F(20) 2.434(17) .
F(26) F(20) 3.267(13) 66702
F(26) F(21) 3.384(19) 66702
F(26) F(25) 2.222(13) .
F(26) F(25) 3.019(13) 66702
F(26) F(27) 2.306(17) .
F(26) F(28) 2.243(15) .
F(26) F(28) 2.913(13) 66702
F(26) F(30) 1.931(16) .
F(26) F(31) 1.942(14) .
F(26) F(31) 3.124(14) 66702
F(26) F(33) 2.262(16) .
F(26) F(33) 3.556(13) 66702
F(26) C(72) 3.597(10) 76702
F(26) C(78) 2.771(10) .
F(26) C(79) 2.362(10) .
F(26) C(80) 3.581(10) .
F(26) C(83) 1.344(11) .
F(27) F(14) 3.597(13) 45501
F(27) F(15) 3.539(13) 45501
F(27) F(21) 2.631(16) .
F(27) F(21) 3.257(16) 66702
F(27) F(25) 2.293(14) .
F(27) F(25) 3.557(13) 66702
F(27) F(26) 2.306(17) .
F(27) F(28) 1.840(14) .
F(27) F(29) 2.488(16) .
F(27) F(31) 2.473(13) .
F(27) F(31) 3.356(13) 66702
F(27) F(32) 2.051(16) .
F(27) C(78) 3.220(13) .
F(27) C(79) 2.363(12) .
F(27) C(80) 3.137(11) .
F(27) C(83) 1.438(11) .
F(28) F(14) 3.500(13) 45501
F(28) F(15) 3.306(12) 45501
F(28) F(19) 2.360(13) .
F(28) F(19) 3.135(13) 66702
F(28) F(20) 3.546(14) 66702
F(28) F(21) 2.937(16) 66702
F(28) F(25) 3.266(13) 66702
F(28) F(26) 2.243(15) .
F(28) F(26) 2.913(13) 66702
F(28) F(27) 1.840(14) .
F(28) F(28) 3.228(14) 66702
F(28) F(29) 2.075(16) .
F(28) F(29) 2.887(14) 66702
F(28) F(30) 2.032(12) .
F(28) F(30) 3.534(13) 66702
F(28) F(31) 3.103(12) 66702
F(28) F(32) 2.311(13) .
F(28) F(32) 2.959(12) 66702
F(28) F(33) 3.547(13) 66702
F(28) C(79) 2.371(9) .
F(28) C(80) 2.771(10) .
F(28) C(83) 1.269(9) .
F(28) C(83) 3.481(10) 66702
F(29) F(15) 2.800(10) 76702
F(29) F(20) 2.438(17) .
F(29) F(20) 3.126(13) 66702
F(29) F(21) 3.402(19) 66702
F(29) F(25) 1.958(14) .
F(29) F(25) 3.056(13) 66702
F(29) F(27) 2.488(16) .
F(29) F(28) 2.075(16) .
F(29) F(28) 2.887(14) 66702
F(29) F(30) 2.184(15) .
F(29) F(31) 3.165(14) 66702
F(29) F(33) 2.376(15) .
F(29) F(33) 3.353(13) 66702
F(29) C(13) 3.599(11) 66702
F(29) C(78) 2.853(9) .
F(29) C(79) 2.324(9) .
F(29) C(80) 3.452(10) .
F(29) C(83) 1.327(11) .
F(30) F(21) 2.540(15) .
F(30) F(21) 3.212(16) 66702
F(30) F(25) 2.423(12) .
F(30) F(25) 3.359(13) 66702
F(30) F(26) 1.931(16) .
F(30) F(28) 2.032(12) .
F(30) F(28) 3.534(13) 66702
F(30) F(29) 2.184(15) .
F(30) F(31) 2.510(12) .
F(30) F(31) 3.214(12) 66702
F(30) C(78) 3.052(10) .
F(30) C(79) 2.371(10) .
F(30) C(80) 3.346(9) .
F(30) C(83) 1.362(10) .
F(31) F(19) 2.414(13) .
F(31) F(19) 3.095(13) 66702
F(31) F(20) 1.781(15) .
F(31) F(20) 3.215(12) 66702
F(31) F(21) 3.194(16) 66702
F(31) F(25) 3.281(12) 66702
F(31) F(26) 1.942(14) .
F(31) F(26) 3.124(14) 66702
F(31) F(27) 2.473(13) .
F(31) F(27) 3.356(13) 66702
F(31) F(28) 3.103(12) 66702
F(31) F(29) 3.165(14) 66702
F(31) F(30) 2.510(12) .
F(31) F(30) 3.214(12) 66702
F(31) F(31) 3.231(12) 66702
F(31) F(32) 2.166(12) .
F(31) F(32) 3.069(12) 66702
F(31) F(33) 2.136(13) .
F(31) F(33) 3.181(12) 66702
F(31) C(78) 3.503(10) .
F(31) C(79) 2.361(9) .
F(31) C(80) 2.863(8) .
F(31) C(83) 1.376(9) .
F(31) C(83) 3.442(9) 66702
F(32) F(15) 3.179(11) 76702
F(32) F(20) 2.335(15) .
F(32) F(20) 3.424(12) 66702
F(32) F(21) 1.793(15) .
F(32) F(21) 3.323(17) 66702
F(32) F(25) 2.384(11) .
F(32) F(25) 2.993(11) 66702
F(32) F(27) 2.051(16) .
F(32) F(28) 2.311(13) .
F(32) F(28) 2.959(12) 66702
F(32) F(31) 2.166(12) .
F(32) F(31) 3.069(12) 66702
F(32) F(33) 2.069(16) .
F(32) C(72) 3.565(9) 76702
F(32) C(78) 2.762(8) .
F(32) C(79) 2.396(8) .
F(32) C(83) 1.343(9) .
F(33) F(14) 3.399(12) 45501
F(33) F(15) 3.284(12) 45501
F(33) F(19) 1.776(16) .
F(33) F(21) 2.359(16) .
F(33) F(21) 3.043(15) 66702
F(33) F(25) 1.921(13) .
F(33) F(25) 3.393(13) 66702
F(33) F(26) 2.262(16) .
F(33) F(26) 3.556(13) 66702
F(33) F(28) 3.547(13) 66702
F(33) F(29) 2.376(15) .
F(33) F(29) 3.353(13) 66702
F(33) F(31) 2.136(13) .
F(33) F(31) 3.181(12) 66702
F(33) F(32) 2.069(16) .
F(33) C(78) 3.345(11) .
F(33) C(79) 2.346(10) .
F(33) C(80) 3.030(9) .
F(33) C(83) 1.287(11) .
C(3) F(11) 3.568(2) 66702
C(4) F(16) 3.227(3) 66702
C(10) F(12) 3.536(3) 66702
C(11) F(12) 3.311(2) 66702
C(12) F(12) 3.401(2) 66702
C(13) F(21) 3.472(15) 66702
C(13) F(29) 3.599(11) 66702
C(14) F(10) 3.554(3) 55401
C(14) F(12) 3.302(3) 55401
C(14) F(22) 3.503(4) 66702
C(14) F(23) 3.410(3) 66702
C(15) F(7) 3.368(3) 45401
C(15) F(8) 3.290(3) 45401
C(15) F(11) 3.562(2) 66702
C(17) F(5) 3.412(3) 65702
C(20) F(2) 3.351(3) 65702
C(20) F(3) 3.172(3) 65702
C(21) F(3) 3.345(3) 65702
C(22) F(4) 3.381(3) 65702
C(22) F(5) 3.332(3) 65702
C(23) F(2) 3.549(4) 65702
C(23) F(24) 3.585(4) 65702
C(23) C(80) 3.521(3) 65702
C(24) F(1) 3.206(3) 45501
C(24) F(3) 3.293(3) 65702
C(28) F(13) 3.502(3) 75702
C(29) C(29) 3.531(3) 65702
C(32) F(6) 3.211(3) 75702
C(32) F(9) 3.534(4) 75702
C(32) C(86) 3.573(16) 65702
C(33) F(13) 3.588(3) 45501
C(37) C(56) 3.506(3) 75702
C(38) F(2) 3.410(3) .
C(38) F(3) 3.331(2) 75702
C(39) F(2) 3.257(3) .
C(40) F(16) 3.386(3) 76702
C(42) F(10) 3.245(3) 55401
C(43) F(10) 3.574(3) 55401
C(44) F(16) 3.519(3) 76702
C(44) F(22) 3.513(3) 66702
C(44) C(73) 3.576(4) 76702
C(45) F(16) 3.463(3) 76702
C(45) F(22) 3.380(3) 66702
C(45) F(25) 3.490(8) 66702
C(48) F(5) 3.443(3) 75702
C(49) F(5) 3.493(3) 75702
C(49) F(7) 3.337(3) 55401
C(50) F(7) 3.333(3) 55401
C(56) C(37) 3.506(3) 75702
C(64) F(10) 3.532(3) 76802
C(70) F(18) 3.545(3) 76702
C(71) F(18) 3.411(3) 76702
C(72) F(17) 3.581(3) 76702
C(72) F(18) 3.359(3) 76702
C(72) F(26) 3.597(11) 76702
C(72) F(32) 3.565(9) 76702
C(73) F(18) 3.433(3) 76702
C(73) C(44) 3.576(4) 76702
C(74) F(18) 3.570(3) 76702
C(75) F(20) 3.591(12) 65501
C(78) F(19) 2.770(10) .
C(78) F(20) 3.529(11) .
C(78) F(21) 3.306(13) .
C(78) F(26) 2.771(10) .
C(78) F(27) 3.220(13) .
C(78) F(29) 2.853(9) .
C(78) F(30) 3.052(10) .
C(78) F(31) 3.503(10) .
C(78) F(32) 2.762(8) .
C(78) F(33) 3.345(11) .
C(79) F(19) 2.409(10) .
C(79) F(20) 2.351(11) .
C(79) F(21) 2.361(12) .
C(79) F(25) 2.365(8) .
C(79) F(26) 2.362(10) .
C(79) F(27) 2.363(12) .
C(79) F(28) 2.371(9) .
C(79) F(29) 2.324(9) .
C(79) F(30) 2.371(10) .
C(79) F(31) 2.361(9) .
C(79) F(32) 2.396(8) .
C(79) F(33) 2.346(10) .
C(80) F(20) 2.821(10) .
C(80) F(21) 3.093(12) .
C(80) F(25) 2.725(9) .
C(80) F(26) 3.581(10) .
C(80) F(27) 3.137(11) .
C(80) F(28) 2.771(10) .
C(80) F(29) 3.452(10) .
C(80) F(30) 3.346(9) .
C(80) F(31) 2.863(8) .
C(80) F(33) 3.030(9) .
C(80) C(23) 3.521(3) 65702
C(83) F(19) 1.366(10) .
C(83) F(20) 1.312(13) .
C(83) F(21) 1.371(11) .
C(83) F(21) 3.465(14) 66702
C(83) F(25) 1.401(8) .
C(83) F(25) 3.507(9) 66702
C(83) F(26) 1.344(11) .
C(83) F(27) 1.438(11) .
C(83) F(28) 1.269(9) .
C(83) F(28) 3.481(10) 66702
C(83) F(29) 1.327(11) .
C(83) F(30) 1.362(10) .
C(83) F(31) 1.376(9) .
C(83) F(31) 3.442(9) 66702
C(83) F(32) 1.343(9) .
C(83) F(33) 1.287(11) .
C(85) F(7) 3.532(14) 45501
C(85) C(85) 3.020(19) 65802
C(85) C(86) 2.67(2) 65802
C(85) C(87) 2.560(19) 65802
C(85) C(88) 2.14(2) .
C(85) C(89) 2.09(2) .
C(85) C(89) 2.47(2) 65802
C(85) C(90) 3.372(19) 65802
C(85) C(91) 2.213(18) 65802
C(85) C(92) 3.06(2) 65802
C(85) C(93) 2.77(2) .
C(85) C(93) 2.74(2) 65802
C(85) C(94) 2.760(18) 65802
C(85) C(95) 2.19(2) 65802
C(85) C(96) 1.90(3) .
C(86) C(32) 3.573(16) 65702
C(86) C(85) 2.67(2) 65802
C(86) C(86) 2.92(2) 65802
C(86) C(87) 2.00(2) .
C(86) C(88) 3.33(3) .
C(86) C(88) 2.60(2) 65802
C(86) C(89) 3.08(2) 65802
C(86) C(90) 2.09(2) .
C(86) C(90) 2.71(2) 65802
C(86) C(91) 2.02(2) 65802
C(86) C(92) 2.61(2) .
C(86) C(92) 2.11(2) 65802
C(86) C(93) 3.56(2) 65802
C(86) C(94) 2.69(2) 65802
C(86) C(95) 2.54(2) 65802
C(86) C(96) 3.16(3) .
C(86) C(96) 2.94(2) 65802
C(87) C(85) 2.560(19) 65802
C(87) C(86) 2.00(2) .
C(87) C(87) 2.497(19) 65802
C(87) C(89) 2.63(2) .
C(87) C(90) 3.128(19) 65802
C(87) C(92) 3.11(2) 65802
C(87) C(93) 3.29(2) .
C(87) C(94) 2.127(18) 65802
C(87) C(95) 1.96(2) .
C(88) F(4) 3.398(19) .
C(88) C(85) 2.14(2) .
C(88) C(86) 3.33(3) .
C(88) C(86) 2.60(2) 65802
C(88) C(91) 2.35(2) .
C(88) C(91) 3.02(2) 65802
C(88) C(94) 2.68(2) .
C(88) C(94) 3.14(2) 65802
C(88) C(95) 3.35(3) .
C(88) C(95) 2.22(2) 65802
C(89) C(85) 2.09(2) .
C(89) C(85) 2.47(2) 65802
C(89) C(86) 3.08(2) 65802
C(89) C(87) 2.63(2) .
C(89) C(89) 3.45(2) 65802
C(89) C(90) 2.87(2) .
C(89) C(90) 2.267(18) 65802
C(89) C(91) 2.03(2) 65802
C(89) C(92) 3.27(2) .
C(89) C(94) 2.68(2) 65802
C(89) C(95) 2.82(2) 65802
C(89) C(96) 2.24(2) 65802
C(90) C(85) 3.372(19) 65802
C(90) C(86) 2.09(2) .
C(90) C(86) 2.71(2) 65802
C(90) C(87) 3.128(19) 65802
C(90) C(89) 2.87(2) .
C(90) C(89) 2.267(18) 65802
C(90) C(91) 2.571(18) 65802
C(90) C(93) 3.55(2) .
C(90) C(93) 2.34(2) 65802
C(90) C(94) 2.983(18) 65802
C(90) C(95) 2.25(2) .
C(90) C(95) 2.21(2) 65802
C(91) C(85) 2.213(18) 65802
C(91) C(86) 2.02(2) 65802
C(91) C(88) 2.35(2) .
C(91) C(88) 3.02(2) 65802
C(91) C(89) 2.03(2) 65802
C(91) C(90) 2.571(18) 65802
C(91) C(92) 2.34(2) 65802
C(91) C(93) 2.35(2) .
C(91) C(93) 2.47(2) 65802
C(91) C(94) 1.993(18) 65802
C(91) C(96) 2.28(3) .
C(91) C(96) 3.19(2) 65802
C(92) C(85) 3.06(2) 65802
C(92) C(86) 2.61(2) .
C(92) C(86) 2.11(2) 65802
C(92) C(87) 3.11(2) 65802
C(92) C(89) 3.27(2) .
C(92) C(91) 2.34(2) 65802
C(92) C(94) 1.98(2) .
C(92) C(94) 2.554(19) 65802
C(92) C(95) 2.60(2) .
C(93) F(4) 3.461(17) 65802
C(93) C(85) 2.77(2) .
C(93) C(85) 2.74(2) 65802
C(93) C(86) 3.56(2) 65802
C(93) C(87) 3.29(2) .
C(93) C(90) 3.55(2) .
C(93) C(90) 2.34(2) 65802
C(93) C(91) 2.35(2) .
C(93) C(91) 2.47(2) 65802
C(93) C(94) 2.16(2) .
C(93) C(94) 3.07(2) 65802
C(93) C(95) 3.35(3) 65802
C(93) C(96) 1.99(2) 65802
C(94) F(7) 3.560(13) 45501
C(94) C(85) 2.760(18) 65802
C(94) C(86) 2.69(2) 65802
C(94) C(87) 2.127(18) 65802
C(94) C(88) 2.68(2) .
C(94) C(88) 3.14(2) 65802
C(94) C(89) 2.68(2) 65802
C(94) C(90) 2.983(18) 65802
C(94) C(91) 1.993(18) 65802
C(94) C(92) 1.98(2) .
C(94) C(92) 2.554(19) 65802
C(94) C(93) 2.16(2) .
C(94) C(93) 3.07(2) 65802
C(94) C(94) 2.621(18) 65802
C(94) C(95) 2.25(2) 65802
C(94) C(96) 2.49(3) .
C(94) C(96) 3.41(2) 65802
C(95) C(85) 2.19(2) 65802
C(95) C(86) 2.54(2) 65802
C(95) C(87) 1.96(2) .
C(95) C(88) 3.35(3) .
C(95) C(88) 2.22(2) 65802
C(95) C(89) 2.82(2) 65802
C(95) C(90) 2.25(2) .
C(95) C(90) 2.21(2) 65802
C(95) C(92) 2.60(2) .
C(95) C(93) 3.35(3) 65802
C(95) C(94) 2.25(2) 65802
C(95) C(95) 2.23(3) 65802
C(95) C(96) 3.26(3) .
C(95) C(96) 2.50(3) 65802
C(96) F(24) 3.25(2) .
C(96) C(85) 1.90(3) .
C(96) C(86) 3.16(3) .
C(96) C(86) 2.94(2) 65802
C(96) C(89) 2.24(2) 65802
C(96) C(91) 2.28(3) .
C(96) C(91) 3.19(2) 65802
C(96) C(93) 1.99(2) 65802
C(96) C(94) 2.49(3) .
C(96) C(94) 3.41(2) 65802
C(96) C(95) 3.26(3) .
C(96) C(95) 2.50(3) 65802
Ru(1) H(66) 2.63(2) .
Ge(1) H(66) 2.31(3) .
S(1) H(66) 3.22(3) .
P(1) H(66) 2.96(3) .
F(1) H(24) 2.522 65501
F(1) H(25) 3.089 65501
F(1) H(41) 3.292 .
F(1) H(41) 3.374 75702
F(1) H(42) 3.029 .
F(2) H(16) 2.833 65702
F(2) H(20) 3.046 65702
F(2) H(21) 3.462 65702
F(2) H(41) 2.933 .
F(2) H(42) 2.630 .
F(3) H(16) 2.981 65702
F(3) H(24) 2.644 65702
F(3) H(25) 3.518 65702
F(3) H(41) 3.148 .
F(3) H(41) 2.595 75702
F(4) H(15) 3.284 65702
F(4) H(17) 2.666 65702
F(4) H(18) 3.494 65702
F(4) H(52) 3.168 55601
F(5) H(3) 3.265 65702
F(5) H(17) 2.534 65702
F(5) H(49) 3.097 75702
F(5) H(50) 3.194 75702
F(6) H(31) 2.823 75702
F(6) H(32) 3.284 75702
F(6) H(33) 3.004 75702
F(6) H(51) 3.007 55601
F(7) H(12) 3.577 65601
F(7) H(13) 2.880 65601
F(7) H(14) 3.142 65601
F(7) H(32) 3.198 75702
F(7) H(50) 2.905 55601
F(7) H(51) 2.896 55601
F(8) H(13) 2.395 65601
F(8) H(14) 3.436 65601
F(9) H(29) 3.263 75702
F(9) H(32) 2.786 75702
F(10) H(10) 3.039 55601
F(10) H(11) 3.307 55601
F(10) H(44) 2.763 55601
F(10) H(45) 3.363 55601
F(10) H(58) 2.943 76802
F(11) H(1) 2.892 66702
F(11) H(13) 3.421 66702
F(11) H(14) 3.169 66702
F(11) H(44) 3.470 76702
F(11) H(45) 2.944 76702
F(11) H(58) 2.678 76802
F(12) H(9) 3.159 55601
F(12) H(10) 2.684 55601
F(13) H(23) 3.163 65501
F(13) H(26) 3.598 75702
F(13) H(27) 2.639 75702
F(13) H(34) 3.594 65501
F(13) H(35) 2.929 65501
F(13) H(37) 3.593 65501
F(14) H(21) 3.041 75702
F(14) H(22) 3.305 75702
F(14) H(26) 3.291 75702
F(14) H(27) 3.561 75702
F(14) H(64) 3.427 65501
F(15) H(8) 3.585 65501
F(15) H(37) 3.014 65501
F(16) H(2) 2.714 66702
F(16) H(42) 3.194 76702
F(16) H(43) 2.647 76702
F(17) H(6) 3.288 66702
F(17) H(8) 3.328 66702
F(17) H(61) 3.494 76702
F(18) H(54) 3.436 76702
F(18) H(63) 3.134 76702
F(19) H(61) 2.816 76702
F(19) H(63) 2.424 .
F(20) H(21) 3.503 65702
F(20) H(37) 3.496 .
F(20) H(47) 3.470 66702
F(20) H(64) 2.606 .
F(21) H(6) 3.569 66702
F(21) H(7) 2.634 66702
F(21) H(47) 3.432 66702
F(21) H(48) 3.568 66702
F(21) H(63) 3.409 .
F(21) H(64) 3.082 .
F(22) H(4) 3.025 66702
F(22) H(9) 3.300 66702
F(22) H(11) 2.898 66702
F(22) H(47) 3.476 66702
F(23) H(4) 3.349 66702
F(23) H(5) 3.103 55601
F(23) H(9) 2.741 66702
F(23) H(11) 3.389 66702
F(24) H(15) 2.815 65702
F(24) H(22) 2.790 65702
F(25) H(7) 3.247 66702
F(25) H(47) 2.641 66702
F(25) H(48) 3.440 66702
F(25) H(64) 2.431 .
F(26) H(7) 3.348 66702
F(26) H(61) 2.650 76702
F(26) H(63) 2.474 .
F(27) H(20) 3.369 65702
F(27) H(21) 3.211 65702
F(27) H(36) 3.476 .
F(27) H(37) 3.114 .
F(27) H(63) 3.298 .
F(27) H(64) 3.186 .
F(28) H(47) 2.861 66702
F(28) H(64) 2.469 .
F(29) H(6) 3.449 66702
F(29) H(7) 2.975 66702
F(29) H(61) 2.910 76702
F(29) H(63) 2.663 .
F(30) H(37) 3.348 .
F(30) H(63) 2.984 .
F(30) H(64) 3.501 .
F(31) H(7) 2.919 66702
F(31) H(47) 2.898 66702
F(31) H(48) 3.372 66702
F(31) H(64) 2.682 .
F(32) H(61) 2.611 76702
F(32) H(63) 2.414 .
F(33) H(20) 3.584 65702
F(33) H(21) 3.369 65702
F(33) H(37) 3.231 .
F(33) H(63) 3.476 .
F(33) H(64) 2.978 .
O(1) H(66) 0.84(3) .
C(4) H(43) 3.529 45501
C(4) H(49) 2.975 45501
C(5) H(49) 3.115 45501
C(8) H(66) 3.60(2) .
C(11) H(9) 3.420 66602
C(13) H(62) 3.442 66702
C(14) H(9) 3.502 66602
C(16) H(55) 3.437 65702
C(17) H(55) 3.537 65702
C(18) H(55) 3.542 65702
C(19) H(55) 3.512 65702
C(20) H(28) 3.362 65702
C(20) H(36) 3.577 65702
C(20) H(55) 3.384 65702
C(21) H(55) 3.320 65702
C(23) H(36) 3.388 65702
C(24) H(27) 3.267 65702
C(24) H(28) 3.459 65702
C(25) H(66) 2.94(3) .
C(28) H(23) 3.402 65702
C(28) H(28) 3.532 65702
C(28) H(35) 3.165 65702
C(29) H(16) 3.534 65702
C(29) H(28) 2.944 65702
C(29) H(35) 3.425 65702
C(30) H(28) 3.558 65702
C(30) H(66) 3.06(3) .
C(33) H(27) 3.531 65702
C(33) H(66) 2.86(3) .
C(34) H(21) 3.383 65702
C(34) H(66) 2.81(3) .
C(35) H(2) 3.546 65501
C(35) H(66) 2.47(3) .
C(36) H(66) 2.66(2) .
C(37) H(55) 3.119 75702
C(37) H(66) 3.33(2) .
C(38) H(3) 3.395 65501
C(38) H(55) 3.228 75702
C(39) H(3) 3.064 65501
C(40) H(2) 2.998 65501
C(40) H(3) 3.236 65501
C(40) H(66) 3.06(3) .
C(41) H(2) 3.326 65501
C(42) H(2) 2.944 65501
C(43) H(1) 3.463 65501
C(43) H(2) 3.322 65501
C(45) H(64) 3.030 66702
C(48) H(2) 3.529 65501
C(54) H(20) 3.435 65702
C(55) H(20) 3.309 65702
C(55) H(40) 3.569 75702
C(56) H(40) 3.041 75702
C(57) H(33) 3.474 75702
C(57) H(40) 3.463 75702
C(58) H(33) 3.498 75702
C(59) H(16) 3.400 65702
C(59) H(41) 3.384 .
C(59) H(41) 3.366 75702
C(59) H(42) 3.417 .
C(60) H(17) 3.167 65702
C(61) H(45) 3.343 76702
C(61) H(46) 3.334 76702
C(62) H(45) 3.330 76702
C(62) H(46) 3.032 76702
C(63) H(45) 3.067 76702
C(63) H(46) 3.422 76702
C(63) H(51) 3.352 55601
C(64) H(45) 2.795 76702
C(65) H(45) 2.729 76702
C(66) H(45) 3.000 76702
C(67) H(13) 3.201 65601
C(67) H(32) 3.499 75702
C(68) H(10) 3.416 55601
C(68) H(45) 3.382 76702
C(68) H(58) 3.402 76802
C(69) H(46) 3.053 76702
C(70) H(46) 3.109 76702
C(71) H(46) 3.240 76702
C(72) H(46) 3.307 76702
C(72) H(47) 3.317 76702
C(73) H(46) 3.213 76702
C(74) H(6) 3.460 66702
C(74) H(46) 3.075 76702
C(77) H(6) 3.295 66702
C(78) H(6) 3.007 66702
C(78) H(7) 3.548 66702
C(78) H(20) 3.510 65702
C(79) H(6) 3.304 66702
C(79) H(7) 3.179 66702
C(79) H(20) 3.255 65702
C(80) H(4) 3.033 66702
C(80) H(7) 3.489 66702
C(80) H(20) 3.157 65702
C(80) H(22) 3.101 65702
C(80) H(47) 3.302 66702
C(81) H(4) 2.971 66702
C(81) H(20) 3.317 65702
C(81) H(22) 3.227 65702
C(82) H(20) 3.549 65702
C(83) H(7) 3.433 66702
C(84) H(4) 3.269 66702
C(84) H(9) 3.597 66702
C(84) H(22) 3.394 65702
C(85) H(12) 3.310 55601
C(85) H(18) 3.568 55601
C(85) H(18) 2.933 65702
C(85) H(29) 3.485 65702
C(85) H(30) 3.536 65702
C(85) H(32) 3.397 65702
C(86) H(17) 3.524 55601
C(86) H(18) 3.066 55601
C(86) H(18) 3.410 65702
C(86) H(30) 3.335 65702
C(86) H(31) 3.529 65702
C(86) H(32) 3.035 65702
C(87) H(12) 3.303 55601
C(87) H(18) 3.450 55601
C(87) H(18) 2.826 65702
C(88) H(12) 3.408 55601
C(88) H(18) 3.078 65702
C(89) H(17) 3.429 55601
C(89) H(18) 3.011 55601
C(89) H(30) 3.382 65702
C(89) H(31) 3.366 65702
C(89) H(32) 3.244 65702
C(90) H(12) 3.072 55601
C(90) H(13) 3.551 55601
C(90) H(18) 2.931 65702
C(91) H(18) 3.068 55601
C(91) H(18) 2.890 65702
C(92) H(12) 3.274 55601
C(92) H(18) 2.859 65702
C(93) H(17) 3.309 55601
C(93) H(18) 3.069 55601
C(93) H(31) 3.329 65702
C(93) H(32) 3.439 65702
C(94) H(12) 3.600 55601
C(94) H(18) 3.295 55601
C(94) H(18) 3.057 65702
C(94) H(29) 3.516 65702
C(94) H(30) 3.351 65702
C(94) H(32) 3.170 65702
C(95) H(18) 3.033 55601
C(95) H(18) 3.172 65702
C(95) H(30) 3.287 65702
C(95) H(32) 3.364 65702
C(96) H(12) 3.120 55601
C(96) H(13) 3.567 55601
C(96) H(18) 3.200 65702
H(1) F(11) 2.892 66702
H(1) C(43) 3.463 45501
H(1) H(45) 3.098 45501
H(1) H(59) 3.349 66702
H(1) H(62) 3.365 66702
H(2) F(16) 2.714 66702
H(2) C(35) 3.546 45501
H(2) C(40) 2.998 45501
H(2) C(41) 3.326 45501
H(2) C(42) 2.944 45501
H(2) C(43) 3.322 45501
H(2) C(48) 3.529 45501
H(2) H(43) 2.676 45501
H(2) H(44) 2.998 45501
H(2) H(49) 2.712 45501
H(3) F(5) 3.265 65702
H(3) C(38) 3.395 45501
H(3) C(39) 3.064 45501
H(3) C(40) 3.236 45501
H(3) H(42) 3.278 45501
H(3) H(43) 3.565 45501
H(3) H(49) 2.943 45501
H(3) H(55) 3.229 65702
H(4) F(22) 3.025 66702
H(4) F(23) 3.349 66702
H(4) C(80) 3.033 66702
H(4) C(81) 2.971 66702
H(4) C(84) 3.269 66702
H(4) H(64) 3.153 66702
H(5) F(23) 3.103 55401
H(5) H(9) 2.919 66602
H(6) F(17) 3.288 66702
H(6) F(21) 3.569 66702
H(6) F(29) 3.449 66702
H(6) C(74) 3.460 66702
H(6) C(77) 3.295 66702
H(6) C(78) 3.007 66702
H(6) C(79) 3.304 66702
H(6) H(59) 3.330 66702
H(6) H(62) 2.514 66702
H(6) H(63) 3.186 66702
H(7) F(21) 2.634 66702
H(7) F(25) 3.247 66702
H(7) F(26) 3.348 66702
H(7) F(29) 2.975 66702
H(7) F(31) 2.919 66702
H(7) C(78) 3.548 66702
H(7) C(79) 3.179 66702
H(7) C(80) 3.489 66702
H(7) C(83) 3.433 66702
H(7) H(66) 3.536 .
H(8) F(15) 3.585 45501
H(8) F(17) 3.328 66702
H(8) H(66) 3.298 .
H(9) F(12) 3.159 55401
H(9) F(22) 3.300 66702
H(9) F(23) 2.741 66702
H(9) C(11) 3.420 66602
H(9) C(14) 3.502 66602
H(9) C(84) 3.597 66702
H(9) H(5) 2.919 66602
H(9) H(9) 2.966 66602
H(9) H(10) 3.399 66602
H(10) F(10) 3.039 55401
H(10) F(12) 2.684 55401
H(10) C(68) 3.416 55401
H(10) H(9) 3.399 66602
H(11) F(10) 3.307 55401
H(11) F(22) 2.898 66702
H(11) F(23) 3.389 66702
H(12) F(7) 3.577 45401
H(12) C(85) 3.310 55401
H(12) C(87) 3.303 55401
H(12) C(88) 3.408 55401
H(12) C(90) 3.072 55401
H(12) C(92) 3.274 55401
H(12) C(94) 3.600 55401
H(12) C(96) 3.120 55401
H(13) F(7) 2.880 45401
H(13) F(8) 2.395 45401
H(13) F(11) 3.421 66702
H(13) C(67) 3.201 45401
H(13) C(90) 3.551 55401
H(13) C(96) 3.567 55401
H(14) F(7) 3.142 45401
H(14) F(8) 3.436 45401
H(14) F(11) 3.169 66702
H(14) H(50) 3.547 45501
H(15) F(4) 3.284 65702
H(15) F(24) 2.815 65702
H(16) F(2) 2.833 65702
H(16) F(3) 2.981 65702
H(16) C(29) 3.534 65702
H(16) C(59) 3.400 65702
H(16) H(28) 2.668 65702
H(16) H(36) 2.771 65702
H(17) F(4) 2.666 65702
H(17) F(5) 2.534 65702
H(17) C(60) 3.167 65702
H(17) C(86) 3.524 55401
H(17) C(89) 3.429 55401
H(17) C(93) 3.309 55401
H(17) H(50) 2.975 45501
H(18) F(4) 3.494 65702
H(18) C(85) 3.568 55401
H(18) C(85) 2.933 65702
H(18) C(86) 3.066 55401
H(18) C(86) 3.410 65702
H(18) C(87) 3.450 55401
H(18) C(87) 2.826 65702
H(18) C(88) 3.078 65702
H(18) C(89) 3.011 55401
H(18) C(90) 2.931 65702
H(18) C(91) 3.068 55401
H(18) C(91) 2.890 65702
H(18) C(92) 2.859 65702
H(18) C(93) 3.069 55401
H(18) C(94) 3.295 55401
H(18) C(94) 3.057 65702
H(18) C(95) 3.033 55401
H(18) C(95) 3.172 65702
H(18) C(96) 3.200 65702
H(20) F(2) 3.046 65702
H(20) F(27) 3.369 65702
H(20) F(33) 3.584 65702
H(20) C(54) 3.435 65702
H(20) C(55) 3.309 65702
H(20) C(78) 3.510 65702
H(20) C(79) 3.255 65702
H(20) C(80) 3.157 65702
H(20) C(81) 3.317 65702
H(20) C(82) 3.549 65702
H(20) H(64) 3.527 65702
H(21) F(2) 3.462 65702
H(21) F(14) 3.041 75702
H(21) F(20) 3.503 65702
H(21) F(27) 3.211 65702
H(21) F(33) 3.369 65702
H(21) C(34) 3.383 65702
H(21) H(36) 2.470 65702
H(21) H(37) 3.568 65702
H(22) F(14) 3.305 75702
H(22) F(24) 2.790 65702
H(22) C(80) 3.101 65702
H(22) C(81) 3.227 65702
H(22) C(84) 3.394 65702
H(22) H(64) 3.090 65702
H(23) F(13) 3.163 45501
H(23) C(28) 3.402 65702
H(23) H(27) 2.639 65702
H(23) H(28) 3.067 65702
H(24) F(1) 2.522 45501
H(24) F(3) 2.644 65702
H(24) H(27) 3.020 65702
H(24) H(28) 3.183 65702
H(25) F(1) 3.089 45501
H(25) F(3) 3.518 65702
H(25) H(42) 3.473 45501
H(26) F(13) 3.598 75702
H(26) F(14) 3.291 75702
H(26) H(60) 3.166 75702
H(27) F(13) 2.639 75702
H(27) F(14) 3.561 75702
H(27) C(24) 3.267 65702
H(27) C(33) 3.531 65702
H(27) H(23) 2.639 65702
H(27) H(24) 3.020 65702
H(27) H(35) 2.569 65702
H(28) C(20) 3.362 65702
H(28) C(24) 3.459 65702
H(28) C(28) 3.532 65702
H(28) C(29) 2.944 65702
H(28) C(30) 3.558 65702
H(28) H(16) 2.668 65702
H(28) H(23) 3.067 65702
H(28) H(24) 3.183 65702
H(28) H(28) 2.598 65702
H(28) H(35) 3.076 65702
H(29) F(9) 3.263 75702
H(29) C(85) 3.485 65702
H(29) C(94) 3.516 65702
H(30) C(85) 3.536 65702
H(30) C(86) 3.335 65702
H(30) C(89) 3.382 65702
H(30) C(94) 3.351 65702
H(30) C(95) 3.287 65702
H(31) F(6) 2.823 75702
H(31) C(86) 3.529 65702
H(31) C(89) 3.366 65702
H(31) C(93) 3.329 65702
H(32) F(6) 3.284 75702
H(32) F(7) 3.198 75702
H(32) F(9) 2.786 75702
H(32) C(67) 3.499 75702
H(32) C(85) 3.397 65702
H(32) C(86) 3.035 65702
H(32) C(89) 3.244 65702
H(32) C(93) 3.439 65702
H(32) C(94) 3.170 65702
H(32) C(95) 3.364 65702
H(32) H(57) 3.441 75702
H(33) F(6) 3.004 75702
H(33) C(57) 3.474 75702
H(33) C(58) 3.498 75702
H(33) H(56) 3.568 75702
H(33) H(57) 3.393 75702
H(34) F(13) 3.594 45501
H(34) H(66) 2.508 .
H(35) F(13) 2.929 45501
H(35) C(28) 3.165 65702
H(35) C(29) 3.425 65702
H(35) H(27) 2.569 65702
H(35) H(28) 3.076 65702
H(36) F(27) 3.476 .
H(36) C(20) 3.577 65702
H(36) C(23) 3.388 65702
H(36) H(16) 2.771 65702
H(36) H(21) 2.470 65702
H(37) F(13) 3.593 45501
H(37) F(15) 3.014 45501
H(37) F(20) 3.496 .
H(37) F(27) 3.114 .
H(37) F(30) 3.348 .
H(37) F(33) 3.231 .
H(37) H(21) 3.568 65702
H(37) H(66) 2.845 .
H(38) H(66) 2.365 .
H(39) H(66) 2.928 .
H(40) C(55) 3.569 75702
H(40) C(56) 3.041 75702
H(40) C(57) 3.463 75702
H(40) H(55) 2.926 75702
H(41) F(1) 3.292 .
H(41) F(1) 3.374 75702
H(41) F(2) 2.933 .
H(41) F(3) 3.148 .
H(41) F(3) 2.595 75702
H(41) C(59) 3.384 .
H(41) C(59) 3.366 75702
H(41) H(55) 3.134 75702
H(42) F(1) 3.029 .
H(42) F(2) 2.630 .
H(42) F(16) 3.194 76702
H(42) C(59) 3.417 .
H(42) H(3) 3.278 65501
H(42) H(25) 3.473 65501
H(43) F(16) 2.647 76702
H(43) C(4) 3.529 65501
H(43) H(2) 2.676 65501
H(43) H(3) 3.565 65501
H(43) H(66) 3.521 .
H(44) F(10) 2.763 55401
H(44) F(11) 3.470 76702
H(44) H(2) 2.998 65501
H(45) F(10) 3.363 55401
H(45) F(11) 2.944 76702
H(45) C(61) 3.343 76702
H(45) C(62) 3.330 76702
H(45) C(63) 3.067 76702
H(45) C(64) 2.795 76702
H(45) C(65) 2.729 76702
H(45) C(66) 3.000 76702
H(45) C(68) 3.382 76702
H(45) H(1) 3.098 65501
H(45) H(58) 3.243 76702
H(45) H(59) 3.506 76702
H(46) C(61) 3.334 76702
H(46) C(62) 3.032 76702
H(46) C(63) 3.422 76702
H(46) C(69) 3.053 76702
H(46) C(70) 3.109 76702
H(46) C(71) 3.240 76702
H(46) C(72) 3.307 76702
H(46) C(73) 3.213 76702
H(46) C(74) 3.075 76702
H(46) H(57) 3.122 76702
H(46) H(62) 3.559 76702
H(47) F(20) 3.470 66702
H(47) F(21) 3.432 66702
H(47) F(22) 3.476 66702
H(47) F(25) 2.641 66702
H(47) F(28) 2.861 66702
H(47) F(31) 2.898 66702
H(47) C(72) 3.317 76702
H(47) C(80) 3.302 66702
H(47) H(61) 3.292 76702
H(47) H(64) 2.442 66702
H(48) F(21) 3.568 66702
H(48) F(25) 3.440 66702
H(48) F(31) 3.372 66702
H(48) H(66) 3.270 .
H(49) F(5) 3.097 75702
H(49) C(4) 2.975 65501
H(49) C(5) 3.115 65501
H(49) H(2) 2.712 65501
H(49) H(3) 2.943 65501
H(50) F(5) 3.194 75702
H(50) F(7) 2.905 55401
H(50) H(14) 3.547 65501
H(50) H(17) 2.975 65501
H(51) F(6) 3.007 55401
H(51) F(7) 2.896 55401
H(51) C(63) 3.352 55401
H(51) H(56) 2.941 55401
H(52) F(4) 3.168 55401
H(52) H(56) 2.980 55401
H(52) H(65) 3.133 55401
H(54) F(18) 3.436 76702
H(55) C(16) 3.437 65702
H(55) C(17) 3.537 65702
H(55) C(18) 3.542 65702
H(55) C(19) 3.512 65702
H(55) C(20) 3.384 65702
H(55) C(21) 3.320 65702
H(55) C(37) 3.119 75702
H(55) C(38) 3.228 75702
H(55) H(3) 3.229 65702
H(55) H(40) 2.926 75702
H(55) H(41) 3.134 75702
H(56) H(33) 3.568 75702
H(56) H(51) 2.941 55601
H(56) H(52) 2.980 55601
H(57) H(32) 3.441 75702
H(57) H(33) 3.393 75702
H(57) H(46) 3.122 76702
H(58) F(10) 2.943 76802
H(58) F(11) 2.678 76802
H(58) C(68) 3.402 76802
H(58) H(45) 3.243 76702
H(59) H(1) 3.349 66702
H(59) H(6) 3.330 66702
H(59) H(45) 3.506 76702
H(60) H(26) 3.166 75702
H(61) F(17) 3.494 76702
H(61) F(19) 2.816 76702
H(61) F(26) 2.650 76702
H(61) F(29) 2.910 76702
H(61) F(32) 2.611 76702
H(61) H(47) 3.292 76702
H(61) H(63) 3.426 76702
H(62) C(13) 3.442 66702
H(62) H(1) 3.365 66702
H(62) H(6) 2.514 66702
H(62) H(46) 3.559 76702
H(63) F(18) 3.134 76702
H(63) F(19) 2.424 .
H(63) F(21) 3.409 .
H(63) F(26) 2.474 .
H(63) F(27) 3.298 .
H(63) F(29) 2.663 .
H(63) F(30) 2.984 .
H(63) F(32) 2.414 .
H(63) F(33) 3.476 .
H(63) H(6) 3.186 66702
H(63) H(61) 3.426 76702
H(64) F(14) 3.427 45501
H(64) F(20) 2.606 .
H(64) F(21) 3.082 .
H(64) F(25) 2.431 .
H(64) F(27) 3.186 .
H(64) F(28) 2.469 .
H(64) F(30) 3.501 .
H(64) F(31) 2.682 .
H(64) F(33) 2.978 .
H(64) C(45) 3.030 66702
H(64) H(4) 3.153 66702
H(64) H(20) 3.527 65702
H(64) H(22) 3.090 65702
H(64) H(47) 2.442 66702
H(65) H(52) 3.133 55601
H(66) Ru(1) 2.63(2) .
H(66) Ge(1) 2.31(3) .
H(66) S(1) 3.22(3) .
H(66) P(1) 2.96(3) .
H(66) O(1) 0.84(3) .
H(66) C(8) 3.60(2) .
H(66) C(25) 2.94(3) .
H(66) C(30) 3.06(3) .
H(66) C(33) 2.86(3) .
H(66) C(34) 2.81(3) .
H(66) C(35) 2.47(3) .
H(66) C(36) 2.66(2) .
H(66) C(37) 3.33(2) .
H(66) C(40) 3.06(3) .
H(66) H(7) 3.536 .
H(66) H(8) 3.298 .
H(66) H(34) 2.508 .
H(66) H(37) 2.845 .
H(66) H(38) 2.365 .
H(66) H(39) 2.928 .
H(66) H(43) 3.521 .
H(66) H(48) 3.270 .

loop_
_geom_torsion_atom_site_label_1
_geom_torsion_atom_site_label_2
_geom_torsion_atom_site_label_3
_geom_torsion_atom_site_label_4
_geom_torsion
_geom_torsion_site_symmetry_1
_geom_torsion_site_symmetry_3
_geom_torsion_site_symmetry_4
S(1) Ru(1) Ge(1) O(1) 139.05(6) . . .
S(1) Ru(1) Ge(1) C(1) -119.19(7) . . .
S(1) Ru(1) Ge(1) C(25) 90.74(10) . . .
Ge(1) Ru(1) P(1) C(35) -24.76(8) . . .
Ge(1) Ru(1) P(1) C(41) -139.75(8) . . .
Ge(1) Ru(1) P(1) C(47) 95.85(8) . . .
P(1) Ru(1) Ge(1) S(1) -72.02(2) . . .
P(1) Ru(1) Ge(1) O(1) 67.03(6) . . .
P(1) Ru(1) Ge(1) C(1) 168.79(7) . . .
P(1) Ru(1) Ge(1) C(25) 18.71(10) . . .
O(1) Ru(1) Ge(1) S(1) -139.05(6) . . .
O(1) Ru(1) Ge(1) C(1) 101.76(9) . . .
O(1) Ru(1) Ge(1) C(25) -48.32(12) . . .
Ge(1) Ru(1) C(7) C(2) 5.98(19) . . .
Ge(1) Ru(1) C(7) C(8) 121.33(13) . . .
Ge(1) Ru(1) C(7) C(12) -108.84(13) . . .
C(7) Ru(1) Ge(1) S(1) 118.47(7) . . .
C(7) Ru(1) Ge(1) O(1) -102.48(9) . . .
C(7) Ru(1) Ge(1) C(1) -0.72(9) . . .
C(7) Ru(1) Ge(1) C(25) -150.80(12) . . .
Ge(1) Ru(1) C(8) C(7) -57.68(13) . . .
Ge(1) Ru(1) C(8) C(9) 171.50(14) . . .
Ge(1) Ru(1) C(8) C(13) 55.9(2) . . .
C(8) Ru(1) Ge(1) S(1) 150.96(7) . . .
C(8) Ru(1) Ge(1) O(1) -69.99(9) . . .
C(8) Ru(1) Ge(1) C(1) 31.77(10) . . .
C(8) Ru(1) Ge(1) C(25) -118.30(12) . . .
Ge(1) Ru(1) C(9) C(8) -12.0(2) . . .
Ge(1) Ru(1) C(9) C(10) -147.47(13) . . .
C(9) Ru(1) Ge(1) S(1) 158.24(10) . . .
C(9) Ru(1) Ge(1) O(1) -62.71(12) . . .
C(9) Ru(1) Ge(1) C(1) 39.05(12) . . .
C(9) Ru(1) Ge(1) C(25) -111.03(14) . . .
Ge(1) Ru(1) C(10) C(9) 83.1(2) . . .
Ge(1) Ru(1) C(10) C(11) -47.0(2) . . .
Ge(1) Ru(1) C(10) C(14) -160.12(19) . . .
C(10) Ru(1) Ge(1) S(1) 100.12(19) . . .
C(10) Ru(1) Ge(1) O(1) -120.8(2) . . .
C(10) Ru(1) Ge(1) C(1) -19.1(2) . . .
C(10) Ru(1) Ge(1) C(25) -169.1(2) . . .
Ge(1) Ru(1) C(11) C(10) 160.03(11) . . .
Ge(1) Ru(1) C(11) C(12) 27.79(15) . . .
C(11) Ru(1) Ge(1) S(1) 67.27(7) . . .
C(11) Ru(1) Ge(1) O(1) -153.67(10) . . .
C(11) Ru(1) Ge(1) C(1) -51.92(10) . . .
C(11) Ru(1) Ge(1) C(25) 158.01(13) . . .
Ge(1) Ru(1) C(12) C(7) 67.77(13) . . .
Ge(1) Ru(1) C(12) C(11) -157.64(13) . . .
Ge(1) Ru(1) C(12) C(15) -46.0(2) . . .
C(12) Ru(1) Ge(1) S(1) 83.68(6) . . .
C(12) Ru(1) Ge(1) O(1) -137.26(8) . . .
C(12) Ru(1) Ge(1) C(1) -35.50(9) . . .
C(12) Ru(1) Ge(1) C(25) 174.42(12) . . .
S(1) Ru(1) P(1) C(35) -68.58(8) . . .
S(1) Ru(1) P(1) C(41) 176.42(8) . . .
S(1) Ru(1) P(1) C(47) 52.02(8) . . .
P(1) Ru(1) S(1) Ge(1) 114.25(2) . . .
S(1) Ru(1) O(1) Ge(1) -29.01(4) . . .
O(1) Ru(1) S(1) Ge(1) 25.02(5) . . .
S(1) Ru(1) C(7) C(2) 46.7(2) . . .
S(1) Ru(1) C(7) C(8) 162.06(12) . . .
S(1) Ru(1) C(7) C(12) -68.11(13) . . .
C(7) Ru(1) S(1) Ge(1) -61.22(6) . . .
S(1) Ru(1) C(8) C(7) -26.38(18) . . .
S(1) Ru(1) C(8) C(9) -157.20(12) . . .
S(1) Ru(1) C(8) C(13) 87.2(2) . . .
C(8) Ru(1) S(1) Ge(1) -44.87(10) . . .
S(1) Ru(1) C(9) C(8) 77.6(3) . . .
S(1) Ru(1) C(9) C(10) -57.9(3) . . .
C(9) Ru(1) S(1) Ge(1) -104.9(2) . . .
S(1) Ru(1) C(10) C(9) 161.77(12) . . .
S(1) Ru(1) C(10) C(11) 31.74(17) . . .
S(1) Ru(1) C(10) C(14) -81.4(3) . . .
C(10) Ru(1) S(1) Ge(1) -149.11(9) . . .
S(1) Ru(1) C(11) C(10) -157.05(12) . . .
S(1) Ru(1) C(11) C(12) 70.71(13) . . .
C(11) Ru(1) S(1) Ge(1) -130.26(7) . . .
S(1) Ru(1) C(12) C(7) 114.23(13) . . .
S(1) Ru(1) C(12) C(11) -111.18(13) . . .
S(1) Ru(1) C(12) C(15) 0.5(2) . . .
C(12) Ru(1) S(1) Ge(1) -95.30(6) . . .
P(1) Ru(1) O(1) Ge(1) -118.05(5) . . .
O(1) Ru(1) P(1) C(35) 11.01(9) . . .
O(1) Ru(1) P(1) C(41) -103.99(9) . . .
O(1) Ru(1) P(1) C(47) 131.61(9) . . .
P(1) Ru(1) C(7) C(2) -109.1(3) . . .
P(1) Ru(1) C(7) C(8) 6.2(4) . . .
P(1) Ru(1) C(7) C(12) 136.0(2) . . .
C(7) Ru(1) P(1) C(35) 87.8(3) . . .
C(7) Ru(1) P(1) C(41) -27.2(3) . . .
C(7) Ru(1) P(1) C(47) -151.6(3) . . .
P(1) Ru(1) C(8) C(7) -178.43(10) . . .
P(1) Ru(1) C(8) C(9) 50.75(18) . . .
P(1) Ru(1) C(8) C(13) -64.9(2) . . .
C(8) Ru(1) P(1) C(35) 92.83(12) . . .
C(8) Ru(1) P(1) C(41) -22.17(12) . . .
C(8) Ru(1) P(1) C(47) -146.57(12) . . .
P(1) Ru(1) C(9) C(8) -142.80(14) . . .
P(1) Ru(1) C(9) C(10) 81.72(15) . . .
C(9) Ru(1) P(1) C(35) 121.49(11) . . .
C(9) Ru(1) P(1) C(41) 6.49(11) . . .
C(9) Ru(1) P(1) C(47) -117.91(11) . . .
P(1) Ru(1) C(10) C(9) -104.50(15) . . .
P(1) Ru(1) C(10) C(11) 125.47(13) . . .
P(1) Ru(1) C(10) C(14) 12.3(2) . . .
C(10) Ru(1) P(1) C(35) 158.24(11) . . .
C(10) Ru(1) P(1) C(41) 43.25(11) . . .
C(10) Ru(1) P(1) C(47) -81.15(11) . . .
P(1) Ru(1) C(11) C(10) -63.70(14) . . .
P(1) Ru(1) C(11) C(12) 164.05(11) . . .
C(11) Ru(1) P(1) C(35) -168.71(11) . . .
C(11) Ru(1) P(1) C(41) 76.29(11) . . .
C(11) Ru(1) P(1) C(47) -48.11(11) . . .
P(1) Ru(1) C(12) C(7) -164.45(11) . . .
P(1) Ru(1) C(12) C(11) -29.9(2) . . .
P(1) Ru(1) C(12) C(15) 81.8(2) . . .
C(12) Ru(1) P(1) C(35) -149.23(15) . . .
C(12) Ru(1) P(1) C(41) 95.78(15) . . .
C(12) Ru(1) P(1) C(47) -28.62(15) . . .
O(1) Ru(1) C(7) C(2) -32.3(2) . . .
O(1) Ru(1) C(7) C(8) 83.02(13) . . .
O(1) Ru(1) C(7) C(12) -147.15(13) . . .
C(7) Ru(1) O(1) Ge(1) 72.76(8) . . .
O(1) Ru(1) C(8) C(7) -94.49(13) . . .
O(1) Ru(1) C(8) C(9) 134.69(16) . . .
O(1) Ru(1) C(8) C(13) 19.1(2) . . .
C(8) Ru(1) O(1) Ge(1) 111.07(8) . . .
O(1) Ru(1) C(9) C(8) -48.91(17) . . .
O(1) Ru(1) C(9) C(10) 175.60(15) . . .
C(9) Ru(1) O(1) Ge(1) 138.25(8) . . .
O(1) Ru(1) C(10) C(9) -7.6(2) . . .
O(1) Ru(1) C(10) C(11) -137.61(16) . . .
O(1) Ru(1) C(10) C(14) 109.2(2) . . .
C(10) Ru(1) O(1) Ge(1) 143.10(13) . . .
O(1) Ru(1) C(11) C(10) 117.0(2) . . .
O(1) Ru(1) C(11) C(12) -15.3(2) . . .
C(11) Ru(1) O(1) Ge(1) 61.3(2) . . .
O(1) Ru(1) C(12) C(7) 38.28(15) . . .
O(1) Ru(1) C(12) C(11) 172.88(12) . . .
O(1) Ru(1) C(12) C(15) -75.5(2) . . .
C(12) Ru(1) O(1) Ge(1) 50.83(9) . . .
C(7) Ru(1) C(8) C(9) -130.8(2) . . .
C(7) Ru(1) C(8) C(13) 113.5(2) . . .
C(8) Ru(1) C(7) C(2) -115.4(2) . . .
C(8) Ru(1) C(7) C(12) 129.8(2) . . .
C(7) Ru(1) C(9) C(8) 30.56(15) . . .
C(7) Ru(1) C(9) C(10) -104.92(17) . . .
C(9) Ru(1) C(7) C(2) -144.9(2) . . .
C(9) Ru(1) C(7) C(8) -29.56(13) . . .
C(9) Ru(1) C(7) C(12) 100.27(15) . . .
C(7) Ru(1) C(10) C(9) 64.90(16) . . .
C(7) Ru(1) C(10) C(11) -65.13(14) . . .
C(7) Ru(1) C(10) C(14) -178.3(2) . . .
C(10) Ru(1) C(7) C(2) 179.0(2) . . .
C(10) Ru(1) C(7) C(8) -65.65(14) . . .
C(10) Ru(1) C(7) C(12) 64.18(15) . . .
C(7) Ru(1) C(11) C(10) 104.62(15) . . .
C(7) Ru(1) C(11) C(12) -27.62(13) . . .
C(11) Ru(1) C(7) C(2) 142.6(2) . . .
C(11) Ru(1) C(7) C(8) -102.05(15) . . .
C(11) Ru(1) C(7) C(12) 27.78(14) . . .
C(7) Ru(1) C(12) C(11) 134.6(2) . . .
C(7) Ru(1) C(12) C(15) -113.8(2) . . .
C(12) Ru(1) C(7) C(2) 114.8(2) . . .
C(12) Ru(1) C(7) C(8) -129.8(2) . . .
C(8) Ru(1) C(9) C(10) -135.5(2) . . .
C(9) Ru(1) C(8) C(7) 130.8(2) . . .
C(9) Ru(1) C(8) C(13) -115.6(3) . . .
C(8) Ru(1) C(10) C(9) 27.18(15) . . .
C(8) Ru(1) C(10) C(11) -102.85(16) . . .
C(8) Ru(1) C(10) C(14) 144.0(3) . . .
C(10) Ru(1) C(8) C(7) 103.70(16) . . .
C(10) Ru(1) C(8) C(9) -27.12(16) . . .
C(10) Ru(1) C(8) C(13) -142.7(2) . . .
C(8) Ru(1) C(11) C(10) 66.48(14) . . .
C(8) Ru(1) C(11) C(12) -65.76(14) . . .
C(11) Ru(1) C(8) C(7) 66.87(14) . . .
C(11) Ru(1) C(8) C(9) -63.96(16) . . .
C(11) Ru(1) C(8) C(13) -179.6(2) . . .
C(8) Ru(1) C(12) C(7) -31.15(13) . . .
C(8) Ru(1) C(12) C(11) 103.44(15) . . .
C(8) Ru(1) C(12) C(15) -144.9(2) . . .
C(12) Ru(1) C(8) C(7) 30.10(13) . . .
C(12) Ru(1) C(8) C(9) -100.72(17) . . .
C(12) Ru(1) C(8) C(13) 143.6(2) . . .
C(9) Ru(1) C(10) C(11) -130.0(2) . . .
C(9) Ru(1) C(10) C(14) 116.8(3) . . .
C(10) Ru(1) C(9) C(8) 135.5(2) . . .
C(9) Ru(1) C(11) C(10) 30.21(14) . . .
C(9) Ru(1) C(11) C(12) -102.04(15) . . .
C(11) Ru(1) C(9) C(8) 105.08(17) . . .
C(11) Ru(1) C(9) C(10) -30.40(16) . . .
C(9) Ru(1) C(12) C(7) -68.39(14) . . .
C(9) Ru(1) C(12) C(11) 66.20(14) . . .
C(9) Ru(1) C(12) C(15) 177.8(2) . . .
C(12) Ru(1) C(9) C(8) 67.84(16) . . .
C(12) Ru(1) C(9) C(10) -67.64(16) . . .
C(10) Ru(1) C(11) C(12) -132.2(2) . . .
C(11) Ru(1) C(10) C(9) 130.0(2) . . .
C(11) Ru(1) C(10) C(14) -113.2(3) . . .
C(10) Ru(1) C(12) C(7) -105.52(15) . . .
C(10) Ru(1) C(12) C(11) 29.07(14) . . .
C(10) Ru(1) C(12) C(15) 140.7(2) . . .
C(12) Ru(1) C(10) C(9) 100.93(17) . . .
C(12) Ru(1) C(10) C(11) -29.10(13) . . .
C(12) Ru(1) C(10) C(14) -142.3(3) . . .
C(11) Ru(1) C(12) C(7) -134.6(2) . . .
C(11) Ru(1) C(12) C(15) 111.6(2) . . .
C(12) Ru(1) C(11) C(10) 132.2(2) . . .
Ru(1) Ge(1) C(1) C(2) -4.39(19) . . .
Ru(1) Ge(1) C(1) C(6) 176.26(19) . . .
Ru(1) Ge(1) C(25) C(26) -100.6(2) . . .
Ru(1) Ge(1) C(25) C(30) 73.7(2) . . .
S(1) Ge(1) O(1) Ru(1) 31.86(4) . . .
O(1) Ge(1) S(1) Ru(1) -28.14(4) . . .
S(1) Ge(1) C(1) C(2) -54.6(2) . . .
S(1) Ge(1) C(1) C(6) 126.00(17) . . .
C(1) Ge(1) S(1) Ru(1) 72.72(8) . . .
S(1) Ge(1) C(25) C(26) -35.0(2) . . .
S(1) Ge(1) C(25) C(30) 139.26(17) . . .
C(25) Ge(1) S(1) Ru(1) -134.62(9) . . .
O(1) Ge(1) C(1) C(2) 41.1(2) . . .
O(1) Ge(1) C(1) C(6) -138.20(19) . . .
C(1) Ge(1) O(1) Ru(1) -82.68(8) . . .
O(1) Ge(1) C(25) C(26) -134.2(2) . . .
O(1) Ge(1) C(25) C(30) 40.1(2) . . .
C(25) Ge(1) O(1) Ru(1) 151.06(7) . . .
C(1) Ge(1) C(25) C(26) 115.3(2) . . .
C(1) Ge(1) C(25) C(30) -70.4(2) . . .
C(25) Ge(1) C(1) C(2) 153.92(18) . . .
C(25) Ge(1) C(1) C(6) -25.4(2) . . .
Ru(1) P(1) C(35) C(36) 67.45(19) . . .
Ru(1) P(1) C(35) C(40) -110.58(19) . . .
Ru(1) P(1) C(41) C(42) -133.52(19) . . .
Ru(1) P(1) C(41) C(46) 49.6(2) . . .
Ru(1) P(1) C(47) C(48) -160.1(2) . . .
Ru(1) P(1) C(47) C(52) 18.7(2) . . .
C(35) P(1) C(41) C(42) 104.5(2) . . .
C(35) P(1) C(41) C(46) -72.4(2) . . .
C(41) P(1) C(35) C(36) -170.88(18) . . .
C(41) P(1) C(35) C(40) 11.1(2) . . .
C(35) P(1) C(47) C(48) -34.5(2) . . .
C(35) P(1) C(47) C(52) 144.3(2) . . .
C(47) P(1) C(35) C(36) -60.0(2) . . .
C(47) P(1) C(35) C(40) 122.0(2) . . .
C(41) P(1) C(47) C(48) 72.4(2) . . .
C(41) P(1) C(47) C(52) -108.8(2) . . .
C(47) P(1) C(41) C(42) -4.1(2) . . .
C(47) P(1) C(41) C(46) 179.06(18) . . .
F(26) F(19) F(27) F(20) 14.0(16) . . .
F(26) F(19) F(27) F(30) 174(4) . . .
F(26) F(19) F(27) F(33) 23(2) . . .
F(26) F(19) F(27) C(83) -19.6(11) . . .
F(27) F(19) F(26) F(21) -8.8(18) . . .
F(27) F(19) F(26) F(29) -3(4) . . .
F(27) F(19) F(26) F(32) -162(8) . . .
F(27) F(19) F(26) C(83) 17.3(9) . . .
F(26) F(19) F(29) F(21) 171(4) . . .
F(26) F(19) F(29) F(31) 174(4) . . .
F(26) F(19) F(29) F(32) 9(4) . . .
F(26) F(19) F(29) C(83) -158(4) . . .
F(29) F(19) F(26) F(21) -6(3) . . .
F(29) F(19) F(26) F(32) -160(10) . . .
F(29) F(19) F(26) C(83) 20(4) . . .
F(26) F(19) F(30) F(20) 9(2) . . .
F(26) F(19) F(30) F(27) -7(4) . . .
F(26) F(19) F(30) F(32) 3.7(17) . . .
F(26) F(19) F(30) F(33) 11(2) . . .
F(26) F(19) F(30) C(83) -19.2(14) . . .
F(30) F(19) F(26) F(21) -8(2) . . .
F(30) F(19) F(26) F(29) -1(4) . . .
F(30) F(19) F(26) F(32) -161(8) . . .
F(30) F(19) F(26) C(83) 18.5(13) . . .
F(26) F(19) F(32) F(29) -12(6) . . .
F(26) F(19) F(32) F(30) -22(10) . . .
F(26) F(19) F(32) C(83) -0(7) . . .
F(32) F(19) F(26) F(21) 153(8) . . .
F(32) F(19) F(26) F(29) 160(10) . . .
F(32) F(19) F(26) C(83) 180(8) . . .
F(26) F(19) C(83) F(20) 136.4(9) . . .
F(26) F(19) C(83) F(21) 24.5(11) . . .
F(26) F(19) C(83) F(25) 63.5(13) . . .
F(26) F(19) C(83) F(27) 162.0(10) . . .
F(26) F(19) C(83) F(28) 91.8(12) . . .
F(26) F(19) C(83) F(29) 4.1(9) . . .
F(26) F(19) C(83) F(30) 164.3(11) . . .
F(26) F(19) C(83) F(31) 43.3(12) . . .
F(26) F(19) C(83) F(32) 0.1(11) . . .
F(26) F(19) C(83) F(33) 149.2(9) . . .
F(26) F(19) C(83) C(79) -96.4(8) . . .
C(83) F(19) F(26) F(21) -26.2(10) . . .
C(83) F(19) F(26) F(29) -20(4) . . .
C(83) F(19) F(26) F(32) -180(8) . . .
F(27) F(19) F(29) F(21) -10.9(16) . . .
F(27) F(19) F(29) F(26) 178(4) . . .
F(27) F(19) F(29) F(31) -8.8(10) . . .
F(27) F(19) F(29) F(32) -173(4) . . .
F(27) F(19) F(29) C(83) 19.4(7) . . .
F(29) F(19) F(27) F(20) 13.5(13) . . .
F(29) F(19) F(27) F(30) 174(4) . . .
F(29) F(19) F(27) F(33) 23(2) . . .
F(29) F(19) F(27) C(83) -20.1(7) . . .
F(27) F(19) F(30) F(20) 15(3) . . .
F(27) F(19) F(30) F(32) 10(5) . . .
F(27) F(19) F(30) F(33) 18(3) . . .
F(27) F(19) F(30) C(83) -13(3) . . .
F(30) F(19) F(27) F(20) -160(4) . . .
F(30) F(19) F(27) F(33) -151(5) . . .
F(30) F(19) F(27) C(83) 166(4) . . .
F(27) F(19) F(32) F(26) 19(9) . . .
F(27) F(19) F(32) F(29) 8(4) . . .
F(27) F(19) F(32) F(30) -2.1(10) . . .
F(27) F(19) F(32) C(83) 19.1(15) . . .
F(32) F(19) F(27) F(20) 11(2) . . .
F(32) F(19) F(27) F(30) 171(4) . . .
F(32) F(19) F(27) F(33) 20(3) . . .
F(32) F(19) F(27) C(83) -22.7(18) . . .
F(27) F(19) C(83) F(20) -25.6(6) . . .
F(27) F(19) C(83) F(21) -137.5(8) . . .
F(27) F(19) C(83) F(25) -98.5(10) . . .
F(27) F(19) C(83) F(26) -162.0(10) . . .
F(27) F(19) C(83) F(28) -70.3(9) . . .
F(27) F(19) C(83) F(29) -157.9(8) . . .
F(27) F(19) C(83) F(30) 2.3(7) . . .
F(27) F(19) C(83) F(31) -118.7(8) . . .
F(27) F(19) C(83) F(32) -162.0(15) . . .
F(27) F(19) C(83) F(33) -12.8(6) . . .
F(27) F(19) C(83) C(79) 101.6(5) . . .
C(83) F(19) F(27) F(20) 33.6(8) . . .
C(83) F(19) F(27) F(30) -166(4) . . .
C(83) F(19) F(27) F(33) 42.7(18) . . .
F(29) F(19) F(30) F(20) 8.5(15) . . .
F(29) F(19) F(30) F(27) -7(4) . . .
F(29) F(19) F(30) F(32) 3.5(19) . . .
F(29) F(19) F(30) F(33) 11(2) . . .
F(29) F(19) F(30) C(83) -19.4(9) . . .
F(30) F(19) F(29) F(21) -9.7(18) . . .
F(30) F(19) F(29) F(26) 179(3) . . .
F(30) F(19) F(29) F(31) -7.7(13) . . .
F(30) F(19) F(29) F(32) -172(4) . . .
F(30) F(19) F(29) C(83) 20.5(9) . . .
F(29) F(19) F(32) F(26) 12(6) . . .
F(29) F(19) F(32) F(30) -10(5) . . .
F(29) F(19) F(32) C(83) 11(3) . . .
F(32) F(19) F(29) F(21) 163(4) . . .
F(32) F(19) F(29) F(26) -9(4) . . .
F(32) F(19) F(29) F(31) 165(3) . . .
F(32) F(19) F(29) C(83) -167(4) . . .
F(29) F(19) C(83) F(20) 132.3(7) . . .
F(29) F(19) C(83) F(21) 20.5(9) . . .
F(29) F(19) C(83) F(25) 59.4(11) . . .
F(29) F(19) C(83) F(26) -4.1(9) . . .
F(29) F(19) C(83) F(27) 157.9(8) . . .
F(29) F(19) C(83) F(28) 87.7(10) . . .
F(29) F(19) C(83) F(30) 160.3(9) . . .
F(29) F(19) C(83) F(31) 39.2(9) . . .
F(29) F(19) C(83) F(32) -4.0(13) . . .
F(29) F(19) C(83) F(33) 145.1(7) . . .
F(29) F(19) C(83) C(79) -100.5(6) . . .
C(83) F(19) F(29) F(21) -30.3(11) . . .
C(83) F(19) F(29) F(26) 158(4) . . .
C(83) F(19) F(29) F(31) -28.2(6) . . .
C(83) F(19) F(29) F(32) 167(4) . . .
F(30) F(19) F(32) F(26) 22(10) . . .
F(30) F(19) F(32) F(29) 10(5) . . .
F(30) F(19) F(32) C(83) 21(2) . . .
F(32) F(19) F(30) F(20) 5(2) . . .
F(32) F(19) F(30) F(27) -10(5) . . .
F(32) F(19) F(30) F(33) 7(3) . . .
F(32) F(19) F(30) C(83) -23(2) . . .
F(30) F(19) C(83) F(20) -27.9(8) . . .
F(30) F(19) C(83) F(21) -139.8(9) . . .
F(30) F(19) C(83) F(25) -100.9(10) . . .
F(30) F(19) C(83) F(26) -164.3(11) . . .
F(30) F(19) C(83) F(27) -2.3(7) . . .
F(30) F(19) C(83) F(28) -72.6(10) . . .
F(30) F(19) C(83) F(29) -160.3(9) . . .
F(30) F(19) C(83) F(31) -121.1(8) . . .
F(30) F(19) C(83) F(32) -164.3(16) . . .
F(30) F(19) C(83) F(33) -15.1(7) . . .
F(30) F(19) C(83) C(79) 99.3(6) . . .
C(83) F(19) F(30) F(20) 27.9(8) . . .
C(83) F(19) F(30) F(27) 13(3) . . .
C(83) F(19) F(30) F(32) 23(2) . . .
C(83) F(19) F(30) F(33) 30.4(13) . . .
F(32) F(19) C(83) F(20) 136.4(13) . . .
F(32) F(19) C(83) F(21) 24.5(16) . . .
F(32) F(19) C(83) F(25) 63.4(17) . . .
F(32) F(19) C(83) F(26) -0.1(11) . . .
F(32) F(19) C(83) F(27) 162.0(15) . . .
F(32) F(19) C(83) F(28) 91.7(16) . . .
F(32) F(19) C(83) F(29) 4.0(13) . . .
F(32) F(19) C(83) F(30) 164.3(16) . . .
F(32) F(19) C(83) F(31) 43.2(16) . . .
F(32) F(19) C(83) F(33) 149.2(14) . . .
F(32) F(19) C(83) C(79) -96.4(13) . . .
C(83) F(19) F(32) F(26) 0(7) . . .
C(83) F(19) F(32) F(29) -11(3) . . .
C(83) F(19) F(32) F(30) -21(2) . . .
F(25) F(20) F(27) F(19) -15.0(17) . . .
F(25) F(20) F(27) F(30) -23(3) . . .
F(25) F(20) F(27) F(33) -67(10) . . .
F(25) F(20) F(27) C(83) 14.4(11) . . .
F(27) F(20) F(25) F(21) 12.3(19) . . .
F(27) F(20) F(25) F(28) 126(6) . . .
F(27) F(20) F(25) F(31) 14(2) . . .
F(27) F(20) F(25) C(83) -16.1(13) . . .
F(25) F(20) F(28) F(21) 54(5) . . .
F(25) F(20) F(28) F(31) 44(5) . . .
F(25) F(20) F(28) F(33) 69(6) . . .
F(25) F(20) F(28) C(83) 35(5) . . .
F(28) F(20) F(25) F(21) -114(6) . . .
F(28) F(20) F(25) F(31) -112(6) . . .
F(28) F(20) F(25) C(83) -143(6) . . .
F(25) F(20) F(30) F(19) -6.2(13) . . .
F(25) F(20) F(30) F(27) 162(2) . . .
F(25) F(20) F(30) F(32) -5.0(10) . . .
F(25) F(20) F(30) F(33) -175(4) . . .
F(25) F(20) F(30) C(83) 24.0(7) . . .
F(30) F(20) F(25) F(21) 4.1(14) . . .
F(30) F(20) F(25) F(28) 118(6) . . .
F(30) F(20) F(25) F(31) 6(2) . . .
F(30) F(20) F(25) C(83) -24.2(7) . . .
F(25) F(20) F(33) F(27) 119(9) . . .
F(25) F(20) F(33) F(28) -8.7(10) . . .
F(25) F(20) F(33) F(30) 6(5) . . .
F(25) F(20) F(33) C(83) 23.0(15) . . .
F(33) F(20) F(25) F(21) 3(2) . . .
F(33) F(20) F(25) F(28) 117(6) . . .
F(33) F(20) F(25) F(31) 5(3) . . .
F(33) F(20) F(25) C(83) -25.7(18) . . .
F(25) F(20) C(83) F(19) -130.6(6) . . .
F(25) F(20) C(83) F(21) -20.2(7) . . .
F(25) F(20) C(83) F(26) -92.7(8) . . .
F(25) F(20) C(83) F(27) -168.1(9) . . .
F(25) F(20) C(83) F(28) -4.7(7) . . .
F(25) F(20) C(83) F(29) -66.2(9) . . .
F(25) F(20) C(83) F(30) -155.1(7) . . .
F(25) F(20) C(83) F(31) -7.7(5) . . .
F(25) F(20) C(83) F(32) -111.8(7) . . .
F(25) F(20) C(83) F(33) -159.9(13) . . .
F(25) F(20) C(83) C(79) 101.6(5) . . .
C(83) F(20) F(25) F(21) 28.4(10) . . .
C(83) F(20) F(25) F(28) 143(6) . . .
C(83) F(20) F(25) F(31) 30(2) . . .
F(27) F(20) F(28) F(21) -5(2) . . .
F(27) F(20) F(28) F(25) -60(6) . . .
F(27) F(20) F(28) F(31) -16(3) . . .
F(27) F(20) F(28) F(33) 9.3(16) . . .
F(27) F(20) F(28) C(83) -24.4(18) . . .
F(28) F(20) F(27) F(19) -7(2) . . .
F(28) F(20) F(27) F(30) -15(3) . . .
F(28) F(20) F(27) F(33) -59(10) . . .
F(28) F(20) F(27) C(83) 22.9(17) . . .
F(27) F(20) F(30) F(19) -168(2) . . .
F(27) F(20) F(30) F(32) -167(2) . . .
F(27) F(20) F(30) F(33) 23(4) . . .
F(27) F(20) F(30) C(83) -138(2) . . .
F(30) F(20) F(27) F(19) 8.1(19) . . .
F(30) F(20) F(27) F(33) -44(9) . . .
F(30) F(20) F(27) C(83) 37(2) . . .
F(27) F(20) F(33) F(28) -128(9) . . .
F(27) F(20) F(33) F(30) -113(12) . . .
F(27) F(20) F(33) C(83) -96(10) . . .
F(33) F(20) F(27) F(19) 52(10) . . .
F(33) F(20) F(27) F(30) 44(9) . . .
F(33) F(20) F(27) C(83) 82(10) . . .
F(27) F(20) C(83) F(19) 37.5(9) . . .
F(27) F(20) C(83) F(21) 147.9(9) . . .
F(27) F(20) C(83) F(25) 168.1(9) . . .
F(27) F(20) C(83) F(26) 75.4(10) . . .
F(27) F(20) C(83) F(28) 163.3(12) . . .
F(27) F(20) C(83) F(29) 101.9(10) . . .
F(27) F(20) C(83) F(30) 13.0(7) . . .
F(27) F(20) C(83) F(31) 160.4(8) . . .
F(27) F(20) C(83) F(32) 56.3(10) . . .
F(27) F(20) C(83) F(33) 8.2(11) . . .
F(27) F(20) C(83) C(79) -90.4(7) . . .
C(83) F(20) F(27) F(19) -29.4(7) . . .
C(83) F(20) F(27) F(30) -37(2) . . .
C(83) F(20) F(27) F(33) -82(10) . . .
F(28) F(20) F(30) F(19) 1.0(16) . . .
F(28) F(20) F(30) F(27) 169(2) . . .
F(28) F(20) F(30) F(32) 2.2(14) . . .
F(28) F(20) F(30) F(33) -168(4) . . .
F(28) F(20) F(30) C(83) 31.2(10) . . .
F(30) F(20) F(28) F(21) -11(2) . . .
F(30) F(20) F(28) F(25) -65(6) . . .
F(30) F(20) F(28) F(31) -21(3) . . .
F(30) F(20) F(28) F(33) 4.0(17) . . .
F(30) F(20) F(28) C(83) -29.7(10) . . .
F(28) F(20) F(33) F(27) 128(9) . . .
F(28) F(20) F(33) F(30) 14(5) . . .
F(28) F(20) F(33) C(83) 32(2) . . .
F(33) F(20) F(28) F(21) -15(3) . . .
F(33) F(20) F(28) F(25) -69(6) . . .
F(33) F(20) F(28) F(31) -25(4) . . .
F(33) F(20) F(28) C(83) -34(2) . . .
F(28) F(20) C(83) F(19) -125.9(8) . . .
F(28) F(20) C(83) F(21) -15.5(10) . . .
F(28) F(20) C(83) F(25) 4.7(7) . . .
F(28) F(20) C(83) F(26) -88.0(10) . . .
F(28) F(20) C(83) F(27) -163.3(12) . . .
F(28) F(20) C(83) F(29) -61.5(11) . . .
F(28) F(20) C(83) F(30) -150.3(10) . . .
F(28) F(20) C(83) F(31) -3.0(8) . . .
F(28) F(20) C(83) F(32) -107.1(9) . . .
F(28) F(20) C(83) F(33) -155.2(16) . . .
F(28) F(20) C(83) C(79) 106.3(7) . . .
C(83) F(20) F(28) F(21) 19.1(12) . . .
C(83) F(20) F(28) F(25) -35(5) . . .
C(83) F(20) F(28) F(31) 8(2) . . .
C(83) F(20) F(28) F(33) 34(2) . . .
F(30) F(20) F(33) F(27) 113(12) . . .
F(30) F(20) F(33) F(28) -14(5) . . .
F(30) F(20) F(33) C(83) 17(4) . . .
F(33) F(20) F(30) F(19) 169(4) . . .
F(33) F(20) F(30) F(27) -23(4) . . .
F(33) F(20) F(30) F(32) 170(4) . . .
F(33) F(20) F(30) C(83) -161(4) . . .
F(30) F(20) C(83) F(19) 24.5(7) . . .
F(30) F(20) C(83) F(21) 134.9(7) . . .
F(30) F(20) C(83) F(25) 155.1(7) . . .
F(30) F(20) C(83) F(26) 62.3(9) . . .
F(30) F(20) C(83) F(27) -13.0(7) . . .
F(30) F(20) C(83) F(28) 150.3(10) . . .
F(30) F(20) C(83) F(29) 88.9(9) . . .
F(30) F(20) C(83) F(31) 147.3(6) . . .
F(30) F(20) C(83) F(32) 43.2(8) . . .
F(30) F(20) C(83) F(33) -4.9(11) . . .
F(30) F(20) C(83) C(79) -103.4(5) . . .
C(83) F(20) F(30) F(19) -30.2(8) . . .
C(83) F(20) F(30) F(27) 138(2) . . .
C(83) F(20) F(30) F(32) -29.1(5) . . .
C(83) F(20) F(30) F(33) 161(4) . . .
F(33) F(20) C(83) F(19) 29.3(13) . . .
F(33) F(20) C(83) F(21) 139.7(12) . . .
F(33) F(20) C(83) F(25) 159.9(13) . . .
F(33) F(20) C(83) F(26) 67.2(14) . . .
F(33) F(20) C(83) F(27) -8.2(11) . . .
F(33) F(20) C(83) F(28) 155.2(16) . . .
F(33) F(20) C(83) F(29) 93.7(14) . . .
F(33) F(20) C(83) F(30) 4.9(11) . . .
F(33) F(20) C(83) F(31) 152.2(12) . . .
F(33) F(20) C(83) F(32) 48.1(14) . . .
F(33) F(20) C(83) C(79) -98.5(12) . . .
C(83) F(20) F(33) F(27) 96(10) . . .
C(83) F(20) F(33) F(28) -32(2) . . .
C(83) F(20) F(33) F(30) -17(4) . . .
F(25) F(21) F(26) F(19) 4(2) . . .
F(25) F(21) F(26) F(29) -168(4) . . .
F(25) F(21) F(26) F(32) 10(3) . . .
F(25) F(21) F(26) C(83) -25.3(11) . . .
F(26) F(21) F(25) F(20) -2.7(17) . . .
F(26) F(21) F(25) F(28) -16(2) . . .
F(26) F(21) F(25) F(31) -175(7) . . .
F(26) F(21) F(25) C(83) 22.2(9) . . .
F(25) F(21) F(28) F(20) -155(2) . . .
F(25) F(21) F(28) F(31) 7(2) . . .
F(25) F(21) F(28) F(33) -160(2) . . .
F(25) F(21) F(28) C(83) -135(2) . . .
F(28) F(21) F(25) F(20) 13.5(14) . . .
F(28) F(21) F(25) F(31) -159(7) . . .
F(28) F(21) F(25) C(83) 38.4(18) . . .
F(25) F(21) F(29) F(19) 8(2) . . .
F(25) F(21) F(29) F(26) 14(4) . . .
F(25) F(21) F(29) F(31) 0.5(13) . . .
F(25) F(21) F(29) F(32) 13(2) . . .
F(25) F(21) F(29) C(83) -20.3(15) . . .
F(29) F(21) F(25) F(20) -5(2) . . .
F(29) F(21) F(25) F(28) -19(2) . . .
F(29) F(21) F(25) F(31) -178(5) . . .
F(29) F(21) F(25) C(83) 19.5(15) . . .
F(25) F(21) F(31) F(28) -15(5) . . .
F(25) F(21) F(31) F(29) -2(6) . . .
F(25) F(21) F(31) C(83) 17(7) . . .
F(31) F(21) F(25) F(20) 173(7) . . .
F(31) F(21) F(25) F(28) 159(7) . . .
F(31) F(21) F(25) C(83) -163(7) . . .
F(25) F(21) C(83) F(19) 139.7(8) . . .
F(25) F(21) C(83) F(20) 26.6(9) . . .
F(25) F(21) C(83) F(26) 156.9(10) . . .
F(25) F(21) C(83) F(27) 59.9(13) . . .
F(25) F(21) C(83) F(28) 14.7(7) . . .
F(25) F(21) C(83) F(29) 163.5(13) . . .
F(25) F(21) C(83) F(30) 92.4(12) . . .
F(25) F(21) C(83) F(31) -2.6(11) . . .
F(25) F(21) C(83) F(32) 149.1(9) . . .
F(25) F(21) C(83) F(33) 47.4(11) . . .
F(25) F(21) C(83) C(79) -96.9(8) . . .
C(83) F(21) F(25) F(20) -24.9(8) . . .
C(83) F(21) F(25) F(28) -38.4(18) . . .
C(83) F(21) F(25) F(31) 163(7) . . .
F(26) F(21) F(28) F(20) 10.8(17) . . .
F(26) F(21) F(28) F(25) 166(2) . . .
F(26) F(21) F(28) F(31) 172(2) . . .
F(26) F(21) F(28) F(33) 6.0(11) . . .
F(26) F(21) F(28) C(83) 31.3(6) . . .
F(28) F(21) F(26) F(19) -1.2(16) . . .
F(28) F(21) F(26) F(29) -173(3) . . .
F(28) F(21) F(26) F(32) 5(2) . . .
F(28) F(21) F(26) C(83) -30.7(6) . . .
F(26) F(21) F(29) F(19) -6(3) . . .
F(26) F(21) F(29) F(31) -13(5) . . .
F(26) F(21) F(29) F(32) -1(2) . . .
F(26) F(21) F(29) C(83) -34(3) . . .
F(29) F(21) F(26) F(19) 172(4) . . .
F(29) F(21) F(26) F(32) 178(3) . . .
F(29) F(21) F(26) C(83) 142(4) . . .
F(26) F(21) F(31) F(25) 5(8) . . .
F(26) F(21) F(31) F(28) -10(3) . . .
F(26) F(21) F(31) F(29) 2.9(12) . . .
F(26) F(21) F(31) C(83) 22.0(16) . . .
F(31) F(21) F(26) F(19) 3(2) . . .
F(31) F(21) F(26) F(29) -169(4) . . .
F(31) F(21) F(26) F(32) 9(3) . . .
F(31) F(21) F(26) C(83) -26(2) . . .
F(26) F(21) C(83) F(19) -17.2(8) . . .
F(26) F(21) C(83) F(20) -130.3(7) . . .
F(26) F(21) C(83) F(25) -156.9(10) . . .
F(26) F(21) C(83) F(27) -96.9(12) . . .
F(26) F(21) C(83) F(28) -142.2(8) . . .
F(26) F(21) C(83) F(29) 6.7(8) . . .
F(26) F(21) C(83) F(30) -64.4(13) . . .
F(26) F(21) C(83) F(31) -159.5(17) . . .
F(26) F(21) C(83) F(32) -7.8(6) . . .
F(26) F(21) C(83) F(33) -109.5(9) . . .
F(26) F(21) C(83) C(79) 106.2(6) . . .
C(83) F(21) F(26) F(19) 29.6(12) . . .
C(83) F(21) F(26) F(29) -142(4) . . .
C(83) F(21) F(26) F(32) 36(2) . . .
F(28) F(21) F(29) F(19) 1.6(17) . . .
F(28) F(21) F(29) F(26) 7(4) . . .
F(28) F(21) F(29) F(31) -6(2) . . .
F(28) F(21) F(29) F(32) 6(2) . . .
F(28) F(21) F(29) C(83) -27.0(8) . . .
F(29) F(21) F(28) F(20) 10(2) . . .
F(29) F(21) F(28) F(25) 165(2) . . .
F(29) F(21) F(28) F(31) 171(3) . . .
F(29) F(21) F(28) F(33) 4.8(15) . . .
F(29) F(21) F(28) C(83) 30.0(10) . . .
F(28) F(21) F(31) F(25) 15(5) . . .
F(28) F(21) F(31) F(29) 12(4) . . .
F(28) F(21) F(31) C(83) 32(2) . . .
F(31) F(21) F(28) F(20) -162(2) . . .
F(31) F(21) F(28) F(25) -7(2) . . .
F(31) F(21) F(28) F(33) -166(2) . . .
F(31) F(21) F(28) C(83) -141(2) . . .
F(28) F(21) C(83) F(19) 125.0(7) . . .
F(28) F(21) C(83) F(20) 11.9(7) . . .
F(28) F(21) C(83) F(25) -14.7(7) . . .
F(28) F(21) C(83) F(26) 142.2(8) . . .
F(28) F(21) C(83) F(27) 45.2(12) . . .
F(28) F(21) C(83) F(29) 148.8(11) . . .
F(28) F(21) C(83) F(30) 77.7(12) . . .
F(28) F(21) C(83) F(31) -17.4(13) . . .
F(28) F(21) C(83) F(32) 134.4(7) . . .
F(28) F(21) C(83) F(33) 32.7(9) . . .
F(28) F(21) C(83) C(79) -111.6(6) . . .
C(83) F(21) F(28) F(20) -20.5(13) . . .
C(83) F(21) F(28) F(25) 135(2) . . .
C(83) F(21) F(28) F(31) 141(2) . . .
C(83) F(21) F(28) F(33) -25.2(7) . . .
F(29) F(21) F(31) F(25) 2(6) . . .
F(29) F(21) F(31) F(28) -12(4) . . .
F(29) F(21) F(31) C(83) 19(2) . . .
F(31) F(21) F(29) F(19) 8(3) . . .
F(31) F(21) F(29) F(26) 13(5) . . .
F(31) F(21) F(29) F(32) 12(4) . . .
F(31) F(21) F(29) C(83) -21(2) . . .
F(29) F(21) C(83) F(19) -23.9(10) . . .
F(29) F(21) C(83) F(20) -137.0(9) . . .
F(29) F(21) C(83) F(25) -163.5(13) . . .
F(29) F(21) C(83) F(26) -6.7(8) . . .
F(29) F(21) C(83) F(27) -103.6(13) . . .
F(29) F(21) C(83) F(28) -148.8(11) . . .
F(29) F(21) C(83) F(30) -71.1(14) . . .
F(29) F(21) C(83) F(31) -166.2(19) . . .
F(29) F(21) C(83) F(32) -14.5(8) . . .
F(29) F(21) C(83) F(33) -116.1(10) . . .
F(29) F(21) C(83) C(79) 99.6(8) . . .
C(83) F(21) F(29) F(19) 28.6(10) . . .
C(83) F(21) F(29) F(26) 34(3) . . .
C(83) F(21) F(29) F(31) 21(2) . . .
C(83) F(21) F(29) F(32) 33.2(16) . . .
F(31) F(21) C(83) F(19) 142.3(14) . . .
F(31) F(21) C(83) F(20) 29.2(15) . . .
F(31) F(21) C(83) F(25) 2.6(11) . . .
F(31) F(21) C(83) F(26) 159.5(17) . . .
F(31) F(21) C(83) F(27) 62.6(18) . . .
F(31) F(21) C(83) F(28) 17.4(13) . . .
F(31) F(21) C(83) F(29) 166.2(19) . . .
F(31) F(21) C(83) F(30) 95.1(16) . . .
F(31) F(21) C(83) F(32) 151.7(15) . . .
F(31) F(21) C(83) F(33) 50.1(17) . . .
F(31) F(21) C(83) C(79) -94.3(14) . . .
C(83) F(21) F(31) F(25) -17(7) . . .
C(83) F(21) F(31) F(28) -32(2) . . .
C(83) F(21) F(31) F(29) -19(2) . . .
F(20) F(25) F(28) F(21) -72(6) . . .
F(20) F(25) F(28) F(31) -77(7) . . .
F(20) F(25) F(28) F(33) -34(3) . . .
F(20) F(25) F(28) C(83) -33(5) . . .
F(20) F(25) F(31) F(21) -8(8) . . .
F(20) F(25) F(31) F(28) 15.7(17) . . .
F(20) F(25) F(31) F(29) -7(3) . . .
F(20) F(25) F(31) C(83) -24.7(16) . . .
F(20) F(25) C(83) F(19) 91.6(10) . . .
F(20) F(25) C(83) F(21) 151.8(10) . . .
F(20) F(25) C(83) F(26) 129.6(7) . . .
F(20) F(25) C(83) F(27) 8.5(6) . . .
F(20) F(25) C(83) F(28) 8.6(15) . . .
F(20) F(25) C(83) F(29) 139.6(7) . . .
F(20) F(25) C(83) F(30) 26.2(8) . . .
F(20) F(25) C(83) F(31) 155.5(17) . . .
F(20) F(25) C(83) F(32) 115.5(8) . . .
F(20) F(25) C(83) F(33) 8.9(6) . . .
F(20) F(25) C(83) C(79) -107.8(5) . . .
F(21) F(25) F(28) F(20) 72(6) . . .
F(21) F(25) F(28) F(31) -6(2) . . .
F(21) F(25) F(28) F(33) 38(4) . . .
F(21) F(25) F(28) C(83) 38.9(17) . . .
F(21) F(25) F(31) F(28) 24(8) . . .
F(21) F(25) F(31) F(29) 1(4) . . .
F(21) F(25) F(31) C(83) -16(6) . . .
F(21) F(25) C(83) F(19) -60.2(13) . . .
F(21) F(25) C(83) F(20) -151.8(10) . . .
F(21) F(25) C(83) F(26) -22.3(10) . . .
F(21) F(25) C(83) F(27) -143.4(9) . . .
F(21) F(25) C(83) F(28) -143.2(18) . . .
F(21) F(25) C(83) F(29) -12.2(9) . . .
F(21) F(25) C(83) F(30) -125.6(10) . . .
F(21) F(25) C(83) F(31) 3.6(15) . . .
F(21) F(25) C(83) F(32) -36.3(11) . . .
F(21) F(25) C(83) F(33) -142.9(9) . . .
F(21) F(25) C(83) C(79) 100.4(8) . . .
F(28) F(25) F(31) F(21) -24(8) . . .
F(28) F(25) F(31) F(29) -23(4) . . .
F(28) F(25) F(31) C(83) -40(2) . . .
F(31) F(25) F(28) F(20) 77(7) . . .
F(31) F(25) F(28) F(21) 6(2) . . .
F(31) F(25) F(28) F(33) 44(5) . . .
F(31) F(25) F(28) C(83) 44(2) . . .
F(28) F(25) C(83) F(19) 83.0(18) . . .
F(28) F(25) C(83) F(20) -8.6(15) . . .
F(28) F(25) C(83) F(21) 143.2(18) . . .
F(28) F(25) C(83) F(26) 120.9(16) . . .
F(28) F(25) C(83) F(27) -0.1(13) . . .
F(28) F(25) C(83) F(29) 131.0(15) . . .
F(28) F(25) C(83) F(30) 17.6(17) . . .
F(28) F(25) C(83) F(31) 147(2) . . .
F(28) F(25) C(83) F(32) 106.9(16) . . .
F(28) F(25) C(83) F(33) 0.3(12) . . .
F(28) F(25) C(83) C(79) -116.4(14) . . .
C(83) F(25) F(28) F(20) 33(5) . . .
C(83) F(25) F(28) F(21) -38.9(17) . . .
C(83) F(25) F(28) F(31) -44(2) . . .
C(83) F(25) F(28) F(33) -0(2) . . .
F(31) F(25) C(83) F(19) -63.9(19) . . .
F(31) F(25) C(83) F(20) -155.5(17) . . .
F(31) F(25) C(83) F(21) -3.6(15) . . .
F(31) F(25) C(83) F(26) -25.9(17) . . .
F(31) F(25) C(83) F(27) -147.0(15) . . .
F(31) F(25) C(83) F(28) -147(2) . . .
F(31) F(25) C(83) F(29) -15.8(16) . . .
F(31) F(25) C(83) F(30) -129.2(15) . . .
F(31) F(25) C(83) F(32) -39.9(17) . . .
F(31) F(25) C(83) F(33) -146.6(16) . . .
F(31) F(25) C(83) C(79) 96.8(15) . . .
C(83) F(25) F(31) F(21) 16(6) . . .
C(83) F(25) F(31) F(28) 40(2) . . .
C(83) F(25) F(31) F(29) 17.8(17) . . .
F(19) F(26) F(29) F(21) -13(6) . . .
F(19) F(26) F(29) F(31) -8(5) . . .
F(19) F(26) F(29) F(32) -9(4) . . .
F(19) F(26) F(29) C(83) 19(3) . . .
F(19) F(26) F(32) F(29) 28(14) . . .
F(19) F(26) F(32) F(30) 14(6) . . .
F(19) F(26) F(32) C(83) 0(7) . . .
F(19) F(26) C(83) F(20) -63.6(11) . . .
F(19) F(26) C(83) F(21) -153.9(11) . . .
F(19) F(26) C(83) F(25) -137.0(9) . . .
F(19) F(26) C(83) F(27) -18.6(10) . . .
F(19) F(26) C(83) F(28) -115.3(10) . . .
F(19) F(26) C(83) F(29) -169(2) . . .
F(19) F(26) C(83) F(30) -12.2(9) . . .
F(19) F(26) C(83) F(31) -145.1(9) . . .
F(19) F(26) C(83) F(32) -0.1(14) . . .
F(19) F(26) C(83) F(33) -35.4(10) . . .
F(19) F(26) C(83) C(79) 102.2(8) . . .
F(21) F(26) F(29) F(19) 13(6) . . .
F(21) F(26) F(29) F(31) 4.4(17) . . .
F(21) F(26) F(29) F(32) 4(7) . . .
F(21) F(26) F(29) C(83) 32(3) . . .
F(21) F(26) F(32) F(19) -30(9) . . .
F(21) F(26) F(32) F(29) -2(4) . . .
F(21) F(26) F(32) F(30) -16(3) . . .
F(21) F(26) F(32) C(83) -30(2) . . .
F(21) F(26) C(83) F(19) 153.9(11) . . .
F(21) F(26) C(83) F(20) 90.3(10) . . .
F(21) F(26) C(83) F(25) 16.9(8) . . .
F(21) F(26) C(83) F(27) 135.4(8) . . .
F(21) F(26) C(83) F(28) 38.6(9) . . .
F(21) F(26) C(83) F(29) -15.3(19) . . .
F(21) F(26) C(83) F(30) 141.8(8) . . .
F(21) F(26) C(83) F(31) 8.8(8) . . .
F(21) F(26) C(83) F(32) 154(2) . . .
F(21) F(26) C(83) F(33) 118.5(9) . . .
F(21) F(26) C(83) C(79) -103.9(7) . . .
F(29) F(26) F(32) F(19) -28(14) . . .
F(29) F(26) F(32) F(30) -14(9) . . .
F(29) F(26) F(32) C(83) -28(7) . . .
F(32) F(26) F(29) F(19) 9(4) . . .
F(32) F(26) F(29) F(21) -4(7) . . .
F(32) F(26) F(29) F(31) 1(7) . . .
F(32) F(26) F(29) C(83) 28(7) . . .
F(29) F(26) C(83) F(19) 169(2) . . .
F(29) F(26) C(83) F(20) 106(2) . . .
F(29) F(26) C(83) F(21) 15.3(19) . . .
F(29) F(26) C(83) F(25) 32(2) . . .
F(29) F(26) C(83) F(27) 150.6(19) . . .
F(29) F(26) C(83) F(28) 54(2) . . .
F(29) F(26) C(83) F(30) 157(2) . . .
F(29) F(26) C(83) F(31) 24(2) . . .
F(29) F(26) C(83) F(32) 169(3) . . .
F(29) F(26) C(83) F(33) 133.8(19) . . .
F(29) F(26) C(83) C(79) -88.6(19) . . .
C(83) F(26) F(29) F(19) -19(3) . . .
C(83) F(26) F(29) F(21) -32(3) . . .
C(83) F(26) F(29) F(31) -27.3(18) . . .
C(83) F(26) F(29) F(32) -28(7) . . .
F(32) F(26) C(83) F(19) 0.1(14) . . .
F(32) F(26) C(83) F(20) -64(2) . . .
F(32) F(26) C(83) F(21) -154(2) . . .
F(32) F(26) C(83) F(25) -137.0(17) . . .
F(32) F(26) C(83) F(27) -18.5(19) . . .
F(32) F(26) C(83) F(28) -115.2(18) . . .
F(32) F(26) C(83) F(29) -169(3) . . .
F(32) F(26) C(83) F(30) -12.1(18) . . .
F(32) F(26) C(83) F(31) -145.0(18) . . .
F(32) F(26) C(83) F(33) -35.4(19) . . .
F(32) F(26) C(83) C(79) 102.3(17) . . .
C(83) F(26) F(32) F(19) -0(7) . . .
C(83) F(26) F(32) F(29) 28(7) . . .
C(83) F(26) F(32) F(30) 14(2) . . .
F(19) F(27) F(30) F(20) -23(5) . . .
F(19) F(27) F(30) F(32) -3.5(18) . . .
F(19) F(27) F(30) F(33) -32(5) . . .
F(19) F(27) F(30) C(83) 11(3) . . .
F(19) F(27) F(33) F(20) -129(9) . . .
F(19) F(27) F(33) F(28) -41(5) . . .
F(19) F(27) F(33) F(30) 11(2) . . .
F(19) F(27) F(33) C(83) -37.4(12) . . .
F(19) F(27) C(83) F(20) 142.7(9) . . .
F(19) F(27) C(83) F(21) 91.5(12) . . .
F(19) F(27) C(83) F(25) 131.3(6) . . .
F(19) F(27) C(83) F(26) 12.6(7) . . .
F(19) F(27) C(83) F(28) 131.2(6) . . .
F(19) F(27) C(83) F(29) 24.4(8) . . .
F(19) F(27) C(83) F(30) -4.9(14) . . .
F(19) F(27) C(83) F(31) 119.2(7) . . .
F(19) F(27) C(83) F(32) 7.0(5) . . .
F(19) F(27) C(83) F(33) 130(2) . . .
F(19) F(27) C(83) C(79) -111.1(5) . . .
F(20) F(27) F(30) F(19) 23(5) . . .
F(20) F(27) F(30) F(32) 20(3) . . .
F(20) F(27) F(30) F(33) -8.7(18) . . .
F(20) F(27) F(30) C(83) 34.6(19) . . .
F(20) F(27) F(33) F(28) 89(10) . . .
F(20) F(27) F(33) F(30) 140(8) . . .
F(20) F(27) F(33) C(83) 92(9) . . .
F(20) F(27) C(83) F(19) -142.7(9) . . .
F(20) F(27) C(83) F(21) -51.1(14) . . .
F(20) F(27) C(83) F(25) -11.4(9) . . .
F(20) F(27) C(83) F(26) -130.1(8) . . .
F(20) F(27) C(83) F(28) -11.5(8) . . .
F(20) F(27) C(83) F(29) -118.3(10) . . .
F(20) F(27) C(83) F(30) -147.6(19) . . .
F(20) F(27) C(83) F(31) -23.4(10) . . .
F(20) F(27) C(83) F(32) -135.7(8) . . .
F(20) F(27) C(83) F(33) -12.9(17) . . .
F(20) F(27) C(83) C(79) 106.2(7) . . .
F(30) F(27) F(33) F(20) -140(8) . . .
F(30) F(27) F(33) F(28) -51(6) . . .
F(30) F(27) F(33) C(83) -48(2) . . .
F(33) F(27) F(30) F(19) 32(5) . . .
F(33) F(27) F(30) F(20) 8.7(18) . . .
F(33) F(27) F(30) F(32) 29(4) . . .
F(33) F(27) F(30) C(83) 43(2) . . .
F(30) F(27) C(83) F(19) 4.9(14) . . .
F(30) F(27) C(83) F(20) 147.6(19) . . .
F(30) F(27) C(83) F(21) 96.4(19) . . .
F(30) F(27) C(83) F(25) 136.2(15) . . .
F(30) F(27) C(83) F(26) 17.5(17) . . .
F(30) F(27) C(83) F(28) 136.1(16) . . .
F(30) F(27) C(83) F(29) 29.3(18) . . .
F(30) F(27) C(83) F(31) 124.1(15) . . .
F(30) F(27) C(83) F(32) 11.9(15) . . .
F(30) F(27) C(83) F(33) 135(2) . . .
F(30) F(27) C(83) C(79) -106.2(14) . . .
C(83) F(27) F(30) F(19) -11(3) . . .
C(83) F(27) F(30) F(20) -34.6(19) . . .
C(83) F(27) F(30) F(32) -14.8(19) . . .
C(83) F(27) F(30) F(33) -43(2) . . .
F(33) F(27) C(83) F(19) -130(2) . . .
F(33) F(27) C(83) F(20) 12.9(17) . . .
F(33) F(27) C(83) F(21) -38(2) . . .
F(33) F(27) C(83) F(25) 1(2) . . .
F(33) F(27) C(83) F(26) -117.2(19) . . .
F(33) F(27) C(83) F(28) 1.4(19) . . .
F(33) F(27) C(83) F(29) -105(2) . . .
F(33) F(27) C(83) F(30) -135(2) . . .
F(33) F(27) C(83) F(31) -11(2) . . .
F(33) F(27) C(83) F(32) -122.8(19) . . .
F(33) F(27) C(83) C(79) 119.1(19) . . .
C(83) F(27) F(33) F(20) -92(9) . . .
C(83) F(27) F(33) F(28) -3(4) . . .
C(83) F(27) F(33) F(30) 48(2) . . .
F(20) F(28) F(31) F(21) 26(4) . . .
F(20) F(28) F(31) F(25) -142(4) . . .
F(20) F(28) F(31) F(29) 21(2) . . .
F(20) F(28) F(31) C(83) -8(2) . . .
F(20) F(28) F(33) F(27) -137(6) . . .
F(20) F(28) F(33) F(30) -173(3) . . .
F(20) F(28) F(33) C(83) -141(2) . . .
F(20) F(28) C(83) F(19) 75.8(11) . . .
F(20) F(28) C(83) F(21) 163.4(10) . . .
F(20) F(28) C(83) F(25) -168.6(19) . . .
F(20) F(28) C(83) F(26) 123.7(9) . . .
F(20) F(28) C(83) F(27) 11.3(8) . . .
F(20) F(28) C(83) F(29) 139.7(8) . . .
F(20) F(28) C(83) F(30) 26.5(9) . . .
F(20) F(28) C(83) F(31) 175.3(12) . . .
F(20) F(28) C(83) F(32) 104.1(10) . . .
F(20) F(28) C(83) F(33) 11.7(8) . . .
F(20) F(28) C(83) C(79) -95.8(8) . . .
F(21) F(28) F(31) F(25) -169(4) . . .
F(21) F(28) F(31) F(29) -6(2) . . .
F(21) F(28) F(31) C(83) -35(2) . . .
F(21) F(28) F(33) F(20) 168(2) . . .
F(21) F(28) F(33) F(27) 31(5) . . .
F(21) F(28) F(33) F(30) -4.8(18) . . .
F(21) F(28) F(33) C(83) 26.9(7) . . .
F(21) F(28) C(83) F(19) -87.6(10) . . .
F(21) F(28) C(83) F(20) -163.4(10) . . .
F(21) F(28) C(83) F(25) 28.0(14) . . .
F(21) F(28) C(83) F(26) -39.7(9) . . .
F(21) F(28) C(83) F(27) -152.1(7) . . .
F(21) F(28) C(83) F(29) -23.7(8) . . .
F(21) F(28) C(83) F(30) -136.9(7) . . .
F(21) F(28) C(83) F(31) 11.9(8) . . .
F(21) F(28) C(83) F(32) -59.3(9) . . .
F(21) F(28) C(83) F(33) -151.7(8) . . .
F(21) F(28) C(83) C(79) 100.8(7) . . .
F(25) F(28) F(31) F(21) 169(4) . . .
F(25) F(28) F(31) F(29) 163(3) . . .
F(25) F(28) F(31) C(83) 134(3) . . .
F(25) F(28) F(33) F(20) 142(4) . . .
F(25) F(28) F(33) F(27) 4(7) . . .
F(25) F(28) F(33) F(30) -31(4) . . .
F(25) F(28) F(33) C(83) 1(2) . . .
F(25) F(28) C(83) F(19) -115.6(15) . . .
F(25) F(28) C(83) F(20) 168.6(19) . . .
F(25) F(28) C(83) F(21) -28.0(14) . . .
F(25) F(28) C(83) F(26) -67.7(16) . . .
F(25) F(28) C(83) F(27) 179.9(13) . . .
F(25) F(28) C(83) F(29) -51.7(16) . . .
F(25) F(28) C(83) F(30) -164.9(14) . . .
F(25) F(28) C(83) F(31) -16.1(13) . . .
F(25) F(28) C(83) F(32) -87.3(16) . . .
F(25) F(28) C(83) F(33) -179.7(12) . . .
F(25) F(28) C(83) C(79) 72.8(16) . . .
F(31) F(28) F(33) F(20) 162(2) . . .
F(31) F(28) F(33) F(27) 25(6) . . .
F(31) F(28) F(33) F(30) -10(2) . . .
F(31) F(28) F(33) C(83) 21.2(12) . . .
F(33) F(28) F(31) F(21) 17(3) . . .
F(33) F(28) F(31) F(25) -152(3) . . .
F(33) F(28) F(31) F(29) 10.7(16) . . .
F(33) F(28) F(31) C(83) -18.0(10) . . .
F(31) F(28) C(83) F(19) -99.5(10) . . .
F(31) F(28) C(83) F(20) -175.3(12) . . .
F(31) F(28) C(83) F(21) -11.9(8) . . .
F(31) F(28) C(83) F(25) 16.1(13) . . .
F(31) F(28) C(83) F(26) -51.7(10) . . .
F(31) F(28) C(83) F(27) -164.1(9) . . .
F(31) F(28) C(83) F(29) -35.6(9) . . .
F(31) F(28) C(83) F(30) -148.9(8) . . .
F(31) F(28) C(83) F(32) -71.2(10) . . .
F(31) F(28) C(83) F(33) -163.6(9) . . .
F(31) F(28) C(83) C(79) 88.9(8) . . .
C(83) F(28) F(31) F(21) 35(2) . . .
C(83) F(28) F(31) F(25) -134(3) . . .
C(83) F(28) F(31) F(29) 28.7(7) . . .
F(33) F(28) C(83) F(19) 64.1(9) . . .
F(33) F(28) C(83) F(20) -11.7(8) . . .
F(33) F(28) C(83) F(21) 151.7(8) . . .
F(33) F(28) C(83) F(25) 179.7(12) . . .
F(33) F(28) C(83) F(26) 112.0(7) . . .
F(33) F(28) C(83) F(27) -0.4(6) . . .
F(33) F(28) C(83) F(29) 128.0(6) . . .
F(33) F(28) C(83) F(30) 14.8(6) . . .
F(33) F(28) C(83) F(31) 163.6(9) . . .
F(33) F(28) C(83) F(32) 92.4(8) . . .
F(33) F(28) C(83) C(79) -107.5(5) . . .
C(83) F(28) F(33) F(20) 141(2) . . .
C(83) F(28) F(33) F(27) 4(5) . . .
C(83) F(28) F(33) F(30) -31.6(13) . . .
F(19) F(29) F(31) F(21) -173(3) . . .
F(19) F(29) F(31) F(25) 8(2) . . .
F(19) F(29) F(31) F(28) -2.6(13) . . .
F(19) F(29) F(31) C(83) 30.7(6) . . .
F(19) F(29) F(32) F(26) -163(8) . . .
F(19) F(29) F(32) F(30) 6(3) . . .
F(19) F(29) F(32) C(83) -12(3) . . .
F(19) F(29) C(83) F(20) -84.8(9) . . .
F(19) F(29) C(83) F(21) -152.9(11) . . .
F(19) F(29) C(83) F(25) -141.4(7) . . .
F(19) F(29) C(83) F(26) 8.1(18) . . .
F(19) F(29) C(83) F(27) -27.2(10) . . .
F(19) F(29) C(83) F(28) -124.0(7) . . .
F(19) F(29) C(83) F(30) -16.1(8) . . .
F(19) F(29) C(83) F(31) -146.7(7) . . .
F(19) F(29) C(83) F(32) 2.6(8) . . .
F(19) F(29) C(83) F(33) -48.5(10) . . .
F(19) F(29) C(83) C(79) 107.1(6) . . .
F(21) F(29) F(31) F(25) -179(3) . . .
F(21) F(29) F(31) F(28) 171(3) . . .
F(21) F(29) F(31) C(83) -156(3) . . .
F(21) F(29) F(32) F(19) -20(4) . . .
F(21) F(29) F(32) F(26) 177(5) . . .
F(21) F(29) F(32) F(30) -15(2) . . .
F(21) F(29) F(32) C(83) -32.2(15) . . .
F(21) F(29) C(83) F(19) 152.9(11) . . .
F(21) F(29) C(83) F(20) 68.1(12) . . .
F(21) F(29) C(83) F(25) 11.5(9) . . .
F(21) F(29) C(83) F(26) 161(2) . . .
F(21) F(29) C(83) F(27) 125.7(10) . . .
F(21) F(29) C(83) F(28) 28.9(10) . . .
F(21) F(29) C(83) F(30) 136.8(9) . . .
F(21) F(29) C(83) F(31) 6.3(9) . . .
F(21) F(29) C(83) F(32) 155.6(14) . . .
F(21) F(29) C(83) F(33) 104.4(11) . . .
F(21) F(29) C(83) C(79) -99.9(9) . . .
F(26) F(29) F(31) F(21) -170(4) . . .
F(26) F(29) F(31) F(25) 11(3) . . .
F(26) F(29) F(31) F(28) 1(2) . . .
F(26) F(29) F(31) C(83) 34(2) . . .
F(26) F(29) F(32) F(19) 163(8) . . .
F(26) F(29) F(32) F(30) 168(7) . . .
F(26) F(29) F(32) C(83) 151(7) . . .
F(26) F(29) C(83) F(19) -8.1(18) . . .
F(26) F(29) C(83) F(20) -93(2) . . .
F(26) F(29) C(83) F(21) -161(2) . . .
F(26) F(29) C(83) F(25) -149.6(19) . . .
F(26) F(29) C(83) F(27) -35(2) . . .
F(26) F(29) C(83) F(28) -132.2(19) . . .
F(26) F(29) C(83) F(30) -24(2) . . .
F(26) F(29) C(83) F(31) -155(2) . . .
F(26) F(29) C(83) F(32) -5.5(16) . . .
F(26) F(29) C(83) F(33) -57(2) . . .
F(26) F(29) C(83) C(79) 99.0(19) . . .
F(31) F(29) F(32) F(19) -17(4) . . .
F(31) F(29) F(32) F(26) -179(6) . . .
F(31) F(29) F(32) F(30) -11.1(16) . . .
F(31) F(29) F(32) C(83) -28.6(8) . . .
F(32) F(29) F(31) F(21) -170(3) . . .
F(32) F(29) F(31) F(25) 11(2) . . .
F(32) F(29) F(31) F(28) 0.8(16) . . .
F(32) F(29) F(31) C(83) 34.1(10) . . .
F(31) F(29) C(83) F(19) 146.7(7) . . .
F(31) F(29) C(83) F(20) 61.8(9) . . .
F(31) F(29) C(83) F(21) -6.3(9) . . .
F(31) F(29) C(83) F(25) 5.2(5) . . .
F(31) F(29) C(83) F(26) 155(2) . . .
F(31) F(29) C(83) F(27) 119.5(8) . . .
F(31) F(29) C(83) F(28) 22.6(6) . . .
F(31) F(29) C(83) F(30) 130.5(6) . . .
F(31) F(29) C(83) F(32) 149.3(10) . . .
F(31) F(29) C(83) F(33) 98.1(8) . . .
F(31) F(29) C(83) C(79) -106.2(5) . . .
C(83) F(29) F(31) F(21) 156(3) . . .
C(83) F(29) F(31) F(25) -23(2) . . .
C(83) F(29) F(31) F(28) -33.3(9) . . .
F(32) F(29) C(83) F(19) -2.6(8) . . .
F(32) F(29) C(83) F(20) -87.5(11) . . .
F(32) F(29) C(83) F(21) -155.6(14) . . .
F(32) F(29) C(83) F(25) -144.0(9) . . .
F(32) F(29) C(83) F(26) 5.5(16) . . .
F(32) F(29) C(83) F(27) -29.8(13) . . .
F(32) F(29) C(83) F(28) -126.7(9) . . .
F(32) F(29) C(83) F(30) -18.8(10) . . .
F(32) F(29) C(83) F(31) -149.3(10) . . .
F(32) F(29) C(83) F(33) -51.1(12) . . .
F(32) F(29) C(83) C(79) 104.5(8) . . .
C(83) F(29) F(32) F(19) 12(3) . . .
C(83) F(29) F(32) F(26) -151(7) . . .
C(83) F(29) F(32) F(30) 17.5(9) . . .
F(19) F(30) F(32) F(26) -171(4) . . .
F(19) F(30) F(32) F(29) -174(3) . . .
F(19) F(30) F(32) C(83) -154(2) . . .
F(19) F(30) F(33) F(20) -12(5) . . .
F(19) F(30) F(33) F(27) -162(3) . . .
F(19) F(30) F(33) F(28) -4(2) . . .
F(19) F(30) F(33) C(83) -29.7(13) . . .
F(19) F(30) C(83) F(20) 149.6(8) . . .
F(19) F(30) C(83) F(21) 66.0(13) . . .
F(19) F(30) C(83) F(25) 122.5(8) . . .
F(19) F(30) C(83) F(26) 10.2(7) . . .
F(19) F(30) C(83) F(27) 174.0(18) . . .
F(19) F(30) C(83) F(28) 129.2(8) . . .
F(19) F(30) C(83) F(29) 17.9(8) . . .
F(19) F(30) C(83) F(31) 102.7(9) . . .
F(19) F(30) C(83) F(32) 6.3(6) . . .
F(19) F(30) C(83) F(33) 153.4(12) . . .
F(19) F(30) C(83) C(79) -104.6(6) . . .
F(20) F(30) F(32) F(19) -175(2) . . .
F(20) F(30) F(32) F(26) 14(2) . . .
F(20) F(30) F(32) F(29) 10.3(14) . . .
F(20) F(30) F(32) C(83) 30.9(6) . . .
F(20) F(30) F(33) F(27) -150(5) . . .
F(20) F(30) F(33) F(28) 9(3) . . .
F(20) F(30) F(33) C(83) -18(4) . . .
F(20) F(30) C(83) F(19) -149.6(8) . . .
F(20) F(30) C(83) F(21) -83.6(13) . . .
F(20) F(30) C(83) F(25) -27.1(8) . . .
F(20) F(30) C(83) F(26) -139.5(6) . . .
F(20) F(30) C(83) F(27) 24.3(14) . . .
F(20) F(30) C(83) F(28) -20.4(7) . . .
F(20) F(30) C(83) F(29) -131.7(7) . . .
F(20) F(30) C(83) F(31) -46.9(9) . . .
F(20) F(30) C(83) F(32) -143.3(6) . . .
F(20) F(30) C(83) F(33) 3.8(8) . . .
F(20) F(30) C(83) C(79) 105.8(5) . . .
F(27) F(30) F(32) F(19) 172(3) . . .
F(27) F(30) F(32) F(26) 1(3) . . .
F(27) F(30) F(32) F(29) -2(3) . . .
F(27) F(30) F(32) C(83) 19(2) . . .
F(27) F(30) F(33) F(20) 150(5) . . .
F(27) F(30) F(33) F(28) 158(3) . . .
F(27) F(30) F(33) C(83) 132(3) . . .
F(27) F(30) C(83) F(19) -174.0(18) . . .
F(27) F(30) C(83) F(20) -24.3(14) . . .
F(27) F(30) C(83) F(21) -107.9(18) . . .
F(27) F(30) C(83) F(25) -51.5(17) . . .
F(27) F(30) C(83) F(26) -163.8(15) . . .
F(27) F(30) C(83) F(28) -44.7(16) . . .
F(27) F(30) C(83) F(29) -156.1(15) . . .
F(27) F(30) C(83) F(31) -71.3(17) . . .
F(27) F(30) C(83) F(32) -167.6(16) . . .
F(27) F(30) C(83) F(33) -20.6(14) . . .
F(27) F(30) C(83) C(79) 81.5(15) . . .
F(32) F(30) F(33) F(20) -10(4) . . .
F(32) F(30) F(33) F(27) -160(3) . . .
F(32) F(30) F(33) F(28) -1.7(17) . . .
F(32) F(30) F(33) C(83) -27.9(8) . . .
F(33) F(30) F(32) F(19) -173(2) . . .
F(33) F(30) F(32) F(26) 16(3) . . .
F(33) F(30) F(32) F(29) 12.2(17) . . .
F(33) F(30) F(32) C(83) 32.8(10) . . .
F(32) F(30) C(83) F(19) -6.3(6) . . .
F(32) F(30) C(83) F(20) 143.3(6) . . .
F(32) F(30) C(83) F(21) 59.7(12) . . .
F(32) F(30) C(83) F(25) 116.2(7) . . .
F(32) F(30) C(83) F(26) 3.8(5) . . .
F(32) F(30) C(83) F(27) 167.6(16) . . .
F(32) F(30) C(83) F(28) 122.9(6) . . .
F(32) F(30) C(83) F(29) 11.6(6) . . .
F(32) F(30) C(83) F(31) 96.3(8) . . .
F(32) F(30) C(83) F(33) 147.1(10) . . .
F(32) F(30) C(83) C(79) -110.9(4) . . .
C(83) F(30) F(32) F(19) 154(2) . . .
C(83) F(30) F(32) F(26) -17(2) . . .
C(83) F(30) F(32) F(29) -20.6(11) . . .
F(33) F(30) C(83) F(19) -153.4(12) . . .
F(33) F(30) C(83) F(20) -3.8(8) . . .
F(33) F(30) C(83) F(21) -87.4(14) . . .
F(33) F(30) C(83) F(25) -30.9(11) . . .
F(33) F(30) C(83) F(26) -143.2(9) . . .
F(33) F(30) C(83) F(27) 20.6(14) . . .
F(33) F(30) C(83) F(28) -24.2(10) . . .
F(33) F(30) C(83) F(29) -135.5(9) . . .
F(33) F(30) C(83) F(31) -50.7(12) . . .
F(33) F(30) C(83) F(32) -147.1(10) . . .
F(33) F(30) C(83) C(79) 102.0(8) . . .
C(83) F(30) F(33) F(20) 18(4) . . .
C(83) F(30) F(33) F(27) -132(3) . . .
C(83) F(30) F(33) F(28) 26.1(10) . . .
F(21) F(31) C(83) F(19) -45.3(17) . . .
F(21) F(31) C(83) F(20) -151.7(15) . . .
F(21) F(31) C(83) F(25) -174(2) . . .
F(21) F(31) C(83) F(26) -18.7(15) . . .
F(21) F(31) C(83) F(27) -136.0(15) . . .
F(21) F(31) C(83) F(28) -155.0(18) . . .
F(21) F(31) C(83) F(29) -10.7(15) . . .
F(21) F(31) C(83) F(30) -111.2(16) . . .
F(21) F(31) C(83) F(32) -29.2(16) . . .
F(21) F(31) C(83) F(33) -139.1(15) . . .
F(21) F(31) C(83) C(79) 95.7(14) . . .
F(25) F(31) C(83) F(19) 128.8(15) . . .
F(25) F(31) C(83) F(20) 22.4(15) . . .
F(25) F(31) C(83) F(21) 174(2) . . .
F(25) F(31) C(83) F(26) 155.5(16) . . .
F(25) F(31) C(83) F(27) 38.2(17) . . .
F(25) F(31) C(83) F(28) 19.2(14) . . .
F(25) F(31) C(83) F(29) 163.5(16) . . .
F(25) F(31) C(83) F(30) 63.0(17) . . .
F(25) F(31) C(83) F(32) 145.0(15) . . .
F(25) F(31) C(83) F(33) 35.1(16) . . .
F(25) F(31) C(83) C(79) -90.1(15) . . .
F(28) F(31) C(83) F(19) 109.7(10) . . .
F(28) F(31) C(83) F(20) 3.3(9) . . .
F(28) F(31) C(83) F(21) 155.0(18) . . .
F(28) F(31) C(83) F(25) -19.2(14) . . .
F(28) F(31) C(83) F(26) 136.3(9) . . .
F(28) F(31) C(83) F(27) 19.1(10) . . .
F(28) F(31) C(83) F(29) 144.3(10) . . .
F(28) F(31) C(83) F(30) 43.8(12) . . .
F(28) F(31) C(83) F(32) 125.8(9) . . .
F(28) F(31) C(83) F(33) 15.9(9) . . .
F(28) F(31) C(83) C(79) -109.2(8) . . .
F(29) F(31) C(83) F(19) -34.7(9) . . .
F(29) F(31) C(83) F(20) -141.1(6) . . .
F(29) F(31) C(83) F(21) 10.7(15) . . .
F(29) F(31) C(83) F(25) -163.5(16) . . .
F(29) F(31) C(83) F(26) -8.0(6) . . .
F(29) F(31) C(83) F(27) -125.3(7) . . .
F(29) F(31) C(83) F(28) -144.3(10) . . .
F(29) F(31) C(83) F(30) -100.5(9) . . .
F(29) F(31) C(83) F(32) -18.5(6) . . .
F(29) F(31) C(83) F(33) -128.4(7) . . .
F(29) F(31) C(83) C(79) 106.4(5) . . .
F(19) F(32) C(83) F(20) -51.8(15) . . .
F(19) F(32) C(83) F(21) -156.1(15) . . .
F(19) F(32) C(83) F(25) -131.2(14) . . .
F(19) F(32) C(83) F(26) 180(2) . . .
F(19) F(32) C(83) F(27) -17.3(14) . . .
F(19) F(32) C(83) F(28) -105.1(15) . . .
F(19) F(32) C(83) F(29) -174.2(18) . . .
F(19) F(32) C(83) F(30) -12.7(13) . . .
F(19) F(32) C(83) F(31) -143.6(14) . . .
F(19) F(32) C(83) F(33) -31.6(14) . . .
F(19) F(32) C(83) C(79) 94.3(14) . . .
F(26) F(32) C(83) F(19) -180(2) . . .
F(26) F(32) C(83) F(20) 128.3(18) . . .
F(26) F(32) C(83) F(21) 24.1(18) . . .
F(26) F(32) C(83) F(25) 48.9(19) . . .
F(26) F(32) C(83) F(27) 162.8(18) . . .
F(26) F(32) C(83) F(28) 75(2) . . .
F(26) F(32) C(83) F(29) 5.9(17) . . .
F(26) F(32) C(83) F(30) 167.4(19) . . .
F(26) F(32) C(83) F(31) 36.5(19) . . .
F(26) F(32) C(83) F(33) 148.5(18) . . .
F(26) F(32) C(83) C(79) -85.6(18) . . .
F(29) F(32) C(83) F(19) 174.2(18) . . .
F(29) F(32) C(83) F(20) 122.4(10) . . .
F(29) F(32) C(83) F(21) 18.1(11) . . .
F(29) F(32) C(83) F(25) 43.0(11) . . .
F(29) F(32) C(83) F(26) -5.9(17) . . .
F(29) F(32) C(83) F(27) 156.9(10) . . .
F(29) F(32) C(83) F(28) 69.1(12) . . .
F(29) F(32) C(83) F(30) 161.5(10) . . .
F(29) F(32) C(83) F(31) 30.6(10) . . .
F(29) F(32) C(83) F(33) 142.5(10) . . .
F(29) F(32) C(83) C(79) -91.5(9) . . .
F(30) F(32) C(83) F(19) 12.7(13) . . .
F(30) F(32) C(83) F(20) -39.1(7) . . .
F(30) F(32) C(83) F(21) -143.3(8) . . .
F(30) F(32) C(83) F(25) -118.5(7) . . .
F(30) F(32) C(83) F(26) -167.4(19) . . .
F(30) F(32) C(83) F(27) -4.6(6) . . .
F(30) F(32) C(83) F(28) -92.3(8) . . .
F(30) F(32) C(83) F(29) -161.5(10) . . .
F(30) F(32) C(83) F(31) -130.9(6) . . .
F(30) F(32) C(83) F(33) -18.9(6) . . .
F(30) F(32) C(83) C(79) 107.1(5) . . .
F(20) F(33) C(83) F(19) -152.0(13) . . .
F(20) F(33) C(83) F(21) -49.5(15) . . .
F(20) F(33) C(83) F(25) -18.2(12) . . .
F(20) F(33) C(83) F(26) -129.6(12) . . .
F(20) F(33) C(83) F(27) 160(2) . . .
F(20) F(33) C(83) F(28) -18.1(12) . . .
F(20) F(33) C(83) F(29) -111.4(13) . . .
F(20) F(33) C(83) F(30) -172.6(17) . . .
F(20) F(33) C(83) F(31) -28.9(13) . . .
F(20) F(33) C(83) F(32) -140.1(12) . . .
F(20) F(33) C(83) C(79) 93.7(12) . . .
F(27) F(33) C(83) F(19) 47.7(19) . . .
F(27) F(33) C(83) F(20) -160(2) . . .
F(27) F(33) C(83) F(21) 150.2(19) . . .
F(27) F(33) C(83) F(25) -178.6(19) . . .
F(27) F(33) C(83) F(26) 70(2) . . .
F(27) F(33) C(83) F(28) -178(2) . . .
F(27) F(33) C(83) F(29) 88(2) . . .
F(27) F(33) C(83) F(30) 27.1(18) . . .
F(27) F(33) C(83) F(31) 170.8(19) . . .
F(27) F(33) C(83) F(32) 60(2) . . .
F(27) F(33) C(83) C(79) -67(2) . . .
F(28) F(33) C(83) F(19) -133.9(6) . . .
F(28) F(33) C(83) F(20) 18.1(12) . . .
F(28) F(33) C(83) F(21) -31.3(9) . . .
F(28) F(33) C(83) F(25) -0.1(4) . . .
F(28) F(33) C(83) F(26) -111.5(7) . . .
F(28) F(33) C(83) F(27) 178(2) . . .
F(28) F(33) C(83) F(29) -93.3(9) . . .
F(28) F(33) C(83) F(30) -154.4(10) . . .
F(28) F(33) C(83) F(31) -10.7(6) . . .
F(28) F(33) C(83) F(32) -122.0(6) . . .
F(28) F(33) C(83) C(79) 111.8(5) . . .
F(30) F(33) C(83) F(19) 20.6(9) . . .
F(30) F(33) C(83) F(20) 172.6(17) . . .
F(30) F(33) C(83) F(21) 123.1(11) . . .
F(30) F(33) C(83) F(25) 154.3(9) . . .
F(30) F(33) C(83) F(26) 43.0(11) . . .
F(30) F(33) C(83) F(27) -27.1(18) . . .
F(30) F(33) C(83) F(28) 154.4(10) . . .
F(30) F(33) C(83) F(29) 61.2(12) . . .
F(30) F(33) C(83) F(31) 143.7(9) . . .
F(30) F(33) C(83) F(32) 32.5(10) . . .
F(30) F(33) C(83) C(79) -93.7(9) . . .
Ge(1) C(1) C(2) C(3) -175.44(19) . . .
Ge(1) C(1) C(2) C(7) 10.1(3) . . .
Ge(1) C(1) C(6) C(5) 175.87(18) . . .
Ge(1) C(1) C(6) C(16) -7.0(3) . . .
C(2) C(1) C(6) C(5) -3.5(3) . . .
C(2) C(1) C(6) C(16) 173.6(2) . . .
C(6) C(1) C(2) C(3) 3.9(3) . . .
C(6) C(1) C(2) C(7) -170.6(2) . . .
C(1) C(2) C(3) C(4) -1.6(3) . . .
C(1) C(2) C(7) Ru(1) -11.5(3) . . .
C(1) C(2) C(7) C(8) -100.3(2) . . .
C(1) C(2) C(7) C(12) 79.5(3) . . .
C(3) C(2) C(7) Ru(1) 173.81(18) . . .
C(3) C(2) C(7) C(8) 85.0(2) . . .
C(3) C(2) C(7) C(12) -95.2(2) . . .
C(7) C(2) C(3) C(4) 173.2(2) . . .
C(2) C(3) C(4) C(5) -1.3(4) . . .
C(3) C(4) C(5) C(6) 1.7(4) . . .
C(4) C(5) C(6) C(1) 0.8(3) . . .
C(4) C(5) C(6) C(16) -176.4(2) . . .
C(1) C(6) C(16) C(17) -73.2(3) . . .
C(1) C(6) C(16) C(21) 109.2(2) . . .
C(5) C(6) C(16) C(17) 103.9(2) . . .
C(5) C(6) C(16) C(21) -73.7(3) . . .
Ru(1) C(7) C(8) C(9) 55.76(18) . . .
Ru(1) C(7) C(8) C(13) -121.72(19) . . .
Ru(1) C(7) C(12) C(11) -49.53(18) . . .
Ru(1) C(7) C(12) C(15) 126.9(2) . . .
C(2) C(7) C(8) Ru(1) 121.41(18) . . .
C(2) C(7) C(8) C(9) 177.17(19) . . .
C(2) C(7) C(8) C(13) -0.3(3) . . .
C(2) C(7) C(12) Ru(1) -122.68(18) . . .
C(2) C(7) C(12) C(11) -172.21(19) . . .
C(2) C(7) C(12) C(15) 4.2(3) . . .
C(8) C(7) C(12) Ru(1) 57.10(17) . . .
C(8) C(7) C(12) C(11) 7.6(3) . . .
C(8) C(7) C(12) C(15) -176.00(19) . . .
C(12) C(7) C(8) Ru(1) -58.37(17) . . .
C(12) C(7) C(8) C(9) -2.6(3) . . .
C(12) C(7) C(8) C(13) 179.91(19) . . .
Ru(1) C(8) C(9) C(10) 50.9(2) . . .
C(7) C(8) C(9) Ru(1) -54.46(17) . . .
C(7) C(8) C(9) C(10) -3.5(3) . . .
C(13) C(8) C(9) Ru(1) 123.0(2) . . .
C(13) C(8) C(9) C(10) 173.9(2) . . .
Ru(1) C(9) C(10) C(11) 55.12(19) . . .
Ru(1) C(9) C(10) C(14) -128.3(2) . . .
C(8) C(9) C(10) Ru(1) -50.64(19) . . .
C(8) C(9) C(10) C(11) 4.5(3) . . .
C(8) C(9) C(10) C(14) -178.9(2) . . .
Ru(1) C(10) C(11) C(12) 56.7(2) . . .
C(9) C(10) C(11) Ru(1) -55.96(19) . . .
C(9) C(10) C(11) C(12) 0.7(3) . . .
C(14) C(10) C(11) Ru(1) 127.4(2) . . .
C(14) C(10) C(11) C(12) -175.9(2) . . .
Ru(1) C(11) C(12) C(7) 49.36(18) . . .
Ru(1) C(11) C(12) C(15) -127.13(19) . . .
C(10) C(11) C(12) Ru(1) -56.1(2) . . .
C(10) C(11) C(12) C(7) -6.7(3) . . .
C(10) C(11) C(12) C(15) 176.8(2) . . .
C(6) C(16) C(17) C(18) -179.97(19) . . .
C(6) C(16) C(17) C(22) -2.1(3) . . .
C(6) C(16) C(21) C(20) -177.6(2) . . .
C(6) C(16) C(21) C(24) 3.7(3) . . .
C(17) C(16) C(21) C(20) 4.9(3) . . .
C(17) C(16) C(21) C(24) -173.9(2) . . .
C(21) C(16) C(17) C(18) -2.4(3) . . .
C(21) C(16) C(17) C(22) 175.5(2) . . .
C(16) C(17) C(18) C(19) -1.6(4) . . .
C(22) C(17) C(18) C(19) -179.4(2) . . .
C(17) C(18) C(19) C(20) 2.9(4) . . .
C(17) C(18) C(19) C(23) -178.9(2) . . .
C(18) C(19) C(20) C(21) -0.3(4) . . .
C(23) C(19) C(20) C(21) -178.5(2) . . .
C(19) C(20) C(21) C(16) -3.5(4) . . .
C(19) C(20) C(21) C(24) 175.3(2) . . .
Ge(1) C(25) C(26) C(27) 174.2(2) . . .
Ge(1) C(25) C(26) C(31) -5.2(3) . . .
Ge(1) C(25) C(30) C(29) -173.1(2) . . .
Ge(1) C(25) C(30) C(33) 7.4(3) . . .
C(26) C(25) C(30) C(29) 1.2(3) . . .
C(26) C(25) C(30) C(33) -178.2(2) . . .
C(30) C(25) C(26) C(27) 0.0(3) . . .
C(30) C(25) C(26) C(31) -179.4(2) . . .
C(25) C(26) C(27) C(28) -1.4(4) . . .
C(25) C(26) C(31) C(32) 114.2(2) . . .
C(27) C(26) C(31) C(32) -65.2(3) . . .
C(31) C(26) C(27) C(28) 178.0(2) . . .
C(26) C(27) C(28) C(29) 1.5(4) . . .
C(27) C(28) C(29) C(30) -0.2(4) . . .
C(28) C(29) C(30) C(25) -1.1(4) . . .
C(28) C(29) C(30) C(33) 178.4(2) . . .
C(25) C(30) C(33) C(34) -113.0(2) . . .
C(29) C(30) C(33) C(34) 67.6(3) . . .
P(1) C(35) C(36) C(37) -175.95(19) . . .
P(1) C(35) C(40) C(39) 177.04(19) . . .
C(36) C(35) C(40) C(39) -1.0(3) . . .
C(40) C(35) C(36) C(37) 2.2(3) . . .
C(35) C(36) C(37) C(38) -1.2(3) . . .
C(36) C(37) C(38) C(39) -1.0(4) . . .
C(37) C(38) C(39) C(40) 2.2(4) . . .
C(38) C(39) C(40) C(35) -1.2(3) . . .
P(1) C(41) C(42) C(43) -177.1(2) . . .
P(1) C(41) C(46) C(45) 176.21(19) . . .
C(42) C(41) C(46) C(45) -0.8(3) . . .
C(46) C(41) C(42) C(43) -0.3(3) . . .
C(41) C(42) C(43) C(44) 0.8(4) . . .
C(42) C(43) C(44) C(45) -0.2(4) . . .
C(43) C(44) C(45) C(46) -0.8(4) . . .
C(44) C(45) C(46) C(41) 1.3(3) . . .
P(1) C(47) C(48) C(49) 179.5(2) . . .
P(1) C(47) C(52) C(51) -179.5(2) . . .
C(48) C(47) C(52) C(51) -0.7(4) . . .
C(52) C(47) C(48) C(49) 0.7(4) . . .
C(47) C(48) C(49) C(50) 0.3(4) . . .
C(48) C(49) C(50) C(51) -1.2(5) . . .
C(49) C(50) C(51) C(52) 1.2(5) . . .
C(50) C(51) C(52) C(47) -0.2(3) . . .
C(54) C(53) C(58) C(57) -1.9(3) . . .
C(58) C(53) C(54) C(55) 1.7(3) . . .
C(54) C(53) B(1) C(61) -166.9(2) . . .
C(54) C(53) B(1) C(69) -47.5(2) . . .
C(54) C(53) B(1) C(77) 74.0(2) . . .
B(1) C(53) C(54) C(55) -167.0(2) . . .
C(58) C(53) B(1) C(61) 25.3(3) . . .
C(58) C(53) B(1) C(69) 144.7(2) . . .
C(58) C(53) B(1) C(77) -93.8(2) . . .
B(1) C(53) C(58) C(57) 166.3(2) . . .
C(53) C(54) C(55) C(56) -0.1(2) . . .
C(53) C(54) C(55) C(59) 178.4(2) . . .
C(54) C(55) C(56) C(57) -1.5(3) . . .
C(54) C(55) C(59) F(1) 57.2(3) . . .
C(54) C(55) C(59) F(2) -61.5(3) . . .
C(54) C(55) C(59) F(3) 179.5(2) . . .
C(56) C(55) C(59) F(1) -124.3(2) . . .
C(56) C(55) C(59) F(2) 117.0(2) . . .
C(56) C(55) C(59) F(3) -2.0(3) . . .
C(59) C(55) C(56) C(57) -180(179) . . .
C(55) C(56) C(57) C(58) 1.3(3) . . .
C(55) C(56) C(57) C(60) 179.2(2) . . .
C(56) C(57) C(58) C(53) 0.5(3) . . .
C(56) C(57) C(60) F(4) -114.6(2) . . .
C(56) C(57) C(60) F(5) 5.1(3) . . .
C(56) C(57) C(60) F(6) 126.3(2) . . .
C(58) C(57) C(60) F(4) 63.3(3) . . .
C(58) C(57) C(60) F(5) -177.0(2) . . .
C(58) C(57) C(60) F(6) -55.8(2) . . .
C(60) C(57) C(58) C(53) -177.5(2) . . .
C(62) C(61) C(66) C(65) -2.6(3) . . .
C(66) C(61) C(62) C(63) 1.0(3) . . .
C(62) C(61) B(1) C(53) 50.9(2) . . .
C(62) C(61) B(1) C(69) -72.2(2) . . .
C(62) C(61) B(1) C(77) 162.5(2) . . .
B(1) C(61) C(62) C(63) 178.5(2) . . .
C(66) C(61) B(1) C(53) -131.9(2) . . .
C(66) C(61) B(1) C(69) 105.0(2) . . .
C(66) C(61) B(1) C(77) -20.3(3) . . .
B(1) C(61) C(66) C(65) -179.9(2) . . .
C(61) C(62) C(63) C(64) 1.7(4) . . .
C(61) C(62) C(63) C(67) -178.5(2) . . .
C(62) C(63) C(64) C(65) -3.0(3) . . .
C(62) C(63) C(67) F(7) -108.9(2) . . .
C(62) C(63) C(67) F(8) 132.1(2) . . .
C(62) C(63) C(67) F(9) 11.9(3) . . .
C(64) C(63) C(67) F(7) 70.8(3) . . .
C(64) C(63) C(67) F(8) -48.2(3) . . .
C(64) C(63) C(67) F(9) -168.3(2) . . .
C(67) C(63) C(64) C(65) 177.3(2) . . .
C(63) C(64) C(65) C(66) 1.4(3) . . .
C(63) C(64) C(65) C(68) -175.2(2) . . .
C(64) C(65) C(66) C(61) 1.4(3) . . .
C(64) C(65) C(68) F(10) -28.4(3) . . .
C(64) C(65) C(68) F(11) 90.6(2) . . .
C(64) C(65) C(68) F(12) -150.2(2) . . .
C(66) C(65) C(68) F(10) 154.9(2) . . .
C(66) C(65) C(68) F(11) -86.1(3) . . .
C(66) C(65) C(68) F(12) 33.1(3) . . .
C(68) C(65) C(66) C(61) 178.1(2) . . .
C(70) C(69) C(74) C(73) 0.5(3) . . .
C(74) C(69) C(70) C(71) -0.2(3) . . .
C(70) C(69) B(1) C(53) -26.4(3) . . .
C(70) C(69) B(1) C(61) 96.0(2) . . .
C(70) C(69) B(1) C(77) -139.7(2) . . .
B(1) C(69) C(70) C(71) -175.2(2) . . .
C(74) C(69) B(1) C(53) 158.8(2) . . .
C(74) C(69) B(1) C(61) -78.8(2) . . .
C(74) C(69) B(1) C(77) 45.6(3) . . .
B(1) C(69) C(74) C(73) 175.5(2) . . .
C(69) C(70) C(71) C(72) -0.2(4) . . .
C(69) C(70) C(71) C(75) 179.8(2) . . .
C(70) C(71) C(72) C(73) 0.4(4) . . .
C(70) C(71) C(75) F(13) 50.2(4) . . .
C(70) C(71) C(75) F(14) -68.6(4) . . .
C(70) C(71) C(75) F(15) 168.5(2) . . .
C(72) C(71) C(75) F(13) -129.8(3) . . .
C(72) C(71) C(75) F(14) 111.4(3) . . .
C(72) C(71) C(75) F(15) -11.5(4) . . .
C(75) C(71) C(72) C(73) -179.6(2) . . .
C(71) C(72) C(73) C(74) -0.1(3) . . .
C(71) C(72) C(73) C(76) 178.1(2) . . .
C(72) C(73) C(74) C(69) -0.3(4) . . .
C(72) C(73) C(76) F(16) -85.3(3) . . .
C(72) C(73) C(76) F(17) 154.8(2) . . .
C(72) C(73) C(76) F(18) 33.5(3) . . .
C(74) C(73) C(76) F(16) 93.0(3) . . .
C(74) C(73) C(76) F(17) -27.0(3) . . .
C(74) C(73) C(76) F(18) -148.2(2) . . .
C(76) C(73) C(74) C(69) -178.5(2) . . .
C(78) C(77) C(82) C(81) -1.0(3) . . .
C(82) C(77) C(78) C(79) 0.4(3) . . .
C(78) C(77) B(1) C(53) -94.5(2) . . .
C(78) C(77) B(1) C(61) 147.0(2) . . .
C(78) C(77) B(1) C(69) 26.0(3) . . .
B(1) C(77) C(78) C(79) 169.2(2) . . .
C(82) C(77) B(1) C(53) 73.8(2) . . .
C(82) C(77) B(1) C(61) -44.7(3) . . .
C(82) C(77) B(1) C(69) -165.6(2) . . .
B(1) C(77) C(82) C(81) -170.1(2) . . .
C(77) C(78) C(79) C(80) -0.2(3) . . .
C(77) C(78) C(79) C(83) -179.0(2) . . .
C(78) C(79) C(80) C(81) 0.6(3) . . .
C(78) C(79) C(83) F(19) 14.5(6) . . .
C(78) C(79) C(83) F(20) 138.6(5) . . .
C(78) C(79) C(83) F(21) -102.5(7) . . .
C(78) C(79) C(83) F(25) -150.2(5) . . .
C(78) C(79) C(83) F(26) -30.1(5) . . .
C(78) C(79) C(83) F(27) 93.2(5) . . .
C(78) C(79) C(83) F(28) -172.9(6) . . .
C(78) C(79) C(83) F(29) -50.6(5) . . .
C(78) C(79) C(83) F(30) 70.6(5) . . .
C(78) C(79) C(83) F(31) -130.3(5) . . .
C(78) C(79) C(83) F(32) -10.9(6) . . .
C(78) C(79) C(83) F(33) 109.2(5) . . .
C(80) C(79) C(83) F(19) -164.3(6) . . .
C(80) C(79) C(83) F(20) -40.2(5) . . .
C(80) C(79) C(83) F(21) 78.8(7) . . .
C(80) C(79) C(83) F(25) 31.0(6) . . .
C(80) C(79) C(83) F(26) 151.1(5) . . .
C(80) C(79) C(83) F(27) -85.5(5) . . .
C(80) C(79) C(83) F(28) 8.4(7) . . .
C(80) C(79) C(83) F(29) 130.6(5) . . .
C(80) C(79) C(83) F(30) -108.1(5) . . .
C(80) C(79) C(83) F(31) 50.9(6) . . .
C(80) C(79) C(83) F(32) 170.3(5) . . .
C(80) C(79) C(83) F(33) -69.6(5) . . .
C(83) C(79) C(80) C(81) 179.4(2) . . .
C(79) C(80) C(81) C(82) -1.2(3) . . .
C(79) C(80) C(81) C(84) -177.6(2) . . .
C(80) C(81) C(82) C(77) 1.4(3) . . .
C(80) C(81) C(84) F(22) -26.6(3) . . .
C(80) C(81) C(84) F(23) -144.8(2) . . .
C(80) C(81) C(84) F(24) 96.3(3) . . .
C(82) C(81) C(84) F(22) 157.0(2) . . .
C(82) C(81) C(84) F(23) 38.8(3) . . .
C(82) C(81) C(84) F(24) -80.2(3) . . .
C(84) C(81) C(82) C(77) 177.8(2) . . .
C(86) C(85) C(87) C(88) 176.8(14) . . .
C(86) C(85) C(87) C(90) -175(2) . . .
C(86) C(85) C(87) C(91) 7.0(15) . . .
C(86) C(85) C(87) C(92) 176.9(19) . . .
C(86) C(85) C(87) C(94) 4.3(16) . . .
C(86) C(85) C(87) C(96) -175.7(15) . . .
C(86) C(85) C(87) C(86) 23(2) . . 65802
C(86) C(85) C(87) C(89) 37(4) . . 65802
C(86) C(85) C(87) C(91) 14.7(15) . . 65802
C(86) C(85) C(87) C(93) 115(5) . . 65802
C(86) C(85) C(87) C(95) 14(2) . . 65802
C(87) C(85) C(86) C(89) -39(5) . . .
C(87) C(85) C(86) C(91) -7.1(15) . . .
C(87) C(85) C(86) C(93) -30(8) . . .
C(87) C(85) C(86) C(94) -65(20) . . .
C(87) C(85) C(86) C(95) -34(3) . . .
C(87) C(85) C(86) C(87) -17.8(18) . . 65802
C(86) C(85) C(90) C(87) 27(10) . . .
C(86) C(85) C(90) C(88) 42(12) . . .
C(86) C(85) C(90) C(91) 29(9) . . .
C(86) C(85) C(90) C(92) 34(11) . . .
C(86) C(85) C(90) C(94) 23(8) . . .
C(86) C(85) C(90) C(96) 35(20) . . .
C(90) C(85) C(86) C(89) -64(12) . . .
C(90) C(85) C(86) C(91) -32(10) . . .
C(90) C(85) C(86) C(93) -54(15) . . .
C(90) C(85) C(86) C(94) -89(22) . . .
C(90) C(85) C(86) C(95) -59(11) . . .
C(90) C(85) C(86) C(87) -42(11) . . 65802
C(86) C(85) C(91) C(87) -172.5(16) . . .
C(86) C(85) C(91) C(89) 6.2(10) . . .
C(86) C(85) C(91) C(90) -174(2) . . .
C(86) C(85) C(91) C(92) -176.5(12) . . .
C(86) C(85) C(91) C(94) 4.5(17) . . .
C(86) C(85) C(91) C(95) 14.8(15) . . .
C(86) C(85) C(91) C(87) 27(3) . . 65802
C(86) C(85) C(91) C(91) 143(9) . . 65802
C(86) C(85) C(91) C(95) -178(2) . . 65802
C(91) C(85) C(86) C(89) -32(5) . . .
C(91) C(85) C(86) C(93) -23(7) . . .
C(91) C(85) C(86) C(94) -58(19) . . .
C(91) C(85) C(86) C(95) -27(2) . . .
C(91) C(85) C(86) C(87) -10.7(15) . . 65802
C(86) C(85) C(92) C(87) -4(2) . . .
C(86) C(85) C(92) C(88) 175(3) . . .
C(86) C(85) C(92) C(90) -171(3) . . .
C(86) C(85) C(92) C(91) 4.4(16) . . .
C(86) C(85) C(92) C(96) -172(2) . . .
C(86) C(85) C(92) C(89) 11(2) . . 65802
C(86) C(85) C(92) C(93) 19(3) . . 65802
C(86) C(85) C(92) C(95) 6(2) . . 65802
C(92) C(85) C(86) C(89) -37(6) . . .
C(92) C(85) C(86) C(91) -5.3(19) . . .
C(92) C(85) C(86) C(93) -28(8) . . .
C(92) C(85) C(86) C(94) -63(20) . . .
C(92) C(85) C(86) C(95) -32(3) . . .
C(92) C(85) C(86) C(87) -16(2) . . 65802
C(86) C(85) C(94) C(87) -117(19) . . .
C(86) C(85) C(94) C(89) -134(31) . . .
C(86) C(85) C(94) C(90) -113(21) . . .
C(86) C(85) C(94) C(91) -120(20) . . .
C(86) C(85) C(94) C(95) -142(23) . . .
C(94) C(85) C(86) C(89) 26(19) . . .
C(94) C(85) C(86) C(91) 58(19) . . .
C(94) C(85) C(86) C(93) 35(20) . . .
C(94) C(85) C(86) C(95) 31(19) . . .
C(94) C(85) C(86) C(87) 47(19) . . 65802
C(86) C(85) C(95) C(89) 4(3) . . .
C(86) C(85) C(95) C(91) -143(3) . . .
C(86) C(85) C(95) C(93) -2(2) . . .
C(86) C(85) C(95) C(94) 8(4) . . .
C(86) C(85) C(95) C(87) -151(3) . . 65802
C(86) C(85) C(95) C(91) -153(3) . . 65802
C(86) C(85) C(95) C(92) -141(4) . . 65802
C(95) C(85) C(86) C(89) -5(4) . . .
C(95) C(85) C(86) C(91) 27(2) . . .
C(95) C(85) C(86) C(93) 5(6) . . .
C(95) C(85) C(86) C(94) -31(19) . . .
C(95) C(85) C(86) C(87) 16(2) . . 65802
C(87) C(85) C(90) C(88) 15(3) . . .
C(87) C(85) C(90) C(91) 2(2) . . .
C(87) C(85) C(90) C(92) 6.3(16) . . .
C(87) C(85) C(90) C(94) -5(9) . . .
C(87) C(85) C(90) C(96) 8(12) . . .
C(90) C(85) C(87) C(88) -8.6(18) . . .
C(90) C(85) C(87) C(91) -178(2) . . .
C(90) C(85) C(87) C(92) -8(2) . . .
C(90) C(85) C(87) C(94) 179(2) . . .
C(90) C(85) C(87) C(96) -1.1(16) . . .
C(90) C(85) C(87) C(86) -162.1(19) . . 65802
C(90) C(85) C(87) C(89) -148(3) . . 65802
C(90) C(85) C(87) C(91) -170.7(15) . . 65802
C(90) C(85) C(87) C(93) -70(6) . . 65802
C(90) C(85) C(87) C(95) -172(2) . . 65802
C(87) C(85) C(91) C(86) 172.5(16) . . .
C(87) C(85) C(91) C(89) 178.7(15) . . .
C(87) C(85) C(91) C(90) -1.4(19) . . .
C(87) C(85) C(91) C(92) -4.0(9) . . .
C(87) C(85) C(91) C(94) 177(2) . . .
C(87) C(85) C(91) C(95) -173(2) . . .
C(87) C(85) C(91) C(87) -160(4) . . 65802
C(87) C(85) C(91) C(91) -45(8) . . 65802
C(87) C(85) C(91) C(95) -5.6(17) . . 65802
C(91) C(85) C(87) C(88) 169.8(18) . . .
C(91) C(85) C(87) C(90) 178(2) . . .
C(91) C(85) C(87) C(92) 170(2) . . .
C(91) C(85) C(87) C(94) -3(2) . . .
C(91) C(85) C(87) C(96) 177.3(18) . . .
C(91) C(85) C(87) C(86) 16.3(19) . . 65802
C(91) C(85) C(87) C(89) 30(3) . . 65802
C(91) C(85) C(87) C(91) 7.7(13) . . 65802
C(91) C(85) C(87) C(93) 108(6) . . 65802
C(91) C(85) C(87) C(95) 7(2) . . 65802
C(87) C(85) C(92) C(88) 180(3) . . .
C(87) C(85) C(92) C(90) -167(3) . . .
C(87) C(85) C(92) C(91) 9(2) . . .
C(87) C(85) C(92) C(96) -167(3) . . .
C(87) C(85) C(92) C(89) 14.8(19) . . 65802
C(87) C(85) C(92) C(93) 23(2) . . 65802
C(87) C(85) C(92) C(95) 9.9(19) . . 65802
C(92) C(85) C(87) C(88) -0.1(13) . . .
C(92) C(85) C(87) C(90) 8(2) . . .
C(92) C(85) C(87) C(91) -170(2) . . .
C(92) C(85) C(87) C(94) -173(2) . . .
C(92) C(85) C(87) C(96) 7.4(18) . . .
C(92) C(85) C(87) C(86) -154(2) . . 65802
C(92) C(85) C(87) C(89) -140(4) . . 65802
C(92) C(85) C(87) C(91) -162(2) . . 65802
C(92) C(85) C(87) C(93) -62(5) . . 65802
C(92) C(85) C(87) C(95) -163(3) . . 65802
C(87) C(85) C(94) C(86) 117(19) . . .
C(87) C(85) C(94) C(89) -17(16) . . .
C(87) C(85) C(94) C(90) 4(8) . . .
C(87) C(85) C(94) C(91) -3(2) . . .
C(87) C(85) C(94) C(95) -25(5) . . .
C(94) C(85) C(87) C(88) 172(2) . . .
C(94) C(85) C(87) C(90) -179(2) . . .
C(94) C(85) C(87) C(91) 3(2) . . .
C(94) C(85) C(87) C(92) 173(2) . . .
C(94) C(85) C(87) C(96) 180(2) . . .
C(94) C(85) C(87) C(86) 19(2) . . 65802
C(94) C(85) C(87) C(89) 33(4) . . 65802
C(94) C(85) C(87) C(91) 10(2) . . 65802
C(94) C(85) C(87) C(93) 111(6) . . 65802
C(94) C(85) C(87) C(95) 10(3) . . 65802
C(87) C(85) C(95) C(86) 149(2) . . .
C(87) C(85) C(95) C(89) 153(3) . . .
C(87) C(85) C(95) C(91) 6.4(18) . . .
C(87) C(85) C(95) C(93) 147(3) . . .
C(87) C(85) C(95) C(94) 157(5) . . .
C(87) C(85) C(95) C(87) -2(2) . . 65802
C(87) C(85) C(95) C(91) -3.5(13) . . 65802
C(87) C(85) C(95) C(92) 8(3) . . 65802
C(95) C(85) C(87) C(88) 165.1(13) . . .
C(95) C(85) C(87) C(90) 173.7(18) . . .
C(95) C(85) C(87) C(91) -4.7(13) . . .
C(95) C(85) C(87) C(92) 165.2(19) . . .
C(95) C(85) C(87) C(94) -7.3(17) . . .
C(95) C(85) C(87) C(96) 172.7(13) . . .
C(95) C(85) C(87) C(86) 11.7(18) . . 65802
C(95) C(85) C(87) C(89) 25(3) . . 65802
C(95) C(85) C(87) C(91) 3.1(11) . . 65802
C(95) C(85) C(87) C(93) 104(6) . . 65802
C(95) C(85) C(87) C(95) 2(2) . . 65802
C(90) C(85) C(91) C(86) 174(2) . . .
C(90) C(85) C(91) C(87) 1.4(19) . . .
C(90) C(85) C(91) C(89) -179.8(12) . . .
C(90) C(85) C(91) C(92) -2.6(16) . . .
C(90) C(85) C(91) C(94) 178(2) . . .
C(90) C(85) C(91) C(95) -171.2(19) . . .
C(90) C(85) C(91) C(87) -159(3) . . 65802
C(90) C(85) C(91) C(91) -43(9) . . 65802
C(90) C(85) C(91) C(95) -4(3) . . 65802
C(91) C(85) C(90) C(87) -2(2) . . .
C(91) C(85) C(90) C(88) 14(4) . . .
C(91) C(85) C(90) C(92) 5(3) . . .
C(91) C(85) C(90) C(94) -6(10) . . .
C(91) C(85) C(90) C(96) 6(13) . . .
C(90) C(85) C(92) C(87) 167(3) . . .
C(90) C(85) C(92) C(88) -13(3) . . .
C(90) C(85) C(92) C(91) 176(2) . . .
C(90) C(85) C(92) C(96) -0.4(19) . . .
C(90) C(85) C(92) C(89) -178(2) . . 65802
C(90) C(85) C(92) C(93) -170(2) . . 65802
C(90) C(85) C(92) C(95) 177(2) . . 65802
C(92) C(85) C(90) C(87) -6.3(16) . . .
C(92) C(85) C(90) C(88) 9(2) . . .
C(92) C(85) C(90) C(91) -5(3) . . .
C(92) C(85) C(90) C(94) -11(14) . . .
C(92) C(85) C(90) C(96) 2(8) . . .
C(90) C(85) C(94) C(86) 113(21) . . .
C(90) C(85) C(94) C(87) -4(8) . . .
C(90) C(85) C(94) C(89) -21(27) . . .
C(90) C(85) C(94) C(91) -7(11) . . .
C(90) C(85) C(94) C(95) -30(16) . . .
C(94) C(85) C(90) C(87) 5(9) . . .
C(94) C(85) C(90) C(88) 20(15) . . .
C(94) C(85) C(90) C(91) 6(10) . . .
C(94) C(85) C(90) C(92) 11(14) . . .
C(94) C(85) C(90) C(96) 13(22) . . .
C(90) C(85) C(95) C(86) 160(4) . . .
C(90) C(85) C(95) C(89) 164(4) . . .
C(90) C(85) C(95) C(91) 17(3) . . .
C(90) C(85) C(95) C(93) 158(3) . . .
C(90) C(85) C(95) C(94) 168(6) . . .
C(90) C(85) C(95) C(87) 9(4) . . 65802
C(90) C(85) C(95) C(91) 8(4) . . 65802
C(90) C(85) C(95) C(92) 19(5) . . 65802
C(95) C(85) C(90) C(87) -14(3) . . .
C(95) C(85) C(90) C(88) 2(5) . . .
C(95) C(85) C(90) C(91) -12(2) . . .
C(95) C(85) C(90) C(92) -7(4) . . .
C(95) C(85) C(90) C(94) -18(10) . . .
C(95) C(85) C(90) C(96) -6(11) . . .
C(91) C(85) C(92) C(87) -9(2) . . .
C(91) C(85) C(92) C(88) 171(3) . . .
C(91) C(85) C(92) C(90) -176(2) . . .
C(91) C(85) C(92) C(96) -176(2) . . .
C(91) C(85) C(92) C(89) 6.1(16) . . 65802
C(91) C(85) C(92) C(93) 15(2) . . 65802
C(91) C(85) C(92) C(95) 1.2(14) . . 65802
C(92) C(85) C(91) C(86) 176.5(12) . . .
C(92) C(85) C(91) C(87) 4.0(9) . . .
C(92) C(85) C(91) C(89) -177.3(11) . . .
C(92) C(85) C(91) C(90) 2.6(16) . . .
C(92) C(85) C(91) C(94) -179.0(19) . . .
C(92) C(85) C(91) C(95) -168.7(17) . . .
C(92) C(85) C(91) C(87) -156(3) . . 65802
C(92) C(85) C(91) C(91) -41(8) . . 65802
C(92) C(85) C(91) C(95) -2(2) . . 65802
C(91) C(85) C(94) C(86) 120(20) . . .
C(91) C(85) C(94) C(87) 3(2) . . .
C(91) C(85) C(94) C(89) -14(15) . . .
C(91) C(85) C(94) C(90) 7(11) . . .
C(91) C(85) C(94) C(95) -23(4) . . .
C(94) C(85) C(91) C(86) -4.5(17) . . .
C(94) C(85) C(91) C(87) -177(2) . . .
C(94) C(85) C(91) C(89) 1.7(18) . . .
C(94) C(85) C(91) C(90) -178(2) . . .
C(94) C(85) C(91) C(92) 179.0(19) . . .
C(94) C(85) C(91) C(95) 10(2) . . .
C(94) C(85) C(91) C(87) 23(4) . . 65802
C(94) C(85) C(91) C(91) 138(9) . . 65802
C(94) C(85) C(91) C(95) 177(2) . . 65802
C(91) C(85) C(95) C(86) 143(3) . . .
C(91) C(85) C(95) C(89) 146(4) . . .
C(91) C(85) C(95) C(93) 141(3) . . .
C(91) C(85) C(95) C(94) 150(5) . . .
C(91) C(85) C(95) C(87) -8(2) . . 65802
C(91) C(85) C(95) C(91) -9.8(17) . . 65802
C(91) C(85) C(95) C(92) 2(2) . . 65802
C(95) C(85) C(91) C(86) -14.8(15) . . .
C(95) C(85) C(91) C(87) 173(2) . . .
C(95) C(85) C(91) C(89) -8.6(12) . . .
C(95) C(85) C(91) C(90) 171.2(19) . . .
C(95) C(85) C(91) C(92) 168.7(17) . . .
C(95) C(85) C(91) C(94) -10(2) . . .
C(95) C(85) C(91) C(87) 12(3) . . 65802
C(95) C(85) C(91) C(91) 128(9) . . 65802
C(95) C(85) C(91) C(95) 167(3) . . 65802
C(92) C(85) C(94) C(86) 121(19) . . .
C(92) C(85) C(94) C(87) 4.3(14) . . .
C(92) C(85) C(94) C(89) -12(17) . . .
C(92) C(85) C(94) C(90) 9(11) . . .
C(92) C(85) C(94) C(91) 1(2) . . .
C(92) C(85) C(94) C(95) -21(6) . . .
C(94) C(85) C(92) C(87) -10(3) . . .
C(94) C(85) C(92) C(88) 170(3) . . .
C(94) C(85) C(92) C(90) -177(4) . . .
C(94) C(85) C(92) C(91) -1(2) . . .
C(94) C(85) C(92) C(96) -177(3) . . .
C(94) C(85) C(92) C(89) 5(3) . . 65802
C(94) C(85) C(92) C(93) 13(3) . . 65802
C(94) C(85) C(92) C(95) -0(2) . . 65802
C(92) C(85) C(95) C(86) 156(2) . . .
C(92) C(85) C(95) C(89) 159(3) . . .
C(92) C(85) C(95) C(91) 13.1(19) . . .
C(92) C(85) C(95) C(93) 154(2) . . .
C(92) C(85) C(95) C(94) 163(5) . . .
C(92) C(85) C(95) C(87) 5(2) . . 65802
C(92) C(85) C(95) C(91) 3.2(15) . . 65802
C(92) C(85) C(95) C(92) 15(3) . . 65802
C(95) C(85) C(92) C(87) -17(2) . . .
C(95) C(85) C(92) C(88) 163(3) . . .
C(95) C(85) C(92) C(90) 176(2) . . .
C(95) C(85) C(92) C(91) -8.3(12) . . .
C(95) C(85) C(92) C(96) 176(2) . . .
C(95) C(85) C(92) C(89) -2.2(17) . . 65802
C(95) C(85) C(92) C(93) 6(2) . . 65802
C(95) C(85) C(92) C(95) -7.1(14) . . 65802
C(94) C(85) C(95) C(86) -8(4) . . .
C(94) C(85) C(95) C(89) -4(5) . . .
C(94) C(85) C(95) C(91) -150(5) . . .
C(94) C(85) C(95) C(93) -9(5) . . .
C(94) C(85) C(95) C(87) -159(5) . . 65802
C(94) C(85) C(95) C(91) -160(5) . . 65802
C(94) C(85) C(95) C(92) -149(6) . . 65802
C(95) C(85) C(94) C(86) 142(23) . . .
C(95) C(85) C(94) C(87) 25(5) . . .
C(95) C(85) C(94) C(89) 9(11) . . .
C(95) C(85) C(94) C(90) 30(16) . . .
C(95) C(85) C(94) C(91) 23(4) . . .
C(85) C(86) C(87) C(85) 22(2) . 65802 65802
C(85) C(86) C(87) C(88) 177.9(13) . 65802 65802
C(85) C(86) C(87) C(90) 107(8) . 65802 65802
C(85) C(86) C(87) C(91) 10.1(15) . 65802 65802
C(85) C(86) C(87) C(92) 177.8(18) . 65802 65802
C(85) C(86) C(87) C(94) 14.2(14) . 65802 65802
C(85) C(86) C(87) C(96) 178.1(16) . 65802 65802
C(85) C(86) C(87) C(89) -170(2) . 65802 .
C(85) C(86) C(87) C(91) 7.1(10) . 65802 .
C(85) C(86) C(87) C(93) -177.3(16) . 65802 .
C(85) C(86) C(87) C(95) -71(9) . 65802 .
C(85) C(86) C(89) C(91) 23(3) . . .
C(85) C(86) C(89) C(93) 171(4) . . .
C(85) C(86) C(89) C(94) -4(2) . . .
C(85) C(86) C(89) C(95) 6(4) . . .
C(85) C(86) C(89) C(87) 26(5) . . 65802
C(85) C(86) C(89) C(88) 45(7) . . 65802
C(85) C(86) C(89) C(92) 33(6) . . 65802
C(85) C(86) C(91) C(87) 18(3) . . .
C(85) C(86) C(91) C(89) -166(2) . . .
C(85) C(86) C(91) C(90) 3.7(12) . . .
C(85) C(86) C(91) C(92) 7(2) . . .
C(85) C(86) C(91) C(94) -6(2) . . .
C(85) C(86) C(91) C(95) -151(2) . . .
C(85) C(86) C(91) C(87) -169.2(15) . . 65802
C(85) C(86) C(91) C(91) -171.3(19) . . 65802
C(85) C(86) C(91) C(95) 178(3) . . 65802
C(85) C(86) C(93) C(89) -18(9) . . .
C(85) C(86) C(93) C(95) -5(7) . . .
C(85) C(86) C(93) C(87) 13(7) . . 65802
C(85) C(86) C(93) C(88) 18(8) . . 65802
C(85) C(86) C(93) C(92) 15(8) . . 65802
C(85) C(86) C(94) C(87) 108(20) . . .
C(85) C(86) C(94) C(89) 158(17) . . .
C(85) C(86) C(94) C(90) 46(16) . . .
C(85) C(86) C(94) C(91) 118(20) . . .
C(85) C(86) C(94) C(95) 150(19) . . .
C(85) C(86) C(95) C(89) -177.8(19) . . .
C(85) C(86) C(95) C(91) 18.0(17) . . .
C(85) C(86) C(95) C(93) 179.0(14) . . .
C(85) C(86) C(95) C(94) -2.0(13) . . .
C(85) C(86) C(95) C(87) 114(8) . . 65802
C(85) C(86) C(95) C(91) 45(4) . . 65802
C(85) C(86) C(95) C(92) 150(4) . . 65802
C(87) C(86) C(89) C(91) -4(2) 65802 . .
C(87) C(86) C(89) C(93) 145(6) 65802 . .
C(87) C(86) C(89) C(94) -30(6) 65802 . .
C(87) C(86) C(89) C(95) -21(2) 65802 . .
C(87) C(86) C(89) C(88) 19(2) 65802 . 65802
C(87) C(86) C(89) C(92) 6.8(11) 65802 . 65802
C(89) C(86) C(87) C(85) -168(2) . 65802 65802
C(89) C(86) C(87) C(88) -12.6(17) . 65802 65802
C(89) C(86) C(87) C(90) -83(8) . 65802 65802
C(89) C(86) C(87) C(91) 179.6(14) . 65802 65802
C(89) C(86) C(87) C(92) -13(2) . 65802 65802
C(89) C(86) C(87) C(94) -176.3(16) . 65802 65802
C(89) C(86) C(87) C(96) -12(2) . 65802 65802
C(89) C(86) C(87) C(91) 177(2) . 65802 .
C(89) C(86) C(87) C(93) -7.8(14) . 65802 .
C(89) C(86) C(87) C(95) 99(9) . 65802 .
C(87) C(86) C(91) C(85) 169.2(15) 65802 . .
C(87) C(86) C(91) C(87) -172(4) 65802 . .
C(87) C(86) C(91) C(89) 3.0(19) 65802 . .
C(87) C(86) C(91) C(90) 172.9(14) 65802 . .
C(87) C(86) C(91) C(92) 176(3) 65802 . .
C(87) C(86) C(91) C(94) 164(2) 65802 . .
C(87) C(86) C(91) C(95) 18(2) 65802 . .
C(87) C(86) C(91) C(91) -2.1(9) 65802 . 65802
C(87) C(86) C(91) C(95) -13(2) 65802 . 65802
C(91) C(86) C(87) C(85) 14.9(19) . 65802 65802
C(91) C(86) C(87) C(88) 170.8(14) . 65802 65802
C(91) C(86) C(87) C(90) 100(8) . 65802 65802
C(91) C(86) C(87) C(91) 3.0(13) . 65802 65802
C(91) C(86) C(87) C(92) 170.7(19) . 65802 65802
C(91) C(86) C(87) C(94) 7.1(13) . 65802 65802
C(91) C(86) C(87) C(96) 171.0(17) . 65802 65802
C(91) C(86) C(87) C(89) -177(2) . 65802 .
C(91) C(86) C(87) C(93) 175.6(15) . 65802 .
C(91) C(86) C(87) C(95) -78(9) . 65802 .
C(87) C(86) C(93) C(89) -31(5) 65802 . .
C(87) C(86) C(93) C(95) -18(2) 65802 . .
C(87) C(86) C(93) C(88) 5.2(14) 65802 . 65802
C(87) C(86) C(93) C(92) 2.1(7) 65802 . 65802
C(93) C(86) C(87) C(85) -160.6(18) . 65802 65802
C(93) C(86) C(87) C(88) -4.8(13) . 65802 65802
C(93) C(86) C(87) C(90) -75(8) . 65802 65802
C(93) C(86) C(87) C(91) -172.6(14) . 65802 65802
C(93) C(86) C(87) C(92) -4.8(17) . 65802 65802
C(93) C(86) C(87) C(94) -168.5(12) . 65802 65802
C(93) C(86) C(87) C(96) -4.6(17) . 65802 65802
C(93) C(86) C(87) C(89) 7.8(14) . 65802 .
C(93) C(86) C(87) C(91) -175.6(15) . 65802 .
C(93) C(86) C(87) C(95) 107(9) . 65802 .
C(87) C(86) C(94) C(85) -134(19) 65802 . .
C(87) C(86) C(94) C(87) -26(3) 65802 . .
C(87) C(86) C(94) C(89) 24(4) 65802 . .
C(87) C(86) C(94) C(90) -88(15) 65802 . .
C(87) C(86) C(94) C(91) -16(2) 65802 . .
C(87) C(86) C(94) C(95) 16(2) 65802 . .
C(94) C(86) C(87) C(85) 25(2) . 65802 65802
C(94) C(86) C(87) C(88) -179.2(18) . 65802 65802
C(94) C(86) C(87) C(90) 110(8) . 65802 65802
C(94) C(86) C(87) C(91) 13(2) . 65802 65802
C(94) C(86) C(87) C(92) -179(2) . 65802 65802
C(94) C(86) C(87) C(94) 17(2) . 65802 65802
C(94) C(86) C(87) C(96) -179(2) . 65802 65802
C(94) C(86) C(87) C(89) -167(2) . 65802 .
C(94) C(86) C(87) C(91) 10.0(15) . 65802 .
C(94) C(86) C(87) C(93) -174(2) . 65802 .
C(94) C(86) C(87) C(95) -68(9) . 65802 .
C(87) C(86) C(95) C(85) -114(8) 65802 . .
C(87) C(86) C(95) C(89) 69(8) 65802 . .
C(87) C(86) C(95) C(91) -96(9) 65802 . .
C(87) C(86) C(95) C(93) 65(8) 65802 . .
C(87) C(86) C(95) C(94) -116(8) 65802 . .
C(87) C(86) C(95) C(91) -68(8) 65802 . 65802
C(87) C(86) C(95) C(92) 36(5) 65802 . 65802
C(95) C(86) C(87) C(85) 93(9) . 65802 65802
C(95) C(86) C(87) C(88) -111(9) . 65802 65802
C(95) C(86) C(87) C(90) 178(10) . 65802 65802
C(95) C(86) C(87) C(91) 81(9) . 65802 65802
C(95) C(86) C(87) C(92) -111(9) . 65802 65802
C(95) C(86) C(87) C(94) 85(9) . 65802 65802
C(95) C(86) C(87) C(96) -111(9) . 65802 65802
C(95) C(86) C(87) C(89) -99(9) . 65802 .
C(95) C(86) C(87) C(91) 78(9) . 65802 .
C(95) C(86) C(87) C(93) -107(9) . 65802 .
C(89) C(86) C(91) C(85) 166(2) . . .
C(89) C(86) C(91) C(87) -175(3) . . .
C(89) C(86) C(91) C(90) 169.8(18) . . .
C(89) C(86) C(91) C(92) 173(2) . . .
C(89) C(86) C(91) C(94) 161(3) . . .
C(89) C(86) C(91) C(95) 15(2) . . .
C(89) C(86) C(91) C(87) -3.0(19) . . 65802
C(89) C(86) C(91) C(91) -5(2) . . 65802
C(89) C(86) C(91) C(95) -16(3) . . 65802
C(91) C(86) C(89) C(93) 148(5) . . .
C(91) C(86) C(89) C(94) -26(4) . . .
C(91) C(86) C(89) C(95) -17(2) . . .
C(91) C(86) C(89) C(87) 4(2) . . 65802
C(91) C(86) C(89) C(88) 23(4) . . 65802
C(91) C(86) C(89) C(92) 10(3) . . 65802
C(89) C(86) C(93) C(95) 13(5) . . .
C(89) C(86) C(93) C(87) 31(5) . . 65802
C(89) C(86) C(93) C(88) 36(5) . . 65802
C(89) C(86) C(93) C(92) 33(5) . . 65802
C(93) C(86) C(89) C(91) -148(5) . . .
C(93) C(86) C(89) C(94) -175(5) . . .
C(93) C(86) C(89) C(95) -165(6) . . .
C(93) C(86) C(89) C(87) -145(6) . . 65802
C(93) C(86) C(89) C(88) -126(7) . . 65802
C(93) C(86) C(89) C(92) -138(6) . . 65802
C(89) C(86) C(94) C(85) -158(17) . . .
C(89) C(86) C(94) C(87) -49(7) . . .
C(89) C(86) C(94) C(90) -111(14) . . .
C(89) C(86) C(94) C(91) -40(6) . . .
C(89) C(86) C(94) C(95) -8(4) . . .
C(94) C(86) C(89) C(91) 26(4) . . .
C(94) C(86) C(89) C(93) 175(5) . . .
C(94) C(86) C(89) C(95) 9(5) . . .
C(94) C(86) C(89) C(87) 30(6) . . 65802
C(94) C(86) C(89) C(88) 49(7) . . 65802
C(94) C(86) C(89) C(92) 37(6) . . 65802
C(89) C(86) C(95) C(85) 177.8(19) . . .
C(89) C(86) C(95) C(91) -164(2) . . .
C(89) C(86) C(95) C(93) -3.2(13) . . .
C(89) C(86) C(95) C(94) 176(2) . . .
C(89) C(86) C(95) C(87) -69(8) . . 65802
C(89) C(86) C(95) C(91) -137(4) . . 65802
C(89) C(86) C(95) C(92) -33(4) . . 65802
C(95) C(86) C(89) C(91) 17(2) . . .
C(95) C(86) C(89) C(93) 165(6) . . .
C(95) C(86) C(89) C(94) -9(5) . . .
C(95) C(86) C(89) C(87) 21(2) . . 65802
C(95) C(86) C(89) C(88) 40(4) . . 65802
C(95) C(86) C(89) C(92) 27(3) . . 65802
C(91) C(86) C(93) C(89) -36(6) . . .
C(91) C(86) C(93) C(95) -23(2) . . .
C(91) C(86) C(93) C(87) -5.5(19) . . 65802
C(91) C(86) C(93) C(88) -0(2) . . 65802
C(91) C(86) C(93) C(92) -3(2) . . 65802
C(93) C(86) C(91) C(85) 174(2) . . .
C(93) C(86) C(91) C(87) -167(3) . . .
C(93) C(86) C(91) C(89) 8.1(13) . . .
C(93) C(86) C(91) C(90) 177.9(15) . . .
C(93) C(86) C(91) C(92) -178.9(15) . . .
C(93) C(86) C(91) C(94) 169(3) . . .
C(93) C(86) C(91) C(95) 23(2) . . .
C(93) C(86) C(91) C(87) 5.1(17) . . 65802
C(93) C(86) C(91) C(91) 3(2) . . 65802
C(93) C(86) C(91) C(95) -8(3) . . 65802
C(91) C(86) C(94) C(85) -118(20) . . .
C(91) C(86) C(94) C(87) -9.6(19) . . .
C(91) C(86) C(94) C(89) 40(6) . . .
C(91) C(86) C(94) C(90) -72(14) . . .
C(91) C(86) C(94) C(95) 32(3) . . .
C(94) C(86) C(91) C(85) 6(2) . . .
C(94) C(86) C(91) C(87) 24(4) . . .
C(94) C(86) C(91) C(89) -161(3) . . .
C(94) C(86) C(91) C(90) 9(2) . . .
C(94) C(86) C(91) C(92) 12(3) . . .
C(94) C(86) C(91) C(95) -146(3) . . .
C(94) C(86) C(91) C(87) -164(2) . . 65802
C(94) C(86) C(91) C(91) -166(2) . . 65802
C(94) C(86) C(91) C(95) -177(3) . . 65802
C(91) C(86) C(95) C(85) -18.0(17) . . .
C(91) C(86) C(95) C(89) 164(2) . . .
C(91) C(86) C(95) C(93) 161.0(18) . . .
C(91) C(86) C(95) C(94) -20(2) . . .
C(91) C(86) C(95) C(87) 96(9) . . 65802
C(91) C(86) C(95) C(91) 28(3) . . 65802
C(91) C(86) C(95) C(92) 132(5) . . 65802
C(95) C(86) C(91) C(85) 151(2) . . .
C(95) C(86) C(91) C(87) 169(4) . . .
C(95) C(86) C(91) C(89) -15(2) . . .
C(95) C(86) C(91) C(90) 155(2) . . .
C(95) C(86) C(91) C(92) 158(3) . . .
C(95) C(86) C(91) C(94) 146(3) . . .
C(95) C(86) C(91) C(87) -18(2) . . 65802
C(95) C(86) C(91) C(91) -20(2) . . 65802
C(95) C(86) C(91) C(95) -31(3) . . 65802
C(93) C(86) C(94) C(85) -153(16) . . .
C(93) C(86) C(94) C(87) -45(10) . . .
C(93) C(86) C(94) C(89) 4(4) . . .
C(93) C(86) C(94) C(90) -107(15) . . .
C(93) C(86) C(94) C(91) -36(9) . . .
C(93) C(86) C(94) C(95) -4(7) . . .
C(94) C(86) C(93) C(89) -9(9) . . .
C(94) C(86) C(93) C(95) 4(7) . . .
C(94) C(86) C(93) C(87) 22(8) . . 65802
C(94) C(86) C(93) C(88) 27(9) . . 65802
C(94) C(86) C(93) C(92) 24(8) . . 65802
C(93) C(86) C(95) C(85) -179.0(14) . . .
C(93) C(86) C(95) C(89) 3.2(13) . . .
C(93) C(86) C(95) C(91) -161.0(18) . . .
C(93) C(86) C(95) C(94) 179(2) . . .
C(93) C(86) C(95) C(87) -65(8) . . 65802
C(93) C(86) C(95) C(91) -134(4) . . 65802
C(93) C(86) C(95) C(92) -29(4) . . 65802
C(95) C(86) C(93) C(89) -13(5) . . .
C(95) C(86) C(93) C(87) 18(2) . . 65802
C(95) C(86) C(93) C(88) 23(3) . . 65802
C(95) C(86) C(93) C(92) 20(2) . . 65802
C(94) C(86) C(95) C(85) 2.0(13) . . .
C(94) C(86) C(95) C(89) -176(2) . . .
C(94) C(86) C(95) C(91) 20(2) . . .
C(94) C(86) C(95) C(93) -179(2) . . .
C(94) C(86) C(95) C(87) 116(8) . . 65802
C(94) C(86) C(95) C(91) 48(4) . . 65802
C(94) C(86) C(95) C(92) 152(4) . . 65802
C(95) C(86) C(94) C(85) -150(19) . . .
C(95) C(86) C(94) C(87) -42(4) . . .
C(95) C(86) C(94) C(89) 8(4) . . .
C(95) C(86) C(94) C(90) -103(14) . . .
C(95) C(86) C(94) C(91) -32(3) . . .
C(85) C(87) C(88) C(90) 6.7(14) . . .
C(85) C(87) C(88) C(92) 15(192) . . .
C(85) C(87) C(88) C(96) 20(3) . . .
C(85) C(87) C(88) C(89) -165.7(16) . . 65802
C(85) C(87) C(88) C(93) -164.5(15) . . 65802
C(85) C(87) C(89) C(86) -23(4) . 65802 65802
C(85) C(87) C(89) C(91) -25(3) . 65802 65802
C(85) C(87) C(89) C(93) 142(3) . 65802 65802
C(85) C(87) C(89) C(94) -29(3) . 65802 65802
C(85) C(87) C(89) C(95) -38(4) . 65802 65802
C(85) C(87) C(89) C(88) 144(3) . 65802 .
C(85) C(87) C(89) C(92) 144(4) . 65802 .
C(85) C(87) C(90) C(88) -172.0(16) . . .
C(85) C(87) C(90) C(91) -1.2(16) . . .
C(85) C(87) C(90) C(92) -172(2) . . .
C(85) C(87) C(90) C(94) 0.4(8) . . .
C(85) C(87) C(90) C(96) -179(2) . . .
C(85) C(87) C(91) C(86) -19(4) . . .
C(85) C(87) C(91) C(89) -153(35) . . .
C(85) C(87) C(91) C(90) 1.2(16) . . .
C(85) C(87) C(91) C(92) 32(7) . . .
C(85) C(87) C(91) C(94) -2.5(19) . . .
C(85) C(87) C(91) C(95) 120(13) . . .
C(85) C(87) C(91) C(87) 170(2) . . 65802
C(85) C(87) C(91) C(91) 170.2(17) . . 65802
C(85) C(87) C(91) C(95) 174.9(15) . . 65802
C(85) C(87) C(91) C(85) -163(4) . 65802 65802
C(85) C(87) C(91) C(86) 168.9(14) . 65802 65802
C(85) C(87) C(91) C(87) -7(2) . 65802 65802
C(85) C(87) C(91) C(89) 170.6(13) . 65802 65802
C(85) C(87) C(91) C(90) -39(5) . 65802 65802
C(85) C(87) C(91) C(92) -13.7(17) . 65802 65802
C(85) C(87) C(91) C(94) 179.4(17) . 65802 65802
C(85) C(87) C(91) C(95) -178.9(18) . 65802 65802
C(85) C(87) C(91) C(91) -7.3(13) . 65802 .
C(85) C(87) C(91) C(95) -3.1(11) . 65802 .
C(85) C(87) C(92) C(88) -165(192) . . .
C(85) C(87) C(92) C(90) 6.6(17) . . .
C(85) C(87) C(92) C(91) -26(5) . . .
C(85) C(87) C(92) C(96) 20(5) . . .
C(85) C(87) C(92) C(89) -165.8(18) . . 65802
C(85) C(87) C(92) C(93) -164.5(15) . . 65802
C(85) C(87) C(92) C(95) -167(2) . . 65802
C(85) C(87) C(93) C(86) -105(6) . 65802 65802
C(85) C(87) C(93) C(89) -113(6) . 65802 65802
C(85) C(87) C(93) C(95) -113(6) . 65802 65802
C(85) C(87) C(93) C(88) 70(6) . 65802 .
C(85) C(87) C(93) C(92) 70(6) . 65802 .
C(85) C(87) C(94) C(86) -168(4) . . .
C(85) C(87) C(94) C(89) 177(2) . . .
C(85) C(87) C(94) C(90) -0.8(16) . . .
C(85) C(87) C(94) C(91) 175(3) . . .
C(85) C(87) C(94) C(95) 167(3) . . .
C(85) C(87) C(95) C(85) -3(2) . 65802 65802
C(85) C(87) C(95) C(86) 94(9) . 65802 65802
C(85) C(87) C(95) C(89) 162(2) . 65802 65802
C(85) C(87) C(95) C(91) 2(2) . 65802 65802
C(85) C(87) C(95) C(93) 161.7(18) . 65802 65802
C(85) C(87) C(95) C(94) 3(3) . 65802 65802
C(85) C(87) C(95) C(91) -5.1(15) . 65802 .
C(85) C(87) C(95) C(92) 164(3) . 65802 .
C(85) C(87) C(96) C(88) -162(3) . . .
C(85) C(87) C(96) C(90) 1.0(16) . . .
C(85) C(87) C(96) C(92) -162(4) . . .
C(86) C(87) C(88) C(90) 166.8(15) 65802 . .
C(86) C(87) C(88) C(92) 175(239) 65802 . .
C(86) C(87) C(88) C(96) -180(2) 65802 . .
C(86) C(87) C(88) C(89) -5.7(8) 65802 . 65802
C(86) C(87) C(88) C(93) -4.4(12) 65802 . 65802
C(86) C(87) C(89) C(91) -2.2(13) 65802 65802 65802
C(86) C(87) C(89) C(93) 165(2) 65802 65802 65802
C(86) C(87) C(89) C(94) -5.9(12) 65802 65802 65802
C(86) C(87) C(89) C(95) -15(2) 65802 65802 65802
C(86) C(87) C(89) C(88) 167.7(17) 65802 65802 .
C(86) C(87) C(89) C(92) 168(2) 65802 65802 .
C(86) C(87) C(90) C(85) 97(8) 65802 . .
C(86) C(87) C(90) C(88) -75(8) 65802 . .
C(86) C(87) C(90) C(91) 96(8) 65802 . .
C(86) C(87) C(90) C(92) -75(8) 65802 . .
C(86) C(87) C(90) C(94) 98(8) 65802 . .
C(86) C(87) C(90) C(96) -81(8) 65802 . .
C(86) C(87) C(91) C(85) -168.0(14) 65802 . .
C(86) C(87) C(91) C(86) 173(4) 65802 . .
C(86) C(87) C(91) C(89) 39(34) 65802 . .
C(86) C(87) C(91) C(90) -166.8(14) 65802 . .
C(86) C(87) C(91) C(92) -136(7) 65802 . .
C(86) C(87) C(91) C(94) -171(2) 65802 . .
C(86) C(87) C(91) C(95) -48(13) 65802 . .
C(86) C(87) C(91) C(87) 2.2(15) 65802 . 65802
C(86) C(87) C(91) C(91) 2.2(10) 65802 . 65802
C(86) C(87) C(91) C(95) 6.9(8) 65802 . 65802
C(86) C(87) C(91) C(85) 28(3) 65802 65802 65802
C(86) C(87) C(91) C(87) -176(2) 65802 65802 65802
C(86) C(87) C(91) C(89) 1.7(10) 65802 65802 65802
C(86) C(87) C(91) C(90) 152(5) 65802 65802 65802
C(86) C(87) C(91) C(92) 177.4(19) 65802 65802 65802
C(86) C(87) C(91) C(94) 10.4(15) 65802 65802 65802
C(86) C(87) C(91) C(95) 12.2(15) 65802 65802 65802
C(86) C(87) C(91) C(91) -176.2(17) 65802 65802 .
C(86) C(87) C(91) C(95) -172.0(14) 65802 65802 .
C(86) C(87) C(92) C(85) 160(2) 65802 . .
C(86) C(87) C(92) C(88) -5(239) 65802 . .
C(86) C(87) C(92) C(90) 166.8(15) 65802 . .
C(86) C(87) C(92) C(91) 134(7) 65802 . .
C(86) C(87) C(92) C(96) -179(3) 65802 . .
C(86) C(87) C(92) C(89) -5.7(9) 65802 . 65802
C(86) C(87) C(92) C(93) -4.4(16) 65802 . 65802
C(86) C(87) C(92) C(95) -6.8(9) 65802 . 65802
C(86) C(87) C(93) C(89) -8.6(16) 65802 65802 65802
C(86) C(87) C(93) C(95) -8.5(11) 65802 65802 65802
C(86) C(87) C(93) C(88) 174.4(15) 65802 65802 .
C(86) C(87) C(93) C(92) 174(2) 65802 65802 .
C(86) C(87) C(94) C(85) -165(2) 65802 . .
C(86) C(87) C(94) C(86) 26(3) 65802 . .
C(86) C(87) C(94) C(89) 12.0(17) 65802 . .
C(86) C(87) C(94) C(90) -166.0(15) 65802 . .
C(86) C(87) C(94) C(91) 10(2) 65802 . .
C(86) C(87) C(94) C(95) 2.3(18) 65802 . .
C(86) C(87) C(95) C(85) -96(10) 65802 65802 65802
C(86) C(87) C(95) C(89) 68(9) 65802 65802 65802
C(86) C(87) C(95) C(91) -92(9) 65802 65802 65802
C(86) C(87) C(95) C(93) 68(9) 65802 65802 65802
C(86) C(87) C(95) C(94) -90(10) 65802 65802 65802
C(86) C(87) C(95) C(91) -99(9) 65802 65802 .
C(86) C(87) C(95) C(92) 71(10) 65802 65802 .
C(86) C(87) C(96) C(88) 1(3) 65802 . .
C(86) C(87) C(96) C(90) 163.5(18) 65802 . .
C(86) C(87) C(96) C(92) 1(3) 65802 . .
C(88) C(87) C(89) C(86) -167.7(17) . 65802 65802
C(88) C(87) C(89) C(91) -169.9(11) . 65802 65802
C(88) C(87) C(89) C(93) -3(2) . 65802 65802
C(88) C(87) C(89) C(94) -173.6(11) . 65802 65802
C(88) C(87) C(89) C(95) 178(2) . 65802 65802
C(88) C(87) C(89) C(92) 0.0(14) . 65802 .
C(89) C(87) C(88) C(90) 172.4(15) 65802 . .
C(89) C(87) C(88) C(92) -179(240) 65802 . .
C(89) C(87) C(88) C(96) -174(3) 65802 . .
C(89) C(87) C(88) C(93) 1.2(9) 65802 . 65802
C(88) C(87) C(90) C(85) 172.0(16) . . .
C(88) C(87) C(90) C(91) 170.8(15) . . .
C(88) C(87) C(90) C(92) -0.1(14) . . .
C(88) C(87) C(90) C(94) 172.4(12) . . .
C(88) C(87) C(90) C(96) -6.7(15) . . .
C(90) C(87) C(88) C(92) 9(213) . . .
C(90) C(87) C(88) C(96) 14(3) . . .
C(90) C(87) C(88) C(89) -172.4(15) . . 65802
C(90) C(87) C(88) C(93) -171.2(16) . . 65802
C(88) C(87) C(91) C(85) -32(5) . . .
C(88) C(87) C(91) C(86) -52(8) . . .
C(88) C(87) C(91) C(89) 174(26) . . .
C(88) C(87) C(91) C(90) -31(4) . . .
C(88) C(87) C(91) C(92) -1(3) . . .
C(88) C(87) C(91) C(94) -35(6) . . .
C(88) C(87) C(91) C(95) 87(14) . . .
C(88) C(87) C(91) C(87) 138(4) . . 65802
C(88) C(87) C(91) C(91) 138(5) . . 65802
C(88) C(87) C(91) C(95) 142(5) . . 65802
C(91) C(87) C(88) C(90) 33(5) . . .
C(91) C(87) C(88) C(92) 42(143) . . .
C(91) C(87) C(88) C(96) 47(6) . . .
C(91) C(87) C(88) C(89) -139(5) . . 65802
C(91) C(87) C(88) C(93) -138(5) . . 65802
C(88) C(87) C(91) C(85) 42(5) . 65802 65802
C(88) C(87) C(91) C(86) 14(2) . 65802 65802
C(88) C(87) C(91) C(87) -162(2) . 65802 65802
C(88) C(87) C(91) C(89) 15.5(18) . 65802 65802
C(88) C(87) C(91) C(90) 165(5) . 65802 65802
C(88) C(87) C(91) C(92) -168.8(17) . 65802 65802
C(88) C(87) C(91) C(94) 24(2) . 65802 65802
C(88) C(87) C(91) C(95) 26(2) . 65802 65802
C(88) C(87) C(91) C(91) -162(2) . 65802 .
C(88) C(87) C(91) C(95) -158.2(19) . 65802 .
C(91) C(87) C(88) C(90) 159(2) 65802 . .
C(91) C(87) C(88) C(92) 167(230) 65802 . .
C(91) C(87) C(88) C(96) 172(3) 65802 . .
C(91) C(87) C(88) C(89) -13.8(16) 65802 . 65802
C(91) C(87) C(88) C(93) -13(2) 65802 . 65802
C(88) C(87) C(92) C(85) 165(192) . . .
C(88) C(87) C(92) C(90) 171(214) . . .
C(88) C(87) C(92) C(91) 139(140) . . .
C(88) C(87) C(92) C(96) -175(240) . . .
C(88) C(87) C(92) C(89) -1(240) . . 65802
C(88) C(87) C(92) C(93) 0(243) . . 65802
C(88) C(87) C(92) C(95) -2(236) . . 65802
C(92) C(87) C(88) C(90) -9(213) . . .
C(92) C(87) C(88) C(96) 5(238) . . .
C(92) C(87) C(88) C(89) 179(240) . . 65802
C(92) C(87) C(88) C(93) -180(243) . . 65802
C(88) C(87) C(93) C(86) -174.4(15) . 65802 65802
C(88) C(87) C(93) C(89) 177(2) . 65802 65802
C(88) C(87) C(93) C(95) 177.1(17) . 65802 65802
C(88) C(87) C(93) C(92) -0.0(17) . 65802 .
C(93) C(87) C(88) C(90) 171.2(16) 65802 . .
C(93) C(87) C(88) C(92) 180(243) 65802 . .
C(93) C(87) C(88) C(96) -175(3) 65802 . .
C(93) C(87) C(88) C(89) -1.2(9) 65802 . 65802
C(88) C(87) C(94) C(85) -11(2) . . .
C(88) C(87) C(94) C(86) -179(2) . . .
C(88) C(87) C(94) C(89) 166.6(17) . . .
C(88) C(87) C(94) C(90) -11.4(18) . . .
C(88) C(87) C(94) C(91) 165(3) . . .
C(88) C(87) C(94) C(95) 157(2) . . .
C(94) C(87) C(88) C(90) 11.4(18) . . .
C(94) C(87) C(88) C(92) 20(179) . . .
C(94) C(87) C(88) C(96) 25(4) . . .
C(94) C(87) C(88) C(89) -161(2) . . 65802
C(94) C(87) C(88) C(93) -159.8(18) . . 65802
C(88) C(87) C(95) C(85) -167.0(16) . 65802 65802
C(88) C(87) C(95) C(86) -71(10) . 65802 65802
C(88) C(87) C(95) C(89) -2(2) . 65802 65802
C(88) C(87) C(95) C(91) -162.7(15) . 65802 65802
C(88) C(87) C(95) C(93) -2.5(15) . 65802 65802
C(88) C(87) C(95) C(94) -161(2) . 65802 65802
C(88) C(87) C(95) C(91) -169.3(17) . 65802 .
C(88) C(87) C(95) C(92) 0.0(15) . 65802 .
C(95) C(87) C(88) C(90) 173.6(18) 65802 . .
C(95) C(87) C(88) C(92) -178(236) 65802 . .
C(95) C(87) C(88) C(96) -173(3) 65802 . .
C(95) C(87) C(88) C(89) 1.1(10) 65802 . 65802
C(95) C(87) C(88) C(93) 2.4(14) 65802 . 65802
C(88) C(87) C(96) C(90) 163(4) . . .
C(88) C(87) C(96) C(92) 0(3) . . .
C(96) C(87) C(88) C(90) -14(3) . . .
C(96) C(87) C(88) C(92) -5(238) . . .
C(96) C(87) C(88) C(89) 174(3) . . 65802
C(96) C(87) C(88) C(93) 175(3) . . 65802
C(89) C(87) C(90) C(85) 157(2) 65802 . .
C(89) C(87) C(90) C(88) -15(3) 65802 . .
C(89) C(87) C(90) C(91) 156(3) 65802 . .
C(89) C(87) C(90) C(92) -15(2) 65802 . .
C(89) C(87) C(90) C(94) 158(3) 65802 . .
C(89) C(87) C(90) C(96) -21(3) 65802 . .
C(90) C(87) C(89) C(86) -154(3) . 65802 65802
C(90) C(87) C(89) C(91) -156(3) . 65802 65802
C(90) C(87) C(89) C(93) 11(3) . 65802 65802
C(90) C(87) C(89) C(94) -160(3) . 65802 65802
C(90) C(87) C(89) C(95) -168(3) . 65802 65802
C(90) C(87) C(89) C(88) 14(2) . 65802 .
C(90) C(87) C(89) C(92) 14(2) . 65802 .
C(89) C(87) C(91) C(85) -168.2(15) 65802 . .
C(89) C(87) C(91) C(86) 173(3) 65802 . .
C(89) C(87) C(91) C(89) 39(35) 65802 . .
C(89) C(87) C(91) C(90) -167.0(19) 65802 . .
C(89) C(87) C(91) C(92) -137(7) 65802 . .
C(89) C(87) C(91) C(94) -170.8(19) 65802 . .
C(89) C(87) C(91) C(95) -48(14) 65802 . .
C(89) C(87) C(91) C(87) 2(2) 65802 . 65802
C(89) C(87) C(91) C(91) 2.0(15) 65802 . 65802
C(89) C(87) C(91) C(95) 6.7(10) 65802 . 65802
C(91) C(87) C(89) C(86) 0.4(15) . 65802 65802
C(91) C(87) C(89) C(91) -1.8(13) . 65802 65802
C(91) C(87) C(89) C(93) 165(2) . 65802 65802
C(91) C(87) C(89) C(94) -5.5(15) . 65802 65802
C(91) C(87) C(89) C(95) -14(2) . 65802 65802
C(91) C(87) C(89) C(88) 168.1(18) . 65802 .
C(91) C(87) C(89) C(92) 168(2) . 65802 .
C(89) C(87) C(91) C(85) 26(4) 65802 65802 65802
C(89) C(87) C(91) C(86) -1.7(10) 65802 65802 65802
C(89) C(87) C(91) C(87) -177.9(19) 65802 65802 65802
C(89) C(87) C(91) C(90) 150(5) 65802 65802 65802
C(89) C(87) C(91) C(92) 175.7(15) 65802 65802 65802
C(89) C(87) C(91) C(94) 8.7(17) 65802 65802 65802
C(89) C(87) C(91) C(95) 10.5(14) 65802 65802 65802
C(89) C(87) C(91) C(91) -177.9(15) 65802 65802 .
C(89) C(87) C(91) C(95) -173.7(11) 65802 65802 .
C(91) C(87) C(89) C(86) 2.2(13) 65802 65802 65802
C(91) C(87) C(89) C(93) 167(2) 65802 65802 65802
C(91) C(87) C(89) C(94) -3.7(7) 65802 65802 65802
C(91) C(87) C(89) C(95) -12.4(18) 65802 65802 65802
C(91) C(87) C(89) C(88) 169.9(11) 65802 65802 .
C(91) C(87) C(89) C(92) 169.9(17) 65802 65802 .
C(89) C(87) C(92) C(85) 165.8(18) 65802 . .
C(89) C(87) C(92) C(88) 1(240) 65802 . .
C(89) C(87) C(92) C(90) 172.4(13) 65802 . .
C(89) C(87) C(92) C(91) 140(7) 65802 . .
C(89) C(87) C(92) C(96) -174(4) 65802 . .
C(89) C(87) C(92) C(93) 1.2(11) 65802 . 65802
C(89) C(87) C(92) C(95) -1.2(12) 65802 . 65802
C(92) C(87) C(89) C(86) -168(2) . 65802 65802
C(92) C(87) C(89) C(91) -169.9(17) . 65802 65802
C(92) C(87) C(89) C(93) -3(2) . 65802 65802
C(92) C(87) C(89) C(94) -173.6(16) . 65802 65802
C(92) C(87) C(89) C(95) 178(2) . 65802 65802
C(92) C(87) C(89) C(88) -0.0(14) . 65802 .
C(89) C(87) C(93) C(86) 8.6(16) 65802 65802 65802
C(89) C(87) C(93) C(95) 0.2(14) 65802 65802 65802
C(89) C(87) C(93) C(88) -177(2) 65802 65802 .
C(89) C(87) C(93) C(92) -177(2) 65802 65802 .
C(93) C(87) C(89) C(86) -165(2) 65802 65802 65802
C(93) C(87) C(89) C(91) -167(2) 65802 65802 65802
C(93) C(87) C(89) C(94) -171(2) 65802 65802 65802
C(93) C(87) C(89) C(95) -180(2) 65802 65802 65802
C(93) C(87) C(89) C(88) 3(2) 65802 65802 .
C(93) C(87) C(89) C(92) 3(2) 65802 65802 .
C(89) C(87) C(94) C(85) -163(2) 65802 . .
C(89) C(87) C(94) C(86) 29(3) 65802 . .
C(89) C(87) C(94) C(89) 14(2) 65802 . .
C(89) C(87) C(94) C(90) -164(2) 65802 . .
C(89) C(87) C(94) C(91) 12(2) 65802 . .
C(89) C(87) C(94) C(95) 5(2) 65802 . .
C(94) C(87) C(89) C(86) -5(2) . 65802 65802
C(94) C(87) C(89) C(91) -7.3(15) . 65802 65802
C(94) C(87) C(89) C(93) 160(2) . 65802 65802
C(94) C(87) C(89) C(94) -11.0(17) . 65802 65802
C(94) C(87) C(89) C(95) -20(2) . 65802 65802
C(94) C(87) C(89) C(88) 162.6(19) . 65802 .
C(94) C(87) C(89) C(92) 163(2) . 65802 .
C(89) C(87) C(95) C(85) -165(3) 65802 65802 65802
C(89) C(87) C(95) C(86) -68(9) 65802 65802 65802
C(89) C(87) C(95) C(91) -160(2) 65802 65802 65802
C(89) C(87) C(95) C(93) -0.1(12) 65802 65802 65802
C(89) C(87) C(95) C(94) -158(4) 65802 65802 65802
C(89) C(87) C(95) C(91) -167(2) 65802 65802 .
C(89) C(87) C(95) C(92) 2(2) 65802 65802 .
C(95) C(87) C(89) C(86) 15(2) 65802 65802 65802
C(95) C(87) C(89) C(91) 12.4(18) 65802 65802 65802
C(95) C(87) C(89) C(93) 180(2) 65802 65802 65802
C(95) C(87) C(89) C(94) 8.7(18) 65802 65802 65802
C(95) C(87) C(89) C(88) -178(2) 65802 65802 .
C(95) C(87) C(89) C(92) -178(2) 65802 65802 .
C(89) C(87) C(96) C(88) 6(3) 65802 . .
C(89) C(87) C(96) C(90) 169.1(17) 65802 . .
C(89) C(87) C(96) C(92) 6(4) 65802 . .
C(96) C(87) C(89) C(86) -170.0(17) . 65802 65802
C(96) C(87) C(89) C(91) -172.2(13) . 65802 65802
C(96) C(87) C(89) C(93) -5(2) . 65802 65802
C(96) C(87) C(89) C(94) -175.9(12) . 65802 65802
C(96) C(87) C(89) C(95) 175(2) . 65802 65802
C(96) C(87) C(89) C(88) -2.3(13) . 65802 .
C(96) C(87) C(89) C(92) -2.3(15) . 65802 .
C(90) C(87) C(91) C(85) -1.2(16) . . .
C(90) C(87) C(91) C(86) -20(4) . . .
C(90) C(87) C(91) C(89) -154(34) . . .
C(90) C(87) C(91) C(92) 30(6) . . .
C(90) C(87) C(91) C(94) -4(2) . . .
C(90) C(87) C(91) C(95) 119(13) . . .
C(90) C(87) C(91) C(87) 169.0(15) . . 65802
C(90) C(87) C(91) C(91) 169.0(13) . . 65802
C(90) C(87) C(91) C(95) 173.7(16) . . 65802
C(91) C(87) C(90) C(85) 1.2(16) . . .
C(91) C(87) C(90) C(88) -170.8(15) . . .
C(91) C(87) C(90) C(92) -171(2) . . .
C(91) C(87) C(90) C(94) 1.6(11) . . .
C(91) C(87) C(90) C(96) -177.4(17) . . .
C(90) C(87) C(91) C(85) -175(4) . 65802 65802
C(90) C(87) C(91) C(86) 157(2) . 65802 65802
C(90) C(87) C(91) C(87) -19(3) . 65802 65802
C(90) C(87) C(91) C(89) 158(2) . 65802 65802
C(90) C(87) C(91) C(90) -52(6) . 65802 65802
C(90) C(87) C(91) C(92) -26(3) . 65802 65802
C(90) C(87) C(91) C(94) 167(2) . 65802 65802
C(90) C(87) C(91) C(95) 169(2) . 65802 65802
C(90) C(87) C(91) C(91) -19(2) . 65802 .
C(90) C(87) C(91) C(95) -15(2) . 65802 .
C(91) C(87) C(90) C(85) 16(2) 65802 . .
C(91) C(87) C(90) C(88) -156(2) 65802 . .
C(91) C(87) C(90) C(91) 15.1(18) 65802 . .
C(91) C(87) C(90) C(92) -156(2) 65802 . .
C(91) C(87) C(90) C(94) 17(2) 65802 . .
C(91) C(87) C(90) C(96) -162(2) 65802 . .
C(90) C(87) C(92) C(85) -6.6(17) . . .
C(90) C(87) C(92) C(88) -171(214) . . .
C(90) C(87) C(92) C(91) -32(6) . . .
C(90) C(87) C(92) C(96) 14(4) . . .
C(90) C(87) C(92) C(89) -172.4(13) . . 65802
C(90) C(87) C(92) C(93) -171.2(16) . . 65802
C(90) C(87) C(92) C(95) -173.6(17) . . 65802
C(92) C(87) C(90) C(85) 172(2) . . .
C(92) C(87) C(90) C(88) 0.1(14) . . .
C(92) C(87) C(90) C(91) 171(2) . . .
C(92) C(87) C(90) C(94) 172.5(17) . . .
C(92) C(87) C(90) C(96) -6.6(19) . . .
C(90) C(87) C(93) C(86) -164.1(18) . 65802 65802
C(90) C(87) C(93) C(89) -173(2) . 65802 65802
C(90) C(87) C(93) C(95) -173(2) . 65802 65802
C(90) C(87) C(93) C(88) 10.3(19) . 65802 .
C(90) C(87) C(93) C(92) 10.3(19) . 65802 .
C(93) C(87) C(90) C(85) 162.9(17) 65802 . .
C(93) C(87) C(90) C(88) -9.0(16) 65802 . .
C(93) C(87) C(90) C(91) 162(2) 65802 . .
C(93) C(87) C(90) C(92) -9.1(16) 65802 . .
C(93) C(87) C(90) C(94) 163.4(16) 65802 . .
C(93) C(87) C(90) C(96) -16(2) 65802 . .
C(90) C(87) C(94) C(85) 0.8(16) . . .
C(90) C(87) C(94) C(86) -168(3) . . .
C(90) C(87) C(94) C(89) 178.0(16) . . .
C(90) C(87) C(94) C(91) 176(2) . . .
C(90) C(87) C(94) C(95) 168.3(18) . . .
C(94) C(87) C(90) C(85) -0.4(8) . . .
C(94) C(87) C(90) C(88) -172.4(12) . . .
C(94) C(87) C(90) C(91) -1.6(11) . . .
C(94) C(87) C(90) C(92) -172.5(17) . . .
C(94) C(87) C(90) C(96) -179.1(15) . . .
C(90) C(87) C(95) C(85) -92(19) . 65802 65802
C(90) C(87) C(95) C(86) 4(18) . 65802 65802
C(90) C(87) C(95) C(89) 72(20) . 65802 65802
C(90) C(87) C(95) C(91) -88(19) . 65802 65802
C(90) C(87) C(95) C(93) 72(19) . 65802 65802
C(90) C(87) C(95) C(94) -86(20) . 65802 65802
C(90) C(87) C(95) C(91) -95(19) . 65802 .
C(90) C(87) C(95) C(92) 75(19) . 65802 .
C(95) C(87) C(90) C(85) 95(19) 65802 . .
C(95) C(87) C(90) C(88) -77(19) 65802 . .
C(95) C(87) C(90) C(91) 94(19) 65802 . .
C(95) C(87) C(90) C(92) -77(19) 65802 . .
C(95) C(87) C(90) C(94) 96(19) 65802 . .
C(95) C(87) C(90) C(96) -83(19) 65802 . .
C(90) C(87) C(96) C(88) -163(4) . . .
C(90) C(87) C(96) C(92) -163(5) . . .
C(96) C(87) C(90) C(85) 179(2) . . .
C(96) C(87) C(90) C(88) 6.7(15) . . .
C(96) C(87) C(90) C(91) 177.4(17) . . .
C(96) C(87) C(90) C(92) 6.6(19) . . .
C(96) C(87) C(90) C(94) 179.1(15) . . .
C(91) C(87) C(91) C(85) -156(4) . 65802 65802
C(91) C(87) C(91) C(86) 176.2(17) . 65802 65802
C(91) C(87) C(91) C(89) 177.9(15) . 65802 65802
C(91) C(87) C(91) C(90) -32(5) . 65802 65802
C(91) C(87) C(91) C(92) -6.4(17) . 65802 65802
C(91) C(87) C(91) C(94) -173(2) . 65802 65802
C(91) C(87) C(91) C(95) -172(2) . 65802 65802
C(91) C(87) C(91) C(95) 4.2(13) . 65802 .
C(91) C(87) C(91) C(85) -170.2(17) 65802 . .
C(91) C(87) C(91) C(86) 171(5) 65802 . .
C(91) C(87) C(91) C(89) 37(34) 65802 . .
C(91) C(87) C(91) C(90) -169.0(13) 65802 . .
C(91) C(87) C(91) C(92) -139(6) 65802 . .
C(91) C(87) C(91) C(94) -173(2) 65802 . .
C(91) C(87) C(91) C(95) -50(13) 65802 . .
C(91) C(87) C(91) C(95) 4.7(12) 65802 . 65802
C(91) C(87) C(92) C(85) 26(5) . . .
C(91) C(87) C(92) C(88) -139(140) . . .
C(91) C(87) C(92) C(90) 32(6) . . .
C(91) C(87) C(92) C(96) 46(9) . . .
C(91) C(87) C(92) C(89) -140(7) . . 65802
C(91) C(87) C(92) C(93) -139(6) . . 65802
C(91) C(87) C(92) C(95) -141(7) . . 65802
C(92) C(87) C(91) C(85) -32(7) . . .
C(92) C(87) C(91) C(86) -51(9) . . .
C(92) C(87) C(91) C(89) 175(26) . . .
C(92) C(87) C(91) C(90) -30(6) . . .
C(92) C(87) C(91) C(94) -34(8) . . .
C(92) C(87) C(91) C(95) 88(15) . . .
C(92) C(87) C(91) C(87) 139(6) . . 65802
C(92) C(87) C(91) C(91) 139(6) . . 65802
C(92) C(87) C(91) C(95) 143(7) . . 65802
C(91) C(87) C(93) C(86) -11(2) . 65802 65802
C(91) C(87) C(93) C(89) -19(2) . 65802 65802
C(91) C(87) C(93) C(95) -19(2) . 65802 65802
C(91) C(87) C(93) C(88) 164(2) . 65802 .
C(91) C(87) C(93) C(92) 164(2) . 65802 .
C(93) C(87) C(91) C(85) -160.0(19) 65802 . .
C(93) C(87) C(91) C(86) -179(2) 65802 . .
C(93) C(87) C(91) C(89) 47(35) 65802 . .
C(93) C(87) C(91) C(90) -159(2) 65802 . .
C(93) C(87) C(91) C(92) -128(8) 65802 . .
C(93) C(87) C(91) C(94) -162.5(19) 65802 . .
C(93) C(87) C(91) C(95) -40(14) 65802 . .
C(93) C(87) C(91) C(87) 10(2) 65802 . 65802
C(93) C(87) C(91) C(91) 10(2) 65802 . 65802
C(93) C(87) C(91) C(95) 14.9(16) 65802 . 65802
C(91) C(87) C(94) C(85) -175(3) . . .
C(91) C(87) C(94) C(86) 16(3) . . .
C(91) C(87) C(94) C(89) 2(2) . . .
C(91) C(87) C(94) C(90) -176(2) . . .
C(91) C(87) C(94) C(95) -8(2) . . .
C(94) C(87) C(91) C(85) 2.5(19) . . .
C(94) C(87) C(91) C(86) -17(3) . . .
C(94) C(87) C(91) C(89) -151(36) . . .
C(94) C(87) C(91) C(90) 4(2) . . .
C(94) C(87) C(91) C(92) 34(8) . . .
C(94) C(87) C(91) C(95) 122(14) . . .
C(94) C(87) C(91) C(87) 173(3) . . 65802
C(94) C(87) C(91) C(91) 173(2) . . 65802
C(94) C(87) C(91) C(95) 177(2) . . 65802
C(91) C(87) C(95) C(85) 2(2) . 65802 65802
C(91) C(87) C(95) C(86) 99(9) . 65802 65802
C(91) C(87) C(95) C(89) 167(2) . 65802 65802
C(91) C(87) C(95) C(91) 6.6(16) . 65802 65802
C(91) C(87) C(95) C(93) 166.7(15) . 65802 65802
C(91) C(87) C(95) C(94) 8(3) . 65802 65802
C(91) C(87) C(95) C(92) 169(2) . 65802 .
C(95) C(87) C(91) C(85) -174.9(15) 65802 . .
C(95) C(87) C(91) C(86) 166(4) 65802 . .
C(95) C(87) C(91) C(89) 32(35) 65802 . .
C(95) C(87) C(91) C(90) -173.7(16) 65802 . .
C(95) C(87) C(91) C(92) -143(7) 65802 . .
C(95) C(87) C(91) C(94) -177(2) 65802 . .
C(95) C(87) C(91) C(95) -55(13) 65802 . .
C(95) C(87) C(91) C(87) -4.7(17) 65802 . 65802
C(95) C(87) C(91) C(91) -4.7(12) 65802 . 65802
C(91) C(87) C(96) C(88) -159(3) . . .
C(91) C(87) C(96) C(90) 4(3) . . .
C(91) C(87) C(96) C(92) -158(4) . . .
C(96) C(87) C(91) C(85) -5(3) . . .
C(96) C(87) C(91) C(86) -24(6) . . .
C(96) C(87) C(91) C(89) -158(33) . . .
C(96) C(87) C(91) C(90) -3(2) . . .
C(96) C(87) C(91) C(92) 27(5) . . .
C(96) C(87) C(91) C(94) -7(4) . . .
C(96) C(87) C(91) C(95) 115(13) . . .
C(96) C(87) C(91) C(87) 166(2) . . 65802
C(96) C(87) C(91) C(91) 166(2) . . 65802
C(96) C(87) C(91) C(95) 170(3) . . 65802
C(91) C(87) C(92) C(85) 152(3) 65802 . .
C(91) C(87) C(92) C(88) -13(231) 65802 . .
C(91) C(87) C(92) C(90) 158(2) 65802 . .
C(91) C(87) C(92) C(91) 126(8) 65802 . .
C(91) C(87) C(92) C(96) 172(3) 65802 . .
C(91) C(87) C(92) C(89) -14(2) 65802 . 65802
C(91) C(87) C(92) C(93) -13(3) 65802 . 65802
C(91) C(87) C(92) C(95) -15.1(17) 65802 . 65802
C(92) C(87) C(91) C(85) 42(5) . 65802 65802
C(92) C(87) C(91) C(86) 14(3) . 65802 65802
C(92) C(87) C(91) C(87) -162(2) . 65802 65802
C(92) C(87) C(91) C(89) 16(2) . 65802 65802
C(92) C(87) C(91) C(90) 166(5) . 65802 65802
C(92) C(87) C(91) C(92) -169(2) . 65802 65802
C(92) C(87) C(91) C(94) 24(3) . 65802 65802
C(92) C(87) C(91) C(95) 26(3) . 65802 65802
C(92) C(87) C(91) C(91) -162(3) . 65802 .
C(92) C(87) C(91) C(95) -158(2) . 65802 .
C(91) C(87) C(93) C(86) -2.5(8) 65802 65802 65802
C(91) C(87) C(93) C(89) -11.2(18) 65802 65802 65802
C(91) C(87) C(93) C(95) -11.0(11) 65802 65802 65802
C(91) C(87) C(93) C(88) 171.9(13) 65802 65802 .
C(91) C(87) C(93) C(92) 171.9(19) 65802 65802 .
C(93) C(87) C(91) C(85) 31(4) 65802 65802 65802
C(93) C(87) C(91) C(86) 3.4(11) 65802 65802 65802
C(93) C(87) C(91) C(87) -172.8(17) 65802 65802 65802
C(93) C(87) C(91) C(89) 5.1(8) 65802 65802 65802
C(93) C(87) C(91) C(90) 155(5) 65802 65802 65802
C(93) C(87) C(91) C(92) -179.2(14) 65802 65802 65802
C(93) C(87) C(91) C(94) 13.8(18) 65802 65802 65802
C(93) C(87) C(91) C(95) 15.6(15) 65802 65802 65802
C(93) C(87) C(91) C(91) -172.8(15) 65802 65802 .
C(93) C(87) C(91) C(95) -168.6(10) 65802 65802 .
C(91) C(87) C(94) C(85) -169(2) 65802 . .
C(91) C(87) C(94) C(86) 22(3) 65802 . .
C(91) C(87) C(94) C(89) 7.8(13) 65802 . .
C(91) C(87) C(94) C(90) -170.2(13) 65802 . .
C(91) C(87) C(94) C(91) 6(2) 65802 . .
C(91) C(87) C(94) C(95) -1.9(15) 65802 . .
C(94) C(87) C(91) C(85) -159(4) . 65802 65802
C(94) C(87) C(91) C(86) 173.1(12) . 65802 65802
C(94) C(87) C(91) C(87) -3.1(17) . 65802 65802
C(94) C(87) C(91) C(89) 174.8(10) . 65802 65802
C(94) C(87) C(91) C(90) -35(5) . 65802 65802
C(94) C(87) C(91) C(92) -9.5(14) . 65802 65802
C(94) C(87) C(91) C(94) -176.4(19) . 65802 65802
C(94) C(87) C(91) C(95) -174.7(17) . 65802 65802
C(94) C(87) C(91) C(91) -3.1(11) . 65802 .
C(94) C(87) C(91) C(95) 1.1(9) . 65802 .
C(91) C(87) C(95) C(85) -4.3(11) 65802 65802 65802
C(91) C(87) C(95) C(86) 92(9) 65802 65802 65802
C(91) C(87) C(95) C(89) 160(2) 65802 65802 65802
C(91) C(87) C(95) C(93) 160.2(19) 65802 65802 65802
C(91) C(87) C(95) C(94) 1.8(19) 65802 65802 65802
C(91) C(87) C(95) C(91) -6.6(16) 65802 65802 .
C(91) C(87) C(95) C(92) 163(2) 65802 65802 .
C(95) C(87) C(91) C(85) 16(4) 65802 65802 65802
C(95) C(87) C(91) C(86) -12.2(15) 65802 65802 65802
C(95) C(87) C(91) C(87) 172(2) 65802 65802 65802
C(95) C(87) C(91) C(89) -10.5(14) 65802 65802 65802
C(95) C(87) C(91) C(90) 139(5) 65802 65802 65802
C(95) C(87) C(91) C(92) 165(2) 65802 65802 65802
C(95) C(87) C(91) C(94) -1.8(19) 65802 65802 65802
C(95) C(87) C(91) C(91) 172(2) 65802 65802 .
C(95) C(87) C(91) C(95) 175.8(18) 65802 65802 .
C(91) C(87) C(96) C(88) -16(6) 65802 . .
C(91) C(87) C(96) C(90) 147(4) 65802 . .
C(91) C(87) C(96) C(92) -15(6) 65802 . .
C(96) C(87) C(91) C(85) 51(6) . 65802 65802
C(96) C(87) C(91) C(86) 23(4) . 65802 65802
C(96) C(87) C(91) C(87) -153(4) . 65802 65802
C(96) C(87) C(91) C(89) 24(4) . 65802 65802
C(96) C(87) C(91) C(90) 174(5) . 65802 65802
C(96) C(87) C(91) C(92) -160(4) . 65802 65802
C(96) C(87) C(91) C(94) 33(5) . 65802 65802
C(96) C(87) C(91) C(95) 35(4) . 65802 65802
C(96) C(87) C(91) C(91) -153(4) . 65802 .
C(96) C(87) C(91) C(95) -149(4) . 65802 .
C(92) C(87) C(93) C(86) -174(2) . 65802 65802
C(92) C(87) C(93) C(89) 177(2) . 65802 65802
C(92) C(87) C(93) C(95) 177(2) . 65802 65802
C(92) C(87) C(93) C(88) 0.0(17) . 65802 .
C(93) C(87) C(92) C(85) 164.5(15) 65802 . .
C(93) C(87) C(92) C(88) -0(243) 65802 . .
C(93) C(87) C(92) C(90) 171.2(16) 65802 . .
C(93) C(87) C(92) C(91) 139(6) 65802 . .
C(93) C(87) C(92) C(96) -175(4) 65802 . .
C(93) C(87) C(92) C(89) -1.2(11) 65802 . 65802
C(93) C(87) C(92) C(95) -2.4(18) 65802 . 65802
C(92) C(87) C(94) C(85) -10(3) . . .
C(92) C(87) C(94) C(86) -179(3) . . .
C(92) C(87) C(94) C(89) 167(2) . . .
C(92) C(87) C(94) C(90) -11(2) . . .
C(92) C(87) C(94) C(91) 165(3) . . .
C(92) C(87) C(94) C(95) 157(2) . . .
C(94) C(87) C(92) C(85) 4.6(15) . . .
C(94) C(87) C(92) C(88) -160(178) . . .
C(94) C(87) C(92) C(90) 11(2) . . .
C(94) C(87) C(92) C(91) -21(5) . . .
C(94) C(87) C(92) C(96) 25(5) . . .
C(94) C(87) C(92) C(89) -161(2) . . 65802
C(94) C(87) C(92) C(93) -160(2) . . 65802
C(94) C(87) C(92) C(95) -162(3) . . 65802
C(92) C(87) C(95) C(85) -167.0(19) . 65802 65802
C(92) C(87) C(95) C(86) -71(10) . 65802 65802
C(92) C(87) C(95) C(89) -2(2) . 65802 65802
C(92) C(87) C(95) C(91) -163(2) . 65802 65802
C(92) C(87) C(95) C(93) -3(2) . 65802 65802
C(92) C(87) C(95) C(94) -161(2) . 65802 65802
C(92) C(87) C(95) C(91) -169(2) . 65802 .
C(95) C(87) C(92) C(85) 167(2) 65802 . .
C(95) C(87) C(92) C(88) 2(236) 65802 . .
C(95) C(87) C(92) C(90) 173.6(17) 65802 . .
C(95) C(87) C(92) C(91) 141(7) 65802 . .
C(95) C(87) C(92) C(96) -173(3) 65802 . .
C(95) C(87) C(92) C(89) 1.2(12) 65802 . 65802
C(95) C(87) C(92) C(93) 2.4(18) 65802 . 65802
C(92) C(87) C(96) C(88) -0(3) . . .
C(92) C(87) C(96) C(90) 163(5) . . .
C(96) C(87) C(92) C(85) -20(5) . . .
C(96) C(87) C(92) C(88) 175(240) . . .
C(96) C(87) C(92) C(90) -14(4) . . .
C(96) C(87) C(92) C(91) -46(9) . . .
C(96) C(87) C(92) C(89) 174(4) . . 65802
C(96) C(87) C(92) C(93) 175(4) . . 65802
C(96) C(87) C(92) C(95) 173(3) . . 65802
C(93) C(87) C(94) C(85) -142(3) 65802 . .
C(93) C(87) C(94) C(86) 50(4) 65802 . .
C(93) C(87) C(94) C(89) 35(3) 65802 . .
C(93) C(87) C(94) C(90) -143(3) 65802 . .
C(93) C(87) C(94) C(91) 34(3) 65802 . .
C(93) C(87) C(94) C(95) 26(3) 65802 . .
C(94) C(87) C(93) C(86) -29(3) . 65802 65802
C(94) C(87) C(93) C(89) -38(3) . 65802 65802
C(94) C(87) C(93) C(95) -38(3) . 65802 65802
C(94) C(87) C(93) C(88) 145(3) . 65802 .
C(94) C(87) C(93) C(92) 145(3) . 65802 .
C(93) C(87) C(95) C(85) -164(2) 65802 65802 65802
C(93) C(87) C(95) C(86) -68(9) 65802 65802 65802
C(93) C(87) C(95) C(89) 0.1(12) 65802 65802 65802
C(93) C(87) C(95) C(91) -160.2(19) 65802 65802 65802
C(93) C(87) C(95) C(94) -158(3) 65802 65802 65802
C(93) C(87) C(95) C(91) -166.7(15) 65802 65802 .
C(93) C(87) C(95) C(92) 3(2) 65802 65802 .
C(95) C(87) C(93) C(86) 8.5(11) 65802 65802 65802
C(95) C(87) C(93) C(89) -0.2(14) 65802 65802 65802
C(95) C(87) C(93) C(88) -177.1(17) 65802 65802 .
C(95) C(87) C(93) C(92) -177(2) 65802 65802 .
C(93) C(87) C(96) C(88) 4(3) 65802 . .
C(93) C(87) C(96) C(90) 167.1(18) 65802 . .
C(93) C(87) C(96) C(92) 4(4) 65802 . .
C(96) C(87) C(93) C(86) -176.3(14) . 65802 65802
C(96) C(87) C(93) C(89) 175(2) . 65802 65802
C(96) C(87) C(93) C(95) 175.2(17) . 65802 65802
C(96) C(87) C(93) C(88) -1.9(14) . 65802 .
C(96) C(87) C(93) C(92) -1.9(17) . 65802 .
C(94) C(87) C(95) C(85) 1(2) . 65802 65802
C(94) C(87) C(95) C(86) 98(9) . 65802 65802
C(94) C(87) C(95) C(89) 165.8(18) . 65802 65802
C(94) C(87) C(95) C(91) 5.5(18) . 65802 65802
C(94) C(87) C(95) C(93) 165.6(12) . 65802 65802
C(94) C(87) C(95) C(94) 7(3) . 65802 65802
C(94) C(87) C(95) C(91) -1.1(10) . 65802 .
C(94) C(87) C(95) C(92) 168(2) . 65802 .
C(95) C(87) C(94) C(85) -173(2) 65802 . .
C(95) C(87) C(94) C(86) 19(3) 65802 . .
C(95) C(87) C(94) C(89) 4.6(19) 65802 . .
C(95) C(87) C(94) C(90) -173.4(17) 65802 . .
C(95) C(87) C(94) C(91) 3(2) 65802 . .
C(95) C(87) C(94) C(95) -5.1(19) 65802 . .
C(94) C(87) C(96) C(88) -162(3) . . .
C(94) C(87) C(96) C(90) 1.0(17) . . .
C(94) C(87) C(96) C(92) -162(4) . . .
C(96) C(87) C(94) C(85) -0(2) . . .
C(96) C(87) C(94) C(86) -168(3) . . .
C(96) C(87) C(94) C(89) 177.2(15) . . .
C(96) C(87) C(94) C(90) -0.8(13) . . .
C(96) C(87) C(94) C(91) 175(2) . . .
C(96) C(87) C(94) C(95) 167.5(18) . . .
C(95) C(87) C(96) C(88) 9(4) 65802 . .
C(95) C(87) C(96) C(90) 172(2) 65802 . .
C(95) C(87) C(96) C(92) 9(4) 65802 . .
C(96) C(87) C(95) C(85) -170.5(17) . 65802 65802
C(96) C(87) C(95) C(86) -74(10) . 65802 65802
C(96) C(87) C(95) C(89) -6(2) . 65802 65802
C(96) C(87) C(95) C(91) -166.2(18) . 65802 65802
C(96) C(87) C(95) C(93) -6(2) . 65802 65802
C(96) C(87) C(95) C(94) -164(2) . 65802 65802
C(96) C(87) C(95) C(91) -173(2) . 65802 .
C(96) C(87) C(95) C(92) -3.5(17) . 65802 .
C(87) C(88) C(89) C(86) 25(3) . 65802 65802
C(87) C(88) C(89) C(91) 10.7(12) . 65802 65802
C(87) C(88) C(89) C(93) 177(2) . 65802 65802
C(87) C(88) C(89) C(94) 10.3(18) . 65802 65802
C(87) C(88) C(89) C(95) -2(2) . 65802 65802
C(87) C(88) C(89) C(92) -0.0(16) . 65802 .
C(87) C(88) C(90) C(85) -15(3) . . .
C(87) C(88) C(90) C(91) -7.2(12) . . .
C(87) C(88) C(90) C(92) 0.1(19) . . .
C(87) C(88) C(90) C(94) -13(2) . . .
C(87) C(88) C(90) C(96) 161(4) . . .
C(87) C(88) C(92) C(85) -165(194) . . .
C(87) C(88) C(92) C(90) -171(214) . . .
C(87) C(88) C(92) C(91) -136(147) . . .
C(87) C(88) C(92) C(96) 175(238) . . .
C(87) C(88) C(92) C(89) 1(239) . . 65802
C(87) C(88) C(92) C(93) -0(243) . . 65802
C(87) C(88) C(92) C(95) 2(235) . . 65802
C(87) C(88) C(93) C(86) 6.2(16) . 65802 65802
C(87) C(88) C(93) C(89) -3(2) . 65802 65802
C(87) C(88) C(93) C(95) -2.3(13) . 65802 65802
C(87) C(88) C(93) C(92) 0.0(13) . 65802 .
C(87) C(88) C(96) C(90) -11(2) . . .
C(87) C(88) C(96) C(92) -0.0(12) . . .
C(89) C(88) C(90) C(85) -10(3) 65802 . .
C(89) C(88) C(90) C(87) 5.9(11) 65802 . .
C(89) C(88) C(90) C(91) -1.3(14) 65802 . .
C(89) C(88) C(90) C(92) 6.0(19) 65802 . .
C(89) C(88) C(90) C(94) -7(2) 65802 . .
C(89) C(88) C(90) C(96) 167(4) 65802 . .
C(90) C(88) C(89) C(86) 20(3) . 65802 65802
C(90) C(88) C(89) C(91) 6.2(14) . 65802 65802
C(90) C(88) C(89) C(93) 172(2) . 65802 65802
C(90) C(88) C(89) C(94) 6(2) . 65802 65802
C(90) C(88) C(89) C(95) -7(2) . 65802 65802
C(90) C(88) C(89) C(87) -4.5(9) . 65802 .
C(90) C(88) C(89) C(92) -4.5(15) . 65802 .
C(89) C(88) C(92) C(85) -166(3) 65802 . .
C(89) C(88) C(92) C(87) -1(239) 65802 . .
C(89) C(88) C(92) C(90) -172(2) 65802 . .
C(89) C(88) C(92) C(91) -137(12) 65802 . .
C(89) C(88) C(92) C(96) 174(3) 65802 . .
C(89) C(88) C(92) C(93) -1.2(12) 65802 . 65802
C(89) C(88) C(92) C(95) 1.1(14) 65802 . 65802
C(92) C(88) C(89) C(86) 25(3) . 65802 65802
C(92) C(88) C(89) C(91) 11(2) . 65802 65802
C(92) C(88) C(89) C(93) 177(3) . 65802 65802
C(92) C(88) C(89) C(94) 10(2) . 65802 65802
C(92) C(88) C(89) C(95) -2(2) . 65802 65802
C(92) C(88) C(89) C(87) 0.0(16) . 65802 .
C(89) C(88) C(93) C(86) 9.0(15) 65802 65802 65802
C(89) C(88) C(93) C(95) 0.5(13) 65802 65802 65802
C(89) C(88) C(93) C(87) 3(2) 65802 65802 .
C(89) C(88) C(93) C(92) 3(2) 65802 65802 .
C(93) C(88) C(89) C(86) -152(4) 65802 65802 65802
C(93) C(88) C(89) C(91) -166(2) 65802 65802 65802
C(93) C(88) C(89) C(94) -166(3) 65802 65802 65802
C(93) C(88) C(89) C(95) -179(2) 65802 65802 65802
C(93) C(88) C(89) C(87) -177(2) 65802 65802 .
C(93) C(88) C(89) C(92) -177(3) 65802 65802 .
C(89) C(88) C(96) C(87) -6(3) 65802 . .
C(89) C(88) C(96) C(90) -18(6) 65802 . .
C(89) C(88) C(96) C(92) -6(3) 65802 . .
C(96) C(88) C(89) C(86) 33(6) . 65802 65802
C(96) C(88) C(89) C(91) 19(5) . 65802 65802
C(96) C(88) C(89) C(93) -175(5) . 65802 65802
C(96) C(88) C(89) C(94) 18(5) . 65802 65802
C(96) C(88) C(89) C(95) 6(5) . 65802 65802
C(96) C(88) C(89) C(87) 8(4) . 65802 .
C(96) C(88) C(89) C(92) 8(4) . 65802 .
C(90) C(88) C(92) C(85) 6.8(18) . . .
C(90) C(88) C(92) C(87) 171(214) . . .
C(90) C(88) C(92) C(91) 35(11) . . .
C(90) C(88) C(92) C(96) -14(3) . . .
C(90) C(88) C(92) C(89) 172(2) . . 65802
C(90) C(88) C(92) C(93) 171(2) . . 65802
C(90) C(88) C(92) C(95) 174(3) . . 65802
C(92) C(88) C(90) C(85) -16(4) . . .
C(92) C(88) C(90) C(87) -0.1(19) . . .
C(92) C(88) C(90) C(91) -7(2) . . .
C(92) C(88) C(90) C(94) -13(3) . . .
C(92) C(88) C(90) C(96) 161(5) . . .
C(90) C(88) C(93) C(86) 0.7(17) . 65802 65802
C(90) C(88) C(93) C(89) -8(2) . 65802 65802
C(90) C(88) C(93) C(95) -7.7(19) . 65802 65802
C(90) C(88) C(93) C(87) -5.5(9) . 65802 .
C(90) C(88) C(93) C(92) -5.5(12) . 65802 .
C(93) C(88) C(90) C(85) -7(4) 65802 . .
C(93) C(88) C(90) C(87) 8.8(15) 65802 . .
C(93) C(88) C(90) C(91) 2(2) 65802 . .
C(93) C(88) C(90) C(92) 9(2) 65802 . .
C(93) C(88) C(90) C(94) -4(3) 65802 . .
C(93) C(88) C(90) C(96) 170(4) 65802 . .
C(90) C(88) C(96) C(87) 11(2) . . .
C(90) C(88) C(96) C(92) 11(3) . . .
C(96) C(88) C(90) C(85) -176(5) . . .
C(96) C(88) C(90) C(87) -161(4) . . .
C(96) C(88) C(90) C(91) -168(4) . . .
C(96) C(88) C(90) C(92) -161(5) . . .
C(96) C(88) C(90) C(94) -174(4) . . .
C(92) C(88) C(93) C(86) 6(2) . 65802 65802
C(92) C(88) C(93) C(89) -3(2) . 65802 65802
C(92) C(88) C(93) C(95) -2(2) . 65802 65802
C(92) C(88) C(93) C(87) -0.0(13) . 65802 .
C(93) C(88) C(92) C(85) -164(2) 65802 . .
C(93) C(88) C(92) C(87) 0(243) 65802 . .
C(93) C(88) C(92) C(90) -171(2) 65802 . .
C(93) C(88) C(92) C(91) -136(12) 65802 . .
C(93) C(88) C(92) C(96) 175(3) 65802 . .
C(93) C(88) C(92) C(89) 1.2(12) 65802 . 65802
C(93) C(88) C(92) C(95) 2(2) 65802 . 65802
C(92) C(88) C(96) C(87) 0.0(12) . . .
C(92) C(88) C(96) C(90) -11(3) . . .
C(96) C(88) C(92) C(85) 21(5) . . .
C(96) C(88) C(92) C(87) -175(238) . . .
C(96) C(88) C(92) C(90) 14(3) . . .
C(96) C(88) C(92) C(91) 49(13) . . .
C(96) C(88) C(92) C(89) -174(3) . . 65802
C(96) C(88) C(92) C(93) -175(3) . . 65802
C(96) C(88) C(92) C(95) -173(3) . . 65802
C(93) C(88) C(96) C(87) -10(7) 65802 . .
C(93) C(88) C(96) C(90) -21(10) 65802 . .
C(93) C(88) C(96) C(92) -10(7) 65802 . .
C(96) C(88) C(93) C(86) 17(9) . 65802 65802
C(96) C(88) C(93) C(89) 8(9) . 65802 65802
C(96) C(88) C(93) C(95) 8(9) . 65802 65802
C(96) C(88) C(93) C(87) 10(8) . 65802 .
C(96) C(88) C(93) C(92) 10(7) . 65802 .
C(86) C(89) C(91) C(85) -15(2) . . .
C(86) C(89) C(91) C(87) 138(35) . . .
C(86) C(89) C(91) C(90) -15(2) . . .
C(86) C(89) C(91) C(92) -50(14) . . .
C(86) C(89) C(91) C(94) -13(2) . . .
C(86) C(89) C(91) C(95) -116(8) . . .
C(86) C(89) C(91) C(87) 176(2) . . 65802
C(86) C(89) C(91) C(91) 175(2) . . 65802
C(86) C(89) C(91) C(95) 169(2) . . 65802
C(86) C(89) C(92) C(85) -6(2) . 65802 65802
C(86) C(89) C(92) C(87) -15(2) . 65802 65802
C(86) C(89) C(92) C(88) 165(2) . 65802 65802
C(86) C(89) C(92) C(90) -4(3) . 65802 65802
C(86) C(89) C(92) C(91) -9(2) . 65802 65802
C(86) C(89) C(92) C(96) 171(3) . 65802 65802
C(86) C(89) C(92) C(93) 162(3) . 65802 .
C(86) C(89) C(92) C(95) -17(2) . 65802 .
C(86) C(89) C(93) C(95) -144(14) . . .
C(86) C(89) C(93) C(87) -145(6) . . 65802
C(86) C(89) C(93) C(88) -148(5) . . 65802
C(86) C(89) C(93) C(92) -146(5) . . 65802
C(86) C(89) C(94) C(85) 156(17) . . .
C(86) C(89) C(94) C(87) 141(6) . . .
C(86) C(89) C(94) C(90) 146(8) . . .
C(86) C(89) C(94) C(91) 142(6) . . .
C(86) C(89) C(94) C(95) 167(7) . . .
C(86) C(89) C(95) C(85) -3(2) . . .
C(86) C(89) C(95) C(91) 50(7) . . .
C(86) C(89) C(95) C(93) 157(10) . . .
C(86) C(89) C(95) C(94) -4(2) . . .
C(86) C(89) C(95) C(87) 158(2) . . 65802
C(86) C(89) C(95) C(91) 148(3) . . 65802
C(86) C(89) C(95) C(92) 159(2) . . 65802
C(87) C(89) C(91) C(85) 169.3(17) 65802 . .
C(87) C(89) C(91) C(86) -176(2) 65802 . .
C(87) C(89) C(91) C(87) -38(34) 65802 . .
C(87) C(89) C(91) C(90) 169.1(19) 65802 . .
C(87) C(89) C(91) C(92) 134(14) 65802 . .
C(87) C(89) C(91) C(94) 170.7(18) 65802 . .
C(87) C(89) C(91) C(95) 68(8) 65802 . .
C(87) C(89) C(91) C(91) -1.1(8) 65802 . 65802
C(87) C(89) C(91) C(95) -6.9(12) 65802 . 65802
C(87) C(89) C(92) C(85) 9.7(12) 65802 65802 65802
C(87) C(89) C(92) C(88) 180(2) 65802 65802 65802
C(87) C(89) C(92) C(90) 10.9(19) 65802 65802 65802
C(87) C(89) C(92) C(91) 6.6(13) 65802 65802 65802
C(87) C(89) C(92) C(96) -174(4) 65802 65802 65802
C(87) C(89) C(92) C(93) 177(2) 65802 65802 .
C(87) C(89) C(92) C(95) -2(2) 65802 65802 .
C(87) C(89) C(93) C(86) 145(6) 65802 . .
C(87) C(89) C(93) C(95) 1(8) 65802 . .
C(87) C(89) C(93) C(88) -3(2) 65802 . 65802
C(87) C(89) C(93) C(92) -1.2(10) 65802 . 65802
C(87) C(89) C(94) C(85) 5(13) 65802 . .
C(87) C(89) C(94) C(86) -151(6) 65802 . .
C(87) C(89) C(94) C(87) -9.8(15) 65802 . .
C(87) C(89) C(94) C(90) -5(5) 65802 . .
C(87) C(89) C(94) C(91) -8.7(17) 65802 . .
C(87) C(89) C(94) C(95) 17(3) 65802 . .
C(87) C(89) C(95) C(85) -161(3) 65802 . .
C(87) C(89) C(95) C(86) -158(2) 65802 . .
C(87) C(89) C(95) C(91) -107(8) 65802 . .
C(87) C(89) C(95) C(93) -1(9) 65802 . .
C(87) C(89) C(95) C(94) -162(3) 65802 . .
C(87) C(89) C(95) C(91) -9.4(15) 65802 . 65802
C(87) C(89) C(95) C(92) 1.0(11) 65802 . 65802
C(88) C(89) C(91) C(85) 178.0(15) 65802 . .
C(88) C(89) C(91) C(86) -167(2) 65802 . .
C(88) C(89) C(91) C(87) -29(35) 65802 . .
C(88) C(89) C(91) C(90) 177.8(16) 65802 . .
C(88) C(89) C(91) C(92) 143(13) 65802 . .
C(88) C(89) C(91) C(94) 179.4(15) 65802 . .
C(88) C(89) C(91) C(95) 77(8) 65802 . .
C(88) C(89) C(91) C(87) 8.7(9) 65802 . 65802
C(88) C(89) C(91) C(91) 7.6(12) 65802 . 65802
C(88) C(89) C(91) C(95) 1.8(17) 65802 . 65802
C(88) C(89) C(92) C(85) -170(2) 65802 65802 65802
C(88) C(89) C(92) C(87) -180(2) 65802 65802 65802
C(88) C(89) C(92) C(90) -169(3) 65802 65802 65802
C(88) C(89) C(92) C(91) -173(2) 65802 65802 65802
C(88) C(89) C(92) C(96) 6(3) 65802 65802 65802
C(88) C(89) C(92) C(93) -3(2) 65802 65802 .
C(88) C(89) C(92) C(95) 178(2) 65802 65802 .
C(88) C(89) C(93) C(86) 148(5) 65802 . .
C(88) C(89) C(93) C(95) 3(8) 65802 . .
C(88) C(89) C(93) C(87) 3(2) 65802 . 65802
C(88) C(89) C(93) C(92) 1.4(14) 65802 . 65802
C(88) C(89) C(94) C(85) 13(16) 65802 . .
C(88) C(89) C(94) C(86) -143(6) 65802 . .
C(88) C(89) C(94) C(87) -2(2) 65802 . .
C(88) C(89) C(94) C(90) 3(6) 65802 . .
C(88) C(89) C(94) C(91) -1(2) 65802 . .
C(88) C(89) C(94) C(95) 24(3) 65802 . .
C(88) C(89) C(95) C(85) -163(2) 65802 . .
C(88) C(89) C(95) C(86) -160(2) 65802 . .
C(88) C(89) C(95) C(91) -109(7) 65802 . .
C(88) C(89) C(95) C(93) -3(7) 65802 . .
C(88) C(89) C(95) C(94) -164(2) 65802 . .
C(88) C(89) C(95) C(87) -1.9(18) 65802 . 65802
C(88) C(89) C(95) C(91) -11(3) 65802 . 65802
C(88) C(89) C(95) C(92) -0.9(11) 65802 . 65802
C(91) C(89) C(92) C(85) 0.2(9) . 65802 65802
C(91) C(89) C(92) C(87) -9.5(16) . 65802 65802
C(91) C(89) C(92) C(88) 170(2) . 65802 65802
C(91) C(89) C(92) C(90) 1(2) . 65802 65802
C(91) C(89) C(92) C(91) -2.9(8) . 65802 65802
C(91) C(89) C(92) C(96) 177(3) . 65802 65802
C(91) C(89) C(92) C(93) 168(2) . 65802 .
C(91) C(89) C(92) C(95) -11.6(16) . 65802 .
C(92) C(89) C(91) C(85) 173.7(15) 65802 . .
C(92) C(89) C(91) C(86) -172(2) 65802 . .
C(92) C(89) C(91) C(87) -33(35) 65802 . .
C(92) C(89) C(91) C(90) 173.5(17) 65802 . .
C(92) C(89) C(91) C(92) 139(13) 65802 . .
C(92) C(89) C(91) C(94) 175.1(17) 65802 . .
C(92) C(89) C(91) C(95) 72(8) 65802 . .
C(92) C(89) C(91) C(87) 4.4(7) 65802 . 65802
C(92) C(89) C(91) C(91) 3.3(10) 65802 . 65802
C(92) C(89) C(91) C(95) -2.5(14) 65802 . 65802
C(91) C(89) C(93) C(86) 102(9) . . .
C(91) C(89) C(93) C(95) -43(8) . . .
C(91) C(89) C(93) C(87) -43(6) . . 65802
C(91) C(89) C(93) C(88) -46(7) . . 65802
C(91) C(89) C(93) C(92) -45(6) . . 65802
C(93) C(89) C(91) C(85) -144(6) . . .
C(93) C(89) C(91) C(86) -129(7) . . .
C(93) C(89) C(91) C(87) 9(31) . . .
C(93) C(89) C(91) C(90) -144(6) . . .
C(93) C(89) C(91) C(92) -179(10) . . .
C(93) C(89) C(91) C(94) -143(7) . . .
C(93) C(89) C(91) C(95) 115(11) . . .
C(93) C(89) C(91) C(87) 47(6) . . 65802
C(93) C(89) C(91) C(91) 46(7) . . 65802
C(93) C(89) C(91) C(95) 40(7) . . 65802
C(91) C(89) C(94) C(85) 14(14) . . .
C(91) C(89) C(94) C(86) -142(6) . . .
C(91) C(89) C(94) C(87) -1.1(13) . . .
C(91) C(89) C(94) C(90) 4(4) . . .
C(91) C(89) C(94) C(95) 25(3) . . .
C(94) C(89) C(91) C(85) -1.4(15) . . .
C(94) C(89) C(91) C(86) 13(2) . . .
C(94) C(89) C(91) C(87) 151(35) . . .
C(94) C(89) C(91) C(90) -1.6(17) . . .
C(94) C(89) C(91) C(92) -36(13) . . .
C(94) C(89) C(91) C(95) -103(8) . . .
C(94) C(89) C(91) C(87) -170.7(18) . . 65802
C(94) C(89) C(91) C(91) -172(2) . . 65802
C(94) C(89) C(91) C(95) -178(2) . . 65802
C(91) C(89) C(95) C(85) -53(6) . . .
C(91) C(89) C(95) C(86) -50(7) . . .
C(91) C(89) C(95) C(93) 106(11) . . .
C(91) C(89) C(95) C(94) -54(6) . . .
C(91) C(89) C(95) C(87) 107(8) . . 65802
C(91) C(89) C(95) C(91) 98(8) . . 65802
C(91) C(89) C(95) C(92) 108(7) . . 65802
C(95) C(89) C(91) C(85) 101(8) . . .
C(95) C(89) C(91) C(86) 116(8) . . .
C(95) C(89) C(91) C(87) -106(35) . . .
C(95) C(89) C(91) C(90) 101(8) . . .
C(95) C(89) C(91) C(92) 66(16) . . .
C(95) C(89) C(91) C(94) 103(8) . . .
C(95) C(89) C(91) C(87) -68(8) . . 65802
C(95) C(89) C(91) C(91) -69(8) . . 65802
C(95) C(89) C(91) C(95) -75(8) . . 65802
C(92) C(89) C(93) C(86) 146(5) 65802 . .
C(92) C(89) C(93) C(95) 2(7) 65802 . .
C(92) C(89) C(93) C(87) 1.2(10) 65802 . 65802
C(92) C(89) C(93) C(88) -1.4(14) 65802 . 65802
C(93) C(89) C(92) C(85) -168(2) . 65802 65802
C(93) C(89) C(92) C(87) -177(2) . 65802 65802
C(93) C(89) C(92) C(88) 3(2) . 65802 65802
C(93) C(89) C(92) C(90) -166(2) . 65802 65802
C(93) C(89) C(92) C(91) -170.7(19) . 65802 65802
C(93) C(89) C(92) C(96) 9(3) . 65802 65802
C(93) C(89) C(92) C(95) -179(2) . 65802 .
C(92) C(89) C(94) C(85) 8(16) 65802 . .
C(92) C(89) C(94) C(86) -148(6) 65802 . .
C(92) C(89) C(94) C(87) -6.7(19) 65802 . .
C(92) C(89) C(94) C(90) -2(4) 65802 . .
C(92) C(89) C(94) C(91) -6(2) 65802 . .
C(92) C(89) C(94) C(95) 20(3) 65802 . .
C(94) C(89) C(92) C(85) 2.4(15) . 65802 65802
C(94) C(89) C(92) C(87) -7.3(18) . 65802 65802
C(94) C(89) C(92) C(88) 173(2) . 65802 65802
C(94) C(89) C(92) C(90) 4(2) . 65802 65802
C(94) C(89) C(92) C(91) -0.7(12) . 65802 65802
C(94) C(89) C(92) C(96) 179(2) . 65802 65802
C(94) C(89) C(92) C(93) 170(2) . 65802 .
C(94) C(89) C(92) C(95) -9.4(16) . 65802 .
C(92) C(89) C(95) C(85) -162(3) 65802 . .
C(92) C(89) C(95) C(86) -159(2) 65802 . .
C(92) C(89) C(95) C(91) -108(7) 65802 . .
C(92) C(89) C(95) C(93) -2(7) 65802 . .
C(92) C(89) C(95) C(94) -163(2) 65802 . .
C(92) C(89) C(95) C(87) -1.0(11) 65802 . 65802
C(92) C(89) C(95) C(91) -10(2) 65802 . 65802
C(95) C(89) C(92) C(85) 12(2) . 65802 65802
C(95) C(89) C(92) C(87) 2(2) . 65802 65802
C(95) C(89) C(92) C(88) -178(2) . 65802 65802
C(95) C(89) C(92) C(90) 13(3) . 65802 65802
C(95) C(89) C(92) C(91) 8.7(19) . 65802 65802
C(95) C(89) C(92) C(96) -172(3) . 65802 65802
C(95) C(89) C(92) C(93) 179(2) . 65802 .
C(93) C(89) C(94) C(85) 146(15) . . .
C(93) C(89) C(94) C(86) -9(9) . . .
C(93) C(89) C(94) C(87) 131(8) . . .
C(93) C(89) C(94) C(90) 136(8) . . .
C(93) C(89) C(94) C(91) 133(8) . . .
C(93) C(89) C(94) C(95) 158(10) . . .
C(94) C(89) C(93) C(86) 4(4) . . .
C(94) C(89) C(93) C(95) -140(17) . . .
C(94) C(89) C(93) C(87) -141(9) . . 65802
C(94) C(89) C(93) C(88) -143(8) . . 65802
C(94) C(89) C(93) C(92) -142(8) . . 65802
C(93) C(89) C(95) C(85) -160(8) . . .
C(93) C(89) C(95) C(86) -157(10) . . .
C(93) C(89) C(95) C(91) -106(11) . . .
C(93) C(89) C(95) C(94) -161(8) . . .
C(93) C(89) C(95) C(87) 1(9) . . 65802
C(93) C(89) C(95) C(91) -8(11) . . 65802
C(93) C(89) C(95) C(92) 2(7) . . 65802
C(95) C(89) C(93) C(86) 144(14) . . .
C(95) C(89) C(93) C(87) -1(8) . . 65802
C(95) C(89) C(93) C(88) -3(8) . . 65802
C(95) C(89) C(93) C(92) -2(7) . . 65802
C(94) C(89) C(95) C(85) 1.0(13) . . .
C(94) C(89) C(95) C(86) 4(2) . . .
C(94) C(89) C(95) C(91) 54(6) . . .
C(94) C(89) C(95) C(93) 161(8) . . .
C(94) C(89) C(95) C(87) 162(3) . . 65802
C(94) C(89) C(95) C(91) 152(4) . . 65802
C(94) C(89) C(95) C(92) 163(2) . . 65802
C(95) C(89) C(94) C(85) -12(15) . . .
C(95) C(89) C(94) C(86) -167(7) . . .
C(95) C(89) C(94) C(87) -26(3) . . .
C(95) C(89) C(94) C(90) -21(5) . . .
C(95) C(89) C(94) C(91) -25(3) . . .
C(85) C(90) C(91) C(86) -7(2) . . .
C(85) C(90) C(91) C(87) -178(2) . . .
C(85) C(90) C(91) C(89) 0.2(19) . . .
C(85) C(90) C(91) C(92) 176(2) . . .
C(85) C(90) C(91) C(94) -1.1(18) . . .
C(85) C(90) C(91) C(95) 14(3) . . .
C(85) C(90) C(91) C(87) 142(6) . . 65802
C(85) C(90) C(91) C(91) 166(2) . . 65802
C(85) C(90) C(91) C(95) 177(2) . . 65802
C(85) C(90) C(92) C(87) -9(2) . . .
C(85) C(90) C(92) C(88) 171(2) . . .
C(85) C(90) C(92) C(91) -2.6(16) . . .
C(85) C(90) C(92) C(96) 179.6(19) . . .
C(85) C(90) C(92) C(89) 2(3) . . 65802
C(85) C(90) C(92) C(93) 27(7) . . 65802
C(85) C(90) C(92) C(95) -4(2) . . 65802
C(85) C(90) C(94) C(86) -113(21) . . .
C(85) C(90) C(94) C(87) 175(10) . . .
C(85) C(90) C(94) C(89) 169(15) . . .
C(85) C(90) C(94) C(91) 173(12) . . .
C(85) C(90) C(94) C(95) 155(14) . . .
C(85) C(90) C(96) C(87) -8(12) . . .
C(85) C(90) C(96) C(88) 10(15) . . .
C(85) C(90) C(96) C(92) -2(9) . . .
C(87) C(90) C(91) C(85) 178(2) . . .
C(87) C(90) C(91) C(86) 171(2) . . .
C(87) C(90) C(91) C(89) 178(2) . . .
C(87) C(90) C(91) C(92) -6.3(14) . . .
C(87) C(90) C(91) C(94) 177(2) . . .
C(87) C(90) C(91) C(95) -168(3) . . .
C(87) C(90) C(91) C(87) -40(5) . . 65802
C(87) C(90) C(91) C(91) -15.9(19) . . 65802
C(87) C(90) C(91) C(95) -5.3(14) . . 65802
C(87) C(90) C(92) C(85) 9(2) . . .
C(87) C(90) C(92) C(88) 180(2) . . .
C(87) C(90) C(92) C(91) 6.4(15) . . .
C(87) C(90) C(92) C(96) -171(2) . . .
C(87) C(90) C(92) C(89) 11(2) . . 65802
C(87) C(90) C(92) C(93) 36(6) . . 65802
C(87) C(90) C(92) C(95) 5.4(15) . . 65802
C(87) C(90) C(94) C(85) -175(10) . . .
C(87) C(90) C(94) C(86) 72(15) . . .
C(87) C(90) C(94) C(89) -6(5) . . .
C(87) C(90) C(94) C(91) -2.4(16) . . .
C(87) C(90) C(94) C(95) -20(3) . . .
C(87) C(90) C(96) C(88) 18(4) . . .
C(87) C(90) C(96) C(92) 5.9(17) . . .
C(88) C(90) C(91) C(85) -172(2) . . .
C(88) C(90) C(91) C(86) -179.0(16) . . .
C(88) C(90) C(91) C(87) 9.9(16) . . .
C(88) C(90) C(91) C(89) -172.0(16) . . .
C(88) C(90) C(91) C(92) 3.6(12) . . .
C(88) C(90) C(91) C(94) -173.4(18) . . .
C(88) C(90) C(91) C(95) -159(2) . . .
C(88) C(90) C(91) C(87) -30(6) . . 65802
C(88) C(90) C(91) C(91) -6(2) . . 65802
C(88) C(90) C(91) C(95) 4.5(16) . . 65802
C(88) C(90) C(92) C(85) -171(2) . . .
C(88) C(90) C(92) C(87) -180(2) . . .
C(88) C(90) C(92) C(91) -173(2) . . .
C(88) C(90) C(92) C(96) 9(2) . . .
C(88) C(90) C(92) C(89) -168(3) . . 65802
C(88) C(90) C(92) C(93) -144(7) . . 65802
C(88) C(90) C(92) C(95) -174(2) . . 65802
C(88) C(90) C(94) C(85) -163(14) . . .
C(88) C(90) C(94) C(86) 84(15) . . .
C(88) C(90) C(94) C(87) 13(2) . . .
C(88) C(90) C(94) C(89) 6(6) . . .
C(88) C(90) C(94) C(91) 10(2) . . .
C(88) C(90) C(94) C(95) -7(4) . . .
C(88) C(90) C(96) C(87) -18(4) . . .
C(88) C(90) C(96) C(92) -12(3) . . .
C(91) C(90) C(92) C(85) 2.6(16) . . .
C(91) C(90) C(92) C(87) -6.4(15) . . .
C(91) C(90) C(92) C(88) 173(2) . . .
C(91) C(90) C(92) C(96) -177.8(19) . . .
C(91) C(90) C(92) C(89) 5(2) . . 65802
C(91) C(90) C(92) C(93) 30(6) . . 65802
C(91) C(90) C(92) C(95) -1.0(15) . . 65802
C(92) C(90) C(91) C(85) -176(2) . . .
C(92) C(90) C(91) C(86) 177.4(17) . . .
C(92) C(90) C(91) C(87) 6.3(14) . . .
C(92) C(90) C(91) C(89) -175.6(18) . . .
C(92) C(90) C(91) C(94) -177.0(19) . . .
C(92) C(90) C(91) C(95) -162(2) . . .
C(92) C(90) C(91) C(87) -34(5) . . 65802
C(92) C(90) C(91) C(91) -10(2) . . 65802
C(92) C(90) C(91) C(95) 0.9(14) . . 65802
C(91) C(90) C(94) C(85) -173(12) . . .
C(91) C(90) C(94) C(86) 74(14) . . .
C(91) C(90) C(94) C(87) 2.4(16) . . .
C(91) C(90) C(94) C(89) -4(4) . . .
C(91) C(90) C(94) C(95) -17(2) . . .
C(94) C(90) C(91) C(85) 1.1(18) . . .
C(94) C(90) C(91) C(86) -5.6(14) . . .
C(94) C(90) C(91) C(87) -177(2) . . .
C(94) C(90) C(91) C(89) 1.4(15) . . .
C(94) C(90) C(91) C(92) 177.0(19) . . .
C(94) C(90) C(91) C(95) 15(2) . . .
C(94) C(90) C(91) C(87) 143(6) . . 65802
C(94) C(90) C(91) C(91) 167(2) . . 65802
C(94) C(90) C(91) C(95) 178(2) . . 65802
C(91) C(90) C(96) C(87) -2.6(18) . . .
C(91) C(90) C(96) C(88) 16(5) . . .
C(91) C(90) C(96) C(92) 3(2) . . .
C(96) C(90) C(91) C(85) -178(3) . . .
C(96) C(90) C(91) C(86) 175(2) . . .
C(96) C(90) C(91) C(87) 4(2) . . .
C(96) C(90) C(91) C(89) -178(2) . . .
C(96) C(90) C(91) C(92) -3(2) . . .
C(96) C(90) C(91) C(94) -179.5(19) . . .
C(96) C(90) C(91) C(95) -165(2) . . .
C(96) C(90) C(91) C(87) -36(6) . . 65802
C(96) C(90) C(91) C(91) -12(3) . . 65802
C(96) C(90) C(91) C(95) -2(2) . . 65802
C(92) C(90) C(94) C(85) -169(13) . . .
C(92) C(90) C(94) C(86) 77(15) . . .
C(92) C(90) C(94) C(87) 5.7(13) . . .
C(92) C(90) C(94) C(89) -1(4) . . .
C(92) C(90) C(94) C(91) 3(2) . . .
C(92) C(90) C(94) C(95) -14(3) . . .
C(94) C(90) C(92) C(85) 1.0(13) . . .
C(94) C(90) C(92) C(87) -8.0(18) . . .
C(94) C(90) C(92) C(88) 172(2) . . .
C(94) C(90) C(92) C(91) -1.6(9) . . .
C(94) C(90) C(92) C(96) -179.3(18) . . .
C(94) C(90) C(92) C(89) 3(2) . . 65802
C(94) C(90) C(92) C(93) 28(7) . . 65802
C(94) C(90) C(92) C(95) -3(2) . . 65802
C(92) C(90) C(96) C(87) -5.9(17) . . .
C(92) C(90) C(96) C(88) 12(3) . . .
C(96) C(90) C(92) C(85) -179.6(19) . . .
C(96) C(90) C(92) C(87) 171(2) . . .
C(96) C(90) C(92) C(88) -9(2) . . .
C(96) C(90) C(92) C(91) 177.8(19) . . .
C(96) C(90) C(92) C(89) -177(3) . . 65802
C(96) C(90) C(92) C(93) -152(6) . . 65802
C(96) C(90) C(92) C(95) 177(2) . . 65802
C(94) C(90) C(96) C(87) -4(5) . . .
C(94) C(90) C(96) C(88) 15(9) . . .
C(94) C(90) C(96) C(92) 2(6) . . .
C(96) C(90) C(94) C(85) -171(15) . . .
C(96) C(90) C(94) C(86) 75(17) . . .
C(96) C(90) C(94) C(87) 4(6) . . .
C(96) C(90) C(94) C(89) -3(8) . . .
C(96) C(90) C(94) C(91) 1(5) . . .
C(96) C(90) C(94) C(95) -16(8) . . .
C(85) C(91) C(91) C(86) 39(9) . 65802 65802
C(85) C(91) C(91) C(87) -137(8) . 65802 65802
C(85) C(91) C(91) C(89) 41(8) . 65802 65802
C(85) C(91) C(91) C(90) -147(8) . 65802 65802
C(85) C(91) C(91) C(92) -142(8) . 65802 65802
C(85) C(91) C(91) C(94) 53(10) . 65802 65802
C(85) C(91) C(91) C(95) 49(9) . 65802 65802
C(85) C(91) C(91) C(87) 43(8) . 65802 .
C(85) C(91) C(91) C(95) -131(9) . 65802 .
C(85) C(91) C(92) C(87) 147(7) . . .
C(85) C(91) C(92) C(88) -36(12) . . .
C(85) C(91) C(92) C(90) 2.4(15) . . .
C(85) C(91) C(92) C(96) 5(3) . . .
C(85) C(91) C(92) C(89) -174.3(15) . . 65802
C(85) C(91) C(92) C(93) -169.9(16) . . 65802
C(85) C(91) C(92) C(95) -178.6(17) . . 65802
C(85) C(91) C(94) C(86) -173(2) . . .
C(85) C(91) C(94) C(87) -3(2) . . .
C(85) C(91) C(94) C(89) 178(2) . . .
C(85) C(91) C(94) C(90) -0.8(13) . . .
C(85) C(91) C(94) C(95) 169(2) . . .
C(85) C(91) C(95) C(86) -31(2) . . .
C(85) C(91) C(95) C(89) -81(8) . . .
C(85) C(91) C(95) C(93) -105(5) . . .
C(85) C(91) C(95) C(94) -8.5(17) . . .
C(85) C(91) C(95) C(87) 173.4(16) . . 65802
C(85) C(91) C(95) C(91) 168.9(19) . . 65802
C(85) C(91) C(95) C(92) -179.1(16) . . 65802
C(85) C(91) C(95) C(85) -172(2) . 65802 65802
C(85) C(91) C(95) C(86) -135(4) . 65802 65802
C(85) C(91) C(95) C(89) -9(3) . 65802 65802
C(85) C(91) C(95) C(91) -166(2) . 65802 65802
C(85) C(91) C(95) C(93) -8(2) . 65802 65802
C(85) C(91) C(95) C(94) -168(2) . 65802 65802
C(85) C(91) C(95) C(87) 6(2) . 65802 .
C(85) C(91) C(95) C(92) 2(2) . 65802 .
C(86) C(91) C(91) C(85) -39(9) . 65802 65802
C(86) C(91) C(91) C(87) 3.8(17) . 65802 65802
C(86) C(91) C(91) C(89) -177.8(13) . 65802 65802
C(86) C(91) C(91) C(90) -7(2) . 65802 65802
C(86) C(91) C(91) C(92) -0.9(15) . 65802 65802
C(86) C(91) C(91) C(94) -166(3) . 65802 65802
C(86) C(91) C(91) C(95) -169.9(17) . 65802 65802
C(86) C(91) C(91) C(87) -176(2) . 65802 .
C(86) C(91) C(91) C(95) 10.1(13) . 65802 .
C(86) C(91) C(92) C(85) -7(2) . . .
C(86) C(91) C(92) C(87) 140(8) . . .
C(86) C(91) C(92) C(88) -43(13) . . .
C(86) C(91) C(92) C(90) -5(3) . . .
C(86) C(91) C(92) C(96) -2(3) . . .
C(86) C(91) C(92) C(89) 178(2) . . 65802
C(86) C(91) C(92) C(93) -177(2) . . 65802
C(86) C(91) C(92) C(95) 174(3) . . 65802
C(86) C(91) C(94) C(85) 173(2) . . .
C(86) C(91) C(94) C(87) 169(2) . . .
C(86) C(91) C(94) C(89) -9.3(16) . . .
C(86) C(91) C(94) C(90) 172(2) . . .
C(86) C(91) C(94) C(95) -18(2) . . .
C(86) C(91) C(95) C(85) 31(2) . . .
C(86) C(91) C(95) C(89) -51(7) . . .
C(86) C(91) C(95) C(93) -75(5) . . .
C(86) C(91) C(95) C(94) 22(2) . . .
C(86) C(91) C(95) C(87) -156(3) . . 65802
C(86) C(91) C(95) C(91) -160(2) . . 65802
C(86) C(91) C(95) C(92) -148(3) . . 65802
C(86) C(91) C(95) C(85) 11(2) . 65802 65802
C(86) C(91) C(95) C(86) 48(5) . 65802 65802
C(86) C(91) C(95) C(89) 174(2) . 65802 65802
C(86) C(91) C(95) C(91) 17(2) . 65802 65802
C(86) C(91) C(95) C(93) 175(2) . 65802 65802
C(86) C(91) C(95) C(94) 15(3) . 65802 65802
C(86) C(91) C(95) C(87) -170(3) . 65802 .
C(86) C(91) C(95) C(92) -175(2) . 65802 .
C(87) C(91) C(91) C(85) 137(8) . 65802 65802
C(87) C(91) C(91) C(86) -3.8(17) . 65802 65802
C(87) C(91) C(91) C(89) -1.6(12) . 65802 65802
C(87) C(91) C(91) C(90) 169.7(17) . 65802 65802
C(87) C(91) C(91) C(92) 175.2(12) . 65802 65802
C(87) C(91) C(91) C(94) 10(3) . 65802 65802
C(87) C(91) C(91) C(95) 6.2(16) . 65802 65802
C(87) C(91) C(91) C(95) -173.8(19) . 65802 .
C(87) C(91) C(92) C(85) -147(7) . . .
C(87) C(91) C(92) C(88) 177(11) . . .
C(87) C(91) C(92) C(90) -145(7) . . .
C(87) C(91) C(92) C(96) -142(8) . . .
C(87) C(91) C(92) C(89) 39(6) . . 65802
C(87) C(91) C(92) C(93) 43(6) . . 65802
C(87) C(91) C(92) C(95) 34(6) . . 65802
C(87) C(91) C(94) C(85) 3(2) . . .
C(87) C(91) C(94) C(86) -169(2) . . .
C(87) C(91) C(94) C(89) -178.5(17) . . .
C(87) C(91) C(94) C(90) 2.5(17) . . .
C(87) C(91) C(94) C(95) 173(2) . . .
C(87) C(91) C(95) C(85) -118(14) . . .
C(87) C(91) C(95) C(86) -148(13) . . .
C(87) C(91) C(95) C(89) 161(10) . . .
C(87) C(91) C(95) C(93) 137(11) . . .
C(87) C(91) C(95) C(94) -126(13) . . .
C(87) C(91) C(95) C(87) 56(14) . . 65802
C(87) C(91) C(95) C(91) 51(13) . . 65802
C(87) C(91) C(95) C(92) 63(14) . . 65802
C(87) C(91) C(95) C(85) -178.3(15) . 65802 65802
C(87) C(91) C(95) C(86) -141(4) . 65802 65802
C(87) C(91) C(95) C(89) -16(2) . 65802 65802
C(87) C(91) C(95) C(91) -172.6(18) . 65802 65802
C(87) C(91) C(95) C(93) -14.3(16) . 65802 65802
C(87) C(91) C(95) C(94) -174(2) . 65802 65802
C(87) C(91) C(95) C(92) -4.7(10) . 65802 .
C(87) C(91) C(91) C(85) -43(8) 65802 65802 65802
C(87) C(91) C(91) C(86) 176(2) 65802 65802 65802
C(87) C(91) C(91) C(89) 178.4(14) 65802 65802 65802
C(87) C(91) C(91) C(90) -10.3(13) 65802 65802 65802
C(87) C(91) C(91) C(92) -4.8(8) 65802 65802 65802
C(87) C(91) C(91) C(94) -170(3) 65802 65802 65802
C(87) C(91) C(91) C(95) -173.8(19) 65802 65802 65802
C(87) C(91) C(91) C(95) 6.2(16) 65802 65802 .
C(87) C(91) C(92) C(85) 167(2) 65802 . .
C(87) C(91) C(92) C(87) -46(7) 65802 . .
C(87) C(91) C(92) C(88) 132(11) 65802 . .
C(87) C(91) C(92) C(90) 169.8(17) 65802 . .
C(87) C(91) C(92) C(96) 173(2) 65802 . .
C(87) C(91) C(92) C(89) -7.0(14) 65802 . 65802
C(87) C(91) C(92) C(93) -2.6(18) 65802 . 65802
C(87) C(91) C(92) C(95) -11.3(13) 65802 . 65802
C(87) C(91) C(94) C(85) -170.6(18) 65802 . .
C(87) C(91) C(94) C(86) 17(2) 65802 . .
C(87) C(91) C(94) C(87) -174(2) 65802 . .
C(87) C(91) C(94) C(89) 7.5(14) 65802 . .
C(87) C(91) C(94) C(90) -171.5(14) 65802 . .
C(87) C(91) C(94) C(95) -1.4(15) 65802 . .
C(87) C(91) C(95) C(85) -173.4(16) 65802 . .
C(87) C(91) C(95) C(86) 156(3) 65802 . .
C(87) C(91) C(95) C(89) 105(8) 65802 . .
C(87) C(91) C(95) C(93) 81(5) 65802 . .
C(87) C(91) C(95) C(94) 178(2) 65802 . .
C(87) C(91) C(95) C(91) -4.5(11) 65802 . 65802
C(87) C(91) C(95) C(92) 7.5(8) 65802 . 65802
C(87) C(91) C(95) C(85) -2.1(8) 65802 65802 65802
C(87) C(91) C(95) C(86) 35(4) 65802 65802 65802
C(87) C(91) C(95) C(89) 160(2) 65802 65802 65802
C(87) C(91) C(95) C(91) 3.5(10) 65802 65802 65802
C(87) C(91) C(95) C(93) 161.8(16) 65802 65802 65802
C(87) C(91) C(95) C(94) 1.7(13) 65802 65802 65802
C(87) C(91) C(95) C(87) 176.1(14) 65802 65802 .
C(87) C(91) C(95) C(92) 171.4(10) 65802 65802 .
C(89) C(91) C(91) C(85) -41(8) . 65802 65802
C(89) C(91) C(91) C(86) 177.8(13) . 65802 65802
C(89) C(91) C(91) C(87) 1.6(12) . 65802 65802
C(89) C(91) C(91) C(90) -8.7(18) . 65802 65802
C(89) C(91) C(91) C(92) -3.1(9) . 65802 65802
C(89) C(91) C(91) C(94) -168(3) . 65802 65802
C(89) C(91) C(91) C(95) -172.2(13) . 65802 65802
C(89) C(91) C(91) C(87) -178.4(15) . 65802 .
C(89) C(91) C(91) C(95) 7.8(11) . 65802 .
C(89) C(91) C(92) C(85) 36(13) . . .
C(89) C(91) C(92) C(87) -177(13) . . .
C(89) C(91) C(92) C(88) 0(21) . . .
C(89) C(91) C(92) C(90) 38(14) . . .
C(89) C(91) C(92) C(96) 41(15) . . .
C(89) C(91) C(92) C(89) -138(14) . . 65802
C(89) C(91) C(92) C(93) -134(13) . . 65802
C(89) C(91) C(92) C(95) -143(14) . . 65802
C(89) C(91) C(94) C(85) -178(2) . . .
C(89) C(91) C(94) C(86) 9.3(16) . . .
C(89) C(91) C(94) C(87) 178.5(17) . . .
C(89) C(91) C(94) C(90) -179.0(10) . . .
C(89) C(91) C(94) C(95) -9.0(12) . . .
C(89) C(91) C(95) C(85) 81(8) . . .
C(89) C(91) C(95) C(86) 51(7) . . .
C(89) C(91) C(95) C(93) -24(4) . . .
C(89) C(91) C(95) C(94) 73(8) . . .
C(89) C(91) C(95) C(87) -105(8) . . 65802
C(89) C(91) C(95) C(91) -110(8) . . 65802
C(89) C(91) C(95) C(92) -98(8) . . 65802
C(89) C(91) C(95) C(85) 3.4(15) . 65802 65802
C(89) C(91) C(95) C(86) 40(4) . 65802 65802
C(89) C(91) C(95) C(89) 166(2) . 65802 65802
C(89) C(91) C(95) C(91) 9.0(16) . 65802 65802
C(89) C(91) C(95) C(93) 167.3(13) . 65802 65802
C(89) C(91) C(95) C(94) 7(2) . 65802 65802
C(89) C(91) C(95) C(87) -178.4(17) . 65802 .
C(89) C(91) C(95) C(92) 176.9(13) . 65802 .
C(90) C(91) C(91) C(85) 147(8) . 65802 65802
C(90) C(91) C(91) C(86) 7(2) . 65802 65802
C(90) C(91) C(91) C(87) -169.7(17) . 65802 65802
C(90) C(91) C(91) C(89) 8.7(18) . 65802 65802
C(90) C(91) C(91) C(92) -174.4(16) . 65802 65802
C(90) C(91) C(91) C(94) 20(4) . 65802 65802
C(90) C(91) C(91) C(95) 17(2) . 65802 65802
C(90) C(91) C(91) C(87) 10.3(13) . 65802 .
C(90) C(91) C(91) C(95) -163(2) . 65802 .
C(90) C(91) C(92) C(85) -2.4(15) . . .
C(90) C(91) C(92) C(87) 145(7) . . .
C(90) C(91) C(92) C(88) -38(12) . . .
C(90) C(91) C(92) C(96) 3(2) . . .
C(90) C(91) C(92) C(89) -176.7(15) . . 65802
C(90) C(91) C(92) C(93) -172.3(17) . . 65802
C(90) C(91) C(92) C(95) 179.0(15) . . 65802
C(90) C(91) C(94) C(85) 0.8(13) . . .
C(90) C(91) C(94) C(86) -172(2) . . .
C(90) C(91) C(94) C(87) -2.5(17) . . .
C(90) C(91) C(94) C(89) 179.0(10) . . .
C(90) C(91) C(94) C(95) 170.1(15) . . .
C(90) C(91) C(95) C(85) -7.8(17) . . .
C(90) C(91) C(95) C(86) -39(3) . . .
C(90) C(91) C(95) C(89) -89(8) . . .
C(90) C(91) C(95) C(93) -113(5) . . .
C(90) C(91) C(95) C(94) -16(2) . . .
C(90) C(91) C(95) C(87) 166(2) . . 65802
C(90) C(91) C(95) C(91) 161(2) . . 65802
C(90) C(91) C(95) C(92) 173.1(17) . . 65802
C(90) C(91) C(95) C(85) -174.1(11) . 65802 65802
C(90) C(91) C(95) C(86) -137(4) . 65802 65802
C(90) C(91) C(95) C(89) -12(2) . 65802 65802
C(90) C(91) C(95) C(91) -168.5(15) . 65802 65802
C(90) C(91) C(95) C(93) -10.2(17) . 65802 65802
C(90) C(91) C(95) C(94) -170.3(15) . 65802 65802
C(90) C(91) C(95) C(87) 4.1(11) . 65802 .
C(90) C(91) C(95) C(92) -0.6(9) . 65802 .
C(91) C(91) C(92) C(85) 170.8(18) 65802 . .
C(91) C(91) C(92) C(87) -42(7) 65802 . .
C(91) C(91) C(92) C(88) 135(12) 65802 . .
C(91) C(91) C(92) C(90) 173.2(15) 65802 . .
C(91) C(91) C(92) C(96) 176(2) 65802 . .
C(91) C(91) C(92) C(89) -3.5(10) 65802 . 65802
C(91) C(91) C(92) C(93) 0.9(14) 65802 . 65802
C(91) C(91) C(92) C(95) -7.8(10) 65802 . 65802
C(92) C(91) C(91) C(85) 142(8) . 65802 65802
C(92) C(91) C(91) C(86) 0.9(15) . 65802 65802
C(92) C(91) C(91) C(87) -175.2(12) . 65802 65802
C(92) C(91) C(91) C(89) 3.1(9) . 65802 65802
C(92) C(91) C(91) C(90) 174.4(15) . 65802 65802
C(92) C(91) C(91) C(94) 15(3) . 65802 65802
C(92) C(91) C(91) C(95) 11.0(14) . 65802 65802
C(92) C(91) C(91) C(87) 4.8(8) . 65802 .
C(92) C(91) C(91) C(95) -169.0(16) . 65802 .
C(91) C(91) C(94) C(85) -165(2) 65802 . .
C(91) C(91) C(94) C(86) 22(4) 65802 . .
C(91) C(91) C(94) C(87) -168(4) 65802 . .
C(91) C(91) C(94) C(89) 13(3) 65802 . .
C(91) C(91) C(94) C(90) -166(3) 65802 . .
C(91) C(91) C(94) C(95) 4(3) 65802 . .
C(94) C(91) C(91) C(85) -53(9) . 65802 65802
C(94) C(91) C(91) C(86) 166(2) . 65802 65802
C(94) C(91) C(91) C(87) -10(3) . 65802 65802
C(94) C(91) C(91) C(89) 168(3) . 65802 65802
C(94) C(91) C(91) C(90) -20(4) . 65802 65802
C(94) C(91) C(91) C(92) -15(3) . 65802 65802
C(94) C(91) C(91) C(95) 176(3) . 65802 65802
C(94) C(91) C(91) C(87) 170(3) . 65802 .
C(94) C(91) C(91) C(95) -4(2) . 65802 .
C(91) C(91) C(95) C(85) -168.9(19) 65802 . .
C(91) C(91) C(95) C(86) 160(2) 65802 . .
C(91) C(91) C(95) C(89) 110(8) 65802 . .
C(91) C(91) C(95) C(93) 86(5) 65802 . .
C(91) C(91) C(95) C(94) -177.3(19) 65802 . .
C(91) C(91) C(95) C(87) 4.5(11) 65802 . 65802
C(91) C(91) C(95) C(92) 12.0(15) 65802 . 65802
C(95) C(91) C(91) C(85) -49(9) . 65802 65802
C(95) C(91) C(91) C(86) 169.9(17) . 65802 65802
C(95) C(91) C(91) C(87) -6.2(16) . 65802 65802
C(95) C(91) C(91) C(89) 172.2(14) . 65802 65802
C(95) C(91) C(91) C(90) -17(2) . 65802 65802
C(95) C(91) C(91) C(92) -11.0(14) . 65802 65802
C(95) C(91) C(91) C(94) -176(3) . 65802 65802
C(95) C(91) C(91) C(87) 173.8(19) . 65802 .
C(91) C(91) C(95) C(85) -5.6(10) 65802 65802 65802
C(91) C(91) C(95) C(86) 31(4) 65802 65802 65802
C(91) C(91) C(95) C(89) 157(3) 65802 65802 65802
C(91) C(91) C(95) C(93) 158(2) 65802 65802 65802
C(91) C(91) C(95) C(94) -1.8(12) 65802 65802 65802
C(91) C(91) C(95) C(87) 172.6(18) 65802 65802 .
C(91) C(91) C(95) C(92) 167.9(15) 65802 65802 .
C(95) C(91) C(91) C(85) 131(9) 65802 65802 65802
C(95) C(91) C(91) C(86) -10.1(13) 65802 65802 65802
C(95) C(91) C(91) C(87) 173.8(19) 65802 65802 65802
C(95) C(91) C(91) C(89) -7.8(11) 65802 65802 65802
C(95) C(91) C(91) C(90) 163(2) 65802 65802 65802
C(95) C(91) C(91) C(92) 169.0(16) 65802 65802 65802
C(95) C(91) C(91) C(94) 4(2) 65802 65802 65802
C(95) C(91) C(91) C(87) -6.2(16) 65802 65802 .
C(92) C(91) C(94) C(85) -1(2) . . .
C(92) C(91) C(94) C(86) -173.6(18) . . .
C(92) C(91) C(94) C(87) -4.4(11) . . .
C(92) C(91) C(94) C(89) 177.1(11) . . .
C(92) C(91) C(94) C(90) -1.9(11) . . .
C(92) C(91) C(94) C(95) 168.2(17) . . .
C(94) C(91) C(92) C(85) 0.8(16) . . .
C(94) C(91) C(92) C(87) 148(7) . . .
C(94) C(91) C(92) C(88) -35(12) . . .
C(94) C(91) C(92) C(90) 3(2) . . .
C(94) C(91) C(92) C(96) 6(3) . . .
C(94) C(91) C(92) C(89) -173.5(19) . . 65802
C(94) C(91) C(92) C(93) -169.1(19) . . 65802
C(94) C(91) C(92) C(95) -178(2) . . 65802
C(92) C(91) C(95) C(85) -77(8) . . .
C(92) C(91) C(95) C(86) -107(8) . . .
C(92) C(91) C(95) C(89) -158(6) . . .
C(92) C(91) C(95) C(93) 178(4) . . .
C(92) C(91) C(95) C(94) -85(8) . . .
C(92) C(91) C(95) C(87) 97(8) . . 65802
C(92) C(91) C(95) C(91) 92(8) . . 65802
C(92) C(91) C(95) C(92) 104(8) . . 65802
C(95) C(91) C(92) C(85) 81(8) . . .
C(95) C(91) C(92) C(87) -132(11) . . .
C(95) C(91) C(92) C(88) 45(16) . . .
C(95) C(91) C(92) C(90) 83(8) . . .
C(95) C(91) C(92) C(96) 86(9) . . .
C(95) C(91) C(92) C(89) -94(8) . . 65802
C(95) C(91) C(92) C(93) -89(8) . . 65802
C(95) C(91) C(92) C(95) -98(8) . . 65802
C(92) C(91) C(95) C(85) -173.5(12) . 65802 65802
C(92) C(91) C(95) C(86) -137(4) . 65802 65802
C(92) C(91) C(95) C(89) -11(2) . 65802 65802
C(92) C(91) C(95) C(91) -167.9(15) . 65802 65802
C(92) C(91) C(95) C(93) -9.6(13) . 65802 65802
C(92) C(91) C(95) C(94) -169.7(17) . 65802 65802
C(92) C(91) C(95) C(87) 4.7(10) . 65802 .
C(95) C(91) C(92) C(85) 178.6(17) 65802 . .
C(95) C(91) C(92) C(87) -34(6) 65802 . .
C(95) C(91) C(92) C(88) 143(12) 65802 . .
C(95) C(91) C(92) C(90) -179.0(15) 65802 . .
C(95) C(91) C(92) C(96) -176(3) 65802 . .
C(95) C(91) C(92) C(89) 4.3(9) 65802 . 65802
C(95) C(91) C(92) C(93) 8.7(12) 65802 . 65802
C(94) C(91) C(95) C(85) 8.5(17) . . .
C(94) C(91) C(95) C(86) -22(2) . . .
C(94) C(91) C(95) C(89) -73(8) . . .
C(94) C(91) C(95) C(93) -97(6) . . .
C(94) C(91) C(95) C(87) -178(2) . . 65802
C(94) C(91) C(95) C(91) 177.3(19) . . 65802
C(94) C(91) C(95) C(92) -171(2) . . 65802
C(95) C(91) C(94) C(85) -169(2) . . .
C(95) C(91) C(94) C(86) 18(2) . . .
C(95) C(91) C(94) C(87) -173(2) . . .
C(95) C(91) C(94) C(89) 9.0(12) . . .
C(95) C(91) C(94) C(90) -170.1(15) . . .
C(94) C(91) C(95) C(85) -128(47) . 65802 65802
C(94) C(91) C(95) C(86) -91(47) . 65802 65802
C(94) C(91) C(95) C(89) 35(48) . 65802 65802
C(94) C(91) C(95) C(91) -122(47) . 65802 65802
C(94) C(91) C(95) C(93) 36(47) . 65802 65802
C(94) C(91) C(95) C(94) -124(47) . 65802 65802
C(94) C(91) C(95) C(87) 51(47) . 65802 .
C(94) C(91) C(95) C(92) 46(47) . 65802 .
C(95) C(91) C(94) C(85) -46(47) 65802 . .
C(95) C(91) C(94) C(86) 142(46) 65802 . .
C(95) C(91) C(94) C(87) -49(46) 65802 . .
C(95) C(91) C(94) C(89) 132(47) 65802 . .
C(95) C(91) C(94) C(90) -47(47) 65802 . .
C(95) C(91) C(94) C(95) 123(47) 65802 . .
C(95) C(91) C(95) C(85) -5.6(19) . 65802 65802
C(95) C(91) C(95) C(86) 31(5) . 65802 65802
C(95) C(91) C(95) C(89) 157(2) . 65802 65802
C(95) C(91) C(95) C(93) 158.3(18) . 65802 65802
C(95) C(91) C(95) C(94) -2(2) . 65802 65802
C(95) C(91) C(95) C(87) 173(2) . 65802 .
C(95) C(91) C(95) C(92) 167.9(18) . 65802 .
C(95) C(91) C(95) C(85) -169(2) 65802 . .
C(95) C(91) C(95) C(86) 160(2) 65802 . .
C(95) C(91) C(95) C(89) 110(7) 65802 . .
C(95) C(91) C(95) C(93) 86(6) 65802 . .
C(95) C(91) C(95) C(94) -177(2) 65802 . .
C(95) C(91) C(95) C(87) 4.5(19) 65802 . 65802
C(95) C(91) C(95) C(92) 12(2) 65802 . 65802
C(85) C(92) C(93) C(86) -9(2) . 65802 65802
C(85) C(92) C(93) C(89) -17(2) . 65802 65802
C(85) C(92) C(93) C(95) -17(2) . 65802 65802
C(85) C(92) C(93) C(87) -14.8(14) . 65802 .
C(85) C(92) C(93) C(88) 165(2) . 65802 .
C(85) C(92) C(95) C(85) 13(2) . 65802 65802
C(85) C(92) C(95) C(86) 133(5) . 65802 65802
C(85) C(92) C(95) C(89) 169(2) . 65802 65802
C(85) C(92) C(95) C(91) 11.6(18) . 65802 65802
C(85) C(92) C(95) C(93) 168.8(13) . 65802 65802
C(85) C(92) C(95) C(94) 29(5) . 65802 65802
C(85) C(92) C(95) C(87) -8.2(16) . 65802 .
C(85) C(92) C(95) C(91) -0.7(8) . 65802 .
C(85) C(92) C(96) C(87) 13(3) . . .
C(85) C(92) C(96) C(88) -167(3) . . .
C(85) C(92) C(96) C(90) 0.2(9) . . .
C(87) C(92) C(93) C(86) 5.3(19) . 65802 65802
C(87) C(92) C(93) C(89) -3(2) . 65802 65802
C(87) C(92) C(93) C(95) -2.3(18) . 65802 65802
C(87) C(92) C(93) C(88) -180(180) . 65802 .
C(87) C(92) C(95) C(85) 21(3) . 65802 65802
C(87) C(92) C(95) C(86) 141(6) . 65802 65802
C(87) C(92) C(95) C(89) 177(2) . 65802 65802
C(87) C(92) C(95) C(91) 20(2) . 65802 65802
C(87) C(92) C(95) C(93) 177(2) . 65802 65802
C(87) C(92) C(95) C(94) 37(5) . 65802 65802
C(87) C(92) C(95) C(91) 7.5(17) . 65802 .
C(87) C(92) C(96) C(88) 180(4) . . .
C(87) C(92) C(96) C(90) -13(3) . . .
C(88) C(92) C(93) C(86) -175(2) . 65802 65802
C(88) C(92) C(93) C(89) 177(2) . 65802 65802
C(88) C(92) C(93) C(95) 178(2) . 65802 65802
C(88) C(92) C(93) C(87) 180(180) . 65802 .
C(88) C(92) C(95) C(85) -159(3) . 65802 65802
C(88) C(92) C(95) C(86) -39(6) . 65802 65802
C(88) C(92) C(95) C(89) -3(3) . 65802 65802
C(88) C(92) C(95) C(91) -160(2) . 65802 65802
C(88) C(92) C(95) C(93) -3(2) . 65802 65802
C(88) C(92) C(95) C(94) -143(5) . 65802 65802
C(88) C(92) C(95) C(87) -180(3) . 65802 .
C(88) C(92) C(95) C(91) -172(2) . 65802 .
C(88) C(92) C(96) C(87) -180(4) . . .
C(88) C(92) C(96) C(90) 167(3) . . .
C(89) C(92) C(93) C(86) 7.9(14) 65802 65802 65802
C(89) C(92) C(93) C(95) 0.3(11) 65802 65802 65802
C(89) C(92) C(93) C(87) 3(2) 65802 65802 .
C(89) C(92) C(93) C(88) -177(2) 65802 65802 .
C(89) C(92) C(95) C(85) -157(3) 65802 65802 65802
C(89) C(92) C(95) C(86) -36(4) 65802 65802 65802
C(89) C(92) C(95) C(91) -157(3) 65802 65802 65802
C(89) C(92) C(95) C(93) -0.3(12) 65802 65802 65802
C(89) C(92) C(95) C(94) -140(6) 65802 65802 65802
C(89) C(92) C(95) C(87) -177(2) 65802 65802 .
C(89) C(92) C(95) C(91) -170(2) 65802 65802 .
C(89) C(92) C(96) C(87) -170(6) 65802 . .
C(89) C(92) C(96) C(88) 10(5) 65802 . .
C(89) C(92) C(96) C(90) 177(3) 65802 . .
C(90) C(92) C(93) C(86) -28(6) . 65802 65802
C(90) C(92) C(93) C(89) -36(6) . 65802 65802
C(90) C(92) C(93) C(95) -36(6) . 65802 65802
C(90) C(92) C(93) C(87) -34(5) . 65802 .
C(90) C(92) C(93) C(88) 146(7) . 65802 .
C(90) C(92) C(95) C(85) 14(3) . 65802 65802
C(90) C(92) C(95) C(86) 134(5) . 65802 65802
C(90) C(92) C(95) C(89) 171(2) . 65802 65802
C(90) C(92) C(95) C(91) 13(2) . 65802 65802
C(90) C(92) C(95) C(93) 170.5(18) . 65802 65802
C(90) C(92) C(95) C(94) 31(5) . 65802 65802
C(90) C(92) C(95) C(87) -6.6(18) . 65802 .
C(90) C(92) C(95) C(91) 1.0(15) . 65802 .
C(90) C(92) C(96) C(87) 13(3) . . .
C(90) C(92) C(96) C(88) -167(3) . . .
C(91) C(92) C(93) C(86) -1.8(13) . 65802 65802
C(91) C(92) C(93) C(89) -10(2) . 65802 65802
C(91) C(92) C(93) C(95) -9.4(13) . 65802 65802
C(91) C(92) C(93) C(87) -7.1(13) . 65802 .
C(91) C(92) C(93) C(88) 173(2) . 65802 .
C(91) C(92) C(95) C(85) 13(2) . 65802 65802
C(91) C(92) C(95) C(86) 133(5) . 65802 65802
C(91) C(92) C(95) C(89) 170(2) . 65802 65802
C(91) C(92) C(95) C(91) 12.3(15) . 65802 65802
C(91) C(92) C(95) C(93) 169.5(14) . 65802 65802
C(91) C(92) C(95) C(94) 30(4) . 65802 65802
C(91) C(92) C(95) C(87) -7.5(17) . 65802 .
C(91) C(92) C(96) C(87) 10(2) . . .
C(91) C(92) C(96) C(88) -170(3) . . .
C(91) C(92) C(96) C(90) -3(2) . . .
C(93) C(92) C(95) C(85) -156(3) 65802 65802 65802
C(93) C(92) C(95) C(86) -36(5) 65802 65802 65802
C(93) C(92) C(95) C(89) 0.3(12) 65802 65802 65802
C(93) C(92) C(95) C(91) -157(2) 65802 65802 65802
C(93) C(92) C(95) C(94) -140(5) 65802 65802 65802
C(93) C(92) C(95) C(87) -177(2) 65802 65802 .
C(93) C(92) C(95) C(91) -169.5(14) 65802 65802 .
C(95) C(92) C(93) C(86) 7.6(10) 65802 65802 65802
C(95) C(92) C(93) C(89) -0.3(11) 65802 65802 65802
C(95) C(92) C(93) C(87) 2.3(18) 65802 65802 .
C(95) C(92) C(93) C(88) -178(2) 65802 65802 .
C(93) C(92) C(96) C(87) -175(5) 65802 . .
C(93) C(92) C(96) C(88) 5(3) 65802 . .
C(93) C(92) C(96) C(90) 172.4(19) 65802 . .
C(96) C(92) C(93) C(86) -178(2) . 65802 65802
C(96) C(92) C(93) C(89) 174(2) . 65802 65802
C(96) C(92) C(93) C(95) 174(2) . 65802 65802
C(96) C(92) C(93) C(87) 177(3) . 65802 .
C(96) C(92) C(93) C(88) -3(2) . 65802 .
C(95) C(92) C(96) C(87) -154(12) 65802 . .
C(95) C(92) C(96) C(88) 26(10) 65802 . .
C(95) C(92) C(96) C(90) -167(9) 65802 . .
C(96) C(92) C(95) C(85) 180(8) . 65802 65802
C(96) C(92) C(95) C(86) -60(11) . 65802 65802
C(96) C(92) C(95) C(89) -23(9) . 65802 65802
C(96) C(92) C(95) C(91) 179(7) . 65802 65802
C(96) C(92) C(95) C(93) -24(9) . 65802 65802
C(96) C(92) C(95) C(94) -164(8) . 65802 65802
C(96) C(92) C(95) C(87) 159(9) . 65802 .
C(96) C(92) C(95) C(91) 167(9) . 65802 .
C(86) C(93) C(95) C(85) 2(2) . . .
C(86) C(93) C(95) C(89) -23(9) . . .
C(86) C(93) C(95) C(91) 73(5) . . .
C(86) C(93) C(95) C(94) -1(2) . . .
C(86) C(93) C(95) C(87) 158(3) . . 65802
C(86) C(93) C(95) C(91) 149(3) . . 65802
C(86) C(93) C(95) C(92) 159(2) . . 65802
C(87) C(93) C(95) C(85) -156(3) 65802 . .
C(87) C(93) C(95) C(86) -158(3) 65802 . .
C(87) C(93) C(95) C(89) 179(9) 65802 . .
C(87) C(93) C(95) C(91) -85(5) 65802 . .
C(87) C(93) C(95) C(94) -159(3) 65802 . .
C(87) C(93) C(95) C(91) -8.8(10) 65802 . 65802
C(87) C(93) C(95) C(92) 1.2(9) 65802 . 65802
C(88) C(93) C(95) C(85) -159(2) 65802 . .
C(88) C(93) C(95) C(86) -160(2) 65802 . .
C(88) C(93) C(95) C(89) 177(8) 65802 . .
C(88) C(93) C(95) C(91) -87(5) 65802 . .
C(88) C(93) C(95) C(94) -161(2) 65802 . .
C(88) C(93) C(95) C(87) -2.3(14) 65802 . 65802
C(88) C(93) C(95) C(91) -11.1(19) 65802 . 65802
C(88) C(93) C(95) C(92) -1.2(11) 65802 . 65802
C(89) C(93) C(95) C(85) 25(10) . . .
C(89) C(93) C(95) C(86) 23(9) . . .
C(89) C(93) C(95) C(91) 96(12) . . .
C(89) C(93) C(95) C(94) 22(10) . . .
C(89) C(93) C(95) C(87) -179(9) . . 65802
C(89) C(93) C(95) C(91) 172(10) . . 65802
C(89) C(93) C(95) C(92) -178(8) . . 65802
C(92) C(93) C(95) C(85) -157(3) 65802 . .
C(92) C(93) C(95) C(86) -159(2) 65802 . .
C(92) C(93) C(95) C(89) 178(8) 65802 . .
C(92) C(93) C(95) C(91) -86(5) 65802 . .
C(92) C(93) C(95) C(94) -160(3) 65802 . .
C(92) C(93) C(95) C(87) -1.2(9) 65802 . 65802
C(92) C(93) C(95) C(91) -9.9(14) 65802 . 65802
C(85) C(94) C(95) C(86) 171(5) . . .
C(85) C(94) C(95) C(89) 177(4) . . .
C(85) C(94) C(95) C(91) 23(4) . . .
C(85) C(94) C(95) C(93) 173(4) . . .
C(85) C(94) C(95) C(87) 26(6) . . 65802
C(85) C(94) C(95) C(91) 20(5) . . 65802
C(85) C(94) C(95) C(92) 46(8) . . 65802
C(86) C(94) C(95) C(85) -171(5) . . .
C(86) C(94) C(95) C(89) 6(3) . . .
C(86) C(94) C(95) C(91) -148(3) . . .
C(86) C(94) C(95) C(93) 2(3) . . .
C(86) C(94) C(95) C(87) -146(4) . . 65802
C(86) C(94) C(95) C(91) -151(3) . . 65802
C(86) C(94) C(95) C(92) -125(6) . . 65802
C(87) C(94) C(95) C(85) -18(4) . . .
C(87) C(94) C(95) C(86) 153(2) . . .
C(87) C(94) C(95) C(89) 159(2) . . .
C(87) C(94) C(95) C(91) 4.6(14) . . .
C(87) C(94) C(95) C(93) 155(2) . . .
C(87) C(94) C(95) C(87) 7(3) . . 65802
C(87) C(94) C(95) C(91) 2.2(17) . . 65802
C(87) C(94) C(95) C(92) 28(6) . . 65802
C(89) C(94) C(95) C(85) -177(4) . . .
C(89) C(94) C(95) C(86) -6(3) . . .
C(89) C(94) C(95) C(91) -154(3) . . .
C(89) C(94) C(95) C(93) -4.0(18) . . .
C(89) C(94) C(95) C(87) -151(5) . . 65802
C(89) C(94) C(95) C(91) -156(4) . . 65802
C(89) C(94) C(95) C(92) -131(7) . . 65802
C(90) C(94) C(95) C(85) -6(3) . . .
C(90) C(94) C(95) C(86) 165(3) . . .
C(90) C(94) C(95) C(89) 171(2) . . .
C(90) C(94) C(95) C(91) 17(2) . . .
C(90) C(94) C(95) C(93) 167(2) . . .
C(90) C(94) C(95) C(87) 20(4) . . 65802
C(90) C(94) C(95) C(91) 15(3) . . 65802
C(90) C(94) C(95) C(92) 40(7) . . 65802
C(91) C(94) C(95) C(85) -23(4) . . .
C(91) C(94) C(95) C(86) 148(3) . . .
C(91) C(94) C(95) C(89) 154(3) . . .
C(91) C(94) C(95) C(93) 150(3) . . .
C(91) C(94) C(95) C(87) 3(3) . . 65802
C(91) C(94) C(95) C(91) -2.4(17) . . 65802
C(91) C(94) C(95) C(92) 23(5) . . 65802
